data_2104681
loop_
_publ_author_name
'Gallagher, John F.'
'Alley, Steven'
'Brosnan, Marianne'
'Lough, Alan J.'

_publ_section_title
;
 1,1'-Fc(4-C~6~H~4~CO~2~Et)~2~ and its unusual salt derivative with
 <i>Z</i>' = 5,
 <i>catena</i>-[Na^+^]~2~[1,1'-Fc(4-C~6~H~4~CO~2~^{-^})~2~]&#x00B7;0.6H~2~O
 [1,1'-Fc = (\h^5^-(C~5~H~4~)~2~Fe]
;
_journal_coeditor_code BK5092
_journal_issue 2
_journal_name_full 'Acta Crystallographica Section B'
_journal_page_first 196
_journal_page_last 205
_journal_paper_doi 10.1107/S0108768110004040
_journal_volume 66
_journal_year 2010
_chemical_formula_moiety 'C24 H17.2 Fe Na2 O4.6'
_chemical_formula_sum 'C24 H17.2 Fe Na2 O4.6'
_chemical_formula_weight 481.01
_chemical_name_systematic
;
 ?
;
_space_group_IT_number 61
_symmetry_cell_setting orthorhombic
_symmetry_space_group_name_Hall '-P 2ac 2ab'
_symmetry_space_group_name_H-M 'P b c a'
_atom_sites_solution_hydrogens geom
_atom_sites_solution_primary direct
_atom_sites_solution_secondary difmap
_audit_creation_method SHELXL-97
_cell_angle_alpha 90.00
_cell_angle_beta 90.00
_cell_angle_gamma 90.00
_cell_formula_units_Z 40
_cell_length_a 36.4368(10)
_cell_length_b 11.5998(4)
_cell_length_c 45.8014(11)
_cell_measurement_reflns_used 17345
_cell_measurement_temperature 150.0(10)
_cell_measurement_theta_max 25.0
_cell_measurement_theta_min 2.6
_cell_volume 19358.4(10)
_computing_cell_refinement 'DENZO-SMN (Otwinowski and Minor, 1997)'
_computing_data_collection 'kappaCCD Server software (Nonius, 1997)'
_computing_data_reduction 'DENZO-SMN (Otwinowski and Minor, 1997)'
_computing_molecular_graphics 'PLATON (Spek, 2009), ORTEX (McArdle, 1995)'
_computing_publication_material 'SHELXL97 and PREP8 (Ferguson, 1998)'
_computing_structure_refinement 'SHELXL97 (Sheldrick, 2008)'
_computing_structure_solution 'SHELXS97 (Sheldrick, 2008)'
_diffrn_ambient_temperature 150.0(10)
_diffrn_measured_fraction_theta_full 0.998
_diffrn_measured_fraction_theta_max 0.998
_diffrn_measurement_device Kappa-CCD
_diffrn_measurement_method '\f, \w scans with \k offsets'
_diffrn_radiation_monochromator graphite
_diffrn_radiation_source 'X-ray tube'
_diffrn_radiation_type 'Molybdenum K\a'
_diffrn_radiation_wavelength 0.71073
_diffrn_reflns_av_R_equivalents 0.1369
_diffrn_reflns_av_sigmaI/netI 0.1682
_diffrn_reflns_limit_h_max 43
_diffrn_reflns_limit_h_min -43
_diffrn_reflns_limit_k_max 13
_diffrn_reflns_limit_k_min -13
_diffrn_reflns_limit_l_max 54
_diffrn_reflns_limit_l_min -54
_diffrn_reflns_number 31468
_diffrn_reflns_theta_full 25.04
_diffrn_reflns_theta_max 25.04
_diffrn_reflns_theta_min 2.56
_diffrn_standards_decay_% 1
_exptl_absorpt_coefficient_mu 0.859
_exptl_absorpt_correction_T_max 0.958
_exptl_absorpt_correction_T_min 0.882
_exptl_absorpt_correction_type multi-scan
_exptl_absorpt_process_details '(SORTAV; Blessing, 1995)'
_exptl_crystal_colour red
_exptl_crystal_density_diffrn 1.650
_exptl_crystal_density_method 'not measured'
_exptl_crystal_description block
_exptl_crystal_F_000 9840
_exptl_crystal_size_max 0.15
_exptl_crystal_size_mid 0.10
_exptl_crystal_size_min 0.05
_refine_diff_density_max 0.594
_refine_diff_density_min -0.450
_refine_ls_extinction_method none
_refine_ls_goodness_of_fit_ref 0.942
_refine_ls_hydrogen_treatment mixed
_refine_ls_matrix_type full
_refine_ls_number_parameters 1441
_refine_ls_number_reflns 17082
_refine_ls_number_restraints 9
_refine_ls_restrained_S_all 0.942
_refine_ls_R_factor_all 0.2296
_refine_ls_R_factor_gt 0.0637
_refine_ls_shift/su_max 0.001
_refine_ls_shift/su_mean 0.000
_refine_ls_structure_factor_coef Fsqd
_refine_ls_weighting_details 'w=1/[\s^2^(Fo^2^)+(0.0499P)^2^] where P=(Fo^2^+2Fc^2^)/3'
_refine_ls_weighting_scheme calc
_refine_ls_wR_factor_gt 0.1130
_refine_ls_wR_factor_ref 0.1576
_reflns_number_gt 6015
_reflns_number_total 17082
_reflns_threshold_expression I>2\s(I)
_cod_data_source_file bk5092.cif
_cod_data_source_block II
_cod_depositor_comments
;
The following automatic conversions were performed:
'_symmetry_cell_setting' value 'Orthorhombic' changed to 'orthorhombic'
according to '/home/saulius/struct/CIF-dictionaries/cif_core.dic'
dictionary named 'cif_core.dic' version 2.4.1 from 2010-06-29.

Automatic conversion script
Id: cif_fix_enum 1527 2010-12-29 10:47:43Z saulius 

2023-05-16
Formula fixed to be consistent with given Z
                 miguel
;
_cod_original_formula_sum 'C120 H86 Fe5 Na10 O23'
_cod_original_formula_weight 2405.04
_cod_original_formula_moiety 'C120 H86 Fe5 Na10 O23'
_cod_original_sg_symbol_H-M Pbca
_cod_database_code 2104681
_cod_database_fobs_code 2104681

loop_
_symmetry_equiv_pos_as_xyz
'x, y, z'
'-x+1/2, -y, z+1/2'
'x+1/2, -y+1/2, -z'
'-x, y+1/2, -z+1/2'
'-x, -y, -z'
'x-1/2, y, -z-1/2'
'-x-1/2, y-1/2, z'
'x, -y-1/2, z-1/2'

loop_
_atom_site_type_symbol
_atom_site_label
_atom_site_fract_x
_atom_site_fract_y
_atom_site_fract_z
_atom_site_U_iso_or_equiv
_atom_site_adp_type
_atom_site_calc_flag
_atom_site_refinement_flags
_atom_site_occupancy
_atom_site_disorder_assembly
_atom_site_disorder_group
Fe Fe1 0.59594(2) 0.60582(9) 0.447729(18) 0.0314(3) Uani d . 1 . .
O O11A 0.57375(12) 0.7339(4) 0.28115(9) 0.0424(13) Uani d . 1 . .
O O12A 0.61117(13) 0.8798(4) 0.29115(9) 0.0464(14) Uani d . 1 . .
C C1A 0.5892(2) 0.8038(7) 0.29893(14) 0.040(2) Uani d . 1 . .
O O21A 0.62641(11) 0.4987(4) 0.27909(8) 0.0347(12) Uani d . 1 . .
O O22A 0.67155(11) 0.6250(4) 0.28547(8) 0.0340(12) Uani d . 1 . .
C C2A 0.64672(19) 0.5593(6) 0.29558(13) 0.0294(18) Uani d . 1 . .
C C11A 0.56622(17) 0.7213(6) 0.42282(13) 0.0318(19) Uani d . 1 . .
C C12A 0.58390(18) 0.7784(6) 0.44647(14) 0.041(2) Uani d . 1 . .
H H12A 0.6012 0.8392 0.4447 0.049 Uiso calc R 1 . .
C C13A 0.5717(2) 0.7304(7) 0.47280(14) 0.047(2) Uani d . 1 . .
H H13A 0.5790 0.7542 0.4918 0.056 Uiso calc R 1 . .
C C14A 0.54654(19) 0.6405(7) 0.46644(14) 0.048(2) Uani d . 1 . .
H H14A 0.5344 0.5930 0.4803 0.057 Uiso calc R 1 . .
C C15A 0.54291(16) 0.6341(6) 0.43564(15) 0.040(2) Uani d . 1 . .
H H15A 0.5278 0.5817 0.4252 0.048 Uiso calc R 1 . .
C C21A 0.63152(16) 0.5209(6) 0.42061(13) 0.0290(18) Uani d . 1 . .
C C22A 0.65065(16) 0.5840(6) 0.44218(12) 0.034(2) Uani d . 1 . .
H H22A 0.6680 0.6434 0.4385 0.041 Uiso calc R 1 . .
C C23A 0.63986(18) 0.5447(7) 0.47036(13) 0.041(2) Uani d . 1 . .
H H23A 0.6485 0.5732 0.4886 0.049 Uiso calc R 1 . .
C C24A 0.61362(17) 0.4541(6) 0.46626(13) 0.037(2) Uani d . 1 . .
H H24A 0.6018 0.4114 0.4813 0.045 Uiso calc R 1 . .
C C25A 0.60839(17) 0.4394(6) 0.43542(13) 0.0324(19) Uani d . 1 . .
H H25A 0.5924 0.3853 0.4264 0.039 Uiso calc R 1 . .
C C31A 0.56978(16) 0.7478(6) 0.39096(13) 0.0304(18) Uani d . 1 . .
C C32A 0.55367(17) 0.6758(6) 0.37001(13) 0.036(2) Uani d . 1 . .
H H32A 0.5390 0.6122 0.3760 0.044 Uiso calc R 1 . .
C C33A 0.55904(17) 0.6971(6) 0.34070(13) 0.036(2) Uani d . 1 . .
H H33A 0.5479 0.6477 0.3267 0.043 Uiso calc R 1 . .
C C34A 0.58046(17) 0.7896(6) 0.33094(13) 0.0315(18) Uani d . 1 . .
C C35A 0.59519(16) 0.8630(6) 0.35187(14) 0.0368(19) Uani d . 1 . .
H H35A 0.6091 0.9282 0.3459 0.044 Uiso calc R 1 . .
C C36A 0.58980(17) 0.8420(6) 0.38139(13) 0.0330(19) Uani d . 1 . .
H H36A 0.6001 0.8934 0.3953 0.040 Uiso calc R 1 . .
C C41A 0.63443(16) 0.5328(6) 0.38896(13) 0.0264(18) Uani d . 1 . .
C C42A 0.61926(16) 0.4495(6) 0.37001(13) 0.0278(18) Uani d . 1 . .
H H42A 0.6066 0.3851 0.3780 0.033 Uiso calc R 1 . .
C C43A 0.62253(16) 0.4603(6) 0.34010(13) 0.0274(17) Uani d . 1 . .
H H43A 0.6117 0.4041 0.3277 0.033 Uiso calc R 1 . .
C C44A 0.64156(16) 0.5525(6) 0.32783(13) 0.0268(18) Uani d . 1 . .
C C45A 0.65646(16) 0.6337(6) 0.34632(12) 0.0288(18) Uani d . 1 . .
H H45A 0.6695 0.6973 0.3383 0.035 Uiso calc R 1 . .
C C46A 0.65286(16) 0.6245(6) 0.37628(13) 0.0299(18) Uani d . 1 . .
H H46A 0.6632 0.6823 0.3884 0.036 Uiso calc R 1 . .
Fe Fe2 0.69743(2) 0.61249(9) 0.057868(17) 0.0298(3) Uani d . 1 . .
O O11B 0.70537(11) 0.8710(4) 0.21740(8) 0.0316(12) Uani d . 1 . .
O O12B 0.65992(11) 0.7451(4) 0.22458(8) 0.0305(12) Uani d . 1 . .
C C1B 0.68132(19) 0.8019(6) 0.20812(13) 0.0276(18) Uani d . 1 . .
O O21B 0.75648(11) 0.6194(4) 0.22363(8) 0.0307(12) Uani d . 1 . .
O O22B 0.71060(11) 0.4942(4) 0.22580(8) 0.0309(12) Uani d . 1 . .
C C2B 0.73371(19) 0.5547(7) 0.21167(13) 0.0318(18) Uani d . 1 . .
C C11B 0.66836(16) 0.7292(6) 0.08326(13) 0.0277(18) Uani d . 1 . .
C C12B 0.64440(16) 0.6478(6) 0.06904(13) 0.039(2) Uani d . 1 . .
H H12B 0.6283 0.5957 0.0786 0.047 Uiso calc R 1 . .
C C13B 0.64902(18) 0.6588(7) 0.03817(13) 0.042(2) Uani d . 1 . .
H H13B 0.6362 0.6165 0.0237 0.050 Uiso calc R 1 . .
C C14B 0.67642(18) 0.7446(7) 0.03302(13) 0.042(2) Uani d . 1 . .
H H14B 0.6854 0.7686 0.0145 0.050 Uiso calc R 1 . .
C C15B 0.68771(17) 0.7870(6) 0.06026(13) 0.0365(19) Uani d . 1 . .
H H15B 0.7056 0.8455 0.0631 0.044 Uiso calc R 1 . .
C C21B 0.73074(16) 0.5199(6) 0.08589(13) 0.0280(18) Uani d . 1 . .
C C22B 0.70765(17) 0.4451(6) 0.06906(13) 0.0342(19) Uani d . 1 . .
H H22B 0.6902 0.3921 0.0767 0.041 Uiso calc R 1 . .
C C23B 0.71535(19) 0.4640(6) 0.03922(13) 0.041(2) Uani d . 1 . .
H H23B 0.7040 0.4248 0.0234 0.049 Uiso calc R 1 . .
C C24B 0.74237(18) 0.5494(7) 0.03649(13) 0.039(2) Uani d . 1 . .
H H24B 0.7525 0.5776 0.0188 0.047 Uiso calc R 1 . .
C C25B 0.75188(16) 0.5865(6) 0.06533(13) 0.034(2) Uani d . 1 . .
H H25B 0.7691 0.6449 0.0701 0.040 Uiso calc R 1 . .
C C31B 0.67114(16) 0.7502(6) 0.11443(13) 0.0290(18) Uani d . 1 . .
C C32B 0.68978(16) 0.8445(6) 0.12613(12) 0.0297(18) Uani d . 1 . .
H H32B 0.7004 0.8990 0.1132 0.036 Uiso calc R 1 . .
C C33B 0.69340(15) 0.8618(6) 0.15586(12) 0.0263(17) Uani d . 1 . .
H H33B 0.7069 0.9262 0.1628 0.032 Uiso calc R 1 . .
C C34B 0.67751(16) 0.7863(6) 0.17566(13) 0.0288(18) Uani d . 1 . .
C C35B 0.65751(16) 0.6924(6) 0.16443(12) 0.0302(18) Uani d . 1 . .
H H35B 0.6458 0.6405 0.1775 0.036 Uiso calc R 1 . .
C C36B 0.65479(16) 0.6747(6) 0.13495(13) 0.0295(18) Uani d . 1 . .
H H36B 0.6415 0.6097 0.1280 0.035 Uiso calc R 1 . .
C C41B 0.73180(16) 0.5293(6) 0.11768(13) 0.0265(18) Uani d . 1 . .
C C42B 0.74956(16) 0.6217(6) 0.13164(12) 0.0293(18) Uani d . 1 . .
H H42B 0.7611 0.6794 0.1201 0.035 Uiso calc R 1 . .
C C43B 0.75064(16) 0.6308(6) 0.16171(12) 0.0287(18) Uani d . 1 . .
H H43B 0.7629 0.6938 0.1707 0.034 Uiso calc R 1 . .
C C44B 0.73336(16) 0.5459(6) 0.17907(12) 0.0233(17) Uani d . 1 . .
C C45B 0.71502(15) 0.4542(6) 0.16542(12) 0.0253(17) Uani d . 1 . .
H H45B 0.7028 0.3978 0.1769 0.030 Uiso calc R 1 . .
C C46B 0.71477(16) 0.4458(6) 0.13524(12) 0.0280(18) Uani d . 1 . .
H H46B 0.7028 0.3822 0.1263 0.034 Uiso calc R 1 . .
Fe Fe3 0.40025(2) 0.61565(10) 0.442009(18) 0.0327(3) Uani d . 1 . .
O O11C 0.33067(11) 0.7470(4) 0.27903(8) 0.0320(12) Uani d . 1 . .
O O12C 0.37684(11) 0.8721(4) 0.28057(8) 0.0322(12) Uani d . 1 . .
C C1C 0.35539(19) 0.8005(6) 0.29278(13) 0.0306(18) Uani d . 1 . .
O O21C 0.38241(11) 0.4843(4) 0.27814(8) 0.0353(12) Uani d . 1 . .
O O22C 0.41961(12) 0.6358(4) 0.27507(9) 0.0435(13) Uani d . 1 . .
C C2C 0.40543(18) 0.5535(6) 0.28904(13) 0.0296(18) Uani d . 1 . .
C C11C 0.36728(17) 0.7260(6) 0.41748(14) 0.0314(18) Uani d . 1 . .
C C12C 0.38848(18) 0.7886(7) 0.43862(14) 0.044(2) Uani d . 1 . .
H H12C 0.4057 0.8479 0.4344 0.052 Uiso calc R 1 . .
C C13C 0.3797(2) 0.7480(7) 0.46654(14) 0.049(2) Uani d . 1 . .
H H13C 0.3898 0.7759 0.4843 0.059 Uiso calc R 1 . .
C C14C 0.35317(18) 0.6584(7) 0.46412(14) 0.048(2) Uani d . 1 . .
H H14C 0.3422 0.6171 0.4798 0.058 Uiso calc R 1 . .
C C15C 0.34620(17) 0.6423(7) 0.43371(14) 0.041(2) Uani d . 1 . .
H H15C 0.3303 0.5859 0.4255 0.049 Uiso calc R 1 . .
C C21C 0.43234(17) 0.5219(6) 0.41346(13) 0.0320(19) Uani d . 1 . .
C C22C 0.45402(16) 0.5973(6) 0.43122(14) 0.039(2) Uani d . 1 . .
H H22C 0.4696 0.6576 0.4246 0.047 Uiso calc R 1 . .
C C23C 0.44780(17) 0.5645(7) 0.46094(13) 0.041(2) Uani d . 1 . .
H H23C 0.4590 0.5989 0.4775 0.049 Uiso calc R 1 . .
C C24C 0.42240(19) 0.4732(7) 0.46174(13) 0.046(2) Uani d . 1 . .
H H24C 0.4134 0.4362 0.4788 0.055 Uiso calc R 1 . .
C C25C 0.41262(17) 0.4463(6) 0.43292(13) 0.0339(19) Uani d . 1 . .
H H25C 0.3958 0.3880 0.4272 0.041 Uiso calc R 1 . .
C C31C 0.36568(17) 0.7441(7) 0.38558(13) 0.032(2) Uani d . 1 . .
C C32C 0.34675(16) 0.6642(6) 0.36782(13) 0.0333(19) Uani d . 1 . .
H H32C 0.3362 0.5971 0.3762 0.040 Uiso calc R 1 . .
C C33C 0.34376(16) 0.6839(6) 0.33857(13) 0.0298(18) Uani d . 1 . .
H H33C 0.3303 0.6307 0.3270 0.036 Uiso calc R 1 . .
C C34C 0.35960(16) 0.7789(6) 0.32499(12) 0.0266(18) Uani d . 1 . .
C C35C 0.37916(16) 0.8573(6) 0.34223(13) 0.0327(19) Uani d . 1 . .
H H35C 0.3906 0.9225 0.3336 0.039 Uiso calc R 1 . .
C C36C 0.38164(16) 0.8389(6) 0.37219(13) 0.0302(18) Uani d . 1 . .
H H36C 0.3947 0.8929 0.3838 0.036 Uiso calc R 1 . .
C C41C 0.42926(16) 0.5246(6) 0.38113(13) 0.0277(18) Uani d . 1 . .
C C42C 0.40910(16) 0.4395(6) 0.36673(13) 0.0306(18) Uani d . 1 . .
H H42C 0.3996 0.3760 0.3774 0.037 Uiso calc R 1 . .
C C43C 0.40286(16) 0.4471(6) 0.33680(13) 0.0307(18) Uani d . 1 . .
H H43C 0.3890 0.3887 0.3274 0.037 Uiso calc R 1 . .
C C44C 0.41643(17) 0.5380(6) 0.32047(13) 0.0327(19) Uani d . 1 . .
C C45C 0.43885(16) 0.6196(6) 0.33476(13) 0.0314(18) Uani d . 1 . .
H H45C 0.4501 0.6796 0.3238 0.038 Uiso calc R 1 . .
C C46C 0.44460(16) 0.6128(6) 0.36441(13) 0.0332(18) Uani d . 1 . .
H H46C 0.4594 0.6694 0.3737 0.040 Uiso calc R 1 . .
Fe Fe4 0.29805(2) 0.60912(9) 0.051209(18) 0.0306(3) Uani d . 1 . .
O O11D 0.29247(11) 0.8728(4) 0.21106(8) 0.0334(12) Uani d . 1 . .
O O12D 0.24665(11) 0.7474(4) 0.21609(8) 0.0330(12) Uani d . 1 . .
C C1D 0.26969(19) 0.8031(6) 0.20058(14) 0.0288(18) Uani d . 1 . .
O O21D 0.34253(11) 0.6215(4) 0.21893(8) 0.0333(12) Uani d . 1 . .
O O22D 0.29765(11) 0.4928(4) 0.21829(8) 0.0304(11) Uani d . 1 . .
C C2D 0.32143(18) 0.5535(6) 0.20561(14) 0.0295(18) Uani d . 1 . .
C C11D 0.26720(16) 0.7249(6) 0.07566(12) 0.0279(18) Uani d . 1 . .
C C12D 0.24453(16) 0.6409(6) 0.06099(13) 0.037(2) Uani d . 1 . .
H H12D 0.2283 0.5880 0.0701 0.044 Uiso calc R 1 . .
C C13D 0.25070(18) 0.6509(7) 0.03058(13) 0.042(2) Uani d . 1 . .
H H13D 0.2392 0.6060 0.0158 0.050 Uiso calc R 1 . .
C C14D 0.27686(19) 0.7388(7) 0.02590(15) 0.049(2) Uani d . 1 . .
H H14D 0.2858 0.7638 0.0075 0.058 Uiso calc R 1 . .
C C15D 0.28749(17) 0.7830(6) 0.05317(13) 0.037(2) Uani d . 1 . .
H H15D 0.3052 0.8417 0.0562 0.045 Uiso calc R 1 . .
C C21D 0.33101(16) 0.5174(6) 0.07992(13) 0.0296(18) Uani d . 1 . .
C C22D 0.30985(17) 0.4407(6) 0.06186(13) 0.0323(18) Uani d . 1 . .
H H22D 0.2929 0.3848 0.0687 0.039 Uiso calc R 1 . .
C C23D 0.31836(18) 0.4620(6) 0.03225(13) 0.038(2) Uani d . 1 . .
H H23D 0.3081 0.4229 0.0159 0.046 Uiso calc R 1 . .
C C24D 0.34437(18) 0.5502(7) 0.03113(14) 0.040(2) Uani d . 1 . .
H H24D 0.3552 0.5805 0.0139 0.048 Uiso calc R 1 . .
C C25D 0.35211(16) 0.5877(6) 0.06033(13) 0.034(2) Uani d . 1 . .
H H25D 0.3683 0.6482 0.0657 0.040 Uiso calc R 1 . .
C C31D 0.26793(16) 0.7443(6) 0.10725(13) 0.0273(18) Uani d . 1 . .
C C32D 0.28541(16) 0.8398(6) 0.11907(14) 0.0347(19) Uani d . 1 . .
H H32D 0.2970 0.8934 0.1064 0.042 Uiso calc R 1 . .
C C33D 0.28636(16) 0.8593(6) 0.14914(13) 0.0303(18) Uani d . 1 . .
H H33D 0.2989 0.9246 0.1567 0.036 Uiso calc R 1 . .
C C34D 0.26879(16) 0.7824(6) 0.16818(13) 0.0240(17) Uani d . 1 . .
C C35D 0.25053(16) 0.6881(6) 0.15648(13) 0.0284(18) Uani d . 1 . .
H H35D 0.2378 0.6367 0.1690 0.034 Uiso calc R 1 . .
C C36D 0.25071(16) 0.6683(6) 0.12676(13) 0.0303(19) Uani d . 1 . .
H H36D 0.2389 0.6014 0.1193 0.036 Uiso calc R 1 . .
C C41D 0.32949(16) 0.5259(6) 0.11196(13) 0.0271(18) Uani d . 1 . .
C C42D 0.34624(16) 0.6166(6) 0.12678(13) 0.0303(18) Uani d . 1 . .
H H42D 0.3592 0.6736 0.1161 0.036 Uiso calc R 1 . .
C C43D 0.34429(15) 0.6249(6) 0.15655(13) 0.0284(18) Uani d . 1 . .
H H43D 0.3561 0.6875 0.1661 0.034 Uiso calc R 1 . .
C C44D 0.32530(15) 0.5430(6) 0.17318(12) 0.0249(18) Uani d . 1 . .
C C45D 0.30878(16) 0.4521(6) 0.15850(12) 0.0260(17) Uani d . 1 . .
H H45D 0.2956 0.3959 0.1693 0.031 Uiso calc R 1 . .
C C46D 0.31108(16) 0.4415(6) 0.12844(12) 0.0273(17) Uani d . 1 . .
H H46D 0.3002 0.3771 0.1189 0.033 Uiso calc R 1 . .
Fe Fe5 0.49886(2) 0.61113(10) 0.053686(19) 0.0309(3) Uani d . 1 . .
O O11E 0.46165(11) 0.8885(4) 0.21342(8) 0.0366(12) Uani d . 1 . .
O O12E 0.41865(12) 0.7517(4) 0.21288(8) 0.0360(12) Uani d . 1 . .
C C1E 0.44415(19) 0.8086(7) 0.20088(13) 0.0343(19) Uani d . 1 . .
O O21E 0.58504(11) 0.6187(4) 0.21476(8) 0.0362(12) Uani d . 1 . .
O O22E 0.54116(11) 0.4910(4) 0.22328(9) 0.0366(12) Uani d . 1 . .
C C2E 0.55906(19) 0.5565(6) 0.20616(14) 0.0290(18) Uani d . 1 . .
C C11E 0.46835(17) 0.7261(6) 0.07792(14) 0.0344(19) Uani d . 1 . .
C C12E 0.44548(17) 0.6510(7) 0.06043(15) 0.044(2) Uani d . 1 . .
H H12E 0.4275 0.5993 0.0677 0.053 Uiso calc R 1 . .
C C13E 0.45434(19) 0.6672(7) 0.03086(14) 0.048(2) Uani d . 1 . .
H H13E 0.4431 0.6294 0.0148 0.058 Uiso calc R 1 . .
C C14E 0.4830(2) 0.7502(7) 0.02922(14) 0.047(2) Uani d . 1 . .
H H14E 0.4943 0.7776 0.0119 0.056 Uiso calc R 1 . .
C C15E 0.49172(18) 0.7846(6) 0.05781(14) 0.039(2) Uani d . 1 . .
H H15E 0.5103 0.8384 0.0629 0.047 Uiso calc R 1 . .
C C21E 0.53147(17) 0.5228(6) 0.08230(13) 0.0312(19) Uani d . 1 . .
C C22E 0.50729(17) 0.4450(6) 0.06781(14) 0.037(2) Uani d . 1 . .
H H22E 0.4900 0.3954 0.0769 0.044 Uiso calc R 1 . .
C C23E 0.51384(18) 0.4551(7) 0.03694(13) 0.040(2) Uani d . 1 . .
H H23E 0.5012 0.4142 0.0220 0.048 Uiso calc R 1 . .
C C24E 0.54231(17) 0.5364(6) 0.03260(13) 0.0329(19) Uani d . 1 . .
H H24E 0.5526 0.5584 0.0144 0.039 Uiso calc R 1 . .
C C25E 0.55283(16) 0.5794(6) 0.06056(14) 0.036(2) Uani d . 1 . .
H H25E 0.5710 0.6364 0.0641 0.043 Uiso calc R 1 . .
C C31E 0.46569(16) 0.7411(7) 0.10984(13) 0.0309(19) Uani d . 1 . .
C C32E 0.48108(16) 0.8357(6) 0.12384(13) 0.0302(19) Uani d . 1 . .
H H32E 0.4957 0.8881 0.1129 0.036 Uiso calc R 1 . .
C C33E 0.47566(16) 0.8556(6) 0.15334(13) 0.0327(19) Uani d . 1 . .
H H33E 0.4868 0.9204 0.1624 0.039 Uiso calc R 1 . .
C C34E 0.45390(17) 0.7808(6) 0.16970(13) 0.0286(18) Uani d . 1 . .
C C35E 0.44041(16) 0.6828(6) 0.15590(13) 0.0338(19) Uani d . 1 . .
H H35E 0.4268 0.6281 0.1669 0.041 Uiso calc R 1 . .
C C36E 0.44628(16) 0.6633(6) 0.12676(13) 0.0335(19) Uani d . 1 . .
H H36E 0.4369 0.5952 0.1180 0.040 Uiso calc R 1 . .
C C41E 0.53488(16) 0.5375(6) 0.11410(14) 0.0283(18) Uani d . 1 . .
C C42E 0.55540(16) 0.6292(6) 0.12583(13) 0.0352(19) Uani d . 1 . .
H H42E 0.5651 0.6862 0.1131 0.042 Uiso calc R 1 . .
C C43E 0.56178(16) 0.6383(6) 0.15557(12) 0.0299(18) Uani d . 1 . .
H H43E 0.5754 0.7018 0.1630 0.036 Uiso calc R 1 . .
C C44E 0.54831(17) 0.5548(6) 0.17464(13) 0.0275(18) Uani d . 1 . .
C C45E 0.52649(16) 0.4661(6) 0.16362(12) 0.0312(19) Uani d . 1 . .
H H45E 0.5160 0.4109 0.1765 0.037 Uiso calc R 1 . .
C C46E 0.52024(16) 0.4589(6) 0.13376(14) 0.0337(19) Uani d . 1 . .
H H46E 0.5054 0.3979 0.1265 0.040 Uiso calc R 1 . .
Na Na1 0.56557(7) 0.5507(2) 0.26833(5) 0.0446(8) Uani d . 1 . .
Na Na2 0.59757(6) 0.7990(2) 0.23421(5) 0.0345(7) Uani d . 1 . .
Na Na3 0.64789(6) 0.5527(2) 0.23224(5) 0.0342(7) Uani d . 1 . .
Na Na4 0.68502(7) 0.8047(2) 0.27071(5) 0.0399(7) Uani d . 1 . .
Na Na5 0.73300(6) 0.5547(2) 0.27343(5) 0.0326(7) Uani d . 1 . .
Na Na6 0.31889(6) 0.5543(2) 0.26729(5) 0.0323(7) Uani d . 1 . .
Na Na7 0.26954(6) 0.8057(2) 0.26451(5) 0.0344(7) Uani d . 1 . .
Na Na8 0.35452(6) 0.8100(2) 0.22971(5) 0.0342(7) Uani d . 1 . .
Na Na9 0.43814(6) 0.8106(2) 0.26349(5) 0.0383(7) Uani d . 1 . .
Na Na10 0.40402(6) 0.5630(2) 0.22727(5) 0.0355(7) Uani d . 1 . .
O O1W 0.53644(12) 0.8610(5) 0.22484(13) 0.0655(17) Uani d D 1 . .
H H11 0.5268(18) 0.798(4) 0.2334(14) 0.098 Uiso d D 1 . .
H H12 0.5206(15) 0.876(6) 0.2101(11) 0.098 Uiso d D 1 . .
O O2W 0.49838(14) 0.7185(5) 0.26506(13) 0.0731(18) Uani d D 1 . .
H H21 0.4985(19) 0.646(3) 0.2581(17) 0.110 Uiso d D 1 . .
H H22 0.5182(13) 0.725(6) 0.2766(13) 0.110 Uiso d D 1 . .
O O3W 0.46836(14) 0.5271(5) 0.23183(13) 0.0743(19) Uani d D 1 . .
H H31 0.467(2) 0.455(3) 0.2392(16) 0.111 Uiso d D 1 . .
H H32 0.4868(15) 0.519(6) 0.2187(13) 0.111 Uiso d D 1 . .

loop_
_atom_site_aniso_label
_atom_site_aniso_U_11
_atom_site_aniso_U_22
_atom_site_aniso_U_33
_atom_site_aniso_U_12
_atom_site_aniso_U_13
_atom_site_aniso_U_23
Fe1 0.0278(6) 0.0384(8) 0.0279(5) 0.0024(6) 0.0001(4) 0.0008(5)
O11A 0.065(4) 0.027(4) 0.035(3) 0.006(3) -0.001(2) -0.004(2)
O12A 0.069(4) 0.034(4) 0.036(3) -0.015(3) 0.000(3) 0.015(3)
C1A 0.053(5) 0.031(6) 0.035(5) 0.012(5) 0.006(4) 0.003(4)
O21A 0.044(3) 0.030(4) 0.030(3) 0.000(3) -0.006(2) -0.008(2)
O22A 0.040(3) 0.030(3) 0.032(3) 0.001(3) 0.009(2) 0.005(2)
C2A 0.039(5) 0.024(5) 0.026(4) 0.010(4) 0.001(4) 0.004(4)
C11A 0.030(4) 0.033(6) 0.032(4) 0.005(4) -0.002(3) 0.000(4)
C12A 0.047(5) 0.039(6) 0.038(5) 0.004(4) 0.001(4) 0.000(4)
C13A 0.053(5) 0.061(7) 0.027(4) 0.020(5) 0.008(4) -0.010(4)
C14A 0.040(5) 0.075(8) 0.028(5) 0.012(5) 0.011(4) 0.010(4)
C15A 0.014(4) 0.055(6) 0.051(5) 0.000(4) -0.002(4) 0.008(4)
C21A 0.027(4) 0.031(5) 0.028(4) 0.001(4) -0.001(3) -0.003(4)
C22A 0.022(4) 0.053(6) 0.027(4) 0.011(4) 0.000(3) -0.004(4)
C23A 0.041(5) 0.060(7) 0.023(4) 0.010(5) -0.009(3) 0.000(4)
C24A 0.037(5) 0.040(6) 0.035(4) 0.013(4) 0.002(3) 0.006(4)
C25A 0.034(4) 0.032(6) 0.031(4) 0.005(4) -0.006(3) -0.003(4)
C31A 0.021(4) 0.036(6) 0.034(4) 0.001(4) 0.004(3) 0.003(4)
C32A 0.031(4) 0.037(6) 0.041(5) -0.010(4) 0.000(4) -0.002(4)
C33A 0.044(5) 0.038(6) 0.026(4) -0.009(4) -0.007(3) -0.004(4)
C34A 0.034(4) 0.030(5) 0.031(4) 0.005(4) -0.003(3) 0.008(4)
C35A 0.035(4) 0.037(6) 0.039(5) -0.003(4) -0.007(4) 0.002(4)
C36A 0.034(4) 0.031(5) 0.034(4) 0.005(4) 0.003(3) -0.008(4)
C41A 0.018(4) 0.034(6) 0.028(4) 0.001(4) -0.004(3) -0.003(4)
C42A 0.026(4) 0.018(5) 0.040(4) -0.002(3) 0.007(3) 0.011(4)
C43A 0.032(4) 0.020(5) 0.030(4) -0.001(4) -0.002(3) -0.002(3)
C44A 0.027(4) 0.022(5) 0.032(4) 0.004(4) 0.001(3) -0.001(4)
C45A 0.028(4) 0.033(5) 0.026(4) 0.000(4) 0.008(3) 0.006(4)
C46A 0.023(4) 0.031(5) 0.036(4) -0.002(4) 0.002(3) -0.011(4)
Fe2 0.0262(6) 0.0369(8) 0.0264(5) 0.0017(5) -0.0008(4) -0.0007(5)
O11B 0.034(3) 0.037(4) 0.024(2) -0.002(3) -0.001(2) -0.004(2)
O12B 0.034(3) 0.022(3) 0.036(3) -0.005(2) 0.005(2) 0.002(2)
C1B 0.035(5) 0.016(5) 0.032(4) 0.008(4) -0.002(4) -0.006(4)
O21B 0.037(3) 0.024(3) 0.031(2) -0.005(2) -0.005(2) 0.000(2)
O22B 0.030(3) 0.028(3) 0.034(3) -0.003(2) 0.006(2) -0.001(2)
C2B 0.033(5) 0.030(6) 0.033(4) 0.012(4) -0.002(4) -0.006(4)
C11B 0.025(4) 0.035(5) 0.023(4) 0.008(4) -0.001(3) 0.001(4)
C12B 0.022(4) 0.052(6) 0.042(5) 0.006(4) -0.001(3) -0.001(4)
C13B 0.041(5) 0.061(7) 0.022(4) 0.021(4) -0.004(3) -0.007(4)
C14B 0.042(5) 0.054(6) 0.029(4) 0.016(5) -0.005(4) 0.009(4)
C15B 0.041(5) 0.036(6) 0.033(4) 0.010(4) -0.005(4) 0.005(4)
C21B 0.016(4) 0.039(5) 0.029(4) 0.007(4) 0.002(3) 0.001(4)
C22B 0.040(5) 0.036(6) 0.026(4) 0.011(4) 0.001(3) 0.010(4)
C23B 0.056(5) 0.036(6) 0.030(4) 0.009(4) -0.004(4) -0.008(4)
C24B 0.043(5) 0.050(6) 0.024(4) 0.010(4) 0.007(3) -0.002(4)
C25B 0.025(4) 0.044(6) 0.032(4) 0.008(4) 0.001(3) -0.001(4)
C31B 0.025(4) 0.035(6) 0.027(4) -0.001(4) -0.005(3) -0.002(4)
C32B 0.029(4) 0.036(6) 0.024(4) -0.001(4) 0.007(3) 0.006(3)
C33B 0.022(4) 0.019(5) 0.037(4) -0.007(3) 0.001(3) -0.011(3)
C34B 0.024(4) 0.027(5) 0.035(4) 0.003(4) 0.005(3) -0.005(4)
C35B 0.031(4) 0.035(6) 0.024(4) -0.002(4) -0.002(3) 0.003(4)
C36B 0.023(4) 0.026(5) 0.040(4) -0.002(4) 0.000(3) 0.006(4)
C41B 0.025(4) 0.029(5) 0.025(4) 0.006(4) -0.004(3) -0.005(4)
C42B 0.022(4) 0.035(5) 0.031(4) -0.005(4) 0.001(3) 0.006(4)
C43B 0.025(4) 0.027(5) 0.035(4) -0.003(3) -0.006(3) -0.008(4)
C44B 0.020(4) 0.019(5) 0.031(4) 0.003(3) -0.003(3) 0.003(4)
C45B 0.020(4) 0.031(5) 0.025(4) -0.001(4) 0.001(3) 0.004(4)
C46B 0.032(4) 0.027(5) 0.025(4) -0.001(4) -0.003(3) 0.000(4)
Fe3 0.0268(6) 0.0424(8) 0.0289(6) 0.0062(6) -0.0018(4) -0.0011(5)
O11C 0.028(3) 0.032(3) 0.036(3) 0.005(2) -0.004(2) -0.004(2)
O12C 0.028(3) 0.033(3) 0.036(3) 0.002(3) 0.008(2) 0.002(2)
C1C 0.032(5) 0.024(5) 0.036(4) 0.005(4) 0.002(4) 0.005(4)
O21C 0.037(3) 0.032(4) 0.037(3) 0.002(3) -0.005(2) -0.010(2)
O22C 0.066(4) 0.029(4) 0.035(3) -0.005(3) 0.007(2) 0.003(3)
C2C 0.038(5) 0.017(5) 0.034(4) 0.010(4) 0.002(4) -0.004(4)
C11C 0.030(4) 0.032(5) 0.033(4) 0.010(4) 0.003(4) 0.004(4)
C12C 0.043(5) 0.046(6) 0.041(5) 0.009(4) 0.000(4) -0.005(4)
C13C 0.058(6) 0.056(7) 0.032(5) 0.022(5) 0.004(4) -0.008(4)
C14C 0.033(5) 0.081(8) 0.032(5) 0.029(5) 0.015(4) 0.009(4)
C15C 0.027(4) 0.058(7) 0.038(5) 0.012(4) 0.001(4) -0.005(4)
C21C 0.027(4) 0.040(6) 0.029(4) 0.007(4) -0.005(3) 0.008(4)
C22C 0.029(4) 0.055(6) 0.035(4) 0.005(4) -0.002(3) -0.001(4)
C23C 0.027(4) 0.068(7) 0.028(4) 0.012(4) -0.008(3) -0.009(4)
C24C 0.053(6) 0.065(7) 0.020(4) 0.014(5) 0.003(4) 0.002(4)
C25C 0.037(4) 0.025(5) 0.040(4) 0.007(4) 0.010(4) 0.009(4)
C31C 0.023(4) 0.045(6) 0.029(4) 0.011(4) 0.000(3) 0.001(4)
C32C 0.030(4) 0.041(6) 0.029(4) 0.003(4) 0.002(3) 0.005(4)
C33C 0.026(4) 0.018(5) 0.045(5) -0.007(4) 0.003(3) 0.000(4)
C34C 0.022(4) 0.030(5) 0.028(4) 0.003(4) 0.004(3) -0.003(4)
C35C 0.035(4) 0.035(6) 0.028(4) 0.003(4) -0.002(3) 0.003(4)
C36C 0.029(4) 0.024(5) 0.038(4) -0.003(4) -0.006(3) -0.008(4)
C41C 0.020(4) 0.028(5) 0.035(4) 0.005(4) 0.000(3) 0.004(4)
C42C 0.030(4) 0.025(5) 0.036(4) 0.000(4) 0.004(3) 0.008(4)
C43C 0.028(4) 0.029(5) 0.034(4) 0.000(4) -0.007(3) -0.002(4)
C44C 0.033(4) 0.033(6) 0.032(4) 0.014(4) 0.006(3) -0.002(4)
C45C 0.034(4) 0.026(5) 0.034(4) -0.006(4) 0.003(3) -0.004(4)
C46C 0.033(4) 0.036(5) 0.030(4) -0.005(4) -0.003(3) -0.005(4)
Fe4 0.0285(6) 0.0371(8) 0.0262(5) 0.0033(6) 0.0001(5) -0.0001(5)
O11D 0.039(3) 0.031(3) 0.030(3) -0.003(3) -0.004(2) 0.000(2)
O12D 0.040(3) 0.026(3) 0.033(3) -0.002(2) 0.003(2) -0.002(2)
C1D 0.027(4) 0.016(5) 0.043(5) 0.008(4) -0.001(4) -0.006(4)
O21D 0.035(3) 0.034(4) 0.031(3) -0.004(3) -0.006(2) -0.006(2)
O22D 0.033(3) 0.029(3) 0.030(2) -0.002(2) 0.004(2) 0.007(2)
C2D 0.026(4) 0.022(5) 0.040(5) 0.009(4) 0.000(4) 0.000(4)
C11D 0.030(4) 0.034(5) 0.020(4) 0.002(4) -0.008(3) -0.006(4)
C12D 0.025(4) 0.058(6) 0.026(4) 0.012(4) 0.001(3) -0.004(4)
C13D 0.037(5) 0.054(7) 0.035(5) 0.022(4) -0.009(4) -0.005(4)
C14D 0.058(6) 0.053(7) 0.035(5) 0.015(5) 0.005(4) 0.011(4)
C15D 0.044(5) 0.038(6) 0.029(4) 0.000(4) 0.001(4) 0.004(4)
C21D 0.026(4) 0.028(5) 0.035(4) 0.007(4) 0.006(3) 0.000(4)
C22D 0.035(4) 0.029(5) 0.032(4) -0.003(4) -0.007(3) -0.004(4)
C23D 0.042(5) 0.049(6) 0.023(4) 0.017(4) 0.001(3) -0.005(4)
C24D 0.035(5) 0.053(6) 0.032(5) 0.000(4) 0.008(3) 0.001(4)
C25D 0.017(4) 0.048(6) 0.036(4) 0.003(4) -0.002(3) 0.007(4)
C31D 0.015(4) 0.033(6) 0.033(4) 0.003(4) -0.004(3) 0.002(4)
C32D 0.033(4) 0.029(6) 0.043(5) 0.000(4) 0.009(3) -0.002(4)
C33D 0.025(4) 0.029(5) 0.037(4) -0.002(4) -0.001(3) -0.001(4)
C34D 0.018(4) 0.026(5) 0.028(4) 0.008(4) 0.001(3) 0.000(4)
C35D 0.030(4) 0.030(6) 0.025(4) 0.001(4) -0.001(3) -0.002(4)
C36D 0.020(4) 0.028(6) 0.043(4) 0.003(4) -0.005(3) -0.007(4)
C41D 0.018(4) 0.034(6) 0.029(4) 0.008(4) -0.003(3) -0.007(4)
C42D 0.026(4) 0.039(6) 0.026(4) -0.007(4) -0.003(3) 0.007(4)
C43D 0.023(4) 0.026(5) 0.036(4) 0.004(4) -0.006(3) -0.001(4)
C44D 0.015(4) 0.036(6) 0.023(4) 0.008(4) -0.002(3) 0.004(4)
C45D 0.035(4) 0.026(5) 0.016(4) 0.000(4) -0.001(3) 0.001(3)
C46D 0.029(4) 0.019(5) 0.034(4) -0.004(3) 0.000(3) 0.001(3)
Fe5 0.0239(6) 0.0409(8) 0.0280(6) 0.0033(5) -0.0007(4) -0.0023(6)
O11E 0.033(3) 0.042(4) 0.036(3) -0.002(3) -0.003(2) -0.015(3)
O12E 0.044(3) 0.027(3) 0.037(3) 0.003(3) 0.007(2) 0.003(2)
C1E 0.036(5) 0.036(6) 0.030(4) 0.005(4) -0.003(4) 0.004(4)
O21E 0.029(3) 0.045(4) 0.035(3) -0.001(3) -0.006(2) 0.000(2)
O22E 0.038(3) 0.035(4) 0.036(3) 0.009(3) 0.003(2) 0.003(3)
C2E 0.035(5) 0.017(5) 0.035(4) 0.004(4) 0.000(4) 0.002(4)
C11E 0.033(5) 0.038(6) 0.032(4) 0.012(4) -0.002(4) 0.003(4)
C12E 0.026(4) 0.059(7) 0.046(5) 0.012(4) -0.001(4) -0.008(4)
C13E 0.036(5) 0.083(8) 0.026(4) 0.024(5) -0.009(4) -0.006(4)
C14E 0.055(6) 0.055(7) 0.030(5) 0.019(5) 0.006(4) 0.013(4)
C15E 0.050(5) 0.028(6) 0.039(5) 0.006(4) 0.006(4) 0.009(4)
C21E 0.024(4) 0.044(6) 0.025(4) 0.003(4) -0.004(3) -0.009(4)
C22E 0.040(5) 0.026(6) 0.044(5) 0.006(4) -0.002(4) 0.001(4)
C23E 0.038(5) 0.049(6) 0.032(5) 0.008(4) -0.002(4) -0.015(4)
C24E 0.025(4) 0.043(6) 0.031(4) 0.014(4) 0.006(3) 0.002(4)
C25E 0.016(4) 0.053(6) 0.037(4) 0.001(4) 0.000(3) -0.001(4)
C31E 0.021(4) 0.042(6) 0.029(4) 0.001(4) 0.005(3) -0.004(4)
C32E 0.028(4) 0.035(6) 0.027(4) -0.005(4) 0.009(3) 0.002(4)
C33E 0.028(4) 0.035(6) 0.035(4) -0.004(4) 0.003(3) -0.006(4)
C34E 0.026(4) 0.033(6) 0.027(4) 0.004(4) 0.003(3) 0.001(4)
C35E 0.037(5) 0.031(6) 0.034(4) -0.001(4) 0.006(3) 0.001(4)
C36E 0.034(4) 0.041(6) 0.026(4) -0.004(4) 0.008(3) -0.009(4)
C41E 0.013(4) 0.031(5) 0.041(4) 0.002(4) -0.003(3) 0.006(4)
C42E 0.029(4) 0.036(6) 0.041(4) -0.004(4) -0.002(3) 0.013(4)
C43E 0.038(4) 0.026(5) 0.026(4) -0.007(4) -0.008(3) -0.003(3)
C44E 0.031(4) 0.021(5) 0.031(4) -0.001(4) -0.002(3) 0.000(4)
C45E 0.032(4) 0.039(6) 0.023(4) -0.001(4) 0.001(3) 0.001(4)
C46E 0.027(4) 0.028(5) 0.046(5) -0.003(4) -0.005(4) -0.003(4)
Na1 0.0569(19) 0.040(2) 0.0369(15) -0.0111(16) -0.0079(13) 0.0049(14)
Na2 0.0335(16) 0.0299(19) 0.0400(15) -0.0002(13) 0.0007(12) -0.0001(13)
Na3 0.0389(16) 0.0297(19) 0.0338(15) -0.0042(13) 0.0015(12) -0.0027(13)
Na4 0.0517(17) 0.034(2) 0.0342(14) -0.0062(15) -0.0089(13) 0.0044(13)
Na5 0.0383(16) 0.0259(18) 0.0336(14) -0.0009(13) -0.0003(12) 0.0014(13)
Na6 0.0351(16) 0.0300(19) 0.0319(14) 0.0017(13) -0.0001(12) 0.0002(13)
Na7 0.0386(16) 0.0286(19) 0.0359(15) -0.0021(14) -0.0018(13) -0.0020(13)
Na8 0.0377(16) 0.0285(19) 0.0363(15) -0.0037(13) -0.0019(12) -0.0010(13)
Na9 0.0375(16) 0.039(2) 0.0386(15) -0.0066(14) 0.0035(12) -0.0052(14)
Na10 0.0361(16) 0.0322(19) 0.0382(15) 0.0004(13) -0.0010(12) -0.0010(13)
O1W 0.036(3) 0.065(5) 0.096(5) -0.006(3) -0.011(3) 0.003(4)
O2W 0.043(3) 0.092(6) 0.084(5) -0.002(4) -0.011(3) -0.018(4)
O3W 0.044(4) 0.084(5) 0.095(5) 0.025(4) 0.016(3) 0.029(4)

loop_
_atom_type_symbol
_atom_type_description
_atom_type_scat_dispersion_real
_atom_type_scat_dispersion_imag
_atom_type_scat_source
C C 0.0033 0.0016 'International Tables Vol C Tables 4.2.6.8 and 6.1.1.4'
H H 0.0000 0.0000 'International Tables Vol C Tables 4.2.6.8 and 6.1.1.4'
O O 0.0106 0.0060 'International Tables Vol C Tables 4.2.6.8 and 6.1.1.4'
Na Na 0.0362 0.0249 'International Tables Vol C Tables 4.2.6.8 and 6.1.1.4'
Fe Fe 0.3463 0.8444 'International Tables Vol C Tables 4.2.6.8 and 6.1.1.4'

loop_
_geom_angle_atom_site_label_1
_geom_angle_atom_site_label_2
_geom_angle_atom_site_label_3
_geom_angle_site_symmetry_1
_geom_angle_site_symmetry_3
_geom_angle
_geom_angle_publ_flag
C22A Fe1 C14A . . 161.6(3) ?
C22A Fe1 C23A . . 41.1(2) ?
C14A Fe1 C23A . . 123.4(3) ?
C22A Fe1 C15A . . 156.9(3) ?
C14A Fe1 C15A . . 40.8(2) ?
C23A Fe1 C15A . . 160.2(3) ?
C22A Fe1 C13A . . 125.7(3) ?
C14A Fe1 C13A . . 40.7(3) ?
C23A Fe1 C13A . . 107.5(3) ?
C15A Fe1 C13A . . 68.2(3) ?
C22A Fe1 C21A . . 40.6(2) ?
C14A Fe1 C21A . . 155.6(3) ?
C23A Fe1 C21A . . 69.1(2) ?
C15A Fe1 C21A . . 120.9(3) ?
C13A Fe1 C21A . . 162.4(3) ?
C22A Fe1 C12A . . 109.2(3) ?
C14A Fe1 C12A . . 68.3(3) ?
C23A Fe1 C12A . . 121.5(3) ?
C15A Fe1 C12A . . 68.4(3) ?
C13A Fe1 C12A . . 40.0(2) ?
C21A Fe1 C12A . . 126.0(3) ?
C22A Fe1 C24A . . 68.7(3) ?
C14A Fe1 C24A . . 105.8(3) ?
C23A Fe1 C24A . . 41.0(2) ?
C15A Fe1 C24A . . 123.2(3) ?
C13A Fe1 C24A . . 120.5(3) ?
C21A Fe1 C24A . . 68.9(2) ?
C12A Fe1 C24A . . 156.1(3) ?
C22A Fe1 C25A . . 68.4(3) ?
C14A Fe1 C25A . . 119.7(3) ?
C23A Fe1 C25A . . 68.9(3) ?
C15A Fe1 C25A . . 106.6(3) ?
C13A Fe1 C25A . . 155.5(3) ?
C21A Fe1 C25A . . 40.9(2) ?
C12A Fe1 C25A . . 162.5(2) ?
C24A Fe1 C25A . . 40.8(2) ?
C22A Fe1 C11A . . 121.8(3) ?
C14A Fe1 C11A . . 68.9(3) ?
C23A Fe1 C11A . . 156.9(3) ?
C15A Fe1 C11A . . 41.2(2) ?
C13A Fe1 C11A . . 68.0(3) ?
C21A Fe1 C11A . . 108.0(2) ?
C12A Fe1 C11A . . 40.5(2) ?
C24A Fe1 C11A . . 161.2(3) ?
C25A Fe1 C11A . . 124.8(3) ?
C1A O11A Na1 . . 146.3(5) ?
C1A O11A Na2 . . 102.1(4) ?
Na1 O11A Na2 . . 96.35(18) ?
C1A O12A Na10 . 4_655 126.3(5) ?
C1A O12A Na2 . . 85.2(4) ?
Na10 O12A Na2 4_655 . 85.81(15) ?
C1A O12A Na4 . . 117.7(5) ?
Na10 O12A Na4 4_655 . 111.34(18) ?
Na2 O12A Na4 . . 76.74(13) ?
O12A C1A O11A . . 123.4(6) ?
O12A C1A C34A . . 119.5(7) ?
O11A C1A C34A . . 117.2(7) ?
O12A C1A Na2 . . 70.2(4) ?
O11A C1A Na2 . . 53.1(3) ?
C34A C1A Na2 . . 170.3(6) ?
C2A O21A Na8 . 4_645 116.7(4) ?
C2A O21A Na1 . . 122.2(4) ?
Na8 O21A Na1 4_645 . 119.1(2) ?
C2A O21A Na3 . . 101.5(4) ?
Na8 O21A Na3 4_645 . 89.61(16) ?
Na1 O21A Na3 . . 93.09(16) ?
C2A O22A Na4 . . 145.3(4) ?
C2A O22A Na5 . . 122.3(4) ?
Na4 O22A Na5 . . 92.38(17) ?
C2A O22A Na3 . . 85.2(4) ?
Na4 O22A Na3 . . 94.92(15) ?
Na5 O22A Na3 . . 89.16(14) ?
O21A C2A O22A . . 122.0(6) ?
O21A C2A C44A . . 119.1(6) ?
O22A C2A C44A . . 118.9(6) ?
O21A C2A Na3 . . 53.1(3) ?
O22A C2A Na3 . . 69.0(3) ?
C44A C2A Na3 . . 172.1(5) ?
O22A C2A Na8 . 4_645 115.6(4) ?
C44A C2A Na8 . 4_645 108.5(4) ?
Na3 C2A Na8 . 4_645 66.68(15) ?
C12A C11A C15A . . 106.4(6) ?
C12A C11A C31A . . 127.4(7) ?
C15A C11A C31A . . 126.2(6) ?
C12A C11A Fe1 . . 69.2(4) ?
C15A C11A Fe1 . . 68.3(4) ?
C31A C11A Fe1 . . 128.8(4) ?
C13A C12A C11A . . 109.1(7) ?
C13A C12A Fe1 . . 69.9(4) ?
C11A C12A Fe1 . . 70.4(4) ?
C13A C12A H12A . . 125.5 ?
C11A C12A H12A . . 125.5 ?
Fe1 C12A H12A . . 125.9 ?
C12A C13A C14A . . 108.7(6) ?
C12A C13A Fe1 . . 70.1(4) ?
C14A C13A Fe1 . . 69.2(4) ?
C12A C13A H13A . . 125.7 ?
C14A C13A H13A . . 125.7 ?
Fe1 C13A H13A . . 126.6 ?
C15A C14A C13A . . 107.6(6) ?
C15A C14A Fe1 . . 69.7(3) ?
C13A C14A Fe1 . . 70.1(4) ?
C15A C14A H14A . . 126.2 ?
C13A C14A H14A . . 126.2 ?
Fe1 C14A H14A . . 125.5 ?
C14A C15A C11A . . 108.2(6) ?
C14A C15A Fe1 . . 69.5(4) ?
C11A C15A Fe1 . . 70.5(3) ?
C14A C15A H15A . . 125.9 ?
C11A C15A H15A . . 125.9 ?
Fe1 C15A H15A . . 125.8 ?
C22A C21A C25A . . 107.5(5) ?
C22A C21A C41A . . 127.6(6) ?
C25A C21A C41A . . 125.0(6) ?
C22A C21A Fe1 . . 68.8(4) ?
C25A C21A Fe1 . . 70.1(4) ?
C41A C21A Fe1 . . 127.1(4) ?
C21A C22A C23A . . 109.4(6) ?
C21A C22A Fe1 . . 70.5(4) ?
C23A C22A Fe1 . . 69.8(3) ?
C21A C22A H22A . . 125.3 ?
C23A C22A H22A . . 125.3 ?
Fe1 C22A H22A . . 125.9 ?
C22A C23A C24A . . 107.5(6) ?
C22A C23A Fe1 . . 69.1(3) ?
C24A C23A Fe1 . . 70.4(4) ?
C22A C23A H23A . . 126.3 ?
C24A C23A H23A . . 126.3 ?
Fe1 C23A H23A . . 125.8 ?
C23A C24A C25A . . 107.7(6) ?
C23A C24A Fe1 . . 68.6(4) ?
C25A C24A Fe1 . . 69.8(4) ?
C23A C24A H24A . . 126.1 ?
C25A C24A H24A . . 126.1 ?
Fe1 C24A H24A . . 127.0 ?
C24A C25A C21A . . 108.0(6) ?
C24A C25A Fe1 . . 69.4(4) ?
C21A C25A Fe1 . . 69.0(4) ?
C24A C25A H25A . . 126.0 ?
C21A C25A H25A . . 126.0 ?
Fe1 C25A H25A . . 127.1 ?
C36A C31A C32A . . 118.3(6) ?
C36A C31A C11A . . 121.1(6) ?
C32A C31A C11A . . 120.6(6) ?
C33A C32A C31A . . 120.0(6) ?
C33A C32A H32A . . 120.0 ?
C31A C32A H32A . . 120.0 ?
C32A C33A C34A . . 121.8(6) ?
C32A C33A H33A . . 119.1 ?
C34A C33A H33A . . 119.1 ?
C35A C34A C33A . . 117.7(6) ?
C35A C34A C1A . . 121.4(7) ?
C33A C34A C1A . . 120.7(7) ?
C36A C35A C34A . . 120.7(7) ?
C36A C35A H35A . . 119.7 ?
C34A C35A H35A . . 119.7 ?
C31A C36A C35A . . 121.4(6) ?
C31A C36A H36A . . 119.3 ?
C35A C36A H36A . . 119.3 ?
C46A C41A C42A . . 117.2(6) ?
C46A C41A C21A . . 121.5(6) ?
C42A C41A C21A . . 121.2(6) ?
C43A C42A C41A . . 121.0(6) ?
C43A C42A H42A . . 119.5 ?
C41A C42A H42A . . 119.5 ?
C42A C43A C44A . . 120.8(6) ?
C42A C43A H43A . . 119.6 ?
C44A C43A H43A . . 119.6 ?
C45A C44A C43A . . 118.2(6) ?
C45A C44A C2A . . 121.5(6) ?
C43A C44A C2A . . 120.2(6) ?
C44A C45A C46A . . 121.3(6) ?
C44A C45A H45A . . 119.3 ?
C46A C45A H45A . . 119.3 ?
C45A C46A C41A . . 121.4(6) ?
C45A C46A H46A . . 119.3 ?
C41A C46A H46A . . 119.3 ?
C23B Fe2 C25B . . 68.4(3) ?
C23B Fe2 C12B . . 125.5(3) ?
C25B Fe2 C12B . . 155.6(2) ?
C23B Fe2 C22B . . 40.6(2) ?
C25B Fe2 C22B . . 68.9(3) ?
C12B Fe2 C22B . . 107.5(3) ?
C23B Fe2 C24B . . 40.3(2) ?
C25B Fe2 C24B . . 41.1(2) ?
C12B Fe2 C24B . . 162.0(3) ?
C22B Fe2 C24B . . 68.5(3) ?
C23B Fe2 C13B . . 108.3(3) ?
C25B Fe2 C13B . . 161.8(3) ?
C12B Fe2 C13B . . 40.9(2) ?
C22B Fe2 C13B . . 121.0(3) ?
C24B Fe2 C13B . . 124.9(2) ?
C23B Fe2 C14B . . 121.3(3) ?
C25B Fe2 C14B . . 124.5(3) ?
C12B Fe2 C14B . . 68.7(3) ?
C22B Fe2 C14B . . 156.2(3) ?
C24B Fe2 C14B . . 107.5(3) ?
C13B Fe2 C14B . . 40.7(2) ?
C23B Fe2 C15B . . 155.8(3) ?
C25B Fe2 C15B . . 107.7(3) ?
C12B Fe2 C15B . . 68.0(3) ?
C22B Fe2 C15B . . 162.4(2) ?
C24B Fe2 C15B . . 121.0(3) ?
C13B Fe2 C15B . . 67.6(3) ?
C14B Fe2 C15B . . 39.9(2) ?
C23B Fe2 C21B . . 68.4(2) ?
C25B Fe2 C21B . . 41.1(2) ?
C12B Fe2 C21B . . 120.3(2) ?
C22B Fe2 C21B . . 40.8(2) ?
C24B Fe2 C21B . . 69.0(2) ?
C13B Fe2 C21B . . 155.9(3) ?
C14B Fe2 C21B . . 161.7(3) ?
C15B Fe2 C21B . . 125.4(3) ?
C23B Fe2 C11B . . 162.4(3) ?
C25B Fe2 C11B . . 120.0(3) ?
C12B Fe2 C11B . . 41.0(2) ?
C22B Fe2 C11B . . 124.9(3) ?
C24B Fe2 C11B . . 155.6(3) ?
C13B Fe2 C11B . . 68.7(2) ?
C14B Fe2 C11B . . 68.5(2) ?
C15B Fe2 C11B . . 40.6(2) ?
C21B Fe2 C11B . . 106.9(2) ?
C1B O11B Na6 . 4_655 113.9(4) ?
C1B O11B Na7 . 6_656 123.2(4) ?
Na6 O11B Na7 4_655 6_656 119.75(18) ?
C1B O11B Na4 . . 86.1(4) ?
Na6 O11B Na4 4_655 . 83.44(14) ?
Na7 O11B Na4 6_656 . 82.75(13) ?
C1B O12B Na3 . . 135.3(4) ?
C1B O12B Na2 . . 123.8(4) ?
Na3 O12B Na2 . . 92.54(16) ?
C1B O12B Na4 . . 98.0(4) ?
Na3 O12B Na4 . . 102.56(17) ?
Na2 O12B Na4 . . 97.12(16) ?
O11B C1B O12B . . 123.8(6) ?
O11B C1B C34B . . 118.3(6) ?
O12B C1B C34B . . 117.9(6) ?
O11B C1B Na4 . . 67.9(3) ?
O12B C1B Na4 . . 56.0(3) ?
C34B C1B Na4 . . 173.2(5) ?
C2B O21B Na7 . 6_656 144.6(4) ?
C2B O21B Na6 . 6_656 120.7(4) ?
Na7 O21B Na6 6_656 6_656 93.35(17) ?
C2B O21B Na5 . . 89.6(4) ?
Na7 O21B Na5 6_656 . 97.80(16) ?
Na6 O21B Na5 6_656 . 93.97(15) ?
C2B O22B Na7 . 4_645 114.0(4) ?
C2B O22B Na3 . . 122.4(4) ?
Na7 O22B Na3 4_645 . 122.3(2) ?
C2B O22B Na5 . . 94.3(4) ?
Na7 O22B Na5 4_645 . 89.77(15) ?
Na3 O22B Na5 . . 97.33(15) ?
O21B C2B O22B . . 123.3(6) ?
O21B C2B C44B . . 119.0(6) ?
O22B C2B C44B . . 117.6(6) ?
O21B C2B Na5 . . 64.3(3) ?
O22B C2B Na5 . . 59.1(3) ?
C44B C2B Na5 . . 175.9(5) ?
O21B C2B Na7 . 4_645 115.7(4) ?
C44B C2B Na7 . 4_645 106.7(4) ?
Na5 C2B Na7 . 4_645 69.31(16) ?
C15B C11B C12B . . 105.8(5) ?
C15B C11B C31B . . 127.6(6) ?
C12B C11B C31B . . 126.6(6) ?
C15B C11B Fe2 . . 69.0(4) ?
C12B C11B Fe2 . . 68.2(4) ?
C31B C11B Fe2 . . 128.7(4) ?
C13B C12B C11B . . 108.5(6) ?
C13B C12B Fe2 . . 70.0(3) ?
C11B C12B Fe2 . . 70.8(3) ?
C13B C12B H12B . . 125.7 ?
C11B C12B H12B . . 125.7 ?
Fe2 C12B H12B . . 125.0 ?
C12B C13B C14B . . 107.9(6) ?
C12B C13B Fe2 . . 69.1(3) ?
C14B C13B Fe2 . . 69.8(4) ?
C12B C13B H13B . . 126.1 ?
C14B C13B H13B . . 126.1 ?
Fe2 C13B H13B . . 126.6 ?
C15B C14B C13B . . 107.6(6) ?
C15B C14B Fe2 . . 70.1(4) ?
C13B C14B Fe2 . . 69.5(4) ?
C15B C14B H14B . . 126.2 ?
C13B C14B H14B . . 126.2 ?
Fe2 C14B H14B . . 125.8 ?
C14B C15B C11B . . 110.2(7) ?
C14B C15B Fe2 . . 70.0(4) ?
C11B C15B Fe2 . . 70.4(4) ?
C14B C15B H15B . . 124.9 ?
C11B C15B H15B . . 124.9 ?
Fe2 C15B H15B . . 126.3 ?
C22B C21B C25B . . 106.7(5) ?
C22B C21B C41B . . 126.6(6) ?
C25B C21B C41B . . 126.7(6) ?
C22B C21B Fe2 . . 68.7(3) ?
C25B C21B Fe2 . . 68.3(3) ?
C41B C21B Fe2 . . 126.5(4) ?
C23B C22B C21B . . 108.0(6) ?
C23B C22B Fe2 . . 69.2(4) ?
C21B C22B Fe2 . . 70.5(4) ?
C23B C22B H22B . . 126.0 ?
C21B C22B H22B . . 126.0 ?
Fe2 C22B H22B . . 125.8 ?
C24B C23B C22B . . 109.6(6) ?
C24B C23B Fe2 . . 70.3(4) ?
C22B C23B Fe2 . . 70.2(4) ?
C24B C23B H23B . . 125.2 ?
C22B C23B H23B . . 125.2 ?
Fe2 C23B H23B . . 125.9 ?
C23B C24B C25B . . 107.5(6) ?
C23B C24B Fe2 . . 69.4(4) ?
C25B C24B Fe2 . . 69.2(3) ?
C23B C24B H24B . . 126.3 ?
C25B C24B H24B . . 126.3 ?
Fe2 C24B H24B . . 126.7 ?
C24B C25B C21B . . 108.2(6) ?
C24B C25B Fe2 . . 69.7(3) ?
C21B C25B Fe2 . . 70.6(3) ?
C24B C25B H25B . . 125.9 ?
C21B C25B H25B . . 125.9 ?
Fe2 C25B H25B . . 125.3 ?
C32B C31B C36B . . 115.8(6) ?
C32B C31B C11B . . 122.9(6) ?
C36B C31B C11B . . 121.3(6) ?
C33B C32B C31B . . 122.6(6) ?
C33B C32B H32B . . 118.7 ?
C31B C32B H32B . . 118.7 ?
C32B C33B C34B . . 120.8(6) ?
C32B C33B H33B . . 119.6 ?
C34B C33B H33B . . 119.6 ?
C33B C34B C35B . . 117.7(6) ?
C33B C34B C1B . . 122.2(6) ?
C35B C34B C1B . . 120.1(6) ?
C36B C35B C34B . . 120.9(6) ?
C36B C35B H35B . . 119.6 ?
C34B C35B H35B . . 119.6 ?
C35B C36B C31B . . 122.1(6) ?
C35B C36B H36B . . 118.9 ?
C31B C36B H36B . . 118.9 ?
C46B C41B C42B . . 118.0(6) ?
C46B C41B C21B . . 120.5(6) ?
C42B C41B C21B . . 121.5(6) ?
C43B C42B C41B . . 121.6(6) ?
C43B C42B H42B . . 119.2 ?
C41B C42B H42B . . 119.2 ?
C42B C43B C44B . . 119.6(6) ?
C42B C43B H43B . . 120.2 ?
C44B C43B H43B . . 120.2 ?
C45B C44B C43B . . 119.3(6) ?
C45B C44B C2B . . 120.0(6) ?
C43B C44B C2B . . 120.6(6) ?
C46B C45B C44B . . 120.1(6) ?
C46B C45B H45B . . 120.0 ?
C44B C45B H45B . . 120.0 ?
C45B C46B C41B . . 121.3(6) ?
C45B C46B H46B . . 119.3 ?
C41B C46B H46B . . 119.3 ?
C23C Fe3 C15C . . 162.7(3) ?
C23C Fe3 C22C . . 41.3(2) ?
C15C Fe3 C22C . . 155.0(3) ?
C23C Fe3 C13C . . 107.4(3) ?
C15C Fe3 C13C . . 68.5(3) ?
C22C Fe3 C13C . . 124.5(3) ?
C23C Fe3 C24C . . 40.4(2) ?
C15C Fe3 C24C . . 126.0(3) ?
C22C Fe3 C24C . . 69.1(3) ?
C13C Fe3 C24C . . 120.5(3) ?
C23C Fe3 C14C . . 125.1(3) ?
C15C Fe3 C14C . . 40.9(2) ?
C22C Fe3 C14C . . 162.0(3) ?
C13C Fe3 C14C . . 40.7(3) ?
C24C Fe3 C14C . . 107.8(3) ?
C23C Fe3 C25C . . 67.6(3) ?
C15C Fe3 C25C . . 108.7(3) ?
C22C Fe3 C25C . . 68.9(3) ?
C13C Fe3 C25C . . 155.2(3) ?
C24C Fe3 C25C . . 39.9(2) ?
C14C Fe3 C25C . . 120.9(3) ?
C23C Fe3 C12C . . 119.8(3) ?
C15C Fe3 C12C . . 68.6(3) ?
C22C Fe3 C12C . . 106.5(3) ?
C13C Fe3 C12C . . 39.9(2) ?
C24C Fe3 C12C . . 154.4(3) ?
C14C Fe3 C12C . . 68.1(3) ?
C25C Fe3 C12C . . 164.0(3) ?
C23C Fe3 C21C . . 68.4(2) ?
C15C Fe3 C21C . . 120.7(3) ?
C22C Fe3 C21C . . 40.9(2) ?
C13C Fe3 C21C . . 162.1(3) ?
C24C Fe3 C21C . . 68.4(2) ?
C14C Fe3 C21C . . 155.9(3) ?
C25C Fe3 C21C . . 41.0(2) ?
C12C Fe3 C21C . . 125.7(3) ?
C23C Fe3 C11C . . 154.6(3) ?
C15C Fe3 C11C . . 41.1(2) ?
C22C Fe3 C11C . . 119.3(3) ?
C13C Fe3 C11C . . 67.9(3) ?
C24C Fe3 C11C . . 163.7(3) ?
C14C Fe3 C11C . . 68.6(2) ?
C25C Fe3 C11C . . 127.1(3) ?
C12C Fe3 C11C . . 40.6(2) ?
C21C Fe3 C11C . . 108.0(2) ?
C1C O11C Na6 . . 135.7(4) ?
C1C O11C Na7 . . 130.9(4) ?
Na6 O11C Na7 . . 92.12(17) ?
C1C O11C Na8 . . 93.3(4) ?
Na6 O11C Na8 . . 97.70(16) ?
Na7 O11C Na8 . . 89.41(14) ?
C1C O12C Na3 . 4_655 117.1(4) ?
C1C O12C Na9 . . 120.5(4) ?
Na3 O12C Na9 4_655 . 121.6(2) ?
C1C O12C Na8 . . 91.2(4) ?
Na3 O12C Na8 4_655 . 84.41(14) ?
Na9 O12C Na8 . . 85.31(14) ?
O11C C1C O12C . . 122.7(6) ?
O11C C1C C34C . . 118.7(6) ?
O12C C1C C34C . . 118.6(6) ?
O11C C1C Na8 . . 60.8(3) ?
O12C C1C Na8 . . 62.7(3) ?
C34C C1C Na8 . . 170.9(5) ?
C2C O21C Na2 . 4_645 118.2(4) ?
C2C O21C Na6 . . 119.1(4) ?
Na2 O21C Na6 4_645 . 122.6(2) ?
C2C O21C Na10 . . 86.0(4) ?
Na2 O21C Na10 4_645 . 90.64(15) ?
Na6 O21C Na10 . . 89.35(14) ?
C2C O22C Na9 . . 161.0(4) ?
C2C O22C Na10 . . 95.7(4) ?
Na9 O22C Na10 . . 100.14(18) ?
O22C C2C O21C . . 123.6(6) ?
O22C C2C C44C . . 117.9(6) ?
O21C C2C C44C . . 118.6(6) ?
O22C C2C Na10 . . 58.1(3) ?
O21C C2C Na10 . . 67.5(3) ?
C44C C2C Na10 . . 164.8(4) ?
C12C C11C C15C . . 106.2(6) ?
C12C C11C C31C . . 128.0(7) ?
C15C C11C C31C . . 125.7(6) ?
C12C C11C Fe3 . . 68.7(4) ?
C15C C11C Fe3 . . 67.4(4) ?
C31C C11C Fe3 . . 130.0(4) ?
C13C C12C C11C . . 108.8(7) ?
C13C C12C Fe3 . . 69.6(4) ?
C11C C12C Fe3 . . 70.7(4) ?
C13C C12C H12C . . 125.6 ?
C11C C12C H12C . . 125.6 ?
Fe3 C12C H12C . . 125.7 ?
C12C C13C C14C . . 109.3(6) ?
C12C C13C Fe3 . . 70.5(4) ?
C14C C13C Fe3 . . 70.0(4) ?
C12C C13C H13C . . 125.4 ?
C14C C13C H13C . . 125.4 ?
Fe3 C13C H13C . . 125.7 ?
C13C C14C C15C . . 107.0(6) ?
C13C C14C Fe3 . . 69.4(4) ?
C15C C14C Fe3 . . 68.6(3) ?
C13C C14C H14C . . 126.5 ?
C15C C14C H14C . . 126.5 ?
Fe3 C14C H14C . . 127.0 ?
C14C C15C C11C . . 108.6(6) ?
C14C C15C Fe3 . . 70.4(3) ?
C11C C15C Fe3 . . 71.5(4) ?
C14C C15C H15C . . 125.7 ?
C11C C15C H15C . . 125.7 ?
Fe3 C15C H15C . . 124.0 ?
C22C C21C C25C . . 107.2(6) ?
C22C C21C C41C . . 126.5(6) ?
C25C C21C C41C . . 126.3(6) ?
C22C C21C Fe3 . . 68.3(4) ?
C25C C21C Fe3 . . 69.3(4) ?
C41C C21C Fe3 . . 125.3(4) ?
C23C C22C C21C . . 106.9(6) ?
C23C C22C Fe3 . . 69.1(3) ?
C21C C22C Fe3 . . 70.7(4) ?
C23C C22C H22C . . 126.6 ?
C21C C22C H22C . . 126.6 ?
Fe3 C22C H22C . . 125.1 ?
C24C C23C C22C . . 109.2(6) ?
C24C C23C Fe3 . . 70.7(4) ?
C22C C23C Fe3 . . 69.5(3) ?
C24C C23C H23C . . 125.4 ?
C22C C23C H23C . . 125.4 ?
Fe3 C23C H23C . . 126.0 ?
C25C C24C C23C . . 108.0(6) ?
C25C C24C Fe3 . . 70.4(4) ?
C23C C24C Fe3 . . 68.9(4) ?
C25C C24C H24C . . 126.0 ?
C23C C24C H24C . . 126.0 ?
Fe3 C24C H24C . . 126.3 ?
C24C C25C C21C . . 108.7(6) ?
C24C C25C Fe3 . . 69.7(4) ?
C21C C25C Fe3 . . 69.8(4) ?
C24C C25C H25C . . 125.7 ?
C21C C25C H25C . . 125.7 ?
Fe3 C25C H25C . . 126.5 ?
C36C C31C C32C . . 118.0(6) ?
C36C C31C C11C . . 122.3(6) ?
C32C C31C C11C . . 119.7(7) ?
C33C C32C C31C . . 119.7(6) ?
C33C C32C H32C . . 120.2 ?
C31C C32C H32C . . 120.2 ?
C32C C33C C34C . . 122.6(6) ?
C32C C33C H33C . . 118.7 ?
C34C C33C H33C . . 118.7 ?
C33C C34C C35C . . 118.3(6) ?
C33C C34C C1C . . 121.9(6) ?
C35C C34C C1C . . 119.8(6) ?
C36C C35C C34C . . 119.3(6) ?
C36C C35C H35C . . 120.4 ?
C34C C35C H35C . . 120.4 ?
C31C C36C C35C . . 122.1(6) ?
C31C C36C H36C . . 119.0 ?
C35C C36C H36C . . 119.0 ?
C46C C41C C42C . . 118.0(6) ?
C46C C41C C21C . . 122.2(6) ?
C42C C41C C21C . . 119.7(6) ?
C43C C42C C41C . . 120.4(6) ?
C43C C42C H42C . . 119.8 ?
C41C C42C H42C . . 119.8 ?
C44C C43C C42C . . 121.5(6) ?
C44C C43C H43C . . 119.3 ?
C42C C43C H43C . . 119.3 ?
C43C C44C C45C . . 117.9(6) ?
C43C C44C C2C . . 120.9(6) ?
C45C C44C C2C . . 121.1(6) ?
C46C C45C C44C . . 120.5(6) ?
C46C C45C H45C . . 119.8 ?
C44C C45C H45C . . 119.8 ?
C45C C46C C41C . . 121.5(6) ?
C45C C46C H46C . . 119.2 ?
C41C C46C H46C . . 119.2 ?
C13D Fe4 C25D . . 162.2(3) ?
C13D Fe4 C12D . . 40.8(2) ?
C25D Fe4 C12D . . 155.2(2) ?
C13D Fe4 C24D . . 125.1(3) ?
C25D Fe4 C24D . . 41.3(2) ?
C12D Fe4 C24D . . 162.3(3) ?
C13D Fe4 C14D . . 40.5(2) ?
C25D Fe4 C14D . . 124.9(3) ?
C12D Fe4 C14D . . 68.3(3) ?
C24D Fe4 C14D . . 107.6(3) ?
C13D Fe4 C23D . . 108.0(3) ?
C25D Fe4 C23D . . 68.6(3) ?
C12D Fe4 C23D . . 126.1(3) ?
C24D Fe4 C23D . . 39.9(2) ?
C14D Fe4 C23D . . 120.4(3) ?
C13D Fe4 C15D . . 68.1(3) ?
C25D Fe4 C15D . . 107.0(3) ?
C12D Fe4 C15D . . 68.5(3) ?
C24D Fe4 C15D . . 120.2(3) ?
C14D Fe4 C15D . . 40.0(2) ?
C23D Fe4 C15D . . 154.4(3) ?
C13D Fe4 C22D . . 121.0(3) ?
C25D Fe4 C22D . . 68.4(3) ?
C12D Fe4 C22D . . 108.7(3) ?
C24D Fe4 C22D . . 67.4(3) ?
C14D Fe4 C22D . . 155.4(3) ?
C23D Fe4 C22D . . 40.2(2) ?
C15D Fe4 C22D . . 163.7(2) ?
C13D Fe4 C21D . . 155.7(3) ?
C25D Fe4 C21D . . 40.9(2) ?
C12D Fe4 C21D . . 120.5(2) ?
C24D Fe4 C21D . . 68.6(2) ?
C14D Fe4 C21D . . 162.3(3) ?
C23D Fe4 C21D . . 68.5(2) ?
C15D Fe4 C21D . . 125.7(3) ?
C22D Fe4 C21D . . 40.7(2) ?
C13D Fe4 C11D . . 68.7(2) ?
C25D Fe4 C11D . . 119.5(3) ?
C12D Fe4 C11D . . 41.1(2) ?
C24D Fe4 C11D . . 155.0(3) ?
C14D Fe4 C11D . . 68.1(2) ?
C23D Fe4 C11D . . 163.7(3) ?
C15D Fe4 C11D . . 40.6(2) ?
C22D Fe4 C11D . . 126.7(3) ?
C21D Fe4 C11D . . 107.6(2) ?
C1D O11D Na5 . 4_655 115.0(4) ?
C1D O11D Na8 . . 122.4(4) ?
Na5 O11D Na8 4_655 . 119.8(2) ?
C1D O11D Na7 . . 87.5(4) ?
Na5 O11D Na7 4_655 . 82.32(13) ?
Na8 O11D Na7 . . 83.52(13) ?
C1D O12D Na5 . 6_556 137.6(4) ?
C1D O12D Na4 . 6_556 127.7(4) ?
Na5 O12D Na4 6_556 6_556 90.81(17) ?
C1D O12D Na7 . . 98.0(4) ?
Na5 O12D Na7 6_556 . 98.59(16) ?
Na4 O12D Na7 6_556 . 90.79(15) ?
O11D C1D O12D . . 123.3(6) ?
O11D C1D C34D . . 119.7(6) ?
O12D C1D C34D . . 117.0(6) ?
O11D C1D Na7 . . 67.2(3) ?
O12D C1D Na7 . . 56.4(3) ?
C34D C1D Na7 . . 171.3(5) ?
C2D O21D Na8 . . 145.2(4) ?
C2D O21D Na10 . . 118.4(4) ?
Na8 O21D Na10 . . 93.35(17) ?
C2D O21D Na6 . . 91.3(4) ?
Na8 O21D Na6 . . 99.96(16) ?
Na10 O21D Na6 . . 95.37(15) ?
C2D O22D Na4 . 4_645 116.0(4) ?
C2D O22D Na6 . . 92.4(4) ?
Na4 O22D Na6 4_645 . 89.37(15) ?
C2D O22D Na5 . 6_556 124.0(4) ?
Na4 O22D Na5 4_645 6_556 119.61(19) ?
Na6 O22D Na5 . 6_556 94.26(15) ?
O22D C2D O21D . . 123.2(6) ?
O22D C2D C44D . . 118.5(6) ?
O21D C2D C44D . . 118.3(6) ?
O22D C2D Na6 . . 61.2(3) ?
O21D C2D Na6 . . 62.2(3) ?
C44D C2D Na6 . . 174.3(4) ?
O21D C2D Na4 . 4_645 117.5(4) ?
C44D C2D Na4 . 4_645 106.2(4) ?
Na6 C2D Na4 . 4_645 69.52(16) ?
C15D C11D C12D . . 106.1(5) ?
C15D C11D C31D . . 128.8(6) ?
C12D C11D C31D . . 125.0(6) ?
C15D C11D Fe4 . . 68.8(4) ?
C12D C11D Fe4 . . 67.8(3) ?
C31D C11D Fe4 . . 128.4(4) ?
C13D C12D C11D . . 108.2(6) ?
C13D C12D Fe4 . . 69.3(3) ?
C11D C12D Fe4 . . 71.1(4) ?
C13D C12D H12D . . 125.9 ?
C11D C12D H12D . . 125.9 ?
Fe4 C12D H12D . . 125.3 ?
C14D C13D C12D . . 108.4(6) ?
C14D C13D Fe4 . . 70.7(4) ?
C12D C13D Fe4 . . 69.9(3) ?
C14D C13D H13D . . 125.8 ?
C12D C13D H13D . . 125.8 ?
Fe4 C13D H13D . . 125.2 ?
C15D C14D C13D . . 108.3(6) ?
C15D C14D Fe4 . . 70.2(4) ?
C13D C14D Fe4 . . 68.8(4) ?
C15D C14D H14D . . 125.8 ?
C13D C14D H14D . . 125.8 ?
Fe4 C14D H14D . . 126.8 ?
C14D C15D C11D . . 109.0(6) ?
C14D C15D Fe4 . . 69.8(4) ?
C11D C15D Fe4 . . 70.6(4) ?
C14D C15D H15D . . 125.5 ?
C11D C15D H15D . . 125.5 ?
Fe4 C15D H15D . . 125.7 ?
C25D C21D C22D . . 106.2(6) ?
C25D C21D C41D . . 127.3(6) ?
C22D C21D C41D . . 126.5(6) ?
C25D C21D Fe4 . . 67.8(3) ?
C22D C21D Fe4 . . 69.0(4) ?
C41D C21D Fe4 . . 125.2(4) ?
C23D C22D C21D . . 109.1(6) ?
C23D C22D Fe4 . . 69.7(4) ?
C21D C22D Fe4 . . 70.2(4) ?
C23D C22D H22D . . 125.5 ?
C21D C22D H22D . . 125.5 ?
Fe4 C22D H22D . . 126.2 ?
C24D C23D C22D . . 108.2(6) ?
C24D C23D Fe4 . . 69.5(4) ?
C22D C23D Fe4 . . 70.1(4) ?
C24D C23D H23D . . 125.9 ?
C22D C23D H23D . . 125.9 ?
Fe4 C23D H23D . . 126.0 ?
C23D C24D C25D . . 108.7(6) ?
C23D C24D Fe4 . . 70.6(4) ?
C25D C24D Fe4 . . 68.9(3) ?
C23D C24D H24D . . 125.6 ?
C25D C24D H24D . . 125.6 ?
Fe4 C24D H24D . . 126.4 ?
C24D C25D C21D . . 107.8(6) ?
C24D C25D Fe4 . . 69.8(3) ?
C21D C25D Fe4 . . 71.2(3) ?
C24D C25D H25D . . 126.1 ?
C21D C25D H25D . . 126.1 ?
Fe4 C25D H25D . . 124.5 ?
C32D C31D C36D . . 117.3(6) ?
C32D C31D C11D . . 121.1(6) ?
C36D C31D C11D . . 121.6(6) ?
C31D C32D C33D . . 121.7(6) ?
C31D C32D H32D . . 119.1 ?
C33D C32D H32D . . 119.1 ?
C32D C33D C34D . . 120.0(6) ?
C32D C33D H33D . . 120.0 ?
C34D C33D H33D . . 120.0 ?
C35D C34D C33D . . 118.7(6) ?
C35D C34D C1D . . 121.1(6) ?
C33D C34D C1D . . 120.2(6) ?
C36D C35D C34D . . 120.7(6) ?
C36D C35D H35D . . 119.7 ?
C34D C35D H35D . . 119.7 ?
C35D C36D C31D . . 121.7(6) ?
C35D C36D H36D . . 119.2 ?
C31D C36D H36D . . 119.2 ?
C42D C41D C46D . . 118.2(6) ?
C42D C41D C21D . . 121.3(6) ?
C46D C41D C21D . . 120.4(6) ?
C43D C42D C41D . . 121.1(6) ?
C43D C42D H42D . . 119.5 ?
C41D C42D H42D . . 119.5 ?
C42D C43D C44D . . 121.3(6) ?
C42D C43D H43D . . 119.3 ?
C44D C43D H43D . . 119.3 ?
C45D C44D C43D . . 117.8(6) ?
C45D C44D C2D . . 120.1(6) ?
C43D C44D C2D . . 122.1(6) ?
C46D C45D C44D . . 121.5(6) ?
C46D C45D H45D . . 119.2 ?
C44D C45D H45D . . 119.2 ?
C45D C46D C41D . . 120.0(6) ?
C45D C46D H46D . . 120.0 ?
C41D C46D H46D . . 120.0 ?
C12E Fe5 C25E . . 162.1(3) ?
C12E Fe5 C13E . . 40.5(2) ?
C25E Fe5 C13E . . 155.7(3) ?
C12E Fe5 C15E . . 68.7(3) ?
C25E Fe5 C15E . . 106.8(3) ?
C13E Fe5 C15E . . 68.3(3) ?
C12E Fe5 C23E . . 121.2(3) ?
C25E Fe5 C23E . . 68.8(3) ?
C13E Fe5 C23E . . 107.7(3) ?
C15E Fe5 C23E . . 160.9(3) ?
C12E Fe5 C21E . . 125.1(3) ?
C25E Fe5 C21E . . 41.0(2) ?
C13E Fe5 C21E . . 162.2(3) ?
C15E Fe5 C21E . . 120.6(3) ?
C23E Fe5 C21E . . 68.9(2) ?
C12E Fe5 C24E . . 155.8(3) ?
C25E Fe5 C24E . . 41.0(2) ?
C13E Fe5 C24E . . 120.6(3) ?
C15E Fe5 C24E . . 124.1(3) ?
C23E Fe5 C24E . . 40.5(2) ?
C21E Fe5 C24E . . 68.9(2) ?
C12E Fe5 C14E . . 68.4(3) ?
C25E Fe5 C14E . . 120.1(3) ?
C13E Fe5 C14E . . 40.8(3) ?
C15E Fe5 C14E . . 40.2(2) ?
C23E Fe5 C14E . . 124.7(3) ?
C21E Fe5 C14E . . 155.5(3) ?
C24E Fe5 C14E . . 107.1(3) ?
C12E Fe5 C22E . . 108.1(3) ?
C25E Fe5 C22E . . 68.6(3) ?
C13E Fe5 C22E . . 125.5(3) ?
C15E Fe5 C22E . . 156.3(3) ?
C23E Fe5 C22E . . 41.1(2) ?
C21E Fe5 C22E . . 40.7(2) ?
C24E Fe5 C22E . . 68.7(3) ?
C14E Fe5 C22E . . 162.4(3) ?
C12E Fe5 C11E . . 41.5(2) ?
C25E Fe5 C11E . . 123.9(3) ?
C13E Fe5 C11E . . 68.9(3) ?
C15E Fe5 C11E . . 40.7(2) ?
C23E Fe5 C11E . . 157.1(3) ?
C21E Fe5 C11E . . 107.0(2) ?
C24E Fe5 C11E . . 161.0(3) ?
C14E Fe5 C11E . . 68.4(3) ?
C22E Fe5 C11E . . 121.2(3) ?
C1E O11E Na1 . 4_655 123.4(4) ?
C1E O11E Na9 . . 88.8(4) ?
Na1 O11E Na9 4_655 . 79.69(14) ?
C1E O12E Na10 . . 140.8(4) ?
C1E O12E Na9 . . 92.9(4) ?
Na10 O12E Na9 . . 93.37(16) ?
C1E O12E Na8 . . 131.7(4) ?
Na10 O12E Na8 . . 87.40(16) ?
Na9 O12E Na8 . . 84.74(14) ?
O11E C1E O12E . . 123.8(6) ?
O11E C1E C34E . . 118.0(6) ?
O12E C1E C34E . . 118.3(6) ?
O11E C1E Na9 . . 65.1(3) ?
O12E C1E Na9 . . 61.0(3) ?
C34E C1E Na9 . . 164.8(5) ?
C2E O21E Na2 . . 142.1(4) ?
C2E O21E Na3 . . 127.2(4) ?
Na2 O21E Na3 . . 88.48(16) ?
C2E O21E Na1 . . 85.3(4) ?
Na2 O21E Na1 . . 88.05(15) ?
Na3 O21E Na1 . . 82.02(13) ?
C2E O22E Na9 . 4_645 122.4(4) ?
C2E O22E Na1 . . 99.8(4) ?
Na9 O22E Na1 4_645 . 85.00(16) ?
O21E C2E O22E . . 122.5(6) ?
O21E C2E C44E . . 120.5(6) ?
O22E C2E C44E . . 116.9(6) ?
O21E C2E Na1 . . 68.8(3) ?
O22E C2E Na1 . . 54.2(3) ?
C44E C2E Na1 . . 169.4(5) ?
C15E C11E C12E . . 105.8(6) ?
C15E C11E C31E . . 128.5(7) ?
C12E C11E C31E . . 125.6(6) ?
C15E C11E Fe5 . . 68.8(4) ?
C12E C11E Fe5 . . 67.8(4) ?
C31E C11E Fe5 . . 130.2(5) ?
C13E C12E C11E . . 108.7(6) ?
C13E C12E Fe5 . . 70.3(4) ?
C11E C12E Fe5 . . 70.7(4) ?
C13E C12E H12E . . 125.6 ?
C11E C12E H12E . . 125.6 ?
Fe5 C12E H12E . . 125.0 ?
C12E C13E C14E . . 108.1(6) ?
C12E C13E Fe5 . . 69.2(4) ?
C14E C13E Fe5 . . 70.0(4) ?
C12E C13E H13E . . 126.0 ?
C14E C13E H13E . . 126.0 ?
Fe5 C13E H13E . . 126.4 ?
C15E C14E C13E . . 108.0(6) ?
C15E C14E Fe5 . . 69.5(4) ?
C13E C14E Fe5 . . 69.2(4) ?
C15E C14E H14E . . 126.0 ?
C13E C14E H14E . . 126.0 ?
Fe5 C14E H14E . . 126.8 ?
C14E C15E C11E . . 109.4(7) ?
C14E C15E Fe5 . . 70.3(4) ?
C11E C15E Fe5 . . 70.5(4) ?
C14E C15E H15E . . 125.3 ?
C11E C15E H15E . . 125.3 ?
Fe5 C15E H15E . . 125.5 ?
C25E C21E C22E . . 107.7(6) ?
C25E C21E C41E . . 126.3(6) ?
C22E C21E C41E . . 125.9(6) ?
C25E C21E Fe5 . . 68.8(4) ?
C22E C21E Fe5 . . 70.1(4) ?
C41E C21E Fe5 . . 128.7(5) ?
C21E C22E C23E . . 107.7(6) ?
C21E C22E Fe5 . . 69.2(4) ?
C23E C22E Fe5 . . 68.9(4) ?
C21E C22E H22E . . 126.2 ?
C23E C22E H22E . . 126.2 ?
Fe5 C22E H22E . . 127.3 ?
C24E C23E C22E . . 108.3(6) ?
C24E C23E Fe5 . . 70.0(4) ?
C22E C23E Fe5 . . 70.0(4) ?
C24E C23E H23E . . 125.9 ?
C22E C23E H23E . . 125.9 ?
Fe5 C23E H23E . . 125.7 ?
C23E C24E C25E . . 107.7(6) ?
C23E C24E Fe5 . . 69.5(4) ?
C25E C24E Fe5 . . 68.7(3) ?
C23E C24E H24E . . 126.2 ?
C25E C24E H24E . . 126.2 ?
Fe5 C24E H24E . . 127.3 ?
C21E C25E C24E . . 108.6(6) ?
C21E C25E Fe5 . . 70.2(3) ?
C24E C25E Fe5 . . 70.3(3) ?
C21E C25E H25E . . 125.7 ?
C24E C25E H25E . . 125.7 ?
Fe5 C25E H25E . . 125.3 ?
C36E C31E C32E . . 117.6(6) ?
C36E C31E C11E . . 120.8(6) ?
C32E C31E C11E . . 121.6(6) ?
C33E C32E C31E . . 121.6(6) ?
C33E C32E H32E . . 119.2 ?
C31E C32E H32E . . 119.2 ?
C32E C33E C34E . . 120.1(6) ?
C32E C33E H33E . . 119.9 ?
C34E C33E H33E . . 119.9 ?
C35E C34E C33E . . 117.7(6) ?
C35E C34E C1E . . 121.5(6) ?
C33E C34E C1E . . 120.7(6) ?
C36E C35E C34E . . 121.5(6) ?
C36E C35E H35E . . 119.3 ?
C34E C35E H35E . . 119.3 ?
C35E C36E C31E . . 121.2(6) ?
C35E C36E H36E . . 119.4 ?
C31E C36E H36E . . 119.4 ?
C46E C41E C42E . . 117.0(6) ?
C46E C41E C21E . . 122.2(7) ?
C42E C41E C21E . . 120.7(6) ?
C43E C42E C41E . . 121.5(6) ?
C43E C42E H42E . . 119.3 ?
C41E C42E H42E . . 119.3 ?
C42E C43E C44E . . 120.3(6) ?
C42E C43E H43E . . 119.9 ?
C44E C43E H43E . . 119.9 ?
C43E C44E C45E . . 119.1(6) ?
C43E C44E C2E . . 120.3(6) ?
C45E C44E C2E . . 120.5(6) ?
C46E C45E C44E . . 119.6(6) ?
C46E C45E H45E . . 120.2 ?
C44E C45E H45E . . 120.2 ?
C41E C46E C45E . . 122.4(6) ?
C41E C46E H46E . . 118.8 ?
C45E C46E H46E . . 118.8 ?
O11A Na1 O11E . 4_645 138.42(19) ?
O11A Na1 O21A . . 93.63(18) ?
O11E Na1 O21A 4_645 . 96.99(18) ?
O11A Na1 O22E . . 124.30(19) ?
O11E Na1 O22E 4_645 . 85.08(18) ?
O21A Na1 O22E . . 117.74(17) ?
O11A Na1 O21E . . 85.68(17) ?
O11E Na1 O21E 4_645 . 133.95(18) ?
O21A Na1 O21E . . 91.03(15) ?
O22E Na1 O21E . . 51.82(14) ?
O11A Na1 C2E . . 104.6(2) ?
O11E Na1 C2E 4_645 . 110.3(2) ?
O21A Na1 C2E . . 107.05(18) ?
O22E Na1 C2E . . 26.00(16) ?
O21E Na1 C2E . . 25.93(14) ?
O11A Na1 Na9 . 4_645 166.79(15) ?
O11E Na1 Na9 4_645 4_645 54.70(13) ?
O21A Na1 Na9 . 4_645 84.87(14) ?
O22E Na1 Na9 . 4_645 46.88(13) ?
O21E Na1 Na9 . 4_645 81.23(13) ?
C2E Na1 Na9 . 4_645 63.62(15) ?
O11A Na1 Na3 . . 90.20(14) ?
O11E Na1 Na3 4_645 . 124.22(16) ?
O21A Na1 Na3 . . 43.67(11) ?
O22E Na1 Na3 . . 84.82(13) ?
O21E Na1 Na3 . . 47.36(10) ?
C2E Na1 Na3 . . 65.90(15) ?
Na9 Na1 Na3 4_645 . 79.64(8) ?
O11A Na1 Na2 . . 44.16(12) ?
O11E Na1 Na2 4_645 . 172.57(15) ?
O21A Na1 Na2 . . 89.45(13) ?
O22E Na1 Na2 . . 88.65(14) ?
O21E Na1 Na2 . . 41.77(12) ?
C2E Na1 Na2 . . 63.94(16) ?
Na9 Na1 Na2 4_645 . 122.64(9) ?
Na3 Na1 Na2 . . 58.93(7) ?
O11A Na1 Na8 . 4_645 123.95(15) ?
O11E Na1 Na8 4_645 4_645 74.66(13) ?
O21A Na1 Na8 . 4_645 30.35(12) ?
O22E Na1 Na8 . 4_645 95.09(13) ?
O21E Na1 Na8 . 4_645 91.91(12) ?
C2E Na1 Na8 . 4_645 95.64(15) ?
Na9 Na1 Na8 4_645 4_645 55.17(7) ?
Na3 Na1 Na8 . 4_645 51.95(7) ?
Na2 Na1 Na8 . 4_645 109.95(8) ?
O21E Na2 O21C . 4_655 142.88(17) ?
O21E Na2 O1W . . 91.09(19) ?
O21C Na2 O1W 4_655 . 88.31(19) ?
O21E Na2 O12B . . 83.16(16) ?
O21C Na2 O12B 4_655 . 84.23(16) ?
O1W Na2 O12B . . 158.9(2) ?
O21E Na2 O11A . . 89.40(17) ?
O21C Na2 O11A 4_655 . 127.48(18) ?
O1W Na2 O11A . . 85.38(19) ?
O12B Na2 O11A . . 114.76(17) ?
O21E Na2 O12A . . 133.69(17) ?
O21C Na2 O12A 4_655 . 82.14(16) ?
O1W Na2 O12A . . 103.37(19) ?
O12B Na2 O12A . . 95.18(15) ?
O11A Na2 O12A . . 49.36(14) ?
O21E Na2 C1A . . 112.3(2) ?
O21C Na2 C1A 4_655 . 104.8(2) ?
O1W Na2 C1A . . 94.5(2) ?
O12B Na2 C1A . . 106.56(18) ?
O11A Na2 C1A . . 24.82(17) ?
O12A Na2 C1A . . 24.55(16) ?
O21E Na2 Na3 . . 48.49(12) ?
O21C Na2 Na3 4_655 . 126.75(14) ?
O1W Na2 Na3 . . 139.01(17) ?
O12B Na2 Na3 . . 42.62(12) ?
O11A Na2 Na3 . . 87.44(13) ?
O12A Na2 Na3 . . 102.10(13) ?
C1A Na2 Na3 . . 95.60(16) ?
O21E Na2 Na1 . . 50.18(11) ?
O21C Na2 Na1 4_655 . 166.93(14) ?
O1W Na2 Na1 . . 91.01(15) ?
O12B Na2 Na1 . . 100.63(14) ?
O11A Na2 Na1 . . 39.49(12) ?
O12A Na2 Na1 . . 85.32(12) ?
C1A Na2 Na1 . . 62.25(17) ?
Na3 Na2 Na1 . . 59.75(7) ?
O21E Na2 Na10 . 4_655 165.93(14) ?
O21C Na2 Na10 4_655 4_655 47.92(12) ?
O1W Na2 Na10 . 4_655 79.21(16) ?
O12B Na2 Na10 . 4_655 109.47(13) ?
O11A Na2 Na10 . 4_655 79.75(13) ?
O12A Na2 Na10 . 4_655 41.59(11) ?
C1A Na2 Na10 . 4_655 59.04(17) ?
Na3 Na2 Na10 . 4_655 138.68(9) ?
Na1 Na2 Na10 . 4_655 119.18(8) ?
O21E Na2 Na4 . . 111.69(14) ?
O21C Na2 Na4 4_655 . 79.58(13) ?
O1W Na2 Na4 . . 155.08(18) ?
O12B Na2 Na4 . . 41.51(10) ?
O11A Na2 Na4 . . 84.90(13) ?
O12A Na2 Na4 . . 53.67(11) ?
C1A Na2 Na4 . . 68.18(15) ?
Na3 Na2 Na4 . . 63.25(7) ?
Na1 Na2 Na4 . . 95.93(8) ?
Na10 Na2 Na4 4_655 . 76.50(8) ?
O21E Na2 H11 . . 78.1(15) ?
O21C Na2 H11 4_655 . 108.2(8) ?
O1W Na2 H11 . . 20.4(6) ?
O12B Na2 H11 . . 160.8(17) ?
O11A Na2 H11 . . 69.8(11) ?
O12A Na2 H11 . . 101.0(17) ?
C1A Na2 H11 . . 84.9(15) ?
Na3 Na2 H11 . . 122.4(12) ?
Na1 Na2 H11 . . 70.6(6) ?
Na10 Na2 H11 4_655 . 89.6(16) ?
Na4 Na2 H11 . . 153.1(15) ?
O12B Na3 O12C . 4_645 153.87(17) ?
O12B Na3 O21A . . 117.22(17) ?
O12C Na3 O21A 4_645 . 82.18(16) ?
O12B Na3 O22B . . 94.26(16) ?
O12C Na3 O22B 4_645 . 94.70(17) ?
O21A Na3 O22B . . 110.54(16) ?
O12B Na3 O21E . . 80.30(16) ?
O12C Na3 O21E 4_645 . 81.09(16) ?
O21A Na3 O21E . . 93.85(15) ?
O22B Na3 O21E . . 154.54(15) ?
O12B Na3 O22A . . 77.12(15) ?
O12C Na3 O22A 4_645 . 128.25(17) ?
O21A Na3 O22A . . 51.23(14) ?
O22B Na3 O22A . . 84.01(14) ?
O21E Na3 O22A . . 118.35(15) ?
O12B Na3 C2A . . 97.44(19) ?
O12C Na3 C2A 4_645 . 105.47(19) ?
O21A Na3 C2A . . 25.38(16) ?
O22B Na3 C2A . . 98.28(17) ?
O21E Na3 C2A . . 107.06(17) ?
O22A Na3 C2A . . 25.85(14) ?
O12B Na3 Na8 . 4_645 155.44(14) ?
O12C Na3 Na8 4_645 4_645 50.55(11) ?
O21A Na3 Na8 . 4_645 44.75(12) ?
O22B Na3 Na8 . 4_645 81.34(13) ?
O21E Na3 Na8 . 4_645 113.43(14) ?
O22A Na3 Na8 . 4_645 78.39(12) ?
C2A Na3 Na8 . 4_645 59.74(15) ?
O12B Na3 Na2 . . 44.84(11) ?
O12C Na3 Na2 4_645 . 123.27(14) ?
O21A Na3 Na2 . . 91.14(13) ?
O22B Na3 Na2 . . 139.00(15) ?
O21E Na3 Na2 . . 43.04(12) ?
O22A Na3 Na2 . . 83.56(11) ?
C2A Na3 Na2 . . 86.75(14) ?
Na8 Na3 Na2 4_645 . 133.38(9) ?
O12B Na3 Na1 . . 104.30(14) ?
O12C Na3 Na1 4_645 . 77.23(12) ?
O21A Na3 Na1 . . 43.23(11) ?
O22B Na3 Na1 . . 152.93(14) ?
O21E Na3 Na1 . . 50.62(10) ?
O22A Na3 Na1 . . 81.20(11) ?
C2A Na3 Na1 . . 60.32(15) ?
Na8 Na3 Na1 4_645 . 73.56(8) ?
Na2 Na3 Na1 . . 61.32(7) ?
O12B Na3 Na5 . . 84.85(12) ?
O12C Na3 Na5 4_645 . 117.52(14) ?
O21A Na3 Na5 . . 79.23(12) ?
O22B Na3 Na5 . . 41.66(10) ?
O21E Na3 Na5 . . 158.53(14) ?
O22A Na3 Na5 . . 42.35(10) ?
C2A Na3 Na5 . . 59.52(15) ?
Na8 Na3 Na5 4_645 . 75.80(7) ?
Na2 Na3 Na5 . . 116.23(9) ?
Na1 Na3 Na5 . . 119.82(8) ?
O12B Na3 Na4 . . 39.72(11) ?
O12C Na3 Na4 4_645 . 165.67(13) ?
O21A Na3 Na4 . . 84.12(13) ?
O22B Na3 Na4 . . 86.19(12) ?
O21E Na3 Na4 . . 104.06(14) ?
O22A Na3 Na4 . . 37.55(11) ?
C2A Na3 Na4 . . 60.31(16) ?
Na8 Na3 Na4 4_645 . 115.72(8) ?
Na2 Na3 Na4 . . 61.07(7) ?
Na1 Na3 Na4 . . 95.54(8) ?
Na5 Na3 Na4 . . 55.30(7) ?
O22A Na4 O22D . 4_655 149.84(17) ?
O22A Na4 O12B . . 85.09(16) ?
O22D Na4 O12B 4_655 . 124.29(17) ?
O22A Na4 O12D . 6_656 82.67(17) ?
O22D Na4 O12D 4_655 6_656 87.23(17) ?
O12B Na4 O12D . 6_656 119.59(17) ?
O22A Na4 O11B . . 127.18(17) ?
O22D Na4 O11B 4_655 . 81.51(15) ?
O12B Na4 O11B . . 51.94(13) ?
O12D Na4 O11B 6_656 . 92.87(15) ?
O22A Na4 C1B . . 106.24(19) ?
O22D Na4 C1B 4_655 . 103.88(19) ?
O12B Na4 C1B . . 25.97(16) ?
O12D Na4 C1B 6_656 . 106.86(18) ?
O11B Na4 C1B . . 26.01(15) ?
O22A Na4 O12A . . 88.81(16) ?
O22D Na4 O12A 4_655 . 84.45(16) ?
O12B Na4 O12A . . 90.95(14) ?
O12D Na4 O12A 6_656 . 147.18(15) ?
O11B Na4 O12A . . 117.05(14) ?
C1B Na4 O12A . . 105.95(17) ?
O22A Na4 C2D . 4_655 138.10(18) ?
O22D Na4 C2D 4_655 4_655 21.47(14) ?
O12B Na4 C2D . 4_655 123.22(18) ?
O12D Na4 C2D 6_656 4_655 103.86(18) ?
O11B Na4 C2D . 4_655 94.20(17) ?
C1B Na4 C2D . 4_655 110.9(2) ?
O12A Na4 C2D . 4_655 63.16(16) ?
O22A Na4 Na6 . 4_655 160.14(15) ?
O22D Na4 Na6 4_655 4_655 47.16(11) ?
O12B Na4 Na6 . 4_655 77.15(12) ?
O12D Na4 Na6 6_656 4_655 113.79(14) ?
O11B Na4 Na6 . 4_655 45.00(11) ?
C1B Na4 Na6 . 4_655 59.57(15) ?
O12A Na4 Na6 . 4_655 82.74(12) ?
C2D Na4 Na6 4_655 4_655 51.56(13) ?
O22A Na4 Na5 . . 46.15(12) ?
O22D Na4 Na5 4_655 . 130.88(14) ?
O12B Na4 Na5 . . 88.99(13) ?
O12D Na4 Na5 6_656 . 43.65(12) ?
O11B Na4 Na5 . . 97.88(12) ?
C1B Na4 Na5 . . 92.93(15) ?
O12A Na4 Na5 . . 134.79(13) ?
C2D Na4 Na5 4_655 . 145.60(15) ?
Na6 Na4 Na5 4_655 . 140.67(10) ?
O22A Na4 Na7 . 6_656 109.64(14) ?
O22D Na4 Na7 4_655 6_656 81.78(13) ?
O12B Na4 Na7 . 6_656 85.99(12) ?
O12D Na4 Na7 6_656 6_656 45.13(10) ?
O11B Na4 Na7 . 6_656 47.74(10) ?
C1B Na4 Na7 . 6_656 65.04(15) ?
O12A Na4 Na7 . 6_656 160.91(13) ?
C2D Na4 Na7 4_655 6_656 103.13(15) ?
Na6 Na4 Na7 4_655 6_656 78.21(8) ?
Na5 Na4 Na7 . 6_656 64.07(7) ?
O22A Na4 Na2 . . 85.94(13) ?
O22D Na4 Na2 4_655 . 111.00(14) ?
O12B Na4 Na2 . . 41.37(11) ?
O12D Na4 Na2 6_656 . 158.90(15) ?
O11B Na4 Na2 . . 79.98(11) ?
C1B Na4 Na2 . . 59.62(15) ?
O12A Na4 Na2 . . 49.58(10) ?
C2D Na4 Na2 4_655 . 96.48(15) ?
Na6 Na4 Na2 4_655 . 74.89(8) ?
Na5 Na4 Na2 . . 117.26(9) ?
Na7 Na4 Na2 6_656 . 124.66(8) ?
O12D Na5 O11D 6_656 4_645 149.00(17) ?
O12D Na5 O22B 6_656 . 122.08(17) ?
O11D Na5 O22B 4_645 . 83.24(16) ?
O12D Na5 O22A 6_656 . 80.20(16) ?
O11D Na5 O22A 4_645 . 82.70(16) ?
O22B Na5 O22A . . 89.49(15) ?
O12D Na5 O22D 6_656 6_656 92.49(16) ?
O11D Na5 O22D 4_645 6_656 93.82(16) ?
O22B Na5 O22D . 6_656 111.74(15) ?
O22A Na5 O22D . 6_656 158.01(15) ?
O12D Na5 O21B 6_656 . 80.28(16) ?
O11D Na5 O21B 4_645 . 130.54(17) ?
O22B Na5 O21B . . 52.78(14) ?
O22A Na5 O21B . . 114.26(15) ?
O22D Na5 O21B 6_656 . 84.48(14) ?
O12D Na5 C2B 6_656 . 101.7(2) ?
O11D Na5 C2B 4_645 . 107.3(2) ?
O22B Na5 C2B . . 26.67(16) ?
O22A Na5 C2B . . 103.52(17) ?
O22D Na5 C2B 6_656 . 98.26(17) ?
O21B Na5 C2B . . 26.11(16) ?
O12D Na5 Na7 6_656 4_645 158.42(14) ?
O11D Na5 Na7 4_645 4_645 52.54(11) ?
O22B Na5 Na7 . 4_645 44.06(11) ?
O22A Na5 Na7 . 4_645 112.11(14) ?
O22D Na5 Na7 6_656 4_645 81.80(12) ?
O21B Na5 Na7 . 4_645 78.47(12) ?
C2B Na5 Na7 . 4_645 59.00(16) ?
O12D Na5 Na4 6_656 . 45.53(12) ?
O11D Na5 Na4 4_645 . 124.13(14) ?
O22B Na5 Na4 . . 92.35(13) ?
O22A Na5 Na4 . . 41.47(12) ?
O22D Na5 Na4 6_656 . 137.74(14) ?
O21B Na5 Na4 . . 83.59(12) ?
C2B Na5 Na4 . . 88.16(15) ?
Na7 Na5 Na4 4_645 . 134.42(9) ?
O12D Na5 Na3 6_656 . 107.12(13) ?
O11D Na5 Na3 4_645 . 79.55(12) ?
O22B Na5 Na3 . . 41.01(11) ?
O22A Na5 Na3 . . 48.49(10) ?
O22D Na5 Na3 6_656 . 152.23(13) ?
O21B Na5 Na3 . . 79.83(11) ?
C2B Na5 Na3 . . 59.20(15) ?
Na7 Na5 Na3 4_645 . 72.73(7) ?
Na4 Na5 Na3 . . 62.98(7) ?
O12D Na5 Na7 6_656 6_656 41.99(11) ?
O11D Na5 Na7 4_645 6_656 168.60(13) ?
O22B Na5 Na7 . 6_656 85.73(12) ?
O22A Na5 Na7 . 6_656 100.13(13) ?
O22D Na5 Na7 6_656 6_656 87.57(12) ?
O21B Na5 Na7 . 6_656 38.30(11) ?
C2B Na5 Na7 . 6_656 61.28(17) ?
Na7 Na5 Na7 4_645 6_656 116.66(8) ?
Na4 Na5 Na7 . 6_656 59.14(7) ?
Na3 Na5 Na7 . 6_656 93.98(7) ?
O12D Na5 Na6 6_656 6_656 85.63(13) ?
O11D Na5 Na6 4_645 6_656 118.69(14) ?
O22B Na5 Na6 . 6_656 80.14(12) ?
O22A Na5 Na6 . 6_656 154.46(14) ?
O22D Na5 Na6 6_656 6_656 42.73(10) ?
O21B Na5 Na6 . 6_656 41.76(10) ?
C2B Na5 Na6 . 6_656 58.68(15) ?
Na7 Na5 Na6 4_645 6_656 76.03(7) ?
Na4 Na5 Na6 . 6_656 115.18(9) ?
Na3 Na5 Na6 . 6_656 117.88(7) ?
Na7 Na5 Na6 6_656 6_656 56.14(6) ?
O11C Na6 O11B . 4_645 147.64(16) ?
O11C Na6 O21B . 6_556 80.53(16) ?
O11B Na6 O21B 4_645 6_556 83.16(16) ?
O11C Na6 O22D . . 122.71(17) ?
O11B Na6 O22D 4_645 . 83.97(15) ?
O21B Na6 O22D 6_556 . 87.26(15) ?
O11C Na6 O21D . . 80.93(16) ?
O11B Na6 O21D 4_645 . 131.29(17) ?
O21B Na6 O21D 6_556 . 112.13(15) ?
O22D Na6 O21D . . 52.80(14) ?
O11C Na6 O21C . . 95.44(16) ?
O11B Na6 O21C 4_645 . 89.74(16) ?
O21B Na6 O21C 6_556 . 158.68(16) ?
O22D Na6 O21C . . 112.03(16) ?
O21D Na6 O21C . . 87.62(15) ?
O11C Na6 C2D . . 103.11(19) ?
O11B Na6 C2D 4_645 . 107.47(19) ?
O21B Na6 C2D 6_556 . 101.68(17) ?
O22D Na6 C2D . . 26.41(15) ?
O21D Na6 C2D . . 26.45(15) ?
O21C Na6 C2D . . 99.62(17) ?
O11C Na6 Na4 . 4_645 160.81(14) ?
O11B Na6 Na4 4_645 4_645 51.56(11) ?
O21B Na6 Na4 6_556 4_645 108.33(13) ?
O22D Na6 Na4 . 4_645 43.47(11) ?
O21D Na6 Na4 . 4_645 79.94(13) ?
O21C Na6 Na4 . 4_645 82.16(13) ?
C2D Na6 Na4 . 4_645 58.93(15) ?
O11C Na6 Na7 . . 44.91(11) ?
O11B Na6 Na7 4_645 . 124.71(13) ?
O21B Na6 Na7 6_556 . 41.56(12) ?
O22D Na6 Na7 . . 92.72(12) ?
O21D Na6 Na7 . . 83.26(12) ?
O21C Na6 Na7 . . 140.21(15) ?
C2D Na6 Na7 . . 89.02(15) ?
Na4 Na6 Na7 4_645 . 133.39(9) ?
O11C Na6 Na10 . . 86.12(12) ?
O11B Na6 Na10 4_645 . 119.27(13) ?
O21B Na6 Na10 6_556 . 152.00(14) ?
O22D Na6 Na10 . . 79.41(11) ?
O21D Na6 Na10 . . 40.93(10) ?
O21C Na6 Na10 . . 46.70(11) ?
C2D Na6 Na10 . . 57.56(14) ?
Na4 Na6 Na10 4_645 . 78.37(8) ?
Na7 Na6 Na10 . . 114.12(9) ?
O11C Na6 Na5 . 6_556 105.90(13) ?
O11B Na6 Na5 4_645 6_556 80.50(12) ?
O21B Na6 Na5 6_556 6_556 44.27(10) ?
O22D Na6 Na5 . 6_556 43.00(10) ?
O21D Na6 Na5 . 6_556 80.90(11) ?
O21C Na6 Na5 . 6_556 153.71(14) ?
C2D Na6 Na5 . 6_556 61.07(14) ?
Na4 Na6 Na5 4_645 6_556 72.62(7) ?
Na7 Na6 Na5 . 6_556 61.92(7) ?
Na10 Na6 Na5 . 6_556 118.60(8) ?
O11C Na6 Na8 . . 43.10(11) ?
O11B Na6 Na8 4_645 . 168.90(13) ?
O21B Na6 Na8 6_556 . 99.22(13) ?
O22D Na6 Na8 . . 85.31(12) ?
O21D Na6 Na8 . . 37.83(11) ?
O21C Na6 Na8 . . 91.61(13) ?
C2D Na6 Na8 . . 61.44(16) ?
Na4 Na6 Na8 4_645 . 117.76(8) ?
Na7 Na6 Na8 . . 58.68(7) ?
Na10 Na6 Na8 . . 55.52(7) ?
Na5 Na6 Na8 6_556 . 93.59(7) ?
O21B Na7 O22B 6_556 4_655 154.62(17) ?
O21B Na7 O11C 6_556 . 81.95(16) ?
O22B Na7 O11C 4_655 . 85.78(16) ?
O21B Na7 O12D 6_556 . 83.32(16) ?
O22B Na7 O12D 4_655 . 122.03(17) ?
O11C Na7 O12D . . 118.76(16) ?
O21B Na7 O11B 6_556 6_556 90.73(16) ?
O22B Na7 O11B 4_655 6_556 86.86(16) ?
O11C Na7 O11B . 6_556 145.43(15) ?
O12D Na7 O11B . 6_556 93.59(14) ?
O21B Na7 O11D 6_556 . 123.65(17) ?
O22B Na7 O11D 4_655 . 78.89(16) ?
O11C Na7 O11D . . 92.60(14) ?
O12D Na7 O11D . . 50.81(13) ?
O11B Na7 O11D 6_556 . 118.94(14) ?
O21B Na7 C1D 6_556 . 103.24(19) ?
O22B Na7 C1D 4_655 . 101.43(19) ?
O11C Na7 C1D . . 105.66(17) ?
O12D Na7 C1D . . 25.55(15) ?
O11B Na7 C1D 6_556 . 108.91(17) ?
O11D Na7 C1D . . 25.34(15) ?
O21B Na7 C2B 6_556 4_655 142.61(17) ?
O22B Na7 C2B 4_655 4_655 22.12(14) ?
O11C Na7 C2B . 4_655 101.61(18) ?
O12D Na7 C2B . 4_655 124.14(18) ?
O11B Na7 C2B 6_556 4_655 65.13(17) ?
O11D Na7 C2B . 4_655 93.57(17) ?
C1D Na7 C2B . 4_655 111.3(2) ?
O21B Na7 Na5 6_556 4_655 158.36(14) ?
O22B Na7 Na5 4_655 4_655 46.17(11) ?
O11C Na7 Na5 . 4_655 114.05(14) ?
O12D Na7 Na5 . 4_655 76.22(12) ?
O11B Na7 Na5 6_556 4_655 83.65(12) ?
O11D Na7 Na5 . 4_655 45.13(11) ?
C1D Na7 Na5 . 4_655 59.57(15) ?
C2B Na7 Na5 4_655 4_655 51.69(13) ?
O21B Na7 Na6 6_556 . 45.09(12) ?
O22B Na7 Na6 4_655 . 128.61(14) ?
O11C Na7 Na6 . . 42.97(12) ?
O12D Na7 Na6 . . 88.72(12) ?
O11B Na7 Na6 6_556 . 135.20(14) ?
O11D Na7 Na6 . . 96.70(12) ?
C1D Na7 Na6 . . 91.58(15) ?
C2B Na7 Na6 4_655 . 143.34(15) ?
Na5 Na7 Na6 4_655 . 139.65(9) ?
O21B Na7 Na4 6_556 6_556 85.56(13) ?
O22B Na7 Na4 4_655 6_556 111.35(13) ?
O11C Na7 Na4 . 6_556 160.23(15) ?
O12D Na7 Na4 . 6_556 44.08(11) ?
O11B Na7 Na4 6_556 6_556 49.51(9) ?
O11D Na7 Na4 . 6_556 81.62(11) ?
C1D Na7 Na4 . 6_556 62.45(14) ?
C2B Na7 Na4 4_655 6_556 97.63(15) ?
Na5 Na7 Na4 4_655 6_556 74.88(8) ?
Na6 Na7 Na4 . 6_556 118.63(9) ?
O21B Na7 Na8 6_556 . 107.96(14) ?
O22B Na7 Na8 4_655 . 78.40(13) ?
O11C Na7 Na8 . . 46.54(10) ?
O12D Na7 Na8 . . 83.85(12) ?
O11B Na7 Na8 6_556 . 160.63(14) ?
O11D Na7 Na8 . . 46.07(10) ?
C1D Na7 Na8 . . 62.67(14) ?
C2B Na7 Na8 4_655 . 100.50(15) ?
Na5 Na7 Na8 4_655 . 77.08(8) ?
Na6 Na7 Na8 . . 64.08(7) ?
Na4 Na7 Na8 6_556 . 125.11(8) ?
O21D Na8 O21A . 4_655 156.71(17) ?
O21D Na8 O11D . . 91.84(17) ?
O21A Na8 O11D 4_655 . 86.41(17) ?
O21D Na8 O11C . . 81.41(16) ?
O21A Na8 O11C 4_655 . 121.88(17) ?
O11D Na8 O11C . . 94.46(15) ?
O21D Na8 O12E . . 81.73(16) ?
O21A Na8 O12E 4_655 . 85.63(16) ?
O11D Na8 O12E . . 142.62(15) ?
O11C Na8 O12E . . 120.53(15) ?
O21D Na8 O12C . . 121.65(17) ?
O21A Na8 O12C 4_655 . 78.42(16) ?
O11D Na8 O12C . . 120.60(16) ?
O11C Na8 O12C . . 51.69(13) ?
O12E Na8 O12C . . 93.34(14) ?
O21D Na8 C1C . . 100.47(19) ?
O21A Na8 C1C 4_655 . 101.83(19) ?
O11D Na8 C1C . . 111.02(18) ?
O11C Na8 C1C . . 25.84(15) ?
O12E Na8 C1C . . 106.36(17) ?
O12C Na8 C1C . . 26.05(15) ?
O21D Na8 C2A . 4_655 143.67(17) ?
O21A Na8 C2A 4_655 4_655 21.36(14) ?
O11D Na8 C2A . 4_655 65.99(17) ?
O11C Na8 C2A . 4_655 126.54(18) ?
O12E Na8 C2A . 4_655 98.46(18) ?
O12C Na8 C2A . 4_655 94.67(17) ?
C1C Na8 C2A . 4_655 114.0(2) ?
O21D Na8 Na3 . 4_655 157.28(14) ?
O21A Na8 Na3 4_655 4_655 45.64(11) ?
O11D Na8 Na3 . 4_655 84.77(13) ?
O11C Na8 Na3 . 4_655 76.49(12) ?
O12E Na8 Na3 . 4_655 114.11(13) ?
O12C Na8 Na3 . 4_655 45.04(11) ?
C1C Na8 Na3 . 4_655 60.45(15) ?
C2A Na8 Na3 4_655 4_655 53.58(13) ?
O21D Na8 Na10 . . 44.35(12) ?
O21A Na8 Na10 4_655 . 129.03(14) ?
O11D Na8 Na10 . . 135.23(15) ?
O11C Na8 Na10 . . 88.17(12) ?
O12E Na8 Na10 . . 43.80(11) ?
O12C Na8 Na10 . . 95.65(12) ?
C1C Na8 Na10 . . 89.72(15) ?
C2A Na8 Na10 4_655 . 141.32(15) ?
Na3 Na8 Na10 4_655 . 138.63(9) ?
O21D Na8 Na9 . . 105.69(14) ?
O21A Na8 Na9 4_655 . 79.08(13) ?
O11D Na8 Na9 . . 162.01(15) ?
O11C Na8 Na9 . . 84.41(12) ?
O12E Na8 Na9 . . 47.22(10) ?
O12C Na8 Na9 . . 46.13(10) ?
C1C Na8 Na9 . . 62.47(15) ?
C2A Na8 Na9 4_655 . 100.34(15) ?
Na3 Na8 Na9 4_655 . 77.50(8) ?
Na10 Na8 Na9 . . 62.74(7) ?
O21D Na8 Na7 . . 85.13(13) ?
O21A Na8 Na7 4_655 . 110.94(14) ?
O11D Na8 Na7 . . 50.41(10) ?
O11C Na8 Na7 . . 44.05(10) ?
O12E Na8 Na7 . . 161.53(15) ?
O12C Na8 Na7 . . 82.56(11) ?
C1C Na8 Na7 . . 63.37(15) ?
C2A Na8 Na7 4_655 . 99.81(15) ?
Na3 Na8 Na7 4_655 . 75.39(8) ?
Na10 Na8 Na7 . . 118.45(9) ?
Na9 Na8 Na7 . . 125.83(8) ?
O22C Na9 O22E . 4_655 150.79(18) ?
O22C Na9 O2W . . 82.3(2) ?
O22E Na9 O2W 4_655 . 95.5(2) ?
O22C Na9 O12C . . 84.97(17) ?
O22E Na9 O12C 4_655 . 87.17(17) ?
O2W Na9 O12C . . 158.3(2) ?
O22C Na9 O12E . . 83.42(17) ?
O22E Na9 O12E 4_655 . 125.48(18) ?
O2W Na9 O12E . . 99.31(18) ?
O12C Na9 O12E . . 96.59(15) ?
O22C Na9 O11E . . 129.14(18) ?
O22E Na9 O11E 4_655 . 79.00(16) ?
O2W Na9 O11E . . 83.23(19) ?
O12C Na9 O11E . . 118.35(16) ?
O12E Na9 O11E . . 51.52(13) ?
O22C Na9 C1E . . 104.8(2) ?
O22E Na9 C1E 4_655 . 104.1(2) ?
O2W Na9 C1E . . 87.6(2) ?
O12C Na9 C1E . . 112.75(18) ?
O12E Na9 C1E . . 26.07(16) ?
O11E Na9 C1E . . 26.04(16) ?
O22C Na9 Na1 . 4_655 155.99(16) ?
O22E Na9 Na1 4_655 4_655 48.12(12) ?
O2W Na9 Na1 . 4_655 116.06(19) ?
O12C Na9 Na1 . 4_655 81.51(13) ?
O12E Na9 Na1 . 4_655 78.56(13) ?
O11E Na9 Na1 . 4_655 45.61(12) ?
C1E Na9 Na1 . 4_655 63.16(17) ?
O22C Na9 Na8 . . 80.43(14) ?
O22E Na9 Na8 4_655 . 114.37(14) ?
O2W Na9 Na8 . . 144.47(17) ?
O12C Na9 Na8 . . 48.56(10) ?
O12E Na9 Na8 . . 48.03(11) ?
O11E Na9 Na8 . . 84.00(11) ?
C1E Na9 Na8 . . 67.44(15) ?
Na1 Na9 Na8 4_655 . 75.74(8) ?
O22C Na9 Na10 . . 42.15(12) ?
O22E Na9 Na10 4_655 . 166.88(14) ?
O2W Na9 Na10 . . 88.54(16) ?
O12C Na9 Na10 . . 93.73(13) ?
O12E Na9 Na10 . . 41.41(12) ?
O11E Na9 Na10 . . 89.10(12) ?
C1E Na9 Na10 . . 63.47(17) ?
Na1 Na9 Na10 4_655 . 119.06(9) ?
Na8 Na9 Na10 . . 58.22(7) ?
O22C Na9 Na3 . 4_655 111.99(14) ?
O22E Na9 Na3 4_655 4_655 68.05(13) ?
O2W Na9 Na3 . 4_655 163.51(18) ?
O12C Na9 Na3 . 4_655 28.44(11) ?
O12E Na9 Na3 . 4_655 90.79(12) ?
O11E Na9 Na3 . 4_655 93.11(12) ?
C1E Na9 Na3 . 4_655 96.22(15) ?
Na1 Na9 Na3 4_655 4_655 53.09(7) ?
Na8 Na9 Na3 . 4_655 50.14(6) ?
Na10 Na9 Na3 . 4_655 107.53(8) ?
O12E Na10 O12A . 4_645 142.68(17) ?
O12E Na10 O21D . . 84.40(17) ?
O12A Na10 O21D 4_645 . 88.77(18) ?
O12E Na10 O3W . . 87.94(19) ?
O12A Na10 O3W 4_645 . 96.0(2) ?
O21D Na10 O3W . . 172.0(2) ?
O12E Na10 O22C . . 82.79(17) ?
O12A Na10 O22C 4_645 . 134.17(19) ?
O21D Na10 O22C . . 105.54(16) ?
O3W Na10 O22C . . 75.6(2) ?
O12E Na10 O21C . . 129.92(17) ?
O12A Na10 O21C 4_645 . 86.20(17) ?
O21D Na10 O21C . . 87.64(15) ?
O3W Na10 O21C . . 99.00(18) ?
O22C Na10 O21C . . 52.20(15) ?
O12E Na10 C2C . . 108.19(19) ?
O12A Na10 C2C 4_645 . 109.1(2) ?
O21D Na10 C2C . . 100.89(17) ?
O3W Na10 C2C . . 83.6(2) ?
O22C Na10 C2C . . 26.28(16) ?
O21C Na10 C2C . . 26.44(15) ?
O12E Na10 Na8 . . 48.80(12) ?
O12A Na10 Na8 4_645 . 130.58(15) ?
O21D Na10 Na8 . . 42.30(12) ?
O3W Na10 Na8 . . 131.80(18) ?
O22C Na10 Na8 . . 78.41(13) ?
O21C Na10 Na8 . . 96.03(12) ?
C2C Na10 Na8 . . 90.53(15) ?
O12E Na10 Na2 . 4_645 162.13(14) ?
O12A Na10 Na2 4_645 4_645 52.60(12) ?
O21D Na10 Na2 . 4_645 108.22(14) ?
O3W Na10 Na2 . 4_645 79.74(15) ?
O22C Na10 Na2 . 4_645 81.64(13) ?
O21C Na10 Na2 . 4_645 41.44(11) ?
C2C Na10 Na2 . 4_645 57.87(16) ?
Na8 Na10 Na2 . 4_645 135.03(9) ?
O12E Na10 Na9 . . 45.22(11) ?
O12A Na10 Na9 4_645 . 169.43(15) ?
O21D Na10 Na9 . . 100.07(14) ?
O3W Na10 Na9 . . 75.87(18) ?
O22C Na10 Na9 . . 37.71(12) ?
O21C Na10 Na9 . . 88.36(12) ?
C2C Na10 Na9 . . 63.70(16) ?
Na8 Na10 Na9 . . 59.04(7) ?
Na2 Na10 Na9 4_645 . 118.32(8) ?
O12E Na10 Na6 . . 111.36(14) ?
O12A Na10 Na6 4_645 . 87.40(14) ?
O21D Na10 Na6 . . 43.70(11) ?
O3W Na10 Na6 . . 142.64(16) ?
O22C Na10 Na6 . . 75.58(12) ?
O21C Na10 Na6 . . 43.96(10) ?
C2C Na10 Na6 . . 60.42(15) ?
Na8 Na10 Na6 . . 63.17(7) ?
Na2 Na10 Na6 4_645 . 73.01(7) ?
Na9 Na10 Na6 . . 94.96(8) ?
O12E Na10 H31 . . 107.5(8) ?
O12A Na10 H31 4_645 . 81.4(14) ?
O21D Na10 H31 . . 168.0(8) ?
O3W Na10 H31 . . 19.7(8) ?
O22C Na10 H31 . . 77.1(17) ?
O21C Na10 H31 . . 84.9(12) ?
C2C Na10 H31 . . 76.2(15) ?
Na8 Na10 H31 . . 148.0(14) ?
Na2 Na10 H31 4_645 . 60.3(7) ?
Na9 Na10 H31 . . 89.1(15) ?
Na6 Na10 H31 . . 128.4(10) ?
H11 O1W H12 . . 103(6) ?
H21 O2W H22 . . 107(6) ?
H31 O3W H32 . . 102(6) ?

loop_
_geom_bond_atom_site_label_1
_geom_bond_atom_site_label_2
_geom_bond_site_symmetry_2
_geom_bond_distance
_geom_bond_publ_flag
Fe1 C22A . 2.025(6) ?
Fe1 C14A . 2.034(6) ?
Fe1 C23A . 2.034(6) ?
Fe1 C15A . 2.037(6) ?
Fe1 C13A . 2.047(7) ?
Fe1 C21A . 2.048(6) ?
Fe1 C12A . 2.050(7) ?
Fe1 C24A . 2.057(7) ?
Fe1 C25A . 2.062(7) ?
Fe1 C11A . 2.066(6) ?
O11A C1A . 1.279(8) ?
O11A Na1 . 2.226(5) ?
O11A Na2 . 2.438(5) ?
O12A C1A . 1.243(8) ?
O12A Na10 4_655 2.352(5) ?
O12A Na2 . 2.815(5) ?
O12A Na4 . 2.979(5) ?
C1A C34A . 1.509(8) ?
C1A Na2 . 2.981(7) ?
O21A C2A . 1.270(7) ?
O21A Na8 4_645 2.332(5) ?
O21A Na1 . 2.349(5) ?
O21A Na3 . 2.368(4) ?
O22A C2A . 1.270(7) ?
O22A Na4 . 2.246(5) ?
O22A Na5 . 2.446(5) ?
O22A Na3 . 2.719(4) ?
C2A C44A . 1.491(8) ?
C2A Na3 . 2.903(6) ?
C2A Na8 4_645 3.116(7) ?
C11A C12A . 1.424(8) ?
C11A C15A . 1.445(8) ?
C11A C31A . 1.497(8) ?
C12A C13A . 1.400(8) ?
C12A H12A . 0.9500 ?
C13A C14A . 1.419(9) ?
C13A H13A . 0.9500 ?
C14A C15A . 1.419(8) ?
C14A H14A . 0.9500 ?
C15A H15A . 0.9500 ?
C21A C22A . 1.413(8) ?
C21A C25A . 1.437(8) ?
C21A C41A . 1.460(8) ?
C22A C23A . 1.424(8) ?
C22A H22A . 0.9500 ?
C23A C24A . 1.433(9) ?
C23A H23A . 0.9500 ?
C24A C25A . 1.435(7) ?
C24A H24A . 0.9500 ?
C25A H25A . 0.9500 ?
C31A C36A . 1.386(8) ?
C31A C32A . 1.401(8) ?
C32A C33A . 1.379(7) ?
C32A H32A . 0.9500 ?
C33A C34A . 1.400(8) ?
C33A H33A . 0.9500 ?
C34A C35A . 1.390(8) ?
C35A C36A . 1.388(8) ?
C35A H35A . 0.9500 ?
C36A H36A . 0.9500 ?
C41A C46A . 1.386(8) ?
C41A C42A . 1.411(8) ?
C42A C43A . 1.381(7) ?
C42A H42A . 0.9500 ?
C43A C44A . 1.394(8) ?
C43A H43A . 0.9500 ?
C44A C45A . 1.378(8) ?
C45A C46A . 1.383(7) ?
C45A H45A . 0.9500 ?
C46A H46A . 0.9500 ?
Fe2 C23B . 2.031(7) ?
Fe2 C25B . 2.036(6) ?
Fe2 C12B . 2.040(6) ?
Fe2 C22B . 2.043(7) ?
Fe2 C24B . 2.043(6) ?
Fe2 C13B . 2.053(6) ?
Fe2 C14B . 2.057(7) ?
Fe2 C15B . 2.058(7) ?
Fe2 C21B . 2.068(6) ?
Fe2 C11B . 2.076(6) ?
O11B C1B . 1.262(7) ?
O11B Na6 4_655 2.406(5) ?
O11B Na7 6_656 2.594(4) ?
O11B Na4 . 2.665(4) ?
O12B C1B . 1.269(7) ?
O12B Na3 . 2.302(5) ?
O12B Na2 . 2.397(4) ?
O12B Na4 . 2.404(4) ?
C1B C34B . 1.504(8) ?
C1B Na4 . 2.870(6) ?
O21B C2B . 1.245(7) ?
O21B Na7 6_656 2.278(5) ?
O21B Na6 6_656 2.432(5) ?
O21B Na5 . 2.549(4) ?
O22B C2B . 1.273(7) ?
O22B Na7 4_645 2.345(5) ?
O22B Na3 . 2.402(5) ?
O22B Na5 . 2.433(4) ?
C2B C44B . 1.497(8) ?
C2B Na5 . 2.829(6) ?
C2B Na7 4_645 3.090(8) ?
C11B C15B . 1.434(8) ?
C11B C12B . 1.441(8) ?
C11B C31B . 1.451(8) ?
C12B C13B . 1.429(8) ?
C12B H12B . 0.9500 ?
C13B C14B . 1.430(9) ?
C13B H13B . 0.9500 ?
C14B C15B . 1.402(8) ?
C14B H14B . 0.9500 ?
C15B H15B . 0.9500 ?
C21B C22B . 1.433(8) ?
C21B C25B . 1.441(8) ?
C21B C41B . 1.460(7) ?
C22B C23B . 1.413(7) ?
C22B H22B . 0.9500 ?
C23B C24B . 1.403(9) ?
C23B H23B . 0.9500 ?
C24B C25B . 1.432(7) ?
C24B H24B . 0.9500 ?
C25B H25B . 0.9500 ?
C31B C32B . 1.395(8) ?
C31B C36B . 1.416(8) ?
C32B C33B . 1.383(7) ?
C32B H32B . 0.9500 ?
C33B C34B . 1.387(8) ?
C33B H33B . 0.9500 ?
C34B C35B . 1.409(8) ?
C35B C36B . 1.370(7) ?
C35B H35B . 0.9500 ?
C36B H36B . 0.9500 ?
C41B C46B . 1.404(8) ?
C41B C42B . 1.406(8) ?
C42B C43B . 1.382(7) ?
C42B H42B . 0.9500 ?
C43B C44B . 1.414(8) ?
C43B H43B . 0.9500 ?
C44B C45B . 1.403(8) ?
C45B C46B . 1.386(7) ?
C45B H45B . 0.9500 ?
C46B H46B . 0.9500 ?
Fe3 C23C . 2.026(6) ?
Fe3 C15C . 2.029(6) ?
Fe3 C22C . 2.032(6) ?
Fe3 C13C . 2.045(7) ?
Fe3 C24C . 2.049(7) ?
Fe3 C14C . 2.053(6) ?
Fe3 C25C . 2.058(7) ?
Fe3 C12C . 2.058(7) ?
Fe3 C21C . 2.064(6) ?
Fe3 C11C . 2.084(6) ?
O11C C1C . 1.262(7) ?
O11C Na6 . 2.339(5) ?
O11C Na7 . 2.422(4) ?
O11C Na8 . 2.528(4) ?
O12C C1C . 1.270(7) ?
O12C Na3 4_655 2.355(5) ?
O12C Na9 . 2.472(4) ?
O12C Na8 . 2.570(4) ?
C1C C34C . 1.504(8) ?
C1C Na8 . 2.891(6) ?
O21C C2C . 1.264(7) ?
O21C Na2 4_645 2.339(5) ?
O21C Na6 . 2.502(5) ?
O21C Na10 . 2.623(5) ?
O22C C2C . 1.260(7) ?
O22C Na9 . 2.201(5) ?
O22C Na10 . 2.415(5) ?
C2C C44C . 1.505(8) ?
C2C Na10 . 2.832(7) ?
C11C C12C . 1.436(8) ?
C11C C15C . 1.444(8) ?
C11C C31C . 1.477(8) ?
C12C C13C . 1.400(8) ?
C12C H12C . 0.9500 ?
C13C C14C . 1.424(9) ?
C13C H13C . 0.9500 ?
C14C C15C . 1.428(8) ?
C14C H14C . 0.9500 ?
C15C H15C . 0.9500 ?
C21C C22C . 1.432(8) ?
C21C C25C . 1.442(8) ?
C21C C41C . 1.485(8) ?
C22C C23C . 1.432(8) ?
C22C H22C . 0.9500 ?
C23C C24C . 1.407(9) ?
C23C H23C . 0.9500 ?
C24C C25C . 1.402(8) ?
C24C H24C . 0.9500 ?
C25C H25C . 0.9500 ?
C31C C36C . 1.386(8) ?
C31C C32C . 1.413(8) ?
C32C C33C . 1.363(7) ?
C32C H32C . 0.9500 ?
C33C C34C . 1.390(8) ?
C33C H33C . 0.9500 ?
C34C C35C . 1.400(8) ?
C35C C36C . 1.392(7) ?
C35C H35C . 0.9500 ?
C36C H36C . 0.9500 ?
C41C C46C . 1.394(8) ?
C41C C42C . 1.396(8) ?
C42C C43C . 1.393(7) ?
C42C H42C . 0.9500 ?
C43C C44C . 1.383(8) ?
C43C H43C . 0.9500 ?
C44C C45C . 1.411(8) ?
C45C C46C . 1.376(7) ?
C45C H45C . 0.9500 ?
C46C H46C . 0.9500 ?
Fe4 C13D . 2.026(6) ?
Fe4 C25D . 2.029(6) ?
Fe4 C12D . 2.034(6) ?
Fe4 C24D . 2.040(6) ?
Fe4 C14D . 2.050(7) ?
Fe4 C23D . 2.053(7) ?
Fe4 C15D . 2.055(7) ?
Fe4 C22D . 2.059(7) ?
Fe4 C21D . 2.074(6) ?
Fe4 C11D . 2.079(6) ?
O11D C1D . 1.254(7) ?
O11D Na5 4_655 2.412(5) ?
O11D Na8 . 2.525(5) ?
O11D Na7 . 2.701(4) ?
O12D C1D . 1.275(7) ?
O12D Na5 6_556 2.339(5) ?
O12D Na4 6_556 2.419(5) ?
O12D Na7 . 2.464(4) ?
C1D C34D . 1.503(8) ?
C1D Na7 . 2.929(7) ?
O21D C2D . 1.259(7) ?
O21D Na8 . 2.284(5) ?
O21D Na10 . 2.372(5) ?
O21D Na6 . 2.501(4) ?
O22D C2D . 1.258(7) ?
O22D Na4 4_645 2.326(5) ?
O22D Na6 . 2.479(4) ?
O22D Na5 6_556 2.492(5) ?
C2D C44D . 1.497(8) ?
C2D Na6 . 2.827(7) ?
C2D Na4 4_645 3.091(7) ?
C11D C15D . 1.436(8) ?
C11D C12D . 1.444(8) ?
C11D C31D . 1.464(8) ?
C12D C13D . 1.415(7) ?
C12D H12D . 0.9500 ?
C13D C14D . 1.412(9) ?
C13D H13D . 0.9500 ?
C14D C15D . 1.405(8) ?
C14D H14D . 0.9500 ?
C15D H15D . 0.9500 ?
C21D C25D . 1.436(8) ?
C21D C22D . 1.439(8) ?
C21D C41D . 1.472(8) ?
C22D C23D . 1.413(7) ?
C22D H22D . 0.9500 ?
C23D C24D . 1.396(9) ?
C23D H23D . 0.9500 ?
C24D C25D . 1.435(8) ?
C24D H24D . 0.9500 ?
C25D H25D . 0.9500 ?
C31D C32D . 1.388(8) ?
C31D C36D . 1.404(8) ?
C32D C33D . 1.396(7) ?
C32D H32D . 0.9500 ?
C33D C34D . 1.402(8) ?
C33D H33D . 0.9500 ?
C34D C35D . 1.388(8) ?
C35D C36D . 1.381(7) ?
C35D H35D . 0.9500 ?
C36D H36D . 0.9500 ?
C41D C42D . 1.393(8) ?
C41D C46D . 1.407(8) ?
C42D C43D . 1.368(7) ?
C42D H42D . 0.9500 ?
C43D C44D . 1.401(8) ?
C43D H43D . 0.9500 ?
C44D C45D . 1.388(8) ?
C45D C46D . 1.385(7) ?
C45D H45D . 0.9500 ?
C46D H46D . 0.9500 ?
Fe5 C12E . 2.023(6) ?
Fe5 C25E . 2.025(6) ?
Fe5 C13E . 2.037(6) ?
Fe5 C15E . 2.038(7) ?
Fe5 C23E . 2.040(7) ?
Fe5 C21E . 2.044(6) ?
Fe5 C24E . 2.047(6) ?
Fe5 C14E . 2.048(7) ?
Fe5 C22E . 2.056(7) ?
Fe5 C11E . 2.061(7) ?
O11E C1E . 1.263(7) ?
O11E Na1 4_655 2.285(5) ?
O11E Na9 . 2.610(5) ?
O12E C1E . 1.266(7) ?
O12E Na10 . 2.347(5) ?
O12E Na9 . 2.519(4) ?
O12E Na8 . 2.552(5) ?
C1E C34E . 1.506(8) ?
C1E Na9 . 2.876(6) ?
O21E C2E . 1.254(7) ?
O21E Na2 . 2.318(5) ?
O21E Na3 . 2.544(5) ?
O21E Na1 . 2.673(4) ?
O22E C2E . 1.272(7) ?
O22E Na9 4_645 2.305(5) ?
O22E Na1 . 2.351(5) ?
C2E C44E . 1.496(8) ?
C2E Na1 . 2.858(7) ?
C11E C15E . 1.426(8) ?
C11E C12E . 1.447(8) ?
C11E C31E . 1.476(8) ?
C12E C13E . 1.405(8) ?
C12E H12E . 0.9500 ?
C13E C14E . 1.423(9) ?
C13E H13E . 0.9500 ?
C14E C15E . 1.405(8) ?
C14E H14E . 0.9500 ?
C15E H15E . 0.9500 ?
C21E C25E . 1.424(8) ?
C21E C22E . 1.425(8) ?
C21E C41E . 1.472(8) ?
C22E C23E . 1.438(8) ?
C22E H22E . 0.9500 ?
C23E C24E . 1.416(8) ?
C23E H23E . 0.9500 ?
C24E C25E . 1.427(8) ?
C24E H24E . 0.9500 ?
C25E H25E . 0.9500 ?
C31E C36E . 1.384(8) ?
C31E C32E . 1.389(8) ?
C32E C33E . 1.385(7) ?
C32E H32E . 0.9500 ?
C33E C34E . 1.394(8) ?
C33E H33E . 0.9500 ?
C34E C35E . 1.391(8) ?
C35E C36E . 1.370(7) ?
C35E H35E . 0.9500 ?
C36E H36E . 0.9500 ?
C41E C46E . 1.388(8) ?
C41E C42E . 1.407(8) ?
C42E C43E . 1.386(7) ?
C42E H42E . 0.9500 ?
C43E C44E . 1.394(8) ?
C43E H43E . 0.9500 ?
C44E C45E . 1.395(8) ?
C45E C46E . 1.389(7) ?
C45E H45E . 0.9500 ?
C46E H46E . 0.9500 ?
Na1 O11E 4_645 2.285(5) ?
Na1 Na9 4_645 3.146(4) ?
Na1 Na3 . 3.425(3) ?
Na1 Na2 . 3.478(4) ?
Na2 O21C 4_655 2.339(5) ?
Na2 O1W . 2.380(5) ?
Na2 Na3 . 3.396(4) ?
Na3 O12C 4_645 2.355(5) ?
Na3 Na8 4_645 3.313(3) ?
Na4 O22D 4_655 2.326(5) ?
Na4 O12D 6_656 2.419(5) ?
Na4 C2D 4_655 3.091(7) ?
Na4 Na6 4_655 3.381(3) ?
Na4 Na5 . 3.389(4) ?
Na4 Na7 6_656 3.477(3) ?
Na5 O12D 6_656 2.339(5) ?
Na5 O11D 4_645 2.412(5) ?
Na5 O22D 6_656 2.492(5) ?
Na5 Na7 4_645 3.373(3) ?
Na6 O11B 4_645 2.406(5) ?
Na6 O21B 6_556 2.432(5) ?
Na6 Na4 4_645 3.381(3) ?
Na6 Na7 . 3.428(4) ?
Na7 O21B 6_556 2.278(5) ?
Na7 O22B 4_655 2.345(5) ?
Na7 O11B 6_556 2.594(4) ?
Na7 C2B 4_655 3.090(8) ?
Na7 Na5 4_655 3.373(3) ?
Na7 Na4 6_556 3.477(3) ?
Na7 Na8 . 3.483(3) ?
Na8 O21A 4_655 2.332(5) ?
Na8 C2A 4_655 3.116(7) ?
Na8 Na3 4_655 3.313(3) ?
Na8 Na10 . 3.388(4) ?
Na8 Na9 . 3.417(3) ?
Na9 O22E 4_655 2.305(5) ?
Na9 O2W . 2.442(5) ?
Na9 Na1 4_655 3.146(4) ?
Na10 O12A 4_645 2.352(5) ?
Na10 O3W . 2.390(5) ?
O1W H11 . 0.90(5) ?
O1W H12 . 0.91(5) ?
O2W H21 . 0.90(5) ?
O2W H22 . 0.90(5) ?
O3W H31 . 0.90(5) ?
O3W H32 . 0.91(6) ?

loop_
_geom_hbond_atom_site_label_D
_geom_hbond_atom_site_label_H
_geom_hbond_atom_site_label_A
_geom_hbond_site_symmetry_A
_geom_hbond_distance_DH
_geom_hbond_distance_HA
_geom_hbond_distance_DA
_geom_hbond_angle_DHA
_geom_hbond_publ_flag
O1W H12 O11E . 0.91(5) 2.16(6) 2.793(6) 126(6) yes
O1W H11 O2W . 0.90(5) 2.01(4) 2.837(9) 153(8) yes
O2W H22 O11A . 0.90(5) 2.04(4) 2.849(6) 150(7) yes
O2W H21 O3W . 0.90(5) 2.14(4) 2.906(9) 143(6) yes
O3W H32 O22E . 0.91(6) 2.02(6) 2.714(6) 132(7) yes
O3W H31 O1W 4_645 0.90(5) 1.98(4) 2.772(8) 146(7) yes

loop_
_geom_torsion_atom_site_label_1
_geom_torsion_atom_site_label_2
_geom_torsion_atom_site_label_3
_geom_torsion_atom_site_label_4
_geom_torsion_site_symmetry_1
_geom_torsion_site_symmetry_2
_geom_torsion_site_symmetry_3
_geom_torsion_site_symmetry_4
_geom_torsion
_geom_torsion_publ_flag
Na10 O12A C1A O11A 4_655 . . . 82.8(8) ?
Na2 O12A C1A O11A . . . . 1.6(7) ?
Na4 O12A C1A O11A . . . . -70.7(8) ?
Na10 O12A C1A C34A 4_655 . . . -98.7(7) ?
Na2 O12A C1A C34A . . . . -180.0(6) ?
Na4 O12A C1A C34A . . . . 107.8(6) ?
Na10 O12A C1A Na2 4_655 . . . 81.2(4) ?
Na4 O12A C1A Na2 . . . . -72.3(3) ?
Na1 O11A C1A O12A . . . . 119.8(8) ?
Na2 O11A C1A O12A . . . . -1.8(8) ?
Na1 O11A C1A C34A . . . . -58.7(11) ?
Na2 O11A C1A C34A . . . . 179.6(5) ?
Na1 O11A C1A Na2 . . . . 121.6(8) ?
Na8 O21A C2A O22A 4_645 . . . 93.8(7) ?
Na1 O21A C2A O22A . . . . -102.8(6) ?
Na3 O21A C2A O22A . . . . -1.6(7) ?
Na8 O21A C2A C44A 4_645 . . . -85.7(6) ?
Na1 O21A C2A C44A . . . . 77.7(7) ?
Na3 O21A C2A C44A . . . . 178.9(5) ?
Na8 O21A C2A Na3 4_645 . . . 95.4(3) ?
Na1 O21A C2A Na3 . . . . -101.2(4) ?
Na1 O21A C2A Na8 . . . 4_645 163.4(6) ?
Na3 O21A C2A Na8 . . . 4_645 -95.4(3) ?
Na4 O22A C2A O21A . . . . 93.1(9) ?
Na5 O22A C2A O21A . . . . -84.5(7) ?
Na3 O22A C2A O21A . . . . 1.4(6) ?
Na4 O22A C2A C44A . . . . -87.5(8) ?
Na5 O22A C2A C44A . . . . 94.9(6) ?
Na3 O22A C2A C44A . . . . -179.1(5) ?
Na4 O22A C2A Na3 . . . . 91.7(6) ?
Na5 O22A C2A Na3 . . . . -86.0(3) ?
Na4 O22A C2A Na8 . . . 4_645 140.8(5) ?
Na5 O22A C2A Na8 . . . 4_645 -36.8(5) ?
Na3 O22A C2A Na8 . . . 4_645 49.1(3) ?
C22A Fe1 C11A C12A . . . . -82.5(4) ?
C14A Fe1 C11A C12A . . . . 80.8(4) ?
C23A Fe1 C11A C12A . . . . -46.1(8) ?
C15A Fe1 C11A C12A . . . . 118.5(5) ?
C13A Fe1 C11A C12A . . . . 36.9(4) ?
C21A Fe1 C11A C12A . . . . -124.9(4) ?
C24A Fe1 C11A C12A . . . . 157.8(7) ?
C25A Fe1 C11A C12A . . . . -167.0(4) ?
C22A Fe1 C11A C15A . . . . 159.1(4) ?
C14A Fe1 C11A C15A . . . . -37.7(4) ?
C23A Fe1 C11A C15A . . . . -164.6(6) ?
C13A Fe1 C11A C15A . . . . -81.6(4) ?
C21A Fe1 C11A C15A . . . . 116.6(4) ?
C12A Fe1 C11A C15A . . . . -118.5(5) ?
C24A Fe1 C11A C15A . . . . 39.3(9) ?
C25A Fe1 C11A C15A . . . . 74.5(5) ?
C22A Fe1 C11A C31A . . . . 39.4(7) ?
C14A Fe1 C11A C31A . . . . -157.4(7) ?
C23A Fe1 C11A C31A . . . . 75.7(9) ?
C15A Fe1 C11A C31A . . . . -119.7(8) ?
C13A Fe1 C11A C31A . . . . 158.7(7) ?
C21A Fe1 C11A C31A . . . . -3.1(7) ?
C12A Fe1 C11A C31A . . . . 121.8(8) ?
C24A Fe1 C11A C31A . . . . -80.4(10) ?
C25A Fe1 C11A C31A . . . . -45.2(7) ?
C15A C11A C12A C13A . . . . -1.0(8) ?
C31A C11A C12A C13A . . . . 177.1(6) ?
Fe1 C11A C12A C13A . . . . -59.4(5) ?
C15A C11A C12A Fe1 . . . . 58.4(4) ?
C31A C11A C12A Fe1 . . . . -123.5(6) ?
C22A Fe1 C12A C13A . . . . -123.1(4) ?
C14A Fe1 C12A C13A . . . . 37.4(4) ?
C23A Fe1 C12A C13A . . . . -79.4(5) ?
C15A Fe1 C12A C13A . . . . 81.4(4) ?
C21A Fe1 C12A C13A . . . . -165.3(4) ?
C24A Fe1 C12A C13A . . . . -42.5(8) ?
C25A Fe1 C12A C13A . . . . 157.8(8) ?
C11A Fe1 C12A C13A . . . . 120.0(6) ?
C22A Fe1 C12A C11A . . . . 116.9(4) ?
C14A Fe1 C12A C11A . . . . -82.6(4) ?
C23A Fe1 C12A C11A . . . . 160.6(4) ?
C15A Fe1 C12A C11A . . . . -38.6(4) ?
C13A Fe1 C12A C11A . . . . -120.0(6) ?
C21A Fe1 C12A C11A . . . . 74.7(5) ?
C24A Fe1 C12A C11A . . . . -162.5(6) ?
C25A Fe1 C12A C11A . . . . 37.8(10) ?
C11A C12A C13A C14A . . . . 1.1(8) ?
Fe1 C12A C13A C14A . . . . -58.6(5) ?
C11A C12A C13A Fe1 . . . . 59.7(5) ?
C22A Fe1 C13A C12A . . . . 76.9(5) ?
C14A Fe1 C13A C12A . . . . -120.1(6) ?
C23A Fe1 C13A C12A . . . . 118.6(4) ?
C15A Fe1 C13A C12A . . . . -81.9(4) ?
C21A Fe1 C13A C12A . . . . 42.8(10) ?
C24A Fe1 C13A C12A . . . . 161.5(4) ?
C25A Fe1 C13A C12A . . . . -164.1(5) ?
C11A Fe1 C13A C12A . . . . -37.3(4) ?
C22A Fe1 C13A C14A . . . . -162.9(4) ?
C23A Fe1 C13A C14A . . . . -121.3(4) ?
C15A Fe1 C13A C14A . . . . 38.2(4) ?
C21A Fe1 C13A C14A . . . . 162.9(7) ?
C12A Fe1 C13A C14A . . . . 120.1(6) ?
C24A Fe1 C13A C14A . . . . -78.4(5) ?
C25A Fe1 C13A C14A . . . . -44.0(8) ?
C11A Fe1 C13A C14A . . . . 82.8(4) ?
C12A C13A C14A C15A . . . . -0.8(8) ?
Fe1 C13A C14A C15A . . . . -59.9(5) ?
C12A C13A C14A Fe1 . . . . 59.2(5) ?
C22A Fe1 C14A C15A . . . . 167.3(9) ?
C23A Fe1 C14A C15A . . . . -164.0(4) ?
C13A Fe1 C14A C15A . . . . 118.4(6) ?
C21A Fe1 C14A C15A . . . . -49.1(9) ?
C12A Fe1 C14A C15A . . . . 81.7(4) ?
C24A Fe1 C14A C15A . . . . -122.8(5) ?
C25A Fe1 C14A C15A . . . . -81.0(5) ?
C11A Fe1 C14A C15A . . . . 38.1(4) ?
C22A Fe1 C14A C13A . . . . 48.9(12) ?
C23A Fe1 C14A C13A . . . . 77.6(5) ?
C15A Fe1 C14A C13A . . . . -118.4(6) ?
C21A Fe1 C14A C13A . . . . -167.6(6) ?
C12A Fe1 C14A C13A . . . . -36.7(4) ?
C24A Fe1 C14A C13A . . . . 118.7(4) ?
C25A Fe1 C14A C13A . . . . 160.6(4) ?
C11A Fe1 C14A C13A . . . . -80.3(4) ?
C13A C14A C15A C11A . . . . 0.1(8) ?
Fe1 C14A C15A C11A . . . . -60.0(4) ?
C13A C14A C15A Fe1 . . . . 60.2(5) ?
C12A C11A C15A C14A . . . . 0.5(7) ?
C31A C11A C15A C14A . . . . -177.6(6) ?
Fe1 C11A C15A C14A . . . . 59.4(4) ?
C12A C11A C15A Fe1 . . . . -58.9(5) ?
C31A C11A C15A Fe1 . . . . 122.9(6) ?
C22A Fe1 C15A C14A . . . . -169.8(7) ?
C23A Fe1 C15A C14A . . . . 42.9(11) ?
C13A Fe1 C15A C14A . . . . -38.1(4) ?
C21A Fe1 C15A C14A . . . . 158.7(5) ?
C12A Fe1 C15A C14A . . . . -81.3(5) ?
C24A Fe1 C15A C14A . . . . 75.0(5) ?
C25A Fe1 C15A C14A . . . . 116.4(5) ?
C11A Fe1 C15A C14A . . . . -119.2(6) ?
C22A Fe1 C15A C11A . . . . -50.6(9) ?
C14A Fe1 C15A C11A . . . . 119.2(6) ?
C23A Fe1 C15A C11A . . . . 162.0(8) ?
C13A Fe1 C15A C11A . . . . 81.0(4) ?
C21A Fe1 C15A C11A . . . . -82.1(5) ?
C12A Fe1 C15A C11A . . . . 37.9(4) ?
C24A Fe1 C15A C11A . . . . -165.9(4) ?
C25A Fe1 C15A C11A . . . . -124.4(4) ?
C14A Fe1 C21A C22A . . . . -163.2(6) ?
C23A Fe1 C21A C22A . . . . -37.4(4) ?
C15A Fe1 C21A C22A . . . . 161.6(4) ?
C13A Fe1 C21A C22A . . . . 44.5(10) ?
C12A Fe1 C21A C22A . . . . 77.1(5) ?
C24A Fe1 C21A C22A . . . . -81.4(4) ?
C25A Fe1 C21A C22A . . . . -118.9(5) ?
C11A Fe1 C21A C22A . . . . 118.3(4) ?
C22A Fe1 C21A C25A . . . . 118.9(5) ?
C14A Fe1 C21A C25A . . . . -44.4(8) ?
C23A Fe1 C21A C25A . . . . 81.5(4) ?
C15A Fe1 C21A C25A . . . . -79.5(4) ?
C13A Fe1 C21A C25A . . . . 163.3(8) ?
C12A Fe1 C21A C25A . . . . -164.0(4) ?
C24A Fe1 C21A C25A . . . . 37.4(3) ?
C11A Fe1 C21A C25A . . . . -122.9(4) ?
C22A Fe1 C21A C41A . . . . -121.8(8) ?
C14A Fe1 C21A C41A . . . . 75.0(9) ?
C23A Fe1 C21A C41A . . . . -159.2(7) ?
C15A Fe1 C21A C41A . . . . 39.8(7) ?
C13A Fe1 C21A C41A . . . . -77.3(10) ?
C12A Fe1 C21A C41A . . . . -44.7(7) ?
C24A Fe1 C21A C41A . . . . 156.7(7) ?
C25A Fe1 C21A C41A . . . . 119.3(7) ?
C11A Fe1 C21A C41A . . . . -3.5(7) ?
C25A C21A C22A C23A . . . . -0.5(8) ?
C41A C21A C22A C23A . . . . -179.6(6) ?
Fe1 C21A C22A C23A . . . . 59.2(5) ?
C25A C21A C22A Fe1 . . . . -59.7(4) ?
C41A C21A C22A Fe1 . . . . 121.2(7) ?
C14A Fe1 C22A C21A . . . . 157.9(9) ?
C23A Fe1 C22A C21A . . . . 120.3(6) ?
C15A Fe1 C22A C21A . . . . -43.6(10) ?
C13A Fe1 C22A C21A . . . . -164.9(4) ?
C12A Fe1 C22A C21A . . . . -123.4(4) ?
C24A Fe1 C22A C21A . . . . 82.1(4) ?
C25A Fe1 C22A C21A . . . . 38.1(4) ?
C11A Fe1 C22A C21A . . . . -80.4(5) ?
C14A Fe1 C22A C23A . . . . 37.6(12) ?
C15A Fe1 C22A C23A . . . . -163.9(7) ?
C13A Fe1 C22A C23A . . . . 74.8(5) ?
C21A Fe1 C22A C23A . . . . -120.3(6) ?
C12A Fe1 C22A C23A . . . . 116.3(4) ?
C24A Fe1 C22A C23A . . . . -38.2(4) ?
C25A Fe1 C22A C23A . . . . -82.2(4) ?
C11A Fe1 C22A C23A . . . . 159.3(4) ?
C21A C22A C23A C24A . . . . 0.5(8) ?
Fe1 C22A C23A C24A . . . . 60.2(5) ?
C21A C22A C23A Fe1 . . . . -59.6(5) ?
C14A Fe1 C23A C22A . . . . -166.6(4) ?
C15A Fe1 C23A C22A . . . . 161.2(8) ?
C13A Fe1 C23A C22A . . . . -124.7(4) ?
C21A Fe1 C23A C22A . . . . 37.0(4) ?
C12A Fe1 C23A C22A . . . . -83.3(5) ?
C24A Fe1 C23A C22A . . . . 118.5(6) ?
C25A Fe1 C23A C22A . . . . 81.0(4) ?
C11A Fe1 C23A C22A . . . . -50.0(8) ?
C22A Fe1 C23A C24A . . . . -118.5(6) ?
C14A Fe1 C23A C24A . . . . 74.8(5) ?
C15A Fe1 C23A C24A . . . . 42.7(10) ?
C13A Fe1 C23A C24A . . . . 116.7(4) ?
C21A Fe1 C23A C24A . . . . -81.5(4) ?
C12A Fe1 C23A C24A . . . . 158.2(4) ?
C25A Fe1 C23A C24A . . . . -37.5(4) ?
C11A Fe1 C23A C24A . . . . -168.5(6) ?
C22A C23A C24A C25A . . . . -0.4(7) ?
Fe1 C23A C24A C25A . . . . 59.0(4) ?
C22A C23A C24A Fe1 . . . . -59.4(4) ?
C22A Fe1 C24A C23A . . . . 38.3(4) ?
C14A Fe1 C24A C23A . . . . -123.1(4) ?
C15A Fe1 C24A C23A . . . . -164.1(4) ?
C13A Fe1 C24A C23A . . . . -81.5(5) ?
C21A Fe1 C24A C23A . . . . 82.0(4) ?
C12A Fe1 C24A C23A . . . . -51.3(8) ?
C25A Fe1 C24A C23A . . . . 119.5(5) ?
C11A Fe1 C24A C23A . . . . 166.0(7) ?
C22A Fe1 C24A C25A . . . . -81.2(4) ?
C14A Fe1 C24A C25A . . . . 117.4(4) ?
C23A Fe1 C24A C25A . . . . -119.5(5) ?
C15A Fe1 C24A C25A . . . . 76.4(4) ?
C13A Fe1 C24A C25A . . . . 158.9(4) ?
C21A Fe1 C24A C25A . . . . -37.5(3) ?
C12A Fe1 C24A C25A . . . . -170.8(6) ?
C11A Fe1 C24A C25A . . . . 46.5(9) ?
C23A C24A C25A C21A . . . . 0.1(7) ?
Fe1 C24A C25A C21A . . . . 58.4(4) ?
C23A C24A C25A Fe1 . . . . -58.3(5) ?
C22A C21A C25A C24A . . . . 0.2(7) ?
C41A C21A C25A C24A . . . . 179.4(6) ?
Fe1 C21A C25A C24A . . . . -58.7(4) ?
C22A C21A C25A Fe1 . . . . 58.9(4) ?
C41A C21A C25A Fe1 . . . . -122.0(6) ?
C22A Fe1 C25A C24A . . . . 82.0(4) ?
C14A Fe1 C25A C24A . . . . -79.6(4) ?
C23A Fe1 C25A C24A . . . . 37.7(3) ?
C15A Fe1 C25A C24A . . . . -121.9(4) ?
C13A Fe1 C25A C24A . . . . -48.2(8) ?
C21A Fe1 C25A C24A . . . . 119.8(5) ?
C12A Fe1 C25A C24A . . . . 167.6(8) ?
C11A Fe1 C25A C24A . . . . -163.4(4) ?
C22A Fe1 C25A C21A . . . . -37.8(3) ?
C14A Fe1 C25A C21A . . . . 160.6(4) ?
C23A Fe1 C25A C21A . . . . -82.1(4) ?
C15A Fe1 C25A C21A . . . . 118.3(4) ?
C13A Fe1 C25A C21A . . . . -168.0(6) ?
C12A Fe1 C25A C21A . . . . 47.8(10) ?
C24A Fe1 C25A C21A . . . . -119.8(5) ?
C11A Fe1 C25A C21A . . . . 76.8(4) ?
C12A C11A C31A C36A . . . . -5.2(10) ?
C15A C11A C31A C36A . . . . 172.5(6) ?
Fe1 C11A C31A C36A . . . . -97.5(8) ?
C12A C11A C31A C32A . . . . 173.1(6) ?
C15A C11A C31A C32A . . . . -9.2(10) ?
Fe1 C11A C31A C32A . . . . 80.8(8) ?
C36A C31A C32A C33A . . . . 2.3(10) ?
C11A C31A C32A C33A . . . . -176.0(6) ?
C31A C32A C33A C34A . . . . 0.1(10) ?
C32A C33A C34A C35A . . . . -2.5(10) ?
C32A C33A C34A C1A . . . . 173.5(6) ?
O12A C1A C34A C35A . . . . 2.9(10) ?
O11A C1A C34A C35A . . . . -178.5(6) ?
O12A C1A C34A C33A . . . . -172.9(7) ?
O11A C1A C34A C33A . . . . 5.7(10) ?
C33A C34A C35A C36A . . . . 2.3(10) ?
C1A C34A C35A C36A . . . . -173.7(6) ?
C32A C31A C36A C35A . . . . -2.5(10) ?
C11A C31A C36A C35A . . . . 175.8(6) ?
C34A C35A C36A C31A . . . . 0.2(10) ?
C22A C21A C41A C46A . . . . -11.1(10) ?
C25A C21A C41A C46A . . . . 169.9(6) ?
Fe1 C21A C41A C46A . . . . 79.5(8) ?
C22A C21A C41A C42A . . . . 167.4(6) ?
C25A C21A C41A C42A . . . . -11.6(10) ?
Fe1 C21A C41A C42A . . . . -102.0(7) ?
C46A C41A C42A C43A . . . . -0.5(9) ?
C21A C41A C42A C43A . . . . -179.1(5) ?
C41A C42A C43A C44A . . . . 1.3(9) ?
C42A C43A C44A C45A . . . . -1.1(9) ?
C42A C43A C44A C2A . . . . 176.4(5) ?
O21A C2A C44A C45A . . . . -164.9(6) ?
O22A C2A C44A C45A . . . . 15.6(9) ?
Na8 C2A C44A C45A 4_645 . . . 150.4(5) ?
O21A C2A C44A C43A . . . . 17.6(9) ?
O22A C2A C44A C43A . . . . -161.9(6) ?
Na8 C2A C44A C43A 4_645 . . . -27.1(7) ?
C43A C44A C45A C46A . . . . 0.2(9) ?
C2A C44A C45A C46A . . . . -177.3(5) ?
C44A C45A C46A C41A . . . . 0.6(10) ?
C42A C41A C46A C45A . . . . -0.4(9) ?
C21A C41A C46A C45A . . . . 178.1(5) ?
Na6 O11B C1B O12B 4_655 . . . -77.4(7) ?
Na7 O11B C1B O12B 6_656 . . . 82.4(7) ?
Na4 O11B C1B O12B . . . . 3.7(6) ?
Na6 O11B C1B C34B 4_655 . . . 102.1(5) ?
Na7 O11B C1B C34B 6_656 . . . -98.2(6) ?
Na4 O11B C1B C34B . . . . -176.9(5) ?
Na6 O11B C1B Na4 4_655 . . . -81.1(2) ?
Na7 O11B C1B Na4 6_656 . . . 78.7(3) ?
Na3 O12B C1B O11B . . . . -121.1(6) ?
Na2 O12B C1B O11B . . . . 100.1(7) ?
Na4 O12B C1B O11B . . . . -4.1(7) ?
Na3 O12B C1B C34B . . . . 59.4(8) ?
Na2 O12B C1B C34B . . . . -79.4(6) ?
Na4 O12B C1B C34B . . . . 176.4(5) ?
Na3 O12B C1B Na4 . . . . -117.0(5) ?
Na2 O12B C1B Na4 . . . . 104.2(4) ?
Na7 O21B C2B O22B 6_656 . . . -101.0(9) ?
Na6 O21B C2B O22B 6_656 . . . 96.3(7) ?
Na5 O21B C2B O22B . . . . 2.0(7) ?
Na7 O21B C2B C44B 6_656 . . . 79.6(9) ?
Na6 O21B C2B C44B 6_656 . . . -83.1(6) ?
Na5 O21B C2B C44B . . . . -177.4(5) ?
Na7 O21B C2B Na5 6_656 . . . -103.0(7) ?
Na6 O21B C2B Na5 6_656 . . . 94.4(3) ?
Na7 O21B C2B Na7 6_656 . . 4_645 -151.2(4) ?
Na6 O21B C2B Na7 6_656 . . 4_645 46.2(5) ?
Na5 O21B C2B Na7 . . . 4_645 -48.2(3) ?
Na7 O22B C2B O21B 4_645 . . . -93.7(7) ?
Na3 O22B C2B O21B . . . . 99.4(7) ?
Na5 O22B C2B O21B . . . . -2.1(7) ?
Na7 O22B C2B C44B 4_645 . . . 85.7(6) ?
Na3 O22B C2B C44B . . . . -81.2(6) ?
Na5 O22B C2B C44B . . . . 177.3(5) ?
Na7 O22B C2B Na5 4_645 . . . -91.7(3) ?
Na3 O22B C2B Na5 . . . . 101.5(4) ?
Na3 O22B C2B Na7 . . . 4_645 -166.9(5) ?
Na5 O22B C2B Na7 . . . 4_645 91.7(3) ?
C23B Fe2 C11B C15B . . . . -163.3(8) ?
C25B Fe2 C11B C15B . . . . 82.4(4) ?
C12B Fe2 C11B C15B . . . . -117.8(5) ?
C22B Fe2 C11B C15B . . . . 166.3(4) ?
C24B Fe2 C11B C15B . . . . 49.0(7) ?
C13B Fe2 C11B C15B . . . . -79.9(4) ?
C14B Fe2 C11B C15B . . . . -36.0(4) ?
C21B Fe2 C11B C15B . . . . 125.2(4) ?
C23B Fe2 C11B C12B . . . . -45.5(10) ?
C25B Fe2 C11B C12B . . . . -159.8(4) ?
C22B Fe2 C11B C12B . . . . -75.9(4) ?
C24B Fe2 C11B C12B . . . . 166.8(6) ?
C13B Fe2 C11B C12B . . . . 37.9(4) ?
C14B Fe2 C11B C12B . . . . 81.8(4) ?
C15B Fe2 C11B C12B . . . . 117.8(5) ?
C21B Fe2 C11B C12B . . . . -117.0(4) ?
C23B Fe2 C11B C31B . . . . 74.7(11) ?
C25B Fe2 C11B C31B . . . . -39.6(7) ?
C12B Fe2 C11B C31B . . . . 120.2(8) ?
C22B Fe2 C11B C31B . . . . 44.3(7) ?
C24B Fe2 C11B C31B . . . . -73.0(9) ?
C13B Fe2 C11B C31B . . . . 158.1(7) ?
C14B Fe2 C11B C31B . . . . -158.0(7) ?
C15B Fe2 C11B C31B . . . . -122.0(8) ?
C21B Fe2 C11B C31B . . . . 3.2(7) ?
C15B C11B C12B C13B . . . . -1.0(7) ?
C31B C11B C12B C13B . . . . 177.1(6) ?
Fe2 C11B C12B C13B . . . . -60.1(4) ?
C15B C11B C12B Fe2 . . . . 59.1(4) ?
C31B C11B C12B Fe2 . . . . -122.8(6) ?
C23B Fe2 C12B C13B . . . . -76.4(5) ?
C25B Fe2 C12B C13B . . . . 165.2(7) ?
C22B Fe2 C12B C13B . . . . -117.5(4) ?
C24B Fe2 C12B C13B . . . . -43.3(11) ?
C14B Fe2 C12B C13B . . . . 37.6(4) ?
C15B Fe2 C12B C13B . . . . 80.6(4) ?
C21B Fe2 C12B C13B . . . . -160.2(4) ?
C11B Fe2 C12B C13B . . . . 119.0(6) ?
C23B Fe2 C12B C11B . . . . 164.7(4) ?
C25B Fe2 C12B C11B . . . . 46.3(9) ?
C22B Fe2 C12B C11B . . . . 123.5(4) ?
C24B Fe2 C12B C11B . . . . -162.3(8) ?
C13B Fe2 C12B C11B . . . . -119.0(6) ?
C14B Fe2 C12B C11B . . . . -81.4(4) ?
C15B Fe2 C12B C11B . . . . -38.4(4) ?
C21B Fe2 C12B C11B . . . . 80.8(5) ?
C11B C12B C13B C14B . . . . 1.4(7) ?
Fe2 C12B C13B C14B . . . . -59.2(5) ?
C11B C12B C13B Fe2 . . . . 60.6(4) ?
C23B Fe2 C13B C12B . . . . 123.6(4) ?
C25B Fe2 C13B C12B . . . . -160.3(8) ?
C22B Fe2 C13B C12B . . . . 80.8(5) ?
C24B Fe2 C13B C12B . . . . 165.0(4) ?
C14B Fe2 C13B C12B . . . . -119.4(6) ?
C15B Fe2 C13B C12B . . . . -81.9(4) ?
C21B Fe2 C13B C12B . . . . 45.8(8) ?
C11B Fe2 C13B C12B . . . . -38.0(4) ?
C23B Fe2 C13B C14B . . . . -117.0(4) ?
C25B Fe2 C13B C14B . . . . -40.9(11) ?
C12B Fe2 C13B C14B . . . . 119.4(6) ?
C22B Fe2 C13B C14B . . . . -159.7(4) ?
C24B Fe2 C13B C14B . . . . -75.6(5) ?
C15B Fe2 C13B C14B . . . . 37.5(4) ?
C21B Fe2 C13B C14B . . . . 165.2(6) ?
C11B Fe2 C13B C14B . . . . 81.4(4) ?
C12B C13B C14B C15B . . . . -1.3(7) ?
Fe2 C13B C14B C15B . . . . -60.0(4) ?
C12B C13B C14B Fe2 . . . . 58.8(4) ?
C23B Fe2 C14B C15B . . . . -159.7(4) ?
C25B Fe2 C14B C15B . . . . -75.8(5) ?
C12B Fe2 C14B C15B . . . . 80.8(4) ?
C22B Fe2 C14B C15B . . . . 166.0(6) ?
C24B Fe2 C14B C15B . . . . -117.8(4) ?
C13B Fe2 C14B C15B . . . . 118.6(6) ?
C21B Fe2 C14B C15B . . . . -42.2(9) ?
C11B Fe2 C14B C15B . . . . 36.7(4) ?
C23B Fe2 C14B C13B . . . . 81.7(5) ?
C25B Fe2 C14B C13B . . . . 165.7(4) ?
C12B Fe2 C14B C13B . . . . -37.7(4) ?
C22B Fe2 C14B C13B . . . . 47.4(8) ?
C24B Fe2 C14B C13B . . . . 123.6(4) ?
C15B Fe2 C14B C13B . . . . -118.6(6) ?
C21B Fe2 C14B C13B . . . . -160.7(7) ?
C11B Fe2 C14B C13B . . . . -81.9(4) ?
C13B C14B C15B C11B . . . . 0.6(8) ?
Fe2 C14B C15B C11B . . . . -59.0(5) ?
C13B C14B C15B Fe2 . . . . 59.6(5) ?
C12B C11B C15B C14B . . . . 0.2(7) ?
C31B C11B C15B C14B . . . . -177.9(6) ?
Fe2 C11B C15B C14B . . . . 58.8(5) ?
C12B C11B C15B Fe2 . . . . -58.6(4) ?
C31B C11B C15B Fe2 . . . . 123.3(6) ?
C23B Fe2 C15B C14B . . . . 46.4(8) ?
C25B Fe2 C15B C14B . . . . 123.0(4) ?
C12B Fe2 C15B C14B . . . . -82.6(4) ?
C22B Fe2 C15B C14B . . . . -161.1(8) ?
C24B Fe2 C15B C14B . . . . 80.0(5) ?
C13B Fe2 C15B C14B . . . . -38.3(4) ?
C21B Fe2 C15B C14B . . . . 165.0(4) ?
C11B Fe2 C15B C14B . . . . -121.3(6) ?
C23B Fe2 C15B C11B . . . . 167.7(6) ?
C25B Fe2 C15B C11B . . . . -115.7(4) ?
C12B Fe2 C15B C11B . . . . 38.7(3) ?
C22B Fe2 C15B C11B . . . . -39.8(10) ?
C24B Fe2 C15B C11B . . . . -158.7(4) ?
C13B Fe2 C15B C11B . . . . 83.0(4) ?
C14B Fe2 C15B C11B . . . . 121.3(6) ?
C21B Fe2 C15B C11B . . . . -73.7(4) ?
C23B Fe2 C21B C22B . . . . -37.7(4) ?
C25B Fe2 C21B C22B . . . . -119.2(5) ?
C12B Fe2 C21B C22B . . . . 81.7(4) ?
C24B Fe2 C21B C22B . . . . -81.1(4) ?
C13B Fe2 C21B C22B . . . . 48.8(8) ?
C14B Fe2 C21B C22B . . . . -163.1(7) ?
C15B Fe2 C21B C22B . . . . 165.1(4) ?
C11B Fe2 C21B C22B . . . . 124.3(4) ?
C23B Fe2 C21B C25B . . . . 81.4(4) ?
C12B Fe2 C21B C25B . . . . -159.1(4) ?
C22B Fe2 C21B C25B . . . . 119.2(5) ?
C24B Fe2 C21B C25B . . . . 38.1(4) ?
C13B Fe2 C21B C25B . . . . 167.9(6) ?
C14B Fe2 C21B C25B . . . . -43.9(9) ?
C15B Fe2 C21B C25B . . . . -75.8(5) ?
C11B Fe2 C21B C25B . . . . -116.5(4) ?
C23B Fe2 C21B C41B . . . . -158.3(7) ?
C25B Fe2 C21B C41B . . . . 120.3(8) ?
C12B Fe2 C21B C41B . . . . -38.8(7) ?
C22B Fe2 C21B C41B . . . . -120.5(7) ?
C24B Fe2 C21B C41B . . . . 158.4(7) ?
C13B Fe2 C21B C41B . . . . -71.8(9) ?
C14B Fe2 C21B C41B . . . . 76.4(10) ?
C15B Fe2 C21B C41B . . . . 44.5(7) ?
C11B Fe2 C21B C41B . . . . 3.8(7) ?
C25B C21B C22B C23B . . . . 1.4(7) ?
C41B C21B C22B C23B . . . . 179.7(6) ?
Fe2 C21B C22B C23B . . . . 59.3(4) ?
C25B C21B C22B Fe2 . . . . -57.9(4) ?
C41B C21B C22B Fe2 . . . . 120.4(6) ?
C25B Fe2 C22B C23B . . . . -81.0(4) ?
C12B Fe2 C22B C23B . . . . 124.6(4) ?
C24B Fe2 C22B C23B . . . . -36.8(4) ?
C13B Fe2 C22B C23B . . . . 81.9(4) ?
C14B Fe2 C22B C23B . . . . 47.9(8) ?
C15B Fe2 C22B C23B . . . . -163.1(8) ?
C21B Fe2 C22B C23B . . . . -119.0(5) ?
C11B Fe2 C22B C23B . . . . 166.4(4) ?
C23B Fe2 C22B C21B . . . . 119.0(5) ?
C25B Fe2 C22B C21B . . . . 38.0(3) ?
C12B Fe2 C22B C21B . . . . -116.4(4) ?
C24B Fe2 C22B C21B . . . . 82.3(4) ?
C13B Fe2 C22B C21B . . . . -159.0(3) ?
C14B Fe2 C22B C21B . . . . 166.9(6) ?
C15B Fe2 C22B C21B . . . . -44.0(10) ?
C11B Fe2 C22B C21B . . . . -74.6(4) ?
C21B C22B C23B C24B . . . . -0.6(8) ?
Fe2 C22B C23B C24B . . . . 59.5(5) ?
C21B C22B C23B Fe2 . . . . -60.1(5) ?
C25B Fe2 C23B C24B . . . . -38.2(4) ?
C12B Fe2 C23B C24B . . . . 164.9(4) ?
C22B Fe2 C23B C24B . . . . -120.5(6) ?
C13B Fe2 C23B C24B . . . . 122.8(4) ?
C14B Fe2 C23B C24B . . . . 80.0(5) ?
C15B Fe2 C23B C24B . . . . 47.1(8) ?
C21B Fe2 C23B C24B . . . . -82.5(4) ?
C11B Fe2 C23B C24B . . . . -160.1(7) ?
C25B Fe2 C23B C22B . . . . 82.3(4) ?
C12B Fe2 C23B C22B . . . . -74.7(5) ?
C24B Fe2 C23B C22B . . . . 120.5(6) ?
C13B Fe2 C23B C22B . . . . -116.7(4) ?
C14B Fe2 C23B C22B . . . . -159.5(4) ?
C15B Fe2 C23B C22B . . . . 167.6(6) ?
C21B Fe2 C23B C22B . . . . 37.9(4) ?
C11B Fe2 C23B C22B . . . . -39.6(10) ?
C22B C23B C24B C25B . . . . -0.5(8) ?
Fe2 C23B C24B C25B . . . . 58.9(5) ?
C22B C23B C24B Fe2 . . . . -59.4(5) ?
C25B Fe2 C24B C23B . . . . 119.1(6) ?
C12B Fe2 C24B C23B . . . . -43.4(11) ?
C22B Fe2 C24B C23B . . . . 37.0(4) ?
C13B Fe2 C24B C23B . . . . -76.6(5) ?
C14B Fe2 C24B C23B . . . . -118.1(4) ?
C15B Fe2 C24B C23B . . . . -159.5(4) ?
C21B Fe2 C24B C23B . . . . 81.0(4) ?
C11B Fe2 C24B C23B . . . . 165.6(5) ?
C23B Fe2 C24B C25B . . . . -119.1(6) ?
C12B Fe2 C24B C25B . . . . -162.5(8) ?
C22B Fe2 C24B C25B . . . . -82.0(4) ?
C13B Fe2 C24B C25B . . . . 164.3(4) ?
C14B Fe2 C24B C25B . . . . 122.9(4) ?
C15B Fe2 C24B C25B . . . . 81.4(5) ?
C21B Fe2 C24B C25B . . . . -38.1(4) ?
C11B Fe2 C24B C25B . . . . 46.5(8) ?
C23B C24B C25B C21B . . . . 1.4(8) ?
Fe2 C24B C25B C21B . . . . 60.4(4) ?
C23B C24B C25B Fe2 . . . . -59.0(5) ?
C22B C21B C25B C24B . . . . -1.7(7) ?
C41B C21B C25B C24B . . . . 180.0(6) ?
Fe2 C21B C25B C24B . . . . -59.8(4) ?
C22B C21B C25B Fe2 . . . . 58.1(4) ?
C41B C21B C25B Fe2 . . . . -120.2(6) ?
C23B Fe2 C25B C24B . . . . 37.4(4) ?
C12B Fe2 C25B C24B . . . . 167.0(7) ?
C22B Fe2 C25B C24B . . . . 81.2(4) ?
C13B Fe2 C25B C24B . . . . -45.3(11) ?
C14B Fe2 C25B C24B . . . . -76.5(5) ?
C15B Fe2 C25B C24B . . . . -117.2(4) ?
C21B Fe2 C25B C24B . . . . 118.9(6) ?
C11B Fe2 C25B C24B . . . . -159.8(4) ?
C23B Fe2 C25B C21B . . . . -81.5(4) ?
C12B Fe2 C25B C21B . . . . 48.1(9) ?
C22B Fe2 C25B C21B . . . . -37.7(4) ?
C24B Fe2 C25B C21B . . . . -118.9(6) ?
C13B Fe2 C25B C21B . . . . -164.2(8) ?
C14B Fe2 C25B C21B . . . . 164.6(4) ?
C15B Fe2 C25B C21B . . . . 123.9(4) ?
C11B Fe2 C25B C21B . . . . 81.3(5) ?
C15B C11B C31B C32B . . . . 10.1(10) ?
C12B C11B C31B C32B . . . . -167.6(6) ?
Fe2 C11B C31B C32B . . . . 102.2(8) ?
C15B C11B C31B C36B . . . . -169.9(6) ?
C12B C11B C31B C36B . . . . 12.3(10) ?
Fe2 C11B C31B C36B . . . . -77.8(7) ?
C36B C31B C32B C33B . . . . 2.3(9) ?
C11B C31B C32B C33B . . . . -177.7(5) ?
C31B C32B C33B C34B . . . . -1.8(9) ?
C32B C33B C34B C35B . . . . -0.3(9) ?
C32B C33B C34B C1B . . . . 179.2(5) ?
O11B C1B C34B C33B . . . . -14.3(9) ?
O12B C1B C34B C33B . . . . 165.2(6) ?
O11B C1B C34B C35B . . . . 165.3(6) ?
O12B C1B C34B C35B . . . . -15.2(9) ?
C33B C34B C35B C36B . . . . 1.8(9) ?
C1B C34B C35B C36B . . . . -177.8(5) ?
C34B C35B C36B C31B . . . . -1.2(9) ?
C32B C31B C36B C35B . . . . -0.8(9) ?
C11B C31B C36B C35B . . . . 179.2(5) ?
C22B C21B C41B C46B . . . . 13.5(10) ?
C25B C21B C41B C46B . . . . -168.6(6) ?
Fe2 C21B C41B C46B . . . . 102.7(7) ?
C22B C21B C41B C42B . . . . -166.2(6) ?
C25B C21B C41B C42B . . . . 11.8(10) ?
Fe2 C21B C41B C42B . . . . -76.9(8) ?
C46B C41B C42B C43B . . . . 0.4(10) ?
C21B C41B C42B C43B . . . . -179.9(5) ?
C41B C42B C43B C44B . . . . -0.4(9) ?
C42B C43B C44B C45B . . . . -0.7(9) ?
C42B C43B C44B C2B . . . . -179.1(5) ?
O21B C2B C44B C45B . . . . 163.8(6) ?
O22B C2B C44B C45B . . . . -15.6(9) ?
Na7 C2B C44B C45B 4_645 . . . 30.6(6) ?
O21B C2B C44B C43B . . . . -17.7(9) ?
O22B C2B C44B C43B . . . . 162.8(6) ?
Na7 C2B C44B C43B 4_645 . . . -150.9(5) ?
C43B C44B C45B C46B . . . . 1.7(9) ?
C2B C44B C45B C46B . . . . -179.8(5) ?
C44B C45B C46B C41B . . . . -1.7(9) ?
C42B C41B C46B C45B . . . . 0.6(9) ?
C21B C41B C46B C45B . . . . -179.0(5) ?
Na6 O11C C1C O12C . . . . 115.1(7) ?
Na7 O11C C1C O12C . . . . -81.6(8) ?
Na8 O11C C1C O12C . . . . 10.5(7) ?
Na6 O11C C1C C34C . . . . -65.0(8) ?
Na7 O11C C1C C34C . . . . 98.3(6) ?
Na8 O11C C1C C34C . . . . -169.6(5) ?
Na6 O11C C1C Na8 . . . . 104.6(5) ?
Na7 O11C C1C Na8 . . . . -92.1(4) ?
Na3 O12C C1C O11C 4_655 . . . 74.0(7) ?
Na9 O12C C1C O11C . . . . -95.6(7) ?
Na8 O12C C1C O11C . . . . -10.3(7) ?
Na3 O12C C1C C34C 4_655 . . . -105.9(5) ?
Na9 O12C C1C C34C . . . . 84.5(6) ?
Na8 O12C C1C C34C . . . . 169.8(5) ?
Na3 O12C C1C Na8 4_655 . . . 84.3(3) ?
Na9 O12C C1C Na8 . . . . -85.3(3) ?
Na9 O22C C2C O21C . . . . 129.0(12) ?
Na10 O22C C2C O21C . . . . -17.4(7) ?
Na9 O22C C2C C44C . . . . -50.5(17) ?
Na10 O22C C2C C44C . . . . 163.1(5) ?
Na9 O22C C2C Na10 . . . . 146.4(15) ?
Na2 O21C C2C O22C 4_645 . . . 104.5(7) ?
Na6 O21C C2C O22C . . . . -71.1(7) ?
Na10 O21C C2C O22C . . . . 15.9(6) ?
Na2 O21C C2C C44C 4_645 . . . -75.9(6) ?
Na6 O21C C2C C44C . . . . 108.4(5) ?
Na10 O21C C2C C44C . . . . -164.5(5) ?
Na2 O21C C2C Na10 4_645 . . . 88.6(3) ?
Na6 O21C C2C Na10 . . . . -87.0(3) ?
C23C Fe3 C11C C12C . . . . -47.0(7) ?
C15C Fe3 C11C C12C . . . . 119.1(5) ?
C22C Fe3 C11C C12C . . . . -81.2(4) ?
C13C Fe3 C11C C12C . . . . 37.0(4) ?
C24C Fe3 C11C C12C . . . . 161.3(8) ?
C14C Fe3 C11C C12C . . . . 80.9(4) ?
C25C Fe3 C11C C12C . . . . -165.8(4) ?
C21C Fe3 C11C C12C . . . . -124.4(4) ?
C23C Fe3 C11C C15C . . . . -166.1(5) ?
C22C Fe3 C11C C15C . . . . 159.7(4) ?
C13C Fe3 C11C C15C . . . . -82.1(4) ?
C24C Fe3 C11C C15C . . . . 42.2(10) ?
C14C Fe3 C11C C15C . . . . -38.2(4) ?
C25C Fe3 C11C C15C . . . . 75.1(5) ?
C12C Fe3 C11C C15C . . . . -119.1(5) ?
C21C Fe3 C11C C15C . . . . 116.5(4) ?
C23C Fe3 C11C C31C . . . . 75.4(9) ?
C15C Fe3 C11C C31C . . . . -118.5(8) ?
C22C Fe3 C11C C31C . . . . 41.2(8) ?
C13C Fe3 C11C C31C . . . . 159.4(8) ?
C24C Fe3 C11C C31C . . . . -76.3(11) ?
C14C Fe3 C11C C31C . . . . -156.7(8) ?
C25C Fe3 C11C C31C . . . . -43.4(8) ?
C12C Fe3 C11C C31C . . . . 122.4(8) ?
C21C Fe3 C11C C31C . . . . -2.0(7) ?
C15C C11C C12C C13C . . . . -2.2(8) ?
C31C C11C C12C C13C . . . . 175.8(6) ?
Fe3 C11C C12C C13C . . . . -59.3(5) ?
C15C C11C C12C Fe3 . . . . 57.2(4) ?
C31C C11C C12C Fe3 . . . . -124.9(6) ?
C23C Fe3 C12C C13C . . . . -81.5(5) ?
C15C Fe3 C12C C13C . . . . 81.6(4) ?
C22C Fe3 C12C C13C . . . . -124.4(4) ?
C24C Fe3 C12C C13C . . . . -48.4(8) ?
C14C Fe3 C12C C13C . . . . 37.4(4) ?
C25C Fe3 C12C C13C . . . . 164.7(9) ?
C21C Fe3 C12C C13C . . . . -165.2(4) ?
C11C Fe3 C12C C13C . . . . 119.7(6) ?
C23C Fe3 C12C C11C . . . . 158.8(4) ?
C15C Fe3 C12C C11C . . . . -38.1(3) ?
C22C Fe3 C12C C11C . . . . 115.9(4) ?
C13C Fe3 C12C C11C . . . . -119.7(6) ?
C24C Fe3 C12C C11C . . . . -168.0(6) ?
C14C Fe3 C12C C11C . . . . -82.3(4) ?
C25C Fe3 C12C C11C . . . . 45.1(11) ?
C21C Fe3 C12C C11C . . . . 75.2(5) ?
C11C C12C C13C C14C . . . . 0.6(8) ?
Fe3 C12C C13C C14C . . . . -59.4(5) ?
C11C C12C C13C Fe3 . . . . 60.0(5) ?
C23C Fe3 C13C C12C . . . . 115.9(4) ?
C15C Fe3 C13C C12C . . . . -82.0(4) ?
C22C Fe3 C13C C12C . . . . 73.6(5) ?
C24C Fe3 C13C C12C . . . . 158.0(4) ?
C14C Fe3 C13C C12C . . . . -120.1(6) ?
C25C Fe3 C13C C12C . . . . -170.0(6) ?
C21C Fe3 C13C C12C . . . . 42.5(10) ?
C11C Fe3 C13C C12C . . . . -37.6(4) ?
C23C Fe3 C13C C14C . . . . -124.0(4) ?
C15C Fe3 C13C C14C . . . . 38.1(4) ?
C22C Fe3 C13C C14C . . . . -166.3(4) ?
C24C Fe3 C13C C14C . . . . -81.9(5) ?
C25C Fe3 C13C C14C . . . . -49.9(8) ?
C12C Fe3 C13C C14C . . . . 120.1(6) ?
C21C Fe3 C13C C14C . . . . 162.6(7) ?
C11C Fe3 C13C C14C . . . . 82.5(4) ?
C12C C13C C14C C15C . . . . 1.2(8) ?
Fe3 C13C C14C C15C . . . . -58.6(5) ?
C12C C13C C14C Fe3 . . . . 59.8(5) ?
C23C Fe3 C14C C13C . . . . 75.1(5) ?
C15C Fe3 C14C C13C . . . . -118.8(6) ?
C22C Fe3 C14C C13C . . . . 39.2(12) ?
C24C Fe3 C14C C13C . . . . 116.4(4) ?
C25C Fe3 C14C C13C . . . . 158.1(4) ?
C12C Fe3 C14C C13C . . . . -36.7(4) ?
C21C Fe3 C14C C13C . . . . -166.9(6) ?
C11C Fe3 C14C C13C . . . . -80.5(4) ?
C23C Fe3 C14C C15C . . . . -166.1(5) ?
C22C Fe3 C14C C15C . . . . 158.1(9) ?
C13C Fe3 C14C C15C . . . . 118.8(6) ?
C24C Fe3 C14C C15C . . . . -124.8(5) ?
C25C Fe3 C14C C15C . . . . -83.1(5) ?
C12C Fe3 C14C C15C . . . . 82.1(4) ?
C21C Fe3 C14C C15C . . . . -48.1(9) ?
C11C Fe3 C14C C15C . . . . 38.3(4) ?
C13C C14C C15C C11C . . . . -2.6(8) ?
Fe3 C14C C15C C11C . . . . -61.6(4) ?
C13C C14C C15C Fe3 . . . . 59.0(5) ?
C12C C11C C15C C14C . . . . 2.9(7) ?
C31C C11C C15C C14C . . . . -175.1(6) ?
Fe3 C11C C15C C14C . . . . 60.9(4) ?
C12C C11C C15C Fe3 . . . . -58.0(4) ?
C31C C11C C15C Fe3 . . . . 124.0(6) ?
C23C Fe3 C15C C14C . . . . 41.4(12) ?
C22C Fe3 C15C C14C . . . . -164.2(7) ?
C13C Fe3 C15C C14C . . . . -37.8(4) ?
C24C Fe3 C15C C14C . . . . 75.0(5) ?
C25C Fe3 C15C C14C . . . . 115.9(5) ?
C12C Fe3 C15C C14C . . . . -80.9(5) ?
C21C Fe3 C15C C14C . . . . 159.3(5) ?
C11C Fe3 C15C C14C . . . . -118.5(6) ?
C23C Fe3 C15C C11C . . . . 159.8(9) ?
C22C Fe3 C15C C11C . . . . -45.7(9) ?
C13C Fe3 C15C C11C . . . . 80.6(4) ?
C24C Fe3 C15C C11C . . . . -166.6(4) ?
C14C Fe3 C15C C11C . . . . 118.5(6) ?
C25C Fe3 C15C C11C . . . . -125.6(4) ?
C12C Fe3 C15C C11C . . . . 37.6(4) ?
C21C Fe3 C15C C11C . . . . -82.2(5) ?
C23C Fe3 C21C C22C . . . . -39.0(4) ?
C15C Fe3 C21C C22C . . . . 157.4(4) ?
C13C Fe3 C21C C22C . . . . 40.6(10) ?
C24C Fe3 C21C C22C . . . . -82.6(4) ?
C14C Fe3 C21C C22C . . . . -168.0(6) ?
C25C Fe3 C21C C22C . . . . -119.3(5) ?
C12C Fe3 C21C C22C . . . . 72.9(5) ?
C11C Fe3 C21C C22C . . . . 114.2(4) ?
C23C Fe3 C21C C25C . . . . 80.3(4) ?
C15C Fe3 C21C C25C . . . . -83.2(4) ?
C22C Fe3 C21C C25C . . . . 119.3(5) ?
C13C Fe3 C21C C25C . . . . 159.9(8) ?
C24C Fe3 C21C C25C . . . . 36.7(4) ?
C14C Fe3 C21C C25C . . . . -48.7(8) ?
C12C Fe3 C21C C25C . . . . -167.8(4) ?
C11C Fe3 C21C C25C . . . . -126.4(4) ?
C23C Fe3 C21C C41C . . . . -159.2(7) ?
C15C Fe3 C21C C41C . . . . 37.2(7) ?
C22C Fe3 C21C C41C . . . . -120.2(8) ?
C13C Fe3 C21C C41C . . . . -79.6(10) ?
C24C Fe3 C21C C41C . . . . 157.2(7) ?
C14C Fe3 C21C C41C . . . . 71.8(9) ?
C25C Fe3 C21C C41C . . . . 120.5(8) ?
C12C Fe3 C21C C41C . . . . -47.3(7) ?
C11C Fe3 C21C C41C . . . . -5.9(7) ?
C25C C21C C22C C23C . . . . 1.4(7) ?
C41C C21C C22C C23C . . . . 178.6(6) ?
Fe3 C21C C22C C23C . . . . 60.0(4) ?
C25C C21C C22C Fe3 . . . . -58.6(4) ?
C41C C21C C22C Fe3 . . . . 118.6(6) ?
C15C Fe3 C22C C23C . . . . -168.8(7) ?
C13C Fe3 C22C C23C . . . . 76.6(5) ?
C24C Fe3 C22C C23C . . . . -36.8(4) ?
C14C Fe3 C22C C23C . . . . 46.6(12) ?
C25C Fe3 C22C C23C . . . . -79.7(4) ?
C12C Fe3 C22C C23C . . . . 116.5(5) ?
C21C Fe3 C22C C23C . . . . -117.5(6) ?
C11C Fe3 C22C C23C . . . . 158.6(4) ?
C23C Fe3 C22C C21C . . . . 117.5(6) ?
C15C Fe3 C22C C21C . . . . -51.3(9) ?
C13C Fe3 C22C C21C . . . . -165.9(4) ?
C24C Fe3 C22C C21C . . . . 80.7(4) ?
C14C Fe3 C22C C21C . . . . 164.1(9) ?
C25C Fe3 C22C C21C . . . . 37.8(4) ?
C12C Fe3 C22C C21C . . . . -126.0(4) ?
C11C Fe3 C22C C21C . . . . -83.9(5) ?
C21C C22C C23C C24C . . . . -1.3(8) ?
Fe3 C22C C23C C24C . . . . 59.7(5) ?
C21C C22C C23C Fe3 . . . . -61.0(4) ?
C15C Fe3 C23C C24C . . . . 43.7(11) ?
C22C Fe3 C23C C24C . . . . -120.2(6) ?
C13C Fe3 C23C C24C . . . . 116.9(4) ?
C14C Fe3 C23C C24C . . . . 75.7(5) ?
C25C Fe3 C23C C24C . . . . -37.2(4) ?
C12C Fe3 C23C C24C . . . . 158.6(4) ?
C21C Fe3 C23C C24C . . . . -81.6(4) ?
C11C Fe3 C23C C24C . . . . -168.2(5) ?
C15C Fe3 C23C C22C . . . . 163.9(9) ?
C13C Fe3 C23C C22C . . . . -122.8(5) ?
C24C Fe3 C23C C22C . . . . 120.2(6) ?
C14C Fe3 C23C C22C . . . . -164.1(5) ?
C25C Fe3 C23C C22C . . . . 83.0(4) ?
C12C Fe3 C23C C22C . . . . -81.2(5) ?
C21C Fe3 C23C C22C . . . . 38.7(4) ?
C11C Fe3 C23C C22C . . . . -47.9(8) ?
C22C C23C C24C C25C . . . . 0.7(8) ?
Fe3 C23C C24C C25C . . . . 59.7(5) ?
C22C C23C C24C Fe3 . . . . -59.0(5) ?
C23C Fe3 C24C C25C . . . . -119.3(6) ?
C15C Fe3 C24C C25C . . . . 75.4(5) ?
C22C Fe3 C24C C25C . . . . -81.7(4) ?
C13C Fe3 C24C C25C . . . . 159.8(4) ?
C14C Fe3 C24C C25C . . . . 117.1(4) ?
C12C Fe3 C24C C25C . . . . -166.4(6) ?
C21C Fe3 C24C C25C . . . . -37.6(4) ?
C11C Fe3 C24C C25C . . . . 42.4(11) ?
C15C Fe3 C24C C23C . . . . -165.2(4) ?
C22C Fe3 C24C C23C . . . . 37.6(4) ?
C13C Fe3 C24C C23C . . . . -80.9(5) ?
C14C Fe3 C24C C23C . . . . -123.6(4) ?
C25C Fe3 C24C C23C . . . . 119.3(6) ?
C12C Fe3 C24C C23C . . . . -47.1(8) ?
C21C Fe3 C24C C23C . . . . 81.7(4) ?
C11C Fe3 C24C C23C . . . . 161.7(8) ?
C23C C24C C25C C21C . . . . 0.2(8) ?
Fe3 C24C C25C C21C . . . . 59.0(4) ?
C23C C24C C25C Fe3 . . . . -58.8(5) ?
C22C C21C C25C C24C . . . . -1.0(7) ?
C41C C21C C25C C24C . . . . -178.2(6) ?
Fe3 C21C C25C C24C . . . . -59.0(5) ?
C22C C21C C25C Fe3 . . . . 58.0(4) ?
C41C C21C C25C Fe3 . . . . -119.2(6) ?
C23C Fe3 C25C C24C . . . . 37.7(4) ?
C15C Fe3 C25C C24C . . . . -124.2(4) ?
C22C Fe3 C25C C24C . . . . 82.3(4) ?
C13C Fe3 C25C C24C . . . . -45.4(8) ?
C14C Fe3 C25C C24C . . . . -80.9(5) ?
C12C Fe3 C25C C24C . . . . 158.4(9) ?
C21C Fe3 C25C C24C . . . . 120.0(6) ?
C11C Fe3 C25C C24C . . . . -166.3(4) ?
C23C Fe3 C25C C21C . . . . -82.4(4) ?
C15C Fe3 C25C C21C . . . . 115.7(4) ?
C22C Fe3 C25C C21C . . . . -37.7(3) ?
C13C Fe3 C25C C21C . . . . -165.4(6) ?
C24C Fe3 C25C C21C . . . . -120.0(6) ?
C14C Fe3 C25C C21C . . . . 159.1(4) ?
C12C Fe3 C25C C21C . . . . 38.4(11) ?
C11C Fe3 C25C C21C . . . . 73.7(5) ?
C12C C11C C31C C36C . . . . -9.3(10) ?
C15C C11C C31C C36C . . . . 168.3(6) ?
Fe3 C11C C31C C36C . . . . -102.5(8) ?
C12C C11C C31C C32C . . . . 171.9(6) ?
C15C C11C C31C C32C . . . . -10.5(10) ?
Fe3 C11C C31C C32C . . . . 78.8(8) ?
C36C C31C C32C C33C . . . . -2.0(9) ?
C11C C31C C32C C33C . . . . 176.8(5) ?
C31C C32C C33C C34C . . . . 1.9(10) ?
C32C C33C C34C C35C . . . . -0.4(10) ?
C32C C33C C34C C1C . . . . -178.8(6) ?
O11C C1C C34C C33C . . . . 15.8(9) ?
O12C C1C C34C C33C . . . . -164.3(6) ?
O11C C1C C34C C35C . . . . -162.5(6) ?
O12C C1C C34C C35C . . . . 17.4(9) ?
C33C C34C C35C C36C . . . . -0.9(9) ?
C1C C34C C35C C36C . . . . 177.5(5) ?
C32C C31C C36C C35C . . . . 0.7(10) ?
C11C C31C C36C C35C . . . . -178.1(5) ?
C34C C35C C36C C31C . . . . 0.8(9) ?
C22C C21C C41C C46C . . . . -7.7(10) ?
C25C C21C C41C C46C . . . . 169.0(6) ?
Fe3 C21C C41C C46C . . . . 80.1(8) ?
C22C C21C C41C C42C . . . . 175.1(6) ?
C25C C21C C41C C42C . . . . -8.2(10) ?
Fe3 C21C C41C C42C . . . . -97.1(7) ?
C46C C41C C42C C43C . . . . -3.8(9) ?
C21C C41C C42C C43C . . . . 173.5(5) ?
C41C C42C C43C C44C . . . . 0.4(9) ?
C42C C43C C44C C45C . . . . 3.8(9) ?
C42C C43C C44C C2C . . . . -171.9(5) ?
O22C C2C C44C C43C . . . . -177.8(6) ?
O21C C2C C44C C43C . . . . 2.6(9) ?
Na10 C2C C44C C43C . . . . -107.5(19) ?
O22C C2C C44C C45C . . . . 6.5(9) ?
O21C C2C C44C C45C . . . . -173.0(6) ?
Na10 C2C C44C C45C . . . . 77(2) ?
C43C C44C C45C C46C . . . . -4.7(9) ?
C2C C44C C45C C46C . . . . 171.1(6) ?
C44C C45C C46C C41C . . . . 1.3(10) ?
C42C C41C C46C C45C . . . . 2.9(10) ?
C21C C41C C46C C45C . . . . -174.3(5) ?
Na5 O11D C1D O12D 4_655 . . . -74.2(7) ?
Na8 O11D C1D O12D . . . . 86.8(7) ?
Na7 O11D C1D O12D . . . . 6.1(7) ?
Na5 O11D C1D C34D 4_655 . . . 105.7(5) ?
Na8 O11D C1D C34D . . . . -93.3(6) ?
Na7 O11D C1D C34D . . . . -174.0(5) ?
Na5 O11D C1D Na7 4_655 . . . -80.3(3) ?
Na8 O11D C1D Na7 . . . . 80.7(3) ?
Na5 O12D C1D O11D 6_556 . . . -118.9(7) ?
Na4 O12D C1D O11D 6_556 . . . 90.5(7) ?
Na7 O12D C1D O11D . . . . -6.7(7) ?
Na5 O12D C1D C34D 6_556 . . . 61.2(8) ?
Na4 O12D C1D C34D 6_556 . . . -89.4(6) ?
Na7 O12D C1D C34D . . . . 173.3(5) ?
Na5 O12D C1D Na7 6_556 . . . -112.2(6) ?
Na4 O12D C1D Na7 6_556 . . . 97.3(4) ?
Na4 O22D C2D O21D 4_645 . . . -95.9(7) ?
Na6 O22D C2D O21D . . . . -5.4(7) ?
Na5 O22D C2D O21D 6_556 . . . 91.4(7) ?
Na4 O22D C2D C44D 4_645 . . . 83.0(6) ?
Na6 O22D C2D C44D . . . . 173.5(5) ?
Na5 O22D C2D C44D 6_556 . . . -89.7(6) ?
Na4 O22D C2D Na6 4_645 . . . -90.5(3) ?
Na5 O22D C2D Na6 6_556 . . . 96.8(4) ?
Na6 O22D C2D Na4 . . . 4_645 90.5(3) ?
Na5 O22D C2D Na4 6_556 . . 4_645 -172.8(6) ?
Na8 O21D C2D O22D . . . . -104.3(8) ?
Na10 O21D C2D O22D . . . . 102.2(6) ?
Na6 O21D C2D O22D . . . . 5.4(7) ?
Na8 O21D C2D C44D . . . . 76.8(9) ?
Na10 O21D C2D C44D . . . . -76.7(6) ?
Na6 O21D C2D C44D . . . . -173.5(5) ?
Na8 O21D C2D Na6 . . . . -109.7(7) ?
Na10 O21D C2D Na6 . . . . 96.8(3) ?
Na8 O21D C2D Na4 . . . 4_645 -153.6(4) ?
Na10 O21D C2D Na4 . . . 4_645 52.9(5) ?
Na6 O21D C2D Na4 . . . 4_645 -44.0(4) ?
C13D Fe4 C11D C15D . . . . -80.7(4) ?
C25D Fe4 C11D C15D . . . . 81.8(4) ?
C12D Fe4 C11D C15D . . . . -118.7(5) ?
C24D Fe4 C11D C15D . . . . 47.8(7) ?
C14D Fe4 C11D C15D . . . . -37.0(4) ?
C23D Fe4 C11D C15D . . . . -161.8(8) ?
C22D Fe4 C11D C15D . . . . 165.8(4) ?
C21D Fe4 C11D C15D . . . . 124.8(4) ?
C13D Fe4 C11D C12D . . . . 37.9(4) ?
C25D Fe4 C11D C12D . . . . -159.6(4) ?
C24D Fe4 C11D C12D . . . . 166.4(6) ?
C14D Fe4 C11D C12D . . . . 81.7(4) ?
C23D Fe4 C11D C12D . . . . -43.1(10) ?
C15D Fe4 C11D C12D . . . . 118.7(5) ?
C22D Fe4 C11D C12D . . . . -75.6(4) ?
C21D Fe4 C11D C12D . . . . -116.6(4) ?
C13D Fe4 C11D C31D . . . . 155.8(7) ?
C25D Fe4 C11D C31D . . . . -41.7(7) ?
C12D Fe4 C11D C31D . . . . 117.9(8) ?
C24D Fe4 C11D C31D . . . . -75.7(9) ?
C14D Fe4 C11D C31D . . . . -160.4(7) ?
C23D Fe4 C11D C31D . . . . 74.8(11) ?
C15D Fe4 C11D C31D . . . . -123.4(8) ?
C22D Fe4 C11D C31D . . . . 42.3(7) ?
C21D Fe4 C11D C31D . . . . 1.4(7) ?
C15D C11D C12D C13D . . . . -1.2(7) ?
C31D C11D C12D C13D . . . . 178.1(6) ?
Fe4 C11D C12D C13D . . . . -59.6(4) ?
C15D C11D C12D Fe4 . . . . 58.4(4) ?
C31D C11D C12D Fe4 . . . . -122.3(6) ?
C25D Fe4 C12D C13D . . . . 165.1(7) ?
C24D Fe4 C12D C13D . . . . -42.1(12) ?
C14D Fe4 C12D C13D . . . . 37.7(4) ?
C23D Fe4 C12D C13D . . . . -74.9(5) ?
C15D Fe4 C12D C13D . . . . 80.9(5) ?
C22D Fe4 C12D C13D . . . . -116.2(5) ?
C21D Fe4 C12D C13D . . . . -159.4(4) ?
C11D Fe4 C12D C13D . . . . 118.8(6) ?
C13D Fe4 C12D C11D . . . . -118.8(6) ?
C25D Fe4 C12D C11D . . . . 46.3(9) ?
C24D Fe4 C12D C11D . . . . -160.9(9) ?
C14D Fe4 C12D C11D . . . . -81.1(4) ?
C23D Fe4 C12D C11D . . . . 166.3(4) ?
C15D Fe4 C12D C11D . . . . -37.9(3) ?
C22D Fe4 C12D C11D . . . . 125.0(4) ?
C21D Fe4 C12D C11D . . . . 81.8(4) ?
C11D C12D C13D C14D . . . . 0.3(8) ?
Fe4 C12D C13D C14D . . . . -60.4(5) ?
C11D C12D C13D Fe4 . . . . 60.8(4) ?
C25D Fe4 C13D C14D . . . . -40.2(11) ?
C12D Fe4 C13D C14D . . . . 119.0(6) ?
C24D Fe4 C13D C14D . . . . -75.4(5) ?
C23D Fe4 C13D C14D . . . . -116.1(4) ?
C15D Fe4 C13D C14D . . . . 36.9(4) ?
C22D Fe4 C13D C14D . . . . -158.2(4) ?
C21D Fe4 C13D C14D . . . . 166.5(6) ?
C11D Fe4 C13D C14D . . . . 80.8(4) ?
C25D Fe4 C13D C12D . . . . -159.2(9) ?
C24D Fe4 C13D C12D . . . . 165.6(4) ?
C14D Fe4 C13D C12D . . . . -119.0(6) ?
C23D Fe4 C13D C12D . . . . 124.9(5) ?
C15D Fe4 C13D C12D . . . . -82.0(4) ?
C22D Fe4 C13D C12D . . . . 82.8(5) ?
C21D Fe4 C13D C12D . . . . 47.5(9) ?
C11D Fe4 C13D C12D . . . . -38.2(4) ?
C12D C13D C14D C15D . . . . 0.8(8) ?
Fe4 C13D C14D C15D . . . . -59.2(5) ?
C12D C13D C14D Fe4 . . . . 60.0(5) ?
C13D Fe4 C14D C15D . . . . 119.9(6) ?
C25D Fe4 C14D C15D . . . . -74.0(5) ?
C12D Fe4 C14D C15D . . . . 81.9(4) ?
C24D Fe4 C14D C15D . . . . -116.3(4) ?
C23D Fe4 C14D C15D . . . . -158.0(4) ?
C22D Fe4 C14D C15D . . . . 169.6(5) ?
C21D Fe4 C14D C15D . . . . -41.7(10) ?
C11D Fe4 C14D C15D . . . . 37.5(4) ?
C25D Fe4 C14D C13D . . . . 166.1(4) ?
C12D Fe4 C14D C13D . . . . -38.0(4) ?
C24D Fe4 C14D C13D . . . . 123.8(4) ?
C23D Fe4 C14D C13D . . . . 82.2(5) ?
C15D Fe4 C14D C13D . . . . -119.9(6) ?
C22D Fe4 C14D C13D . . . . 49.7(8) ?
C21D Fe4 C14D C13D . . . . -161.6(7) ?
C11D Fe4 C14D C13D . . . . -82.4(4) ?
C13D C14D C15D C11D . . . . -1.6(8) ?
Fe4 C14D C15D C11D . . . . -59.9(5) ?
C13D C14D C15D Fe4 . . . . 58.4(5) ?
C12D C11D C15D C14D . . . . 1.7(8) ?
C31D C11D C15D C14D . . . . -177.6(6) ?
Fe4 C11D C15D C14D . . . . 59.5(5) ?
C12D C11D C15D Fe4 . . . . -57.7(4) ?
C31D C11D C15D Fe4 . . . . 122.9(7) ?
C13D Fe4 C15D C14D . . . . -37.4(4) ?
C25D Fe4 C15D C14D . . . . 124.4(4) ?
C12D Fe4 C15D C14D . . . . -81.5(4) ?
C24D Fe4 C15D C14D . . . . 81.4(5) ?
C23D Fe4 C15D C14D . . . . 48.5(8) ?
C22D Fe4 C15D C14D . . . . -164.4(8) ?
C21D Fe4 C15D C14D . . . . 165.6(4) ?
C11D Fe4 C15D C14D . . . . -119.8(5) ?
C13D Fe4 C15D C11D . . . . 82.4(4) ?
C25D Fe4 C15D C11D . . . . -115.8(4) ?
C12D Fe4 C15D C11D . . . . 38.3(3) ?
C24D Fe4 C15D C11D . . . . -158.8(4) ?
C14D Fe4 C15D C11D . . . . 119.8(5) ?
C23D Fe4 C15D C11D . . . . 168.3(5) ?
C22D Fe4 C15D C11D . . . . -44.6(10) ?
C21D Fe4 C15D C11D . . . . -74.6(4) ?
C13D Fe4 C21D C25D . . . . 167.9(6) ?
C12D Fe4 C21D C25D . . . . -158.1(4) ?
C24D Fe4 C21D C25D . . . . 38.7(4) ?
C14D Fe4 C21D C25D . . . . -42.0(10) ?
C23D Fe4 C21D C25D . . . . 81.7(4) ?
C15D Fe4 C21D C25D . . . . -73.8(5) ?
C22D Fe4 C21D C25D . . . . 118.6(5) ?
C11D Fe4 C21D C25D . . . . -115.0(4) ?
C13D Fe4 C21D C22D . . . . 49.3(8) ?
C25D Fe4 C21D C22D . . . . -118.6(5) ?
C12D Fe4 C21D C22D . . . . 83.3(4) ?
C24D Fe4 C21D C22D . . . . -79.8(4) ?
C14D Fe4 C21D C22D . . . . -160.6(8) ?
C23D Fe4 C21D C22D . . . . -36.8(4) ?
C15D Fe4 C21D C22D . . . . 167.6(4) ?
C11D Fe4 C21D C22D . . . . 126.4(4) ?
C13D Fe4 C21D C41D . . . . -71.3(9) ?
C25D Fe4 C21D C41D . . . . 120.8(8) ?
C12D Fe4 C21D C41D . . . . -37.2(7) ?
C24D Fe4 C21D C41D . . . . 159.6(7) ?
C14D Fe4 C21D C41D . . . . 78.8(10) ?
C23D Fe4 C21D C41D . . . . -157.4(7) ?
C15D Fe4 C21D C41D . . . . 47.0(7) ?
C22D Fe4 C21D C41D . . . . -120.6(7) ?
C11D Fe4 C21D C41D . . . . 5.8(6) ?
C25D C21D C22D C23D . . . . 1.2(7) ?
C41D C21D C22D C23D . . . . 178.0(6) ?
Fe4 C21D C22D C23D . . . . 59.0(4) ?
C25D C21D C22D Fe4 . . . . -57.9(4) ?
C41D C21D C22D Fe4 . . . . 119.0(6) ?
C13D Fe4 C22D C23D . . . . 81.1(4) ?
C25D Fe4 C22D C23D . . . . -82.0(4) ?
C12D Fe4 C22D C23D . . . . 124.3(4) ?
C24D Fe4 C22D C23D . . . . -37.3(4) ?
C14D Fe4 C22D C23D . . . . 45.8(8) ?
C15D Fe4 C22D C23D . . . . -158.7(8) ?
C21D Fe4 C22D C23D . . . . -120.2(5) ?
C11D Fe4 C22D C23D . . . . 166.5(4) ?
C13D Fe4 C22D C21D . . . . -158.6(4) ?
C25D Fe4 C22D C21D . . . . 38.2(3) ?
C12D Fe4 C22D C21D . . . . -115.5(4) ?
C24D Fe4 C22D C21D . . . . 82.9(4) ?
C14D Fe4 C22D C21D . . . . 166.0(6) ?
C23D Fe4 C22D C21D . . . . 120.2(5) ?
C15D Fe4 C22D C21D . . . . -38.4(10) ?
C11D Fe4 C22D C21D . . . . -73.3(4) ?
C21D C22D C23D C24D . . . . 0.0(8) ?
Fe4 C22D C23D C24D . . . . 59.3(5) ?
C21D C22D C23D Fe4 . . . . -59.4(5) ?
C13D Fe4 C23D C24D . . . . 123.6(4) ?
C25D Fe4 C23D C24D . . . . -37.8(4) ?
C12D Fe4 C23D C24D . . . . 165.2(4) ?
C14D Fe4 C23D C24D . . . . 81.0(5) ?
C15D Fe4 C23D C24D . . . . 47.1(8) ?
C22D Fe4 C23D C24D . . . . -119.3(5) ?
C21D Fe4 C23D C24D . . . . -82.0(4) ?
C11D Fe4 C23D C24D . . . . -161.1(8) ?
C13D Fe4 C23D C22D . . . . -117.1(4) ?
C25D Fe4 C23D C22D . . . . 81.5(4) ?
C12D Fe4 C23D C22D . . . . -75.6(4) ?
C24D Fe4 C23D C22D . . . . 119.3(5) ?
C14D Fe4 C23D C22D . . . . -159.7(4) ?
C15D Fe4 C23D C22D . . . . 166.3(5) ?
C21D Fe4 C23D C22D . . . . 37.3(4) ?
C11D Fe4 C23D C22D . . . . -41.8(10) ?
C22D C23D C24D C25D . . . . -1.2(8) ?
Fe4 C23D C24D C25D . . . . 58.5(5) ?
C22D C23D C24D Fe4 . . . . -59.7(5) ?
C13D Fe4 C24D C23D . . . . -75.4(5) ?
C25D Fe4 C24D C23D . . . . 120.1(6) ?
C12D Fe4 C24D C23D . . . . -43.0(11) ?
C14D Fe4 C24D C23D . . . . -116.7(4) ?
C15D Fe4 C24D C23D . . . . -158.5(4) ?
C22D Fe4 C24D C23D . . . . 37.6(4) ?
C21D Fe4 C24D C23D . . . . 81.6(4) ?
C11D Fe4 C24D C23D . . . . 167.6(5) ?
C13D Fe4 C24D C25D . . . . 164.5(4) ?
C12D Fe4 C24D C25D . . . . -163.1(8) ?
C14D Fe4 C24D C25D . . . . 123.2(4) ?
C23D Fe4 C24D C25D . . . . -120.1(6) ?
C15D Fe4 C24D C25D . . . . 81.4(5) ?
C22D Fe4 C24D C25D . . . . -82.5(4) ?
C21D Fe4 C24D C25D . . . . -38.4(4) ?
C11D Fe4 C24D C25D . . . . 47.5(8) ?
C23D C24D C25D C21D . . . . 1.9(8) ?
Fe4 C24D C25D C21D . . . . 61.4(4) ?
C23D C24D C25D Fe4 . . . . -59.5(5) ?
C22D C21D C25D C24D . . . . -1.8(7) ?
C41D C21D C25D C24D . . . . -178.6(6) ?
Fe4 C21D C25D C24D . . . . -60.5(4) ?
C22D C21D C25D Fe4 . . . . 58.6(4) ?
C41D C21D C25D Fe4 . . . . -118.2(6) ?
C13D Fe4 C25D C24D . . . . -45.6(11) ?
C12D Fe4 C25D C24D . . . . 167.9(7) ?
C14D Fe4 C25D C24D . . . . -76.4(5) ?
C23D Fe4 C25D C24D . . . . 36.6(4) ?
C15D Fe4 C25D C24D . . . . -116.7(4) ?
C22D Fe4 C25D C24D . . . . 79.9(4) ?
C21D Fe4 C25D C24D . . . . 118.0(6) ?
C11D Fe4 C25D C24D . . . . -159.1(4) ?
C13D Fe4 C25D C21D . . . . -163.6(9) ?
C12D Fe4 C25D C21D . . . . 49.9(9) ?
C24D Fe4 C25D C21D . . . . -118.0(6) ?
C14D Fe4 C25D C21D . . . . 165.6(4) ?
C23D Fe4 C25D C21D . . . . -81.4(4) ?
C15D Fe4 C25D C21D . . . . 125.4(4) ?
C22D Fe4 C25D C21D . . . . -38.0(4) ?
C11D Fe4 C25D C21D . . . . 83.0(5) ?
C15D C11D C31D C32D . . . . 10.9(10) ?
C12D C11D C31D C32D . . . . -168.3(6) ?
Fe4 C11D C31D C32D . . . . 103.5(7) ?
C15D C11D C31D C36D . . . . -169.9(6) ?
C12D C11D C31D C36D . . . . 10.9(10) ?
Fe4 C11D C31D C36D . . . . -77.2(8) ?
C36D C31D C32D C33D . . . . 0.8(9) ?
C11D C31D C32D C33D . . . . -179.9(5) ?
C31D C32D C33D C34D . . . . -1.2(9) ?
C32D C33D C34D C35D . . . . -0.3(9) ?
C32D C33D C34D C1D . . . . -179.9(5) ?
O11D C1D C34D C35D . . . . 164.6(6) ?
O12D C1D C34D C35D . . . . -15.5(9) ?
O11D C1D C34D C33D . . . . -15.8(9) ?
O12D C1D C34D C33D . . . . 164.1(6) ?
C33D C34D C35D C36D . . . . 2.1(9) ?
C1D C34D C35D C36D . . . . -178.2(5) ?
C34D C35D C36D C31D . . . . -2.6(10) ?
C32D C31D C36D C35D . . . . 1.1(9) ?
C11D C31D C36D C35D . . . . -178.2(6) ?
C25D C21D C41D C42D . . . . 7.7(10) ?
C22D C21D C41D C42D . . . . -168.4(6) ?
Fe4 C21D C41D C42D . . . . -79.8(7) ?
C25D C21D C41D C46D . . . . -171.9(6) ?
C22D C21D C41D C46D . . . . 11.9(10) ?
Fe4 C21D C41D C46D . . . . 100.6(7) ?
C46D C41D C42D C43D . . . . -1.3(9) ?
C21D C41D C42D C43D . . . . 179.1(5) ?
C41D C42D C43D C44D . . . . -0.3(9) ?
C42D C43D C44D C45D . . . . 0.7(9) ?
C42D C43D C44D C2D . . . . -177.2(5) ?
O22D C2D C44D C45D . . . . -13.4(9) ?
O21D C2D C44D C45D . . . . 165.6(6) ?
Na4 C2D C44D C45D 4_645 . . . 31.0(6) ?
O22D C2D C44D C43D . . . . 164.4(6) ?
O21D C2D C44D C43D . . . . -16.6(9) ?
Na4 C2D C44D C43D 4_645 . . . -151.2(5) ?
C43D C44D C45D C46D . . . . 0.5(9) ?
C2D C44D C45D C46D . . . . 178.4(5) ?
C44D C45D C46D C41D . . . . -2.1(9) ?
C42D C41D C46D C45D . . . . 2.4(9) ?
C21D C41D C46D C45D . . . . -177.9(5) ?
Na1 O11E C1E O12E 4_655 . . . -59.3(9) ?
Na9 O11E C1E O12E . . . . 17.6(7) ?
Na1 O11E C1E C34E 4_655 . . . 119.8(5) ?
Na9 O11E C1E C34E . . . . -163.3(5) ?
Na1 O11E C1E Na9 4_655 . . . -76.8(3) ?
Na10 O12E C1E O11E . . . . -117.2(7) ?
Na9 O12E C1E O11E . . . . -18.3(7) ?
Na8 O12E C1E O11E . . . . 67.3(8) ?
Na10 O12E C1E C34E . . . . 63.7(9) ?
Na9 O12E C1E C34E . . . . 162.7(5) ?
Na8 O12E C1E C34E . . . . -111.8(6) ?
Na10 O12E C1E Na9 . . . . -99.0(6) ?
Na8 O12E C1E Na9 . . . . 85.6(4) ?
Na2 O21E C2E O22E . . . . -87.7(9) ?
Na3 O21E C2E O22E . . . . 69.3(8) ?
Na1 O21E C2E O22E . . . . -6.9(6) ?
Na2 O21E C2E C44E . . . . 93.6(8) ?
Na3 O21E C2E C44E . . . . -109.4(6) ?
Na1 O21E C2E C44E . . . . 174.3(6) ?
Na2 O21E C2E Na1 . . . . -80.7(6) ?
Na3 O21E C2E Na1 . . . . 76.3(3) ?
Na9 O22E C2E O21E 4_645 . . . -82.3(8) ?
Na1 O22E C2E O21E . . . . 8.0(7) ?
Na9 O22E C2E C44E 4_645 . . . 96.5(6) ?
Na1 O22E C2E C44E . . . . -173.2(5) ?
Na9 O22E C2E Na1 4_645 . . . -90.3(4) ?
C12E Fe5 C11E C15E . . . . -118.3(6) ?
C25E Fe5 C11E C15E . . . . 75.7(5) ?
C13E Fe5 C11E C15E . . . . -80.9(4) ?
C23E Fe5 C11E C15E . . . . -166.4(6) ?
C21E Fe5 C11E C15E . . . . 117.5(4) ?
C24E Fe5 C11E C15E . . . . 42.8(9) ?
C14E Fe5 C11E C15E . . . . -36.9(4) ?
C22E Fe5 C11E C15E . . . . 159.6(4) ?
C25E Fe5 C11E C12E . . . . -166.0(4) ?
C13E Fe5 C11E C12E . . . . 37.4(4) ?
C15E Fe5 C11E C12E . . . . 118.3(6) ?
C23E Fe5 C11E C12E . . . . -48.1(8) ?
C21E Fe5 C11E C12E . . . . -124.2(4) ?
C24E Fe5 C11E C12E . . . . 161.1(7) ?
C14E Fe5 C11E C12E . . . . 81.4(4) ?
C22E Fe5 C11E C12E . . . . -82.1(5) ?
C12E Fe5 C11E C31E . . . . 118.6(9) ?
C25E Fe5 C11E C31E . . . . -47.4(8) ?
C13E Fe5 C11E C31E . . . . 156.0(8) ?
C15E Fe5 C11E C31E . . . . -123.1(8) ?
C23E Fe5 C11E C31E . . . . 70.4(10) ?
C21E Fe5 C11E C31E . . . . -5.7(7) ?
C24E Fe5 C11E C31E . . . . -80.3(11) ?
C14E Fe5 C11E C31E . . . . -160.1(8) ?
C22E Fe5 C11E C31E . . . . 36.5(8) ?
C15E C11E C12E C13E . . . . -1.7(8) ?
C31E C11E C12E C13E . . . . 175.3(6) ?
Fe5 C11E C12E C13E . . . . -60.2(5) ?
C15E C11E C12E Fe5 . . . . 58.5(5) ?
C31E C11E C12E Fe5 . . . . -124.4(7) ?
C25E Fe5 C12E C13E . . . . 159.8(9) ?
C15E Fe5 C12E C13E . . . . 81.1(5) ?
C23E Fe5 C12E C13E . . . . -80.7(5) ?
C21E Fe5 C12E C13E . . . . -165.7(5) ?
C24E Fe5 C12E C13E . . . . -45.9(9) ?
C14E Fe5 C12E C13E . . . . 37.7(4) ?
C22E Fe5 C12E C13E . . . . -123.9(5) ?
C11E Fe5 C12E C13E . . . . 119.1(6) ?
C25E Fe5 C12E C11E . . . . 40.6(11) ?
C13E Fe5 C12E C11E . . . . -119.1(6) ?
C15E Fe5 C12E C11E . . . . -38.1(4) ?
C23E Fe5 C12E C11E . . . . 160.2(4) ?
C21E Fe5 C12E C11E . . . . 75.2(5) ?
C24E Fe5 C12E C11E . . . . -165.1(6) ?
C14E Fe5 C12E C11E . . . . -81.4(4) ?
C22E Fe5 C12E C11E . . . . 117.0(4) ?
C11E C12E C13E C14E . . . . 1.0(8) ?
Fe5 C12E C13E C14E . . . . -59.5(5) ?
C11E C12E C13E Fe5 . . . . 60.5(5) ?
C25E Fe5 C13E C12E . . . . -165.0(6) ?
C15E Fe5 C13E C12E . . . . -82.2(5) ?
C23E Fe5 C13E C12E . . . . 117.6(5) ?
C21E Fe5 C13E C12E . . . . 41.5(11) ?
C24E Fe5 C13E C12E . . . . 160.0(5) ?
C14E Fe5 C13E C12E . . . . -119.4(6) ?
C22E Fe5 C13E C12E . . . . 75.6(5) ?
C11E Fe5 C13E C12E . . . . -38.4(4) ?
C12E Fe5 C13E C14E . . . . 119.4(6) ?
C25E Fe5 C13E C14E . . . . -45.6(9) ?
C15E Fe5 C13E C14E . . . . 37.2(4) ?
C23E Fe5 C13E C14E . . . . -123.0(4) ?
C21E Fe5 C13E C14E . . . . 160.9(8) ?
C24E Fe5 C13E C14E . . . . -80.6(5) ?
C22E Fe5 C13E C14E . . . . -165.0(4) ?
C11E Fe5 C13E C14E . . . . 81.1(4) ?
C12E C13E C14E C15E . . . . 0.1(8) ?
Fe5 C13E C14E C15E . . . . -58.9(5) ?
C12E C13E C14E Fe5 . . . . 59.0(5) ?
C12E Fe5 C14E C15E . . . . 82.2(4) ?
C25E Fe5 C14E C15E . . . . -80.3(5) ?
C13E Fe5 C14E C15E . . . . 119.6(6) ?
C23E Fe5 C14E C15E . . . . -164.1(4) ?
C21E Fe5 C14E C15E . . . . -46.5(8) ?
C24E Fe5 C14E C15E . . . . -123.0(4) ?
C22E Fe5 C14E C15E . . . . 163.9(8) ?
C11E Fe5 C14E C15E . . . . 37.4(4) ?
C12E Fe5 C14E C13E . . . . -37.5(4) ?
C25E Fe5 C14E C13E . . . . 160.1(4) ?
C15E Fe5 C14E C13E . . . . -119.6(6) ?
C23E Fe5 C14E C13E . . . . 76.3(5) ?
C21E Fe5 C14E C13E . . . . -166.1(5) ?
C24E Fe5 C14E C13E . . . . 117.4(4) ?
C22E Fe5 C14E C13E . . . . 44.3(11) ?
C11E Fe5 C14E C13E . . . . -82.3(4) ?
C13E C14E C15E C11E . . . . -1.2(8) ?
Fe5 C14E C15E C11E . . . . -59.9(5) ?
C13E C14E C15E Fe5 . . . . 58.7(5) ?
C12E C11E C15E C14E . . . . 1.8(8) ?
C31E C11E C15E C14E . . . . -175.1(6) ?
Fe5 C11E C15E C14E . . . . 59.7(5) ?
C12E C11E C15E Fe5 . . . . -58.0(5) ?
C31E C11E C15E Fe5 . . . . 125.1(7) ?
C12E Fe5 C15E C14E . . . . -81.3(4) ?
C25E Fe5 C15E C14E . . . . 117.1(4) ?
C13E Fe5 C15E C14E . . . . -37.7(4) ?
C23E Fe5 C15E C14E . . . . 43.7(10) ?
C21E Fe5 C15E C14E . . . . 159.5(4) ?
C24E Fe5 C15E C14E . . . . 75.4(5) ?
C22E Fe5 C15E C14E . . . . -167.9(6) ?
C11E Fe5 C15E C14E . . . . -120.1(6) ?
C12E Fe5 C15E C11E . . . . 38.8(4) ?
C25E Fe5 C15E C11E . . . . -122.8(4) ?
C13E Fe5 C15E C11E . . . . 82.4(4) ?
C23E Fe5 C15E C11E . . . . 163.8(7) ?
C21E Fe5 C15E C11E . . . . -80.4(4) ?
C24E Fe5 C15E C11E . . . . -164.5(4) ?
C14E Fe5 C15E C11E . . . . 120.1(6) ?
C22E Fe5 C15E C11E . . . . -47.9(8) ?
C12E Fe5 C21E C25E . . . . -164.5(4) ?
C13E Fe5 C21E C25E . . . . 163.7(8) ?
C15E Fe5 C21E C25E . . . . -80.2(4) ?
C23E Fe5 C21E C25E . . . . 81.4(4) ?
C24E Fe5 C21E C25E . . . . 37.9(4) ?
C14E Fe5 C21E C25E . . . . -47.2(8) ?
C22E Fe5 C21E C25E . . . . 119.2(5) ?
C11E Fe5 C21E C25E . . . . -122.5(4) ?
C12E Fe5 C21E C22E . . . . 76.3(5) ?
C25E Fe5 C21E C22E . . . . -119.2(5) ?
C13E Fe5 C21E C22E . . . . 44.5(10) ?
C15E Fe5 C21E C22E . . . . 160.6(4) ?
C23E Fe5 C21E C22E . . . . -37.8(4) ?
C24E Fe5 C21E C22E . . . . -81.3(4) ?
C14E Fe5 C21E C22E . . . . -166.4(6) ?
C11E Fe5 C21E C22E . . . . 118.3(4) ?
C12E Fe5 C21E C41E . . . . -44.3(8) ?
C25E Fe5 C21E C41E . . . . 120.2(8) ?
C13E Fe5 C21E C41E . . . . -76.1(12) ?
C15E Fe5 C21E C41E . . . . 40.0(7) ?
C23E Fe5 C21E C41E . . . . -158.4(7) ?
C24E Fe5 C21E C41E . . . . 158.0(7) ?
C14E Fe5 C21E C41E . . . . 73.0(9) ?
C22E Fe5 C21E C41E . . . . -120.6(8) ?
C11E Fe5 C21E C41E . . . . -2.3(7) ?
C25E C21E C22E C23E . . . . -0.4(8) ?
C41E C21E C22E C23E . . . . -177.7(6) ?
Fe5 C21E C22E C23E . . . . 58.3(5) ?
C25E C21E C22E Fe5 . . . . -58.7(5) ?
C41E C21E C22E Fe5 . . . . 124.0(7) ?
C12E Fe5 C22E C21E . . . . -123.3(4) ?
C25E Fe5 C22E C21E . . . . 37.9(3) ?
C13E Fe5 C22E C21E . . . . -164.8(4) ?
C15E Fe5 C22E C21E . . . . -45.2(8) ?
C23E Fe5 C22E C21E . . . . 119.7(5) ?
C24E Fe5 C22E C21E . . . . 82.1(4) ?
C14E Fe5 C22E C21E . . . . 161.2(8) ?
C11E Fe5 C22E C21E . . . . -79.7(4) ?
C12E Fe5 C22E C23E . . . . 117.0(4) ?
C25E Fe5 C22E C23E . . . . -81.7(4) ?
C13E Fe5 C22E C23E . . . . 75.6(5) ?
C15E Fe5 C22E C23E . . . . -164.9(6) ?
C21E Fe5 C22E C23E . . . . -119.7(5) ?
C24E Fe5 C22E C23E . . . . -37.5(3) ?
C14E Fe5 C22E C23E . . . . 41.5(10) ?
C11E Fe5 C22E C23E . . . . 160.7(4) ?
C21E C22E C23E C24E . . . . 1.2(8) ?
Fe5 C22E C23E C24E . . . . 59.7(5) ?
C21E C22E C23E Fe5 . . . . -58.5(5) ?
C12E Fe5 C23E C24E . . . . 159.0(4) ?
C25E Fe5 C23E C24E . . . . -37.8(4) ?
C13E Fe5 C23E C24E . . . . 116.7(4) ?
C15E Fe5 C23E C24E . . . . 42.1(10) ?
C21E Fe5 C23E C24E . . . . -81.8(4) ?
C14E Fe5 C23E C24E . . . . 74.9(5) ?
C22E Fe5 C23E C24E . . . . -119.2(5) ?
C11E Fe5 C23E C24E . . . . -165.8(6) ?
C12E Fe5 C23E C22E . . . . -81.8(4) ?
C25E Fe5 C23E C22E . . . . 81.4(4) ?
C13E Fe5 C23E C22E . . . . -124.1(4) ?
C15E Fe5 C23E C22E . . . . 161.3(8) ?
C21E Fe5 C23E C22E . . . . 37.4(3) ?
C24E Fe5 C23E C22E . . . . 119.2(5) ?
C14E Fe5 C23E C22E . . . . -165.9(4) ?
C11E Fe5 C23E C22E . . . . -46.6(8) ?
C22E C23E C24E C25E . . . . -1.6(8) ?
Fe5 C23E C24E C25E . . . . 58.2(4) ?
C22E C23E C24E Fe5 . . . . -59.8(5) ?
C12E Fe5 C24E C23E . . . . -48.6(9) ?
C25E Fe5 C24E C23E . . . . 119.6(6) ?
C13E Fe5 C24E C23E . . . . -81.5(5) ?
C15E Fe5 C24E C23E . . . . -164.7(4) ?
C21E Fe5 C24E C23E . . . . 81.8(4) ?
C14E Fe5 C24E C23E . . . . -123.8(4) ?
C22E Fe5 C24E C23E . . . . 38.0(4) ?
C11E Fe5 C24E C23E . . . . 163.0(7) ?
C12E Fe5 C24E C25E . . . . -168.3(7) ?
C13E Fe5 C24E C25E . . . . 158.9(4) ?
C15E Fe5 C24E C25E . . . . 75.7(5) ?
C23E Fe5 C24E C25E . . . . -119.6(6) ?
C21E Fe5 C24E C25E . . . . -37.8(4) ?
C14E Fe5 C24E C25E . . . . 116.6(4) ?
C22E Fe5 C24E C25E . . . . -81.6(4) ?
C11E Fe5 C24E C25E . . . . 43.3(10) ?
C22E C21E C25E C24E . . . . -0.6(8) ?
C41E C21E C25E C24E . . . . 176.7(6) ?
Fe5 C21E C25E C24E . . . . -60.1(4) ?
C22E C21E C25E Fe5 . . . . 59.5(5) ?
C41E C21E C25E Fe5 . . . . -123.2(7) ?
C23E C24E C25E C21E . . . . 1.3(8) ?
Fe5 C24E C25E C21E . . . . 60.0(5) ?
C23E C24E C25E Fe5 . . . . -58.7(5) ?
C12E Fe5 C25E C21E . . . . 45.1(11) ?
C13E Fe5 C25E C21E . . . . -168.0(7) ?
C15E Fe5 C25E C21E . . . . 117.7(4) ?
C23E Fe5 C25E C21E . . . . -81.9(4) ?
C24E Fe5 C25E C21E . . . . -119.3(6) ?
C14E Fe5 C25E C21E . . . . 159.4(4) ?
C22E Fe5 C25E C21E . . . . -37.7(4) ?
C11E Fe5 C25E C21E . . . . 76.4(5) ?
C12E Fe5 C25E C24E . . . . 164.3(9) ?
C13E Fe5 C25E C24E . . . . -48.7(9) ?
C15E Fe5 C25E C24E . . . . -123.0(4) ?
C23E Fe5 C25E C24E . . . . 37.3(4) ?
C21E Fe5 C25E C24E . . . . 119.3(6) ?
C14E Fe5 C25E C24E . . . . -81.4(5) ?
C22E Fe5 C25E C24E . . . . 81.6(4) ?
C11E Fe5 C25E C24E . . . . -164.4(4) ?
C15E C11E C31E C36E . . . . -168.4(7) ?
C12E C11E C31E C36E . . . . 15.3(10) ?
Fe5 C11E C31E C36E . . . . -74.6(8) ?
C15E C11E C31E C32E . . . . 14.5(10) ?
C12E C11E C31E C32E . . . . -161.9(7) ?
Fe5 C11E C31E C32E . . . . 108.3(8) ?
C36E C31E C32E C33E . . . . -3.5(10) ?
C11E C31E C32E C33E . . . . 173.8(6) ?
C31E C32E C33E C34E . . . . -0.9(10) ?
C32E C33E C34E C35E . . . . 4.6(10) ?
C32E C33E C34E C1E . . . . -172.9(6) ?
O11E C1E C34E C35E . . . . 169.3(6) ?
O12E C1E C34E C35E . . . . -11.6(9) ?
Na9 C1E C34E C35E . . . . 71(2) ?
O11E C1E C34E C33E . . . . -13.4(9) ?
O12E C1E C34E C33E . . . . 165.8(6) ?
Na9 C1E C34E C33E . . . . -111(2) ?
C33E C34E C35E C36E . . . . -4.0(10) ?
C1E C34E C35E C36E . . . . 173.5(6) ?
C34E C35E C36E C31E . . . . -0.5(10) ?
C32E C31E C36E C35E . . . . 4.2(10) ?
C11E C31E C36E C35E . . . . -173.1(6) ?
C25E C21E C41E C46E . . . . -162.7(7) ?
C22E C21E C41E C46E . . . . 14.2(10) ?
Fe5 C21E C41E C46E . . . . 106.6(7) ?
C25E C21E C41E C42E . . . . 13.2(10) ?
C22E C21E C41E C42E . . . . -169.9(7) ?
Fe5 C21E C41E C42E . . . . -77.5(8) ?
C46E C41E C42E C43E . . . . 2.3(10) ?
C21E C41E C42E C43E . . . . -173.9(6) ?
C41E C42E C43E C44E . . . . 1.0(10) ?
C42E C43E C44E C45E . . . . -3.8(10) ?
C42E C43E C44E C2E . . . . 172.4(6) ?
O21E C2E C44E C43E . . . . -12.9(9) ?
O22E C2E C44E C43E . . . . 168.3(6) ?
Na1 C2E C44E C43E . . . . 137(2) ?
O21E C2E C44E C45E . . . . 163.3(6) ?
O22E C2E C44E C45E . . . . -15.6(9) ?
Na1 C2E C44E C45E . . . . -47(3) ?
C43E C44E C45E C46E . . . . 3.5(10) ?
C2E C44E C45E C46E . . . . -172.7(5) ?
C42E C41E C46E C45E . . . . -2.6(10) ?
C21E C41E C46E C45E . . . . 173.4(6) ?
C44E C45E C46E C41E . . . . -0.2(10) ?
C1A O11A Na1 O11E . . . 4_645 67.2(9) ?
Na2 O11A Na1 O11E . . . 4_645 -169.8(2) ?
C1A O11A Na1 O21A . . . . -37.6(8) ?
Na2 O11A Na1 O21A . . . . 85.46(17) ?
C1A O11A Na1 O22E . . . . -165.0(8) ?
Na2 O11A Na1 O22E . . . . -42.0(3) ?
C1A O11A Na1 O21E . . . . -128.4(8) ?
Na2 O11A Na1 O21E . . . . -5.29(16) ?
C1A O11A Na1 C2E . . . . -146.3(8) ?
Na2 O11A Na1 C2E . . . . -23.2(2) ?
C1A O11A Na1 Na9 . . . 4_645 -120.6(9) ?
Na2 O11A Na1 Na9 . . . 4_645 2.4(8) ?
C1A O11A Na1 Na3 . . . . -81.2(8) ?
Na2 O11A Na1 Na3 . . . . 41.89(14) ?
C1A O11A Na1 Na2 . . . . -123.1(9) ?
C1A O11A Na1 Na8 . . . 4_645 -39.0(9) ?
Na2 O11A Na1 Na8 . . . 4_645 84.10(17) ?
C2A O21A Na1 O11A . . . . 19.2(5) ?
Na8 O21A Na1 O11A 4_645 . . . -177.8(2) ?
Na3 O21A Na1 O11A . . . . -86.48(18) ?
C2A O21A Na1 O11E . . . 4_645 -120.5(5) ?
Na8 O21A Na1 O11E 4_645 . . 4_645 42.5(2) ?
Na3 O21A Na1 O11E . . . 4_645 133.80(18) ?
C2A O21A Na1 O22E . . . . 151.4(5) ?
Na8 O21A Na1 O22E 4_645 . . . -45.6(3) ?
Na3 O21A Na1 O22E . . . . 45.7(2) ?
C2A O21A Na1 O21E . . . . 105.0(5) ?
Na8 O21A Na1 O21E 4_645 . . . -92.0(2) ?
Na3 O21A Na1 O21E . . . . -0.75(18) ?
C2A O21A Na1 C2E . . . . 125.7(5) ?
Na8 O21A Na1 C2E 4_645 . . . -71.3(3) ?
Na3 O21A Na1 C2E . . . . 20.0(2) ?
C2A O21A Na1 Na9 . . . 4_645 -173.9(5) ?
Na8 O21A Na1 Na9 4_645 . . 4_645 -10.92(18) ?
Na3 O21A Na1 Na9 . . . 4_645 80.35(14) ?
C2A O21A Na1 Na3 . . . . 105.7(5) ?
Na8 O21A Na1 Na3 4_645 . . . -91.3(2) ?
C2A O21A Na1 Na2 . . . . 63.2(5) ?
Na8 O21A Na1 Na2 4_645 . . . -133.77(18) ?
Na3 O21A Na1 Na2 . . . . -42.49(14) ?
C2A O21A Na1 Na8 . . . 4_645 -163.0(6) ?
Na3 O21A Na1 Na8 . . . 4_645 91.3(2) ?
C2E O22E Na1 O11A . . . . 45.3(5) ?
Na9 O22E Na1 O11A 4_645 . . . 167.3(2) ?
C2E O22E Na1 O11E . . . 4_645 -166.5(4) ?
Na9 O22E Na1 O11E 4_645 . . 4_645 -44.43(17) ?
C2E O22E Na1 O21A . . . . -71.2(4) ?
Na9 O22E Na1 O21A 4_645 . . . 50.9(2) ?
C2E O22E Na1 O21E . . . . -4.0(4) ?
Na9 O22E Na1 O21E 4_645 . . . 118.1(2) ?
Na9 O22E Na1 C2E 4_645 . . . 122.1(4) ?
C2E O22E Na1 Na9 . . . 4_645 -122.1(4) ?
C2E O22E Na1 Na3 . . . . -41.4(4) ?
Na9 O22E Na1 Na3 4_645 . . . 80.64(13) ?
C2E O22E Na1 Na2 . . . . 17.5(4) ?
Na9 O22E Na1 Na2 4_645 . . . 139.56(13) ?
C2E O22E Na1 Na8 . . . 4_645 -92.4(4) ?
Na9 O22E Na1 Na8 4_645 . . 4_645 29.65(13) ?
C2E O21E Na1 O11A . . . . -137.1(4) ?
Na2 O21E Na1 O11A . . . . 5.54(16) ?
Na3 O21E Na1 O11A . . . . 94.27(17) ?
C2E O21E Na1 O11E . . . 4_645 28.6(5) ?
Na2 O21E Na1 O11E . . . 4_645 171.2(2) ?
Na3 O21E Na1 O11E . . . 4_645 -100.0(2) ?
C2E O21E Na1 O21A . . . . 129.3(4) ?
Na2 O21E Na1 O21A . . . . -88.03(17) ?
Na3 O21E Na1 O21A . . . . 0.70(17) ?
C2E O21E Na1 O22E . . . . 4.0(4) ?
Na2 O21E Na1 O22E . . . . 146.7(2) ?
Na3 O21E Na1 O22E . . . . -124.6(2) ?
Na2 O21E Na1 C2E . . . . 142.6(4) ?
Na3 O21E Na1 C2E . . . . -128.6(4) ?
C2E O21E Na1 Na9 . . . 4_645 44.7(4) ?
Na2 O21E Na1 Na9 . . . 4_645 -172.68(14) ?
Na3 O21E Na1 Na9 . . . 4_645 -83.95(12) ?
C2E O21E Na1 Na3 . . . . 128.6(4) ?
Na2 O21E Na1 Na3 . . . . -88.73(15) ?
C2E O21E Na1 Na2 . . . . -142.6(4) ?
Na3 O21E Na1 Na2 . . . . 88.73(15) ?
C2E O21E Na1 Na8 . . . 4_645 99.0(4) ?
Na2 O21E Na1 Na8 . . . 4_645 -118.37(12) ?
Na3 O21E Na1 Na8 . . . 4_645 -29.64(12) ?
O21E C2E Na1 O11A . . . . 44.5(4) ?
O22E C2E Na1 O11A . . . . -142.7(4) ?
C44E C2E Na1 O11A . . . . -108(3) ?
O21E C2E Na1 O11E . . . 4_645 -158.4(4) ?
O22E C2E Na1 O11E . . . 4_645 14.3(4) ?
C44E C2E Na1 O11E . . . 4_645 49(3) ?
O21E C2E Na1 O21A . . . . -54.0(4) ?
O22E C2E Na1 O21A . . . . 118.8(4) ?
C44E C2E Na1 O21A . . . . 154(2) ?
O21E C2E Na1 O22E . . . . -172.8(7) ?
C44E C2E Na1 O22E . . . . 35(2) ?
O22E C2E Na1 O21E . . . . 172.8(7) ?
C44E C2E Na1 O21E . . . . -152(3) ?
O21E C2E Na1 Na9 . . . 4_645 -129.1(4) ?
O22E C2E Na1 Na9 . . . 4_645 43.7(3) ?
C44E C2E Na1 Na9 . . . 4_645 79(3) ?
O21E C2E Na1 Na3 . . . . -39.0(3) ?
O22E C2E Na1 Na3 . . . . 133.8(4) ?
C44E C2E Na1 Na3 . . . . 169(3) ?
O21E C2E Na1 Na2 . . . . 26.7(3) ?
O22E C2E Na1 Na2 . . . . -160.5(4) ?
C44E C2E Na1 Na2 . . . . -126(3) ?
O21E C2E Na1 Na8 . . . 4_645 -82.7(4) ?
O22E C2E Na1 Na8 . . . 4_645 90.1(4) ?
C44E C2E Na1 Na8 . . . 4_645 125(3) ?
C2E O21E Na2 O21C . . . 4_655 -99.3(7) ?
Na3 O21E Na2 O21C . . . 4_655 98.9(3) ?
Na1 O21E Na2 O21C . . . 4_655 -179.0(3) ?
C2E O21E Na2 O1W . . . . -10.6(7) ?
Na3 O21E Na2 O1W . . . . -172.47(18) ?
Na1 O21E Na2 O1W . . . . -90.40(18) ?
C2E O21E Na2 O12B . . . . -170.2(7) ?
Na3 O21E Na2 O12B . . . . 27.93(14) ?
Na1 O21E Na2 O12B . . . . 109.99(15) ?
C2E O21E Na2 O11A . . . . 74.8(7) ?
Na3 O21E Na2 O11A . . . . -87.10(15) ?
Na1 O21E Na2 O11A . . . . -5.04(15) ?
C2E O21E Na2 O12A . . . . 99.2(7) ?
Na3 O21E Na2 O12A . . . . -62.7(2) ?
Na1 O21E Na2 O12A . . . . 19.4(3) ?
C2E O21E Na2 C1A . . . . 84.7(7) ?
Na3 O21E Na2 C1A . . . . -77.2(2) ?
Na1 O21E Na2 C1A . . . . 4.9(2) ?
C2E O21E Na2 Na3 . . . . 161.9(7) ?
Na1 O21E Na2 Na3 . . . . 82.06(13) ?
C2E O21E Na2 Na1 . . . . 79.8(7) ?
Na3 O21E Na2 Na1 . . . . -82.06(13) ?
C2E O21E Na2 Na10 . . . 4_655 35.4(10) ?
Na3 O21E Na2 Na10 . . . 4_655 -126.4(5) ?
Na1 O21E Na2 Na10 . . . 4_655 -44.4(6) ?
C2E O21E Na2 Na4 . . . . 159.0(6) ?
Na3 O21E Na2 Na4 . . . . -2.83(15) ?
Na1 O21E Na2 Na4 . . . . 79.24(13) ?
C1B O12B Na2 O21E . . . . 121.2(5) ?
Na3 O12B Na2 O21E . . . . -31.20(15) ?
Na4 O12B Na2 O21E . . . . -134.20(17) ?
C1B O12B Na2 O21C . . . 4_655 -23.8(5) ?
Na3 O12B Na2 O21C . . . 4_655 -176.21(16) ?
Na4 O12B Na2 O21C . . . 4_655 80.79(17) ?
C1B O12B Na2 O1W . . . . 46.1(8) ?
Na3 O12B Na2 O1W . . . . -106.3(6) ?
Na4 O12B Na2 O1W . . . . 150.7(5) ?
C1B O12B Na2 O11A . . . . -152.7(5) ?
Na3 O12B Na2 O11A . . . . 55.0(2) ?
Na4 O12B Na2 O11A . . . . -48.0(2) ?
C1B O12B Na2 O12A . . . . -105.4(5) ?
Na3 O12B Na2 O12A . . . . 102.25(16) ?
Na4 O12B Na2 O12A . . . . -0.75(18) ?
C1B O12B Na2 C1A . . . . -127.6(5) ?
Na3 O12B Na2 C1A . . . . 80.1(2) ?
Na4 O12B Na2 C1A . . . . -22.9(2) ?
C1B O12B Na2 Na3 . . . . 152.4(5) ?
Na4 O12B Na2 Na3 . . . . -103.00(19) ?
C1B O12B Na2 Na1 . . . . 168.4(5) ?
Na3 O12B Na2 Na1 . . . . 16.06(14) ?
Na4 O12B Na2 Na1 . . . . -86.94(15) ?
C1B O12B Na2 Na10 . . . 4_655 -65.2(5) ?
Na3 O12B Na2 Na10 . . . 4_655 142.39(12) ?
Na4 O12B Na2 Na10 . . . 4_655 39.40(17) ?
C1B O12B Na2 Na4 . . . . -104.6(5) ?
Na3 O12B Na2 Na4 . . . . 103.00(19) ?
C1A O11A Na2 O21E . . . . 157.7(4) ?
Na1 O11A Na2 O21E . . . . 6.09(18) ?
C1A O11A Na2 O21C . . . 4_655 -26.8(5) ?
Na1 O11A Na2 O21C . . . 4_655 -178.46(18) ?
C1A O11A Na2 O1W . . . . -111.1(4) ?
Na1 O11A Na2 O1W . . . . 97.2(2) ?
C1A O11A Na2 O12B . . . . 75.5(4) ?
Na1 O11A Na2 O12B . . . . -76.1(2) ?
C1A O11A Na2 O12A . . . . 0.9(4) ?
Na1 O11A Na2 O12A . . . . -150.7(3) ?
Na1 O11A Na2 C1A . . . . -151.6(5) ?
C1A O11A Na2 Na3 . . . . 109.2(4) ?
Na1 O11A Na2 Na3 . . . . -42.38(15) ?
C1A O11A Na2 Na1 . . . . 151.6(5) ?
C1A O11A Na2 Na10 . . . 4_655 -31.3(4) ?
Na1 O11A Na2 Na10 . . . 4_655 177.08(16) ?
C1A O11A Na2 Na4 . . . . 45.9(4) ?
Na1 O11A Na2 Na4 . . . . -105.75(15) ?
C1A O12A Na2 O21E . . . . -33.9(5) ?
Na10 O12A Na2 O21E 4_655 . . . -160.8(2) ?
Na4 O12A Na2 O21E . . . . 86.1(2) ?
C1A O12A Na2 O21C . . . 4_655 157.2(4) ?
Na10 O12A Na2 O21C 4_655 . . 4_655 30.27(16) ?
Na4 O12A Na2 O21C . . . 4_655 -82.82(15) ?
C1A O12A Na2 O1W . . . . 70.9(5) ?
Na10 O12A Na2 O1W 4_655 . . . -56.1(2) ?
Na4 O12A Na2 O1W . . . . -169.18(18) ?
C1A O12A Na2 O12B . . . . -119.3(4) ?
Na10 O12A Na2 O12B 4_655 . . . 113.70(17) ?
Na4 O12A Na2 O12B . . . . 0.62(15) ?
C1A O12A Na2 O11A . . . . -0.9(4) ?
Na10 O12A Na2 O11A 4_655 . . . -127.9(2) ?
Na4 O12A Na2 O11A . . . . 119.1(2) ?
Na10 O12A Na2 C1A 4_655 . . . -127.0(5) ?
Na4 O12A Na2 C1A . . . . 120.0(5) ?
C1A O12A Na2 Na3 . . . . -76.8(4) ?
Na10 O12A Na2 Na3 4_655 . . . 156.29(13) ?
Na4 O12A Na2 Na3 . . . . 43.20(12) ?
C1A O12A Na2 Na1 . . . . -19.1(4) ?
Na10 O12A Na2 Na1 4_655 . . . -146.03(14) ?
Na4 O12A Na2 Na1 . . . . 100.89(11) ?
C1A O12A Na2 Na10 . . . 4_655 127.0(5) ?
Na4 O12A Na2 Na10 . . . 4_655 -113.08(17) ?
C1A O12A Na2 Na4 . . . . -120.0(5) ?
Na10 O12A Na2 Na4 4_655 . . . 113.08(17) ?
O12A C1A Na2 O21E . . . . 154.2(4) ?
O11A C1A Na2 O21E . . . . -24.2(5) ?
O12A C1A Na2 O21C . . . 4_655 -23.4(5) ?
O11A C1A Na2 O21C . . . 4_655 158.2(4) ?
O12A C1A Na2 O1W . . . . -112.8(4) ?
O11A C1A Na2 O1W . . . . 68.8(4) ?
O12A C1A Na2 O12B . . . . 64.9(4) ?
O11A C1A Na2 O12B . . . . -113.5(4) ?
O12A C1A Na2 O11A . . . . 178.4(7) ?
O11A C1A Na2 O12A . . . . -178.4(7) ?
O12A C1A Na2 Na3 . . . . 107.0(4) ?
O11A C1A Na2 Na3 . . . . -71.4(4) ?
O12A C1A Na2 Na1 . . . . 158.4(5) ?
O11A C1A Na2 Na1 . . . . -20.0(4) ?
O12A C1A Na2 Na10 . . . 4_655 -38.2(4) ?
O11A C1A Na2 Na10 . . . 4_655 143.4(5) ?
O12A C1A Na2 Na4 . . . . 48.7(4) ?
O11A C1A Na2 Na4 . . . . -129.6(4) ?
O11A Na1 Na2 O21E . . . . -172.1(2) ?
O21A Na1 Na2 O21E . . . . 92.15(18) ?
O22E Na1 Na2 O21E . . . . -25.61(17) ?
C2E Na1 Na2 O21E . . . . -17.19(19) ?
Na9 Na1 Na2 O21E 4_645 . . . 8.60(16) ?
Na3 Na1 Na2 O21E . . . . 59.16(14) ?
Na8 Na1 Na2 O21E 4_645 . . . 69.31(15) ?
O11A Na1 Na2 O21C . . . 4_655 5.4(6) ?
O21A Na1 Na2 O21C . . . 4_655 -90.4(6) ?
O22E Na1 Na2 O21C . . . 4_655 151.9(6) ?
O21E Na1 Na2 O21C . . . 4_655 177.5(7) ?
C2E Na1 Na2 O21C . . . 4_655 160.3(7) ?
Na9 Na1 Na2 O21C 4_645 . . 4_655 -173.9(6) ?
Na3 Na1 Na2 O21C . . . 4_655 -123.4(6) ?
Na8 Na1 Na2 O21C 4_645 . . 4_655 -113.2(6) ?
O11A Na1 Na2 O1W . . . . -81.5(2) ?
O21A Na1 Na2 O1W . . . . -177.27(19) ?
O22E Na1 Na2 O1W . . . . 65.0(2) ?
O21E Na1 Na2 O1W . . . . 90.6(2) ?
C2E Na1 Na2 O1W . . . . 73.4(2) ?
Na9 Na1 Na2 O1W 4_645 . . . 99.18(19) ?
Na3 Na1 Na2 O1W . . . . 149.74(17) ?
Na8 Na1 Na2 O1W 4_645 . . . 159.89(16) ?
O11A Na1 Na2 O12B . . . . 116.3(2) ?
O21A Na1 Na2 O12B . . . . 20.47(16) ?
O22E Na1 Na2 O12B . . . . -97.29(16) ?
O21E Na1 Na2 O12B . . . . -71.68(17) ?
C2E Na1 Na2 O12B . . . . -88.87(19) ?
Na9 Na1 Na2 O12B 4_645 . . . -63.08(16) ?
Na3 Na1 Na2 O12B . . . . -12.52(11) ?
Na8 Na1 Na2 O12B 4_645 . . . -2.37(14) ?
O21A Na1 Na2 O11A . . . . -95.8(2) ?
O22E Na1 Na2 O11A . . . . 146.4(2) ?
O21E Na1 Na2 O11A . . . . 172.1(2) ?
C2E Na1 Na2 O11A . . . . 154.9(2) ?
Na9 Na1 Na2 O11A 4_645 . . . -179.3(2) ?
Na3 Na1 Na2 O11A . . . . -128.78(19) ?
Na8 Na1 Na2 O11A 4_645 . . . -118.62(19) ?
O11A Na1 Na2 O12A . . . . 21.85(19) ?
O21A Na1 Na2 O12A . . . . -73.93(15) ?
O22E Na1 Na2 O12A . . . . 168.30(16) ?
O21E Na1 Na2 O12A . . . . -166.09(19) ?
C2E Na1 Na2 O12A . . . . 176.73(19) ?
Na9 Na1 Na2 O12A 4_645 . . . -157.49(14) ?
Na3 Na1 Na2 O12A . . . . -106.93(12) ?
Na8 Na1 Na2 O12A 4_645 . . . -96.77(12) ?
O11A Na1 Na2 C1A . . . . 13.0(2) ?
O21A Na1 Na2 C1A . . . . -82.76(19) ?
O22E Na1 Na2 C1A . . . . 159.5(2) ?
O21E Na1 Na2 C1A . . . . -174.9(2) ?
C2E Na1 Na2 C1A . . . . 167.9(2) ?
Na9 Na1 Na2 C1A 4_645 . . . -166.31(19) ?
Na3 Na1 Na2 C1A . . . . -115.75(17) ?
Na8 Na1 Na2 C1A 4_645 . . . -105.60(17) ?
O11A Na1 Na2 Na3 . . . . 128.78(19) ?
O21A Na1 Na2 Na3 . . . . 33.00(12) ?
O22E Na1 Na2 Na3 . . . . -84.77(13) ?
O21E Na1 Na2 Na3 . . . . -59.16(14) ?
C2E Na1 Na2 Na3 . . . . -76.34(16) ?
Na9 Na1 Na2 Na3 4_645 . . . -50.56(11) ?
Na8 Na1 Na2 Na3 4_645 . . . 10.16(7) ?
O11A Na1 Na2 Na10 . . . 4_655 -3.29(18) ?
O21A Na1 Na2 Na10 . . . 4_655 -99.08(14) ?
O22E Na1 Na2 Na10 . . . 4_655 143.16(13) ?
O21E Na1 Na2 Na10 . . . 4_655 168.77(17) ?
C2E Na1 Na2 Na10 . . . 4_655 151.58(17) ?
Na9 Na1 Na2 Na10 4_645 . . 4_655 177.37(10) ?
Na3 Na1 Na2 Na10 . . . 4_655 -132.07(10) ?
Na8 Na1 Na2 Na10 4_645 . . 4_655 -121.92(9) ?
O11A Na1 Na2 Na4 . . . . 74.54(18) ?
O21A Na1 Na2 Na4 . . . . -21.24(13) ?
O22E Na1 Na2 Na4 . . . . -139.01(13) ?
O21E Na1 Na2 Na4 . . . . -113.39(15) ?
C2E Na1 Na2 Na4 . . . . -130.58(16) ?
Na9 Na1 Na2 Na4 4_645 . . . -104.80(11) ?
Na3 Na1 Na2 Na4 . . . . -54.24(7) ?
Na8 Na1 Na2 Na4 4_645 . . . -44.08(9) ?
C1B O12B Na3 O12C . . . 4_645 -73.2(7) ?
Na2 O12B Na3 O12C . . . 4_645 73.5(4) ?
Na4 O12B Na3 O12C . . . 4_645 171.4(3) ?
C1B O12B Na3 O21A . . . . 152.2(6) ?
Na2 O12B Na3 O21A . . . . -61.0(2) ?
Na4 O12B Na3 O21A . . . . 36.9(2) ?
C1B O12B Na3 O22B . . . . 36.5(6) ?
Na2 O12B Na3 O22B . . . . -176.68(15) ?
Na4 O12B Na3 O22B . . . . -78.81(17) ?
C1B O12B Na3 O21E . . . . -118.4(6) ?
Na2 O12B Na3 O21E . . . . 28.39(13) ?
Na4 O12B Na3 O21E . . . . 126.27(17) ?
C1B O12B Na3 O22A . . . . 119.4(6) ?
Na2 O12B Na3 O22A . . . . -93.83(15) ?
Na4 O12B Na3 O22A . . . . 4.04(15) ?
C1B O12B Na3 C2A . . . . 135.5(6) ?
Na2 O12B Na3 C2A . . . . -77.74(19) ?
Na4 O12B Na3 C2A . . . . 20.1(2) ?
C1B O12B Na3 Na8 . . . 4_645 115.0(6) ?
Na2 O12B Na3 Na8 . . . 4_645 -98.2(3) ?
Na4 O12B Na3 Na8 . . . 4_645 -0.3(4) ?
C1B O12B Na3 Na2 . . . . -146.8(6) ?
Na4 O12B Na3 Na2 . . . . 97.87(18) ?
C1B O12B Na3 Na1 . . . . -163.3(6) ?
Na2 O12B Na3 Na1 . . . . -16.56(15) ?
Na4 O12B Na3 Na1 . . . . 81.32(15) ?
C1B O12B Na3 Na5 . . . . 77.2(6) ?
Na2 O12B Na3 Na5 . . . . -136.05(12) ?
Na4 O12B Na3 Na5 . . . . -38.18(14) ?
C1B O12B Na3 Na4 . . . . 115.3(6) ?
Na2 O12B Na3 Na4 . . . . -97.87(18) ?
C2A O21A Na3 O12B . . . . -41.9(4) ?
Na8 O21A Na3 O12B 4_645 . . . -159.06(17) ?
Na1 O21A Na3 O12B . . . . 81.9(2) ?
C2A O21A Na3 O12C . . . 4_645 156.6(4) ?
Na8 O21A Na3 O12C 4_645 . . 4_645 39.43(15) ?
Na1 O21A Na3 O12C . . . 4_645 -79.65(17) ?
C2A O21A Na3 O22B . . . . 64.5(4) ?
Na8 O21A Na3 O22B 4_645 . . . -52.7(2) ?
Na1 O21A Na3 O22B . . . . -171.76(17) ?
C2A O21A Na3 O21E . . . . -123.0(4) ?
Na8 O21A Na3 O21E 4_645 . . . 119.87(17) ?
Na1 O21A Na3 O21E . . . . 0.79(19) ?
C2A O21A Na3 O22A . . . . 0.8(4) ?
Na8 O21A Na3 O22A 4_645 . . . -116.3(2) ?
Na1 O21A Na3 O22A . . . . 124.6(2) ?
Na8 O21A Na3 C2A 4_645 . . . -117.2(4) ?
Na1 O21A Na3 C2A . . . . 123.8(4) ?
C2A O21A Na3 Na8 . . . 4_645 117.2(4) ?
Na1 O21A Na3 Na8 . . . 4_645 -119.1(2) ?
C2A O21A Na3 Na2 . . . . -80.0(4) ?
Na8 O21A Na3 Na2 4_645 . . . 162.87(13) ?
Na1 O21A Na3 Na2 . . . . 43.79(15) ?
C2A O21A Na3 Na1 . . . . -123.8(4) ?
Na8 O21A Na3 Na1 4_645 . . . 119.1(2) ?
C2A O21A Na3 Na5 . . . . 36.5(4) ?
Na8 O21A Na3 Na5 4_645 . . . -80.63(13) ?
Na1 O21A Na3 Na5 . . . . 160.29(16) ?
C2A O21A Na3 Na4 . . . . -19.2(4) ?
Na8 O21A Na3 Na4 4_645 . . . -136.36(13) ?
Na1 O21A Na3 Na4 . . . . 104.55(14) ?
C2B O22B Na3 O12B . . . . -22.5(5) ?
Na7 O22B Na3 O12B 4_645 . . . 171.7(2) ?
Na5 O22B Na3 O12B . . . . 77.34(18) ?
C2B O22B Na3 O12C . . . 4_645 132.9(5) ?
Na7 O22B Na3 O12C 4_645 . . 4_645 -32.9(2) ?
Na5 O22B Na3 O12C . . . 4_645 -127.24(17) ?
C2B O22B Na3 O21A . . . . -143.7(5) ?
Na7 O22B Na3 O21A 4_645 . . . 50.5(3) ?
Na5 O22B Na3 O21A . . . . -43.8(2) ?
C2B O22B Na3 O21E . . . . 53.8(7) ?
Na7 O22B Na3 O21E 4_645 . . . -112.0(4) ?
Na5 O22B Na3 O21E . . . . 153.7(4) ?
C2B O22B Na3 O22A . . . . -99.0(5) ?
Na7 O22B Na3 O22A 4_645 . . . 95.2(2) ?
Na5 O22B Na3 O22A . . . . 0.79(17) ?
C2B O22B Na3 C2A . . . . -120.6(5) ?
Na7 O22B Na3 C2A 4_645 . . . 73.6(2) ?
Na5 O22B Na3 C2A . . . . -20.8(2) ?
C2B O22B Na3 Na8 . . . 4_645 -178.2(5) ?
Na7 O22B Na3 Na8 4_645 . . 4_645 16.05(18) ?
Na5 O22B Na3 Na8 . . . 4_645 -78.33(14) ?
C2B O22B Na3 Na2 . . . . -26.1(6) ?
Na7 O22B Na3 Na2 4_645 . . . 168.16(14) ?
Na5 O22B Na3 Na2 . . . . 73.8(2) ?
C2B O22B Na3 Na1 . . . . -156.1(4) ?
Na7 O22B Na3 Na1 4_645 . . . 38.1(4) ?
Na5 O22B Na3 Na1 . . . . -56.3(4) ?
C2B O22B Na3 Na5 . . . . -99.8(5) ?
Na7 O22B Na3 Na5 4_645 . . . 94.4(2) ?
C2B O22B Na3 Na4 . . . . -61.4(5) ?
Na7 O22B Na3 Na4 4_645 . . . 132.81(19) ?
Na5 O22B Na3 Na4 . . . . 38.42(14) ?
C2E O21E Na3 O12B . . . . 164.5(5) ?
Na2 O21E Na3 O12B . . . . -29.43(14) ?
Na1 O21E Na3 O12B . . . . -117.67(16) ?
C2E O21E Na3 O12C . . . 4_645 2.9(5) ?
Na2 O21E Na3 O12C . . . 4_645 169.00(16) ?
Na1 O21E Na3 O12C . . . 4_645 80.75(15) ?
C2E O21E Na3 O21A . . . . -78.6(5) ?
Na2 O21E Na3 O21A . . . . 87.54(17) ?
Na1 O21E Na3 O21A . . . . -0.70(17) ?
C2E O21E Na3 O22B . . . . 85.1(7) ?
Na2 O21E Na3 O22B . . . . -108.8(4) ?
Na1 O21E Na3 O22B . . . . 162.9(4) ?
C2E O21E Na3 O22A . . . . -126.0(5) ?
Na2 O21E Na3 O22A . . . . 40.1(2) ?
Na1 O21E Na3 O22A . . . . -48.1(2) ?
C2E O21E Na3 C2A . . . . -100.7(5) ?
Na2 O21E Na3 C2A . . . . 65.4(2) ?
Na1 O21E Na3 C2A . . . . -22.8(2) ?
C2E O21E Na3 Na8 . . . 4_645 -36.8(5) ?
Na2 O21E Na3 Na8 . . . 4_645 129.25(13) ?
Na1 O21E Na3 Na8 . . . 4_645 41.00(15) ?
C2E O21E Na3 Na2 . . . . -166.1(5) ?
Na1 O21E Na3 Na2 . . . . -88.25(14) ?
C2E O21E Na3 Na1 . . . . -77.9(5) ?
Na2 O21E Na3 Na1 . . . . 88.25(14) ?
C2E O21E Na3 Na5 . . . . -148.6(5) ?
Na2 O21E Na3 Na5 . . . . 17.5(4) ?
Na1 O21E Na3 Na5 . . . . -70.8(4) ?
C2E O21E Na3 Na4 . . . . -163.4(5) ?
Na2 O21E Na3 Na4 . . . . 2.65(14) ?
Na1 O21E Na3 Na4 . . . . -85.59(13) ?
C2A O22A Na3 O12B . . . . 140.9(4) ?
Na4 O22A Na3 O12B . . . . -4.24(16) ?
Na5 O22A Na3 O12B . . . . -96.55(16) ?
C2A O22A Na3 O12C . . . 4_645 -32.0(4) ?
Na4 O22A Na3 O12C . . . 4_645 -177.20(18) ?
Na5 O22A Na3 O12C . . . 4_645 90.5(2) ?
C2A O22A Na3 O21A . . . . -0.8(4) ?
Na4 O22A Na3 O21A . . . . -146.0(2) ?
Na5 O22A Na3 O21A . . . . 121.7(2) ?
C2A O22A Na3 O22B . . . . -123.3(4) ?
Na4 O22A Na3 O22B . . . . 91.54(17) ?
Na5 O22A Na3 O22B . . . . -0.78(16) ?
C2A O22A Na3 O21E . . . . 69.6(4) ?
Na4 O22A Na3 O21E . . . . -75.6(2) ?
Na5 O22A Na3 O21E . . . . -167.91(17) ?
Na4 O22A Na3 C2A . . . . -145.2(4) ?
Na5 O22A Na3 C2A . . . . 122.5(4) ?
C2A O22A Na3 Na8 . . . 4_645 -40.9(4) ?
Na4 O22A Na3 Na8 . . . 4_645 173.90(15) ?
Na5 O22A Na3 Na8 . . . 4_645 81.59(13) ?
C2A O22A Na3 Na2 . . . . 95.9(4) ?
Na4 O22A Na3 Na2 . . . . -49.32(13) ?
Na5 O22A Na3 Na2 . . . . -141.63(14) ?
C2A O22A Na3 Na1 . . . . 34.0(4) ?
Na4 O22A Na3 Na1 . . . . -111.21(14) ?
Na5 O22A Na3 Na1 . . . . 156.48(14) ?
C2A O22A Na3 Na5 . . . . -122.5(4) ?
Na4 O22A Na3 Na5 . . . . 92.31(18) ?
C2A O22A Na3 Na4 . . . . 145.2(4) ?
Na5 O22A Na3 Na4 . . . . -92.31(18) ?
O21A C2A Na3 O12B . . . . 143.2(4) ?
O22A C2A Na3 O12B . . . . -38.3(4) ?
Na8 C2A Na3 O12B 4_645 . . . -170.31(15) ?
O21A C2A Na3 O12C . . . 4_645 -24.1(4) ?
O22A C2A Na3 O12C . . . 4_645 154.4(4) ?
Na8 C2A Na3 O12C 4_645 . . 4_645 22.38(17) ?
O22A C2A Na3 O21A . . . . 178.5(7) ?
Na8 C2A Na3 O21A 4_645 . . . 46.5(4) ?
O21A C2A Na3 O22B . . . . -121.4(4) ?
O22A C2A Na3 O22B . . . . 57.2(4) ?
Na8 C2A Na3 O22B 4_645 . . . -74.87(16) ?
O21A C2A Na3 O21E . . . . 61.1(4) ?
O22A C2A Na3 O21E . . . . -120.4(4) ?
Na8 C2A Na3 O21E 4_645 . . . 107.60(17) ?
O21A C2A Na3 O22A . . . . -178.5(7) ?
Na8 C2A Na3 O22A 4_645 . . . -132.0(4) ?
O21A C2A Na3 Na8 . . . 4_645 -46.5(4) ?
O22A C2A Na3 Na8 . . . 4_645 132.0(4) ?
O21A C2A Na3 Na2 . . . . 99.6(4) ?
O22A C2A Na3 Na2 . . . . -81.9(4) ?
Na8 C2A Na3 Na2 4_645 . . . 146.05(12) ?
O21A C2A Na3 Na1 . . . . 41.0(3) ?
O22A C2A Na3 Na1 . . . . -140.5(4) ?
Na8 C2A Na3 Na1 4_645 . . . 87.44(14) ?
O21A C2A Na3 Na5 . . . . -137.3(4) ?
O22A C2A Na3 Na5 . . . . 41.2(3) ?
Na8 C2A Na3 Na5 4_645 . . . -90.79(13) ?
O21A C2A Na3 Na4 . . . . 157.9(4) ?
O22A C2A Na3 Na4 . . . . -23.6(3) ?
Na8 C2A Na3 Na4 4_645 . . . -155.64(16) ?
O21E Na2 Na3 O12B . . . . 136.6(2) ?
O21C Na2 Na3 O12B 4_655 . . . 4.7(2) ?
O1W Na2 Na3 O12B . . . . 148.1(3) ?
O11A Na2 Na3 O12B . . . . -131.9(2) ?
O12A Na2 Na3 O12B . . . . -84.46(18) ?
C1A Na2 Na3 O12B . . . . -108.4(2) ?
Na1 Na2 Na3 O12B . . . . -161.66(16) ?
Na10 Na2 Na3 O12B 4_655 . . . -60.61(19) ?
Na4 Na2 Na3 O12B . . . . -46.32(15) ?
O21E Na2 Na3 O12C . . . 4_645 -13.03(19) ?
O21C Na2 Na3 O12C 4_655 . . 4_645 -144.94(19) ?
O1W Na2 Na3 O12C . . . 4_645 -1.5(3) ?
O12B Na2 Na3 O12C . . . 4_645 -149.7(2) ?
O11A Na2 Na3 O12C . . . 4_645 78.44(19) ?
O12A Na2 Na3 O12C . . . 4_645 125.89(18) ?
C1A Na2 Na3 O12C . . . 4_645 101.9(2) ?
Na1 Na2 Na3 O12C . . . 4_645 48.69(15) ?
Na10 Na2 Na3 O12C 4_655 . . 4_645 149.73(16) ?
Na4 Na2 Na3 O12C . . . 4_645 164.03(16) ?
O21E Na2 Na3 O21A . . . . -94.42(18) ?
O21C Na2 Na3 O21A 4_655 . . . 133.66(19) ?
O1W Na2 Na3 O21A . . . . -82.9(3) ?
O12B Na2 Na3 O21A . . . . 128.96(19) ?
O11A Na2 Na3 O21A . . . . -2.95(17) ?
O12A Na2 Na3 O21A . . . . 44.49(17) ?
C1A Na2 Na3 O21A . . . . 20.5(2) ?
Na1 Na2 Na3 O21A . . . . -32.70(12) ?
Na10 Na2 Na3 O21A 4_655 . . . 68.34(18) ?
Na4 Na2 Na3 O21A . . . . 82.64(13) ?
O21E Na2 Na3 O22B . . . . 141.7(2) ?
O21C Na2 Na3 O22B 4_655 . . . 9.8(3) ?
O1W Na2 Na3 O22B . . . . 153.2(3) ?
O12B Na2 Na3 O22B . . . . 5.0(2) ?
O11A Na2 Na3 O22B . . . . -126.9(2) ?
O12A Na2 Na3 O22B . . . . -79.4(2) ?
C1A Na2 Na3 O22B . . . . -103.4(2) ?
Na1 Na2 Na3 O22B . . . . -156.6(2) ?
Na10 Na2 Na3 O22B 4_655 . . . -55.6(2) ?
Na4 Na2 Na3 O22B . . . . -41.27(19) ?
O21C Na2 Na3 O21E 4_655 . . . -131.9(2) ?
O1W Na2 Na3 O21E . . . . 11.5(3) ?
O12B Na2 Na3 O21E . . . . -136.6(2) ?
O11A Na2 Na3 O21E . . . . 91.47(18) ?
O12A Na2 Na3 O21E . . . . 138.92(19) ?
C1A Na2 Na3 O21E . . . . 114.9(2) ?
Na1 Na2 Na3 O21E . . . . 61.72(14) ?
Na10 Na2 Na3 O21E 4_655 . . . 162.8(2) ?
Na4 Na2 Na3 O21E . . . . 177.06(16) ?
O21E Na2 Na3 O22A . . . . -145.18(18) ?
O21C Na2 Na3 O22A 4_655 . . . 82.90(19) ?
O1W Na2 Na3 O22A . . . . -133.7(3) ?
O12B Na2 Na3 O22A . . . . 78.19(18) ?
O11A Na2 Na3 O22A . . . . -53.71(16) ?
O12A Na2 Na3 O22A . . . . -6.27(15) ?
C1A Na2 Na3 O22A . . . . -30.25(19) ?
Na1 Na2 Na3 O22A . . . . -83.46(11) ?
Na10 Na2 Na3 O22A 4_655 . . . 17.58(17) ?
Na4 Na2 Na3 O22A . . . . 31.87(10) ?
O21E Na2 Na3 C2A . . . . -119.4(2) ?
O21C Na2 Na3 C2A 4_655 . . . 108.7(2) ?
O1W Na2 Na3 C2A . . . . -107.9(3) ?
O12B Na2 Na3 C2A . . . . 103.9(2) ?
O11A Na2 Na3 C2A . . . . -28.0(2) ?
O12A Na2 Na3 C2A . . . . 19.48(19) ?
C1A Na2 Na3 C2A . . . . -4.5(2) ?
Na1 Na2 Na3 C2A . . . . -57.71(16) ?
Na10 Na2 Na3 C2A 4_655 . . . 43.3(2) ?
Na4 Na2 Na3 C2A . . . . 57.63(16) ?
O21E Na2 Na3 Na8 . . . 4_645 -77.85(18) ?
O21C Na2 Na3 Na8 4_655 . . 4_645 150.24(16) ?
O1W Na2 Na3 Na8 . . . 4_645 -66.3(3) ?
O12B Na2 Na3 Na8 . . . 4_645 145.53(19) ?
O11A Na2 Na3 Na8 . . . 4_645 13.63(18) ?
O12A Na2 Na3 Na8 . . . 4_645 61.07(17) ?
C1A Na2 Na3 Na8 . . . 4_645 37.1(2) ?
Na1 Na2 Na3 Na8 . . . 4_645 -16.13(11) ?
Na10 Na2 Na3 Na8 4_655 . . 4_645 84.92(18) ?
Na4 Na2 Na3 Na8 . . . 4_645 99.21(12) ?
O21E Na2 Na3 Na1 . . . . -61.72(14) ?
O21C Na2 Na3 Na1 4_655 . . . 166.36(18) ?
O1W Na2 Na3 Na1 . . . . -50.2(3) ?
O12B Na2 Na3 Na1 . . . . 161.66(16) ?
O11A Na2 Na3 Na1 . . . . 29.75(12) ?
O12A Na2 Na3 Na1 . . . . 77.19(12) ?
C1A Na2 Na3 Na1 . . . . 53.22(17) ?
Na10 Na2 Na3 Na1 4_655 . . . 101.04(14) ?
Na4 Na2 Na3 Na1 . . . . 115.34(8) ?
O21E Na2 Na3 Na5 . . . . -172.97(16) ?
O21C Na2 Na3 Na5 4_655 . . . 55.11(18) ?
O1W Na2 Na3 Na5 . . . . -161.4(2) ?
O12B Na2 Na3 Na5 . . . . 50.41(16) ?
O11A Na2 Na3 Na5 . . . . -81.50(14) ?
O12A Na2 Na3 Na5 . . . . -34.06(14) ?
C1A Na2 Na3 Na5 . . . . -58.03(19) ?
Na1 Na2 Na3 Na5 . . . . -111.25(9) ?
Na10 Na2 Na3 Na5 4_655 . . . -10.21(17) ?
Na4 Na2 Na3 Na5 . . . . 4.09(8) ?
O21E Na2 Na3 Na4 . . . . -177.06(16) ?
O21C Na2 Na3 Na4 4_655 . . . 51.03(16) ?
O1W Na2 Na3 Na4 . . . . -165.5(3) ?
O12B Na2 Na3 Na4 . . . . 46.32(15) ?
O11A Na2 Na3 Na4 . . . . -85.58(13) ?
O12A Na2 Na3 Na4 . . . . -38.14(12) ?
C1A Na2 Na3 Na4 . . . . -62.12(17) ?
Na1 Na2 Na3 Na4 . . . . -115.34(8) ?
Na10 Na2 Na3 Na4 4_655 . . . -14.29(12) ?
O11A Na1 Na3 O12B . . . . -19.66(17) ?
O11E Na1 Na3 O12B 4_645 . . . -174.75(18) ?
O21A Na1 Na3 O12B . . . . -114.7(2) ?
O22E Na1 Na3 O12B . . . . 104.78(18) ?
O21E Na1 Na3 O12B . . . . 64.27(19) ?
C2E Na1 Na3 O12B . . . . 86.2(2) ?
Na9 Na1 Na3 O12B 4_645 . . . 151.85(13) ?
Na2 Na1 Na3 O12B . . . . 13.24(12) ?
Na8 Na1 Na3 O12B 4_645 . . . -154.61(14) ?
O11A Na1 Na3 O12C . . . 4_645 -172.81(17) ?
O11E Na1 Na3 O12C 4_645 . . 4_645 32.10(19) ?
O21A Na1 Na3 O12C . . . 4_645 92.1(2) ?
O22E Na1 Na3 O12C . . . 4_645 -48.37(17) ?
O21E Na1 Na3 O12C . . . 4_645 -88.88(18) ?
C2E Na1 Na3 O12C . . . 4_645 -66.90(19) ?
Na9 Na1 Na3 O12C 4_645 . . 4_645 -1.30(12) ?
Na2 Na1 Na3 O12C . . . 4_645 -139.91(13) ?
Na8 Na1 Na3 O12C 4_645 . . 4_645 52.24(11) ?
O11A Na1 Na3 O21A . . . . 95.1(2) ?
O11E Na1 Na3 O21A 4_645 . . . -60.0(2) ?
O22E Na1 Na3 O21A . . . . -140.5(2) ?
O21E Na1 Na3 O21A . . . . 179.0(2) ?
C2E Na1 Na3 O21A . . . . -159.0(2) ?
Na9 Na1 Na3 O21A 4_645 . . . -93.44(18) ?
Na2 Na1 Na3 O21A . . . . 127.95(18) ?
Na8 Na1 Na3 O21A 4_645 . . . -39.90(17) ?
O11A Na1 Na3 O22B . . . . 112.2(3) ?
O11E Na1 Na3 O22B 4_645 . . . -42.9(4) ?
O21A Na1 Na3 O22B . . . . 17.1(3) ?
O22E Na1 Na3 O22B . . . . -123.4(3) ?
O21E Na1 Na3 O22B . . . . -163.9(4) ?
C2E Na1 Na3 O22B . . . . -141.9(4) ?
Na9 Na1 Na3 O22B 4_645 . . . -76.3(3) ?
Na2 Na1 Na3 O22B . . . . 145.1(3) ?
Na8 Na1 Na3 O22B 4_645 . . . -22.8(3) ?
O11A Na1 Na3 O21E . . . . -83.9(2) ?
O11E Na1 Na3 O21E 4_645 . . . 121.0(2) ?
O21A Na1 Na3 O21E . . . . -179.0(2) ?
O22E Na1 Na3 O21E . . . . 40.51(18) ?
C2E Na1 Na3 O21E . . . . 22.0(2) ?
Na9 Na1 Na3 O21E 4_645 . . . 87.58(16) ?
Na2 Na1 Na3 O21E . . . . -51.03(15) ?
Na8 Na1 Na3 O21E 4_645 . . . 141.12(17) ?
O11A Na1 Na3 O22A . . . . 54.55(16) ?
O11E Na1 Na3 O22A 4_645 . . . -100.55(19) ?
O21A Na1 Na3 O22A . . . . -40.50(19) ?
O22E Na1 Na3 O22A . . . . 178.99(17) ?
O21E Na1 Na3 O22A . . . . 138.47(19) ?
C2E Na1 Na3 O22A . . . . 160.5(2) ?
Na9 Na1 Na3 O22A 4_645 . . . -133.94(12) ?
Na2 Na1 Na3 O22A . . . . 87.44(12) ?
Na8 Na1 Na3 O22A 4_645 . . . -80.40(12) ?
O11A Na1 Na3 C2A . . . . 70.8(2) ?
O11E Na1 Na3 C2A 4_645 . . . -84.3(2) ?
O21A Na1 Na3 C2A . . . . -24.2(2) ?
O22E Na1 Na3 C2A . . . . -164.7(2) ?
O21E Na1 Na3 C2A . . . . 154.8(2) ?
C2E Na1 Na3 C2A . . . . 176.7(2) ?
Na9 Na1 Na3 C2A 4_645 . . . -117.66(18) ?
Na2 Na1 Na3 C2A . . . . 103.73(18) ?
Na8 Na1 Na3 C2A 4_645 . . . -64.12(17) ?
O11A Na1 Na3 Na8 . . . 4_645 134.95(14) ?
O11E Na1 Na3 Na8 4_645 . . 4_645 -20.14(16) ?
O21A Na1 Na3 Na8 . . . 4_645 39.90(17) ?
O22E Na1 Na3 Na8 . . . 4_645 -100.61(14) ?
O21E Na1 Na3 Na8 . . . 4_645 -141.12(17) ?
C2E Na1 Na3 Na8 . . . 4_645 -119.14(17) ?
Na9 Na1 Na3 Na8 4_645 . . 4_645 -53.54(7) ?
Na2 Na1 Na3 Na8 . . . 4_645 167.85(8) ?
O11A Na1 Na3 Na2 . . . . -32.90(13) ?
O11E Na1 Na3 Na2 4_645 . . . 172.01(17) ?
O21A Na1 Na3 Na2 . . . . -127.95(18) ?
O22E Na1 Na3 Na2 . . . . 91.54(14) ?
O21E Na1 Na3 Na2 . . . . 51.03(15) ?
C2E Na1 Na3 Na2 . . . . 73.01(16) ?
Na9 Na1 Na3 Na2 4_645 . . . 138.61(9) ?
Na8 Na1 Na3 Na2 4_645 . . . -167.85(8) ?
O11A Na1 Na3 Na5 . . . . 72.60(16) ?
O11E Na1 Na3 Na5 4_645 . . . -82.50(18) ?
O21A Na1 Na3 Na5 . . . . -22.45(18) ?
O22E Na1 Na3 Na5 . . . . -162.96(15) ?
O21E Na1 Na3 Na5 . . . . 156.53(19) ?
C2E Na1 Na3 Na5 . . . . 178.50(19) ?
Na9 Na1 Na3 Na5 4_645 . . . -115.89(11) ?
Na2 Na1 Na3 Na5 . . . . 105.49(11) ?
Na8 Na1 Na3 Na5 4_645 . . . -62.35(10) ?
O11A Na1 Na3 Na4 . . . . 19.74(14) ?
O11E Na1 Na3 Na4 4_645 . . . -135.36(16) ?
O21A Na1 Na3 Na4 . . . . -75.32(17) ?
O22E Na1 Na3 Na4 . . . . 144.18(14) ?
O21E Na1 Na3 Na4 . . . . 103.66(16) ?
C2E Na1 Na3 Na4 . . . . 125.64(17) ?
Na9 Na1 Na3 Na4 4_645 . . . -168.75(8) ?
Na2 Na1 Na3 Na4 . . . . 52.63(7) ?
Na8 Na1 Na3 Na4 4_645 . . . -115.22(8) ?
C2A O22A Na4 O22D . . . 4_655 83.2(8) ?
Na5 O22A Na4 O22D . . . 4_655 -98.8(4) ?
Na3 O22A Na4 O22D . . . 4_655 171.8(3) ?
C2A O22A Na4 O12B . . . . -84.7(7) ?
Na5 O22A Na4 O12B . . . . 93.33(15) ?
Na3 O22A Na4 O12B . . . . 3.97(15) ?
C2A O22A Na4 O12D . . . 6_656 154.6(7) ?
Na5 O22A Na4 O12D . . . 6_656 -27.38(14) ?
Na3 O22A Na4 O12D . . . 6_656 -116.75(15) ?
C2A O22A Na4 O11B . . . . -117.3(7) ?
Na5 O22A Na4 O11B . . . . 60.7(2) ?
Na3 O22A Na4 O11B . . . . -28.7(2) ?
C2A O22A Na4 C1B . . . . -99.9(7) ?
Na5 O22A Na4 C1B . . . . 78.11(19) ?
Na3 O22A Na4 C1B . . . . -11.3(2) ?
C2A O22A Na4 O12A . . . . 6.4(7) ?
Na5 O22A Na4 O12A . . . . -175.61(14) ?
Na3 O22A Na4 O12A . . . . 95.03(14) ?
C2A O22A Na4 C2D . . . 4_655 52.0(8) ?
Na5 O22A Na4 C2D . . . 4_655 -130.0(2) ?
Na3 O22A Na4 C2D . . . 4_655 140.6(2) ?
C2A O22A Na4 Na6 . . . 4_655 -58.2(9) ?
Na5 O22A Na4 Na6 . . . 4_655 119.8(4) ?
Na3 O22A Na4 Na6 . . . 4_655 30.5(5) ?
C2A O22A Na4 Na5 . . . . -178.0(8) ?
Na3 O22A Na4 Na5 . . . . -89.36(15) ?
C2A O22A Na4 Na7 . . . 6_656 -168.6(7) ?
Na5 O22A Na4 Na7 . . . 6_656 9.38(15) ?
Na3 O22A Na4 Na7 . . . 6_656 -79.99(14) ?
C2A O22A Na4 Na2 . . . . -43.2(7) ?
Na5 O22A Na4 Na2 . . . . 134.83(12) ?
Na3 O22A Na4 Na2 . . . . 45.46(11) ?
C1B O12B Na4 O22A . . . . -144.8(4) ?
Na3 O12B Na4 O22A . . . . -4.79(18) ?
Na2 O12B Na4 O22A . . . . 89.43(17) ?
C1B O12B Na4 O22D . . . 4_655 42.5(4) ?
Na3 O12B Na4 O22D . . . 4_655 -177.44(18) ?
Na2 O12B Na4 O22D . . . 4_655 -83.2(2) ?
C1B O12B Na4 O12D . . . 6_656 -66.2(4) ?
Na3 O12B Na4 O12D . . . 6_656 73.9(2) ?
Na2 O12B Na4 O12D . . . 6_656 168.12(18) ?
C1B O12B Na4 O11B . . . . 2.0(4) ?
Na3 O12B Na4 O11B . . . . 142.1(2) ?
Na2 O12B Na4 O11B . . . . -123.7(2) ?
Na3 O12B Na4 C1B . . . . 140.1(4) ?
Na2 O12B Na4 C1B . . . . -125.7(4) ?
C1B O12B Na4 O12A . . . . 126.4(4) ?
Na3 O12B Na4 O12A . . . . -93.52(17) ?
Na2 O12B Na4 O12A . . . . 0.70(17) ?
C1B O12B Na4 C2D . . . 4_655 68.4(4) ?
Na3 O12B Na4 C2D . . . 4_655 -151.58(19) ?
Na2 O12B Na4 C2D . . . 4_655 -57.4(2) ?
C1B O12B Na4 Na6 . . . 4_655 44.1(4) ?
Na3 O12B Na4 Na6 . . . 4_655 -175.85(16) ?
Na2 O12B Na4 Na6 . . . 4_655 -81.63(14) ?
C1B O12B Na4 Na5 . . . . -98.8(4) ?
Na3 O12B Na4 Na5 . . . . 41.27(15) ?
Na2 O12B Na4 Na5 . . . . 135.49(14) ?
C1B O12B Na4 Na7 . . . 6_656 -34.7(4) ?
Na3 O12B Na4 Na7 . . . 6_656 105.34(15) ?
Na2 O12B Na4 Na7 . . . 6_656 -160.44(15) ?
C1B O12B Na4 Na2 . . . . 125.7(4) ?
Na3 O12B Na4 Na2 . . . . -94.22(19) ?
C1B O11B Na4 O22A . . . . 41.0(4) ?
Na6 O11B Na4 O22A 4_655 . . . 155.6(2) ?
Na7 O11B Na4 O22A 6_656 . . . -83.2(2) ?
C1B O11B Na4 O22D . . . 4_655 -149.2(4) ?
Na6 O11B Na4 O22D 4_655 . . 4_655 -34.63(14) ?
Na7 O11B Na4 O22D 6_656 . . 4_655 86.58(15) ?
C1B O11B Na4 O12B . . . . -2.0(4) ?
Na6 O11B Na4 O12B 4_655 . . . 112.55(19) ?
Na7 O11B Na4 O12B 6_656 . . . -126.2(2) ?
C1B O11B Na4 O12D . . . 6_656 124.0(4) ?
Na6 O11B Na4 O12D 4_655 . . 6_656 -121.39(16) ?
Na7 O11B Na4 O12D 6_656 . . 6_656 -0.18(16) ?
Na6 O11B Na4 C1B 4_655 . . . 114.6(4) ?
Na7 O11B Na4 C1B 6_656 . . . -124.2(4) ?
C1B O11B Na4 O12A . . . . -69.9(4) ?
Na6 O11B Na4 O12A 4_655 . . . 44.65(19) ?
Na7 O11B Na4 O12A 6_656 . . . 165.86(16) ?
C1B O11B Na4 C2D . . . 4_655 -131.8(4) ?
Na6 O11B Na4 C2D 4_655 . . 4_655 -17.26(17) ?
Na7 O11B Na4 C2D 6_656 . . 4_655 103.95(17) ?
C1B O11B Na4 Na6 . . . 4_655 -114.6(4) ?
Na7 O11B Na4 Na6 6_656 . . 4_655 121.21(17) ?
C1B O11B Na4 Na5 . . . . 80.4(4) ?
Na6 O11B Na4 Na5 4_655 . . . -164.97(12) ?
Na7 O11B Na4 Na5 6_656 . . . -43.76(13) ?
C1B O11B Na4 Na7 . . . 6_656 124.2(4) ?
Na6 O11B Na4 Na7 4_655 . . 6_656 -121.21(17) ?
C1B O11B Na4 Na2 . . . . -36.0(4) ?
Na6 O11B Na4 Na2 4_655 . . . 78.60(11) ?
Na7 O11B Na4 Na2 6_656 . . . -160.19(13) ?
O11B C1B Na4 O22A . . . . -147.0(4) ?
O12B C1B Na4 O22A . . . . 36.7(4) ?
O11B C1B Na4 O22D . . . 4_655 31.4(4) ?
O12B C1B Na4 O22D . . . 4_655 -144.9(4) ?
O11B C1B Na4 O12B . . . . 176.3(6) ?
O11B C1B Na4 O12D . . . 6_656 -59.9(4) ?
O12B C1B Na4 O12D . . . 6_656 123.8(4) ?
O12B C1B Na4 O11B . . . . -176.3(6) ?
O11B C1B Na4 O12A . . . . 119.5(4) ?
O12B C1B Na4 O12A . . . . -56.8(4) ?
O11B C1B Na4 C2D . . . 4_655 52.7(4) ?
O12B C1B Na4 C2D . . . 4_655 -123.6(4) ?
O11B C1B Na4 Na6 . . . 4_655 48.2(3) ?
O12B C1B Na4 Na6 . . . 4_655 -128.1(4) ?
O11B C1B Na4 Na5 . . . . -102.0(4) ?
O12B C1B Na4 Na5 . . . . 81.7(4) ?
O11B C1B Na4 Na7 . . . 6_656 -42.5(3) ?
O12B C1B Na4 Na7 . . . 6_656 141.2(4) ?
O11B C1B Na4 Na2 . . . . 137.9(4) ?
O12B C1B Na4 Na2 . . . . -38.5(3) ?
C1A O12A Na4 O22A . . . . -8.4(5) ?
Na10 O12A Na4 O22A 4_655 . . . -165.74(19) ?
Na2 O12A Na4 O22A . . . . -85.68(15) ?
C1A O12A Na4 O22D . . . 4_655 -159.0(5) ?
Na10 O12A Na4 O22D 4_655 . . 4_655 43.70(19) ?
Na2 O12A Na4 O22D . . . 4_655 123.76(14) ?
C1A O12A Na4 O12B . . . . 76.6(5) ?
Na10 O12A Na4 O12B 4_655 . . . -80.7(2) ?
Na2 O12A Na4 O12B . . . . -0.61(15) ?
C1A O12A Na4 O12D . . . 6_656 -82.9(6) ?
Na10 O12A Na4 O12D 4_655 . . 6_656 119.8(3) ?
Na2 O12A Na4 O12D . . . 6_656 -160.1(3) ?
C1A O12A Na4 O11B . . . . 123.5(5) ?
Na10 O12A Na4 O11B 4_655 . . . -33.8(2) ?
Na2 O12A Na4 O11B . . . . 46.25(18) ?
C1A O12A Na4 C1B . . . . 98.1(5) ?
Na10 O12A Na4 C1B 4_655 . . . -59.2(2) ?
Na2 O12A Na4 C1B . . . . 20.9(2) ?
C1A O12A Na4 C2D . . . 4_655 -156.1(5) ?
Na10 O12A Na4 C2D 4_655 . . 4_655 46.6(2) ?
Na2 O12A Na4 C2D . . . 4_655 126.67(18) ?
C1A O12A Na4 Na6 . . . 4_655 153.5(5) ?
Na10 O12A Na4 Na6 4_655 . . 4_655 -3.75(16) ?
Na2 O12A Na4 Na6 . . . 4_655 76.31(10) ?
C1A O12A Na4 Na5 . . . . -12.9(5) ?
Na10 O12A Na4 Na5 4_655 . . . -170.20(13) ?
Na2 O12A Na4 Na5 . . . . -90.13(16) ?
C1A O12A Na4 Na7 . . . 6_656 157.1(5) ?
Na10 O12A Na4 Na7 4_655 . . 6_656 -0.2(5) ?
Na2 O12A Na4 Na7 . . . 6_656 79.8(4) ?
C1A O12A Na4 Na2 . . . . 77.2(5) ?
Na10 O12A Na4 Na2 4_655 . . . -80.06(16) ?
O21E Na2 Na4 O22A . . . . -37.17(17) ?
O21C Na2 Na4 O22A 4_655 . . . 179.76(16) ?
O1W Na2 Na4 O22A . . . . 117.6(4) ?
O12B Na2 Na4 O22A . . . . -87.2(2) ?
O11A Na2 Na4 O22A . . . . 50.15(17) ?
O12A Na2 Na4 O22A . . . . 91.90(17) ?
C1A Na2 Na4 O22A . . . . 69.1(2) ?
Na3 Na2 Na4 O22A . . . . -39.54(12) ?
Na1 Na2 Na4 O22A . . . . 12.17(13) ?
Na10 Na2 Na4 O22A 4_655 . . . 130.80(12) ?
O21E Na2 Na4 O22D . . . 4_655 168.51(17) ?
O21C Na2 Na4 O22D 4_655 . . 4_655 25.44(17) ?
O1W Na2 Na4 O22D . . . 4_655 -36.7(4) ?
O12B Na2 Na4 O22D . . . 4_655 118.5(2) ?
O11A Na2 Na4 O22D . . . 4_655 -104.17(18) ?
O12A Na2 Na4 O22D . . . 4_655 -62.42(18) ?
C1A Na2 Na4 O22D . . . 4_655 -85.2(2) ?
Na3 Na2 Na4 O22D . . . 4_655 166.14(14) ?
Na1 Na2 Na4 O22D . . . 4_655 -142.15(14) ?
Na10 Na2 Na4 O22D 4_655 . . 4_655 -23.51(13) ?
O21E Na2 Na4 O12B . . . . 50.0(2) ?
O21C Na2 Na4 O12B 4_655 . . . -93.1(2) ?
O1W Na2 Na4 O12B . . . . -155.2(4) ?
O11A Na2 Na4 O12B . . . . 137.3(2) ?
O12A Na2 Na4 O12B . . . . 179.1(2) ?
C1A Na2 Na4 O12B . . . . 156.3(2) ?
Na3 Na2 Na4 O12B . . . . 47.63(17) ?
Na1 Na2 Na4 O12B . . . . 99.35(18) ?
Na10 Na2 Na4 O12B 4_655 . . . -142.02(18) ?
O21E Na2 Na4 O12D . . . 6_656 20.2(4) ?
O21C Na2 Na4 O12D 4_655 . . 6_656 -122.9(4) ?
O1W Na2 Na4 O12D . . . 6_656 174.9(5) ?
O12B Na2 Na4 O12D . . . 6_656 -29.8(4) ?
O11A Na2 Na4 O12D . . . 6_656 107.5(4) ?
O12A Na2 Na4 O12D . . . 6_656 149.2(4) ?
C1A Na2 Na4 O12D . . . 6_656 126.4(4) ?
Na3 Na2 Na4 O12D . . . 6_656 17.8(4) ?
Na1 Na2 Na4 O12D . . . 6_656 69.5(4) ?
Na10 Na2 Na4 O12D 4_655 . . 6_656 -171.9(4) ?
O21E Na2 Na4 O11B . . . . 91.71(17) ?
O21C Na2 Na4 O11B 4_655 . . . -51.36(15) ?
O1W Na2 Na4 O11B . . . . -113.5(4) ?
O12B Na2 Na4 O11B . . . . 41.71(18) ?
O11A Na2 Na4 O11B . . . . 179.04(17) ?
O12A Na2 Na4 O11B . . . . -139.21(17) ?
C1A Na2 Na4 O11B . . . . -162.0(2) ?
Na3 Na2 Na4 O11B . . . . 89.34(12) ?
Na1 Na2 Na4 O11B . . . . 141.06(13) ?
Na10 Na2 Na4 O11B 4_655 . . . -100.31(12) ?
O21E Na2 Na4 C1B . . . . 74.3(2) ?
O21C Na2 Na4 C1B 4_655 . . . -68.7(2) ?
O1W Na2 Na4 C1B . . . . -130.9(4) ?
O12B Na2 Na4 C1B . . . . 24.3(2) ?
O11A Na2 Na4 C1B . . . . 161.7(2) ?
O12A Na2 Na4 C1B . . . . -156.6(2) ?
C1A Na2 Na4 C1B . . . . -179.4(2) ?
Na3 Na2 Na4 C1B . . . . 71.96(17) ?
Na1 Na2 Na4 C1B . . . . 123.68(18) ?
Na10 Na2 Na4 C1B 4_655 . . . -117.69(18) ?
O21E Na2 Na4 O12A . . . . -129.07(19) ?
O21C Na2 Na4 O12A 4_655 . . . 87.86(17) ?
O1W Na2 Na4 O12A . . . . 25.7(4) ?
O12B Na2 Na4 O12A . . . . -179.1(2) ?
O11A Na2 Na4 O12A . . . . -41.75(17) ?
C1A Na2 Na4 O12A . . . . -22.81(19) ?
Na3 Na2 Na4 O12A . . . . -131.44(15) ?
Na1 Na2 Na4 O12A . . . . -79.73(14) ?
Na10 Na2 Na4 O12A 4_655 . . . 38.90(13) ?
O21E Na2 Na4 C2D . . . 4_655 -175.15(17) ?
O21C Na2 Na4 C2D 4_655 . . 4_655 41.78(17) ?
O1W Na2 Na4 C2D . . . 4_655 -20.4(4) ?
O12B Na2 Na4 C2D . . . 4_655 134.8(2) ?
O11A Na2 Na4 C2D . . . 4_655 -87.83(18) ?
O12A Na2 Na4 C2D . . . 4_655 -46.08(17) ?
C1A Na2 Na4 C2D . . . 4_655 -68.9(2) ?
Na3 Na2 Na4 C2D . . . 4_655 -177.52(14) ?
Na1 Na2 Na4 C2D . . . 4_655 -125.81(14) ?
Na10 Na2 Na4 C2D 4_655 . . 4_655 -7.17(13) ?
O21E Na2 Na4 Na6 . . . 4_655 137.60(14) ?
O21C Na2 Na4 Na6 4_655 . . 4_655 -5.46(12) ?
O1W Na2 Na4 Na6 . . . 4_655 -67.6(4) ?
O12B Na2 Na4 Na6 . . . 4_655 87.60(17) ?
O11A Na2 Na4 Na6 . . . 4_655 -135.07(14) ?
O12A Na2 Na4 Na6 . . . 4_655 -93.32(14) ?
C1A Na2 Na4 Na6 . . . 4_655 -116.14(18) ?
Na3 Na2 Na4 Na6 . . . 4_655 135.23(8) ?
Na1 Na2 Na4 Na6 . . . 4_655 -173.05(8) ?
Na10 Na2 Na4 Na6 4_655 . . 4_655 -54.42(7) ?
O21E Na2 Na4 Na5 . . . . -2.05(16) ?
O21C Na2 Na4 Na5 4_655 . . . -145.12(14) ?
O1W Na2 Na4 Na5 . . . . 152.7(4) ?
O12B Na2 Na4 Na5 . . . . -52.05(18) ?
O11A Na2 Na4 Na5 . . . . 85.27(15) ?
O12A Na2 Na4 Na5 . . . . 127.03(16) ?
C1A Na2 Na4 Na5 . . . . 104.21(19) ?
Na3 Na2 Na4 Na5 . . . . -4.42(9) ?
Na1 Na2 Na4 Na5 . . . . 47.30(11) ?
Na10 Na2 Na4 Na5 4_655 . . . 165.93(9) ?
O21E Na2 Na4 Na7 . . . 6_656 73.96(17) ?
O21C Na2 Na4 Na7 4_655 . . 6_656 -69.11(15) ?
O1W Na2 Na4 Na7 . . . 6_656 -131.3(4) ?
O12B Na2 Na4 Na7 . . . 6_656 23.96(18) ?
O11A Na2 Na4 Na7 . . . 6_656 161.28(15) ?
O12A Na2 Na4 Na7 . . . 6_656 -156.97(17) ?
C1A Na2 Na4 Na7 . . . 6_656 -179.8(2) ?
Na3 Na2 Na4 Na7 . . . 6_656 71.59(11) ?
Na1 Na2 Na4 Na7 . . . 6_656 123.30(11) ?
Na10 Na2 Na4 Na7 4_655 . . 6_656 -118.06(11) ?
C2B O22B Na5 O12D . . . 6_656 44.5(4) ?
Na7 O22B Na5 O12D 4_645 . . 6_656 158.51(17) ?
Na3 O22B Na5 O12D . . . 6_656 -79.0(2) ?
C2B O22B Na5 O11D . . . 4_645 -154.7(4) ?
Na7 O22B Na5 O11D 4_645 . . 4_645 -40.69(16) ?
Na3 O22B Na5 O11D . . . 4_645 81.84(17) ?
C2B O22B Na5 O22A . . . . 122.6(4) ?
Na7 O22B Na5 O22A 4_645 . . . -123.40(16) ?
Na3 O22B Na5 O22A . . . . -0.87(18) ?
C2B O22B Na5 O22D . . . 6_656 -63.3(4) ?
Na7 O22B Na5 O22D 4_645 . . 6_656 50.74(19) ?
Na3 O22B Na5 O22D . . . 6_656 173.27(17) ?
C2B O22B Na5 O21B . . . . 1.1(4) ?
Na7 O22B Na5 O21B 4_645 . . . 115.1(2) ?
Na3 O22B Na5 O21B . . . . -122.4(2) ?
Na7 O22B Na5 C2B 4_645 . . . 114.0(4) ?
Na3 O22B Na5 C2B . . . . -123.4(4) ?
C2B O22B Na5 Na7 . . . 4_645 -114.0(4) ?
Na3 O22B Na5 Na7 . . . 4_645 122.5(2) ?
C2B O22B Na5 Na4 . . . . 81.2(4) ?
Na7 O22B Na5 Na4 4_645 . . . -164.79(13) ?
Na3 O22B Na5 Na4 . . . . -42.26(15) ?
C2B O22B Na5 Na3 . . . . 123.4(4) ?
Na7 O22B Na5 Na3 4_645 . . . -122.5(2) ?
C2B O22B Na5 Na7 . . . 6_656 22.4(4) ?
Na7 O22B Na5 Na7 4_645 . . 6_656 136.41(12) ?
Na3 O22B Na5 Na7 . . . 6_656 -101.06(14) ?
C2B O22B Na5 Na6 . . . 6_656 -34.0(4) ?
Na7 O22B Na5 Na6 4_645 . . 6_656 80.05(12) ?
Na3 O22B Na5 Na6 . . . 6_656 -157.42(15) ?
C2A O22A Na5 O12D . . . 6_656 -152.7(5) ?
Na4 O22A Na5 O12D . . . 6_656 28.59(15) ?
Na3 O22A Na5 O12D . . . 6_656 123.48(16) ?
C2A O22A Na5 O11D . . . 4_645 1.3(5) ?
Na4 O22A Na5 O11D . . . 4_645 -177.37(16) ?
Na3 O22A Na5 O11D . . . 4_645 -82.49(15) ?
C2A O22A Na5 O22B . . . . 84.5(5) ?
Na4 O22A Na5 O22B . . . . -94.12(17) ?
Na3 O22A Na5 O22B . . . . 0.76(16) ?
C2A O22A Na5 O22D . . . 6_656 -80.8(7) ?
Na4 O22A Na5 O22D . . . 6_656 100.5(5) ?
Na3 O22A Na5 O22D . . . 6_656 -164.6(4) ?
C2A O22A Na5 O21B . . . . 132.7(5) ?
Na4 O22A Na5 O21B . . . . -46.0(2) ?
Na3 O22A Na5 O21B . . . . 48.9(2) ?
C2A O22A Na5 C2B . . . . 107.4(5) ?
Na4 O22A Na5 C2B . . . . -71.2(2) ?
Na3 O22A Na5 C2B . . . . 23.7(2) ?
C2A O22A Na5 Na7 . . . 4_645 45.7(5) ?
Na4 O22A Na5 Na7 . . . 4_645 -132.93(13) ?
Na3 O22A Na5 Na7 . . . 4_645 -38.04(16) ?
C2A O22A Na5 Na4 . . . . 178.7(5) ?
Na3 O22A Na5 Na4 . . . . 94.89(15) ?
C2A O22A Na5 Na3 . . . . 83.8(5) ?
Na4 O22A Na5 Na3 . . . . -94.89(15) ?
C2A O22A Na5 Na7 . . . 6_656 170.1(4) ?
Na4 O22A Na5 Na7 . . . 6_656 -8.55(14) ?
Na3 O22A Na5 Na7 . . . 6_656 86.33(12) ?
C2A O22A Na5 Na6 . . . 6_656 150.0(4) ?
Na4 O22A Na5 Na6 . . . 6_656 -28.7(4) ?
Na3 O22A Na5 Na6 . . . 6_656 66.2(4) ?
C2B O21B Na5 O12D . . . 6_656 -144.9(4) ?
Na7 O21B Na5 O12D 6_656 . . 6_656 0.42(17) ?
Na6 O21B Na5 O12D 6_656 . . 6_656 94.35(17) ?
C2B O21B Na5 O11D . . . 4_645 31.3(5) ?
Na7 O21B Na5 O11D 6_656 . . 4_645 176.62(18) ?
Na6 O21B Na5 O11D 6_656 . . 4_645 -89.5(2) ?
C2B O21B Na5 O22B . . . . -1.1(4) ?
Na7 O21B Na5 O22B 6_656 . . . 144.2(2) ?
Na6 O21B Na5 O22B 6_656 . . . -121.9(2) ?
C2B O21B Na5 O22A . . . . -70.3(4) ?
Na7 O21B Na5 O22A 6_656 . . . 75.0(2) ?
Na6 O21B Na5 O22A 6_656 . . . 168.90(17) ?
C2B O21B Na5 O22D . . . 6_656 121.6(4) ?
Na7 O21B Na5 O22D 6_656 . . 6_656 -93.07(17) ?
Na6 O21B Na5 O22D 6_656 . . 6_656 0.86(16) ?
Na7 O21B Na5 C2B 6_656 . . . 145.3(4) ?
Na6 O21B Na5 C2B 6_656 . . . -120.8(4) ?
C2B O21B Na5 Na7 . . . 4_645 38.9(4) ?
Na7 O21B Na5 Na7 6_656 . . 4_645 -175.80(14) ?
Na6 O21B Na5 Na7 6_656 . . 4_645 -81.87(13) ?
C2B O21B Na5 Na4 . . . . -99.0(4) ?
Na7 O21B Na5 Na4 6_656 . . . 46.32(14) ?
Na6 O21B Na5 Na4 6_656 . . . 140.25(14) ?
C2B O21B Na5 Na3 . . . . -35.3(4) ?
Na7 O21B Na5 Na3 6_656 . . . 109.93(14) ?
Na6 O21B Na5 Na3 6_656 . . . -156.13(15) ?
C2B O21B Na5 Na7 . . . 6_656 -145.3(4) ?
Na6 O21B Na5 Na7 6_656 . . 6_656 93.93(18) ?
C2B O21B Na5 Na6 . . . 6_656 120.8(4) ?
Na7 O21B Na5 Na6 6_656 . . 6_656 -93.93(18) ?
O21B C2B Na5 O12D . . . 6_656 35.4(4) ?
O22B C2B Na5 O12D . . . 6_656 -142.7(4) ?
Na7 C2B Na5 O12D 4_645 . . 6_656 169.51(15) ?
O21B C2B Na5 O11D . . . 4_645 -155.5(4) ?
O22B C2B Na5 O11D . . . 4_645 26.4(4) ?
Na7 C2B Na5 O11D 4_645 . . 4_645 -21.44(18) ?
O21B C2B Na5 O22B . . . . 178.1(7) ?
Na7 C2B Na5 O22B 4_645 . . . -47.8(3) ?
O21B C2B Na5 O22A . . . . 118.0(4) ?
O22B C2B Na5 O22A . . . . -60.1(4) ?
Na7 C2B Na5 O22A 4_645 . . . -107.89(16) ?
O21B C2B Na5 O22D . . . 6_656 -58.9(4) ?
O22B C2B Na5 O22D . . . 6_656 123.0(4) ?
Na7 C2B Na5 O22D 4_645 . . 6_656 75.21(16) ?
O22B C2B Na5 O21B . . . . -178.1(7) ?
Na7 C2B Na5 O21B 4_645 . . . 134.1(4) ?
O21B C2B Na5 Na7 . . . 4_645 -134.1(4) ?
O22B C2B Na5 Na7 . . . 4_645 47.8(3) ?
O21B C2B Na5 Na4 . . . . 79.1(4) ?
O22B C2B Na5 Na4 . . . . -98.9(4) ?
Na7 C2B Na5 Na4 4_645 . . . -146.75(12) ?
O21B C2B Na5 Na3 . . . . 138.5(4) ?
O22B C2B Na5 Na3 . . . . -39.6(3) ?
Na7 C2B Na5 Na3 4_645 . . . -87.42(15) ?
O21B C2B Na5 Na7 . . . 6_656 23.7(3) ?
O22B C2B Na5 Na7 . . . 6_656 -154.4(4) ?
Na7 C2B Na5 Na7 4_645 . . 6_656 157.83(16) ?
O21B C2B Na5 Na6 . . . 6_656 -42.0(3) ?
O22B C2B Na5 Na6 . . . 6_656 139.9(4) ?
Na7 C2B Na5 Na6 4_645 . . 6_656 92.06(14) ?
O22A Na4 Na5 O12D . . . 6_656 -138.6(2) ?
O22D Na4 Na5 O12D 4_655 . . 6_656 0.3(2) ?
O12B Na4 Na5 O12D . . . 6_656 137.22(19) ?
O11B Na4 Na5 O12D . . . 6_656 85.88(18) ?
C1B Na4 Na5 O12D . . . 6_656 111.5(2) ?
O12A Na4 Na5 O12D . . . 6_656 -132.4(2) ?
C2D Na4 Na5 O12D 4_655 . . 6_656 -23.6(3) ?
Na6 Na4 Na5 O12D 4_655 . . 6_656 69.07(19) ?
Na7 Na4 Na5 O12D 6_656 . . 6_656 51.19(14) ?
Na2 Na4 Na5 O12D . . . 6_656 168.63(17) ?
O22A Na4 Na5 O11D . . . 4_645 3.15(19) ?
O22D Na4 Na5 O11D 4_655 . . 4_645 142.1(2) ?
O12B Na4 Na5 O11D . . . 4_645 -81.00(18) ?
O12D Na4 Na5 O11D 6_656 . . 4_645 141.8(2) ?
O11B Na4 Na5 O11D . . . 4_645 -132.33(17) ?
C1B Na4 Na5 O11D . . . 4_645 -106.7(2) ?
O12A Na4 Na5 O11D . . . 4_645 9.3(2) ?
C2D Na4 Na5 O11D 4_655 . . 4_645 118.2(3) ?
Na6 Na4 Na5 O11D 4_655 . . 4_645 -149.15(16) ?
Na7 Na4 Na5 O11D 6_656 . . 4_645 -167.03(16) ?
Na2 Na4 Na5 O11D . . . 4_645 -49.59(17) ?
O22A Na4 Na5 O22B . . . . 86.57(18) ?
O22D Na4 Na5 O22B 4_655 . . . -134.47(19) ?
O12B Na4 Na5 O22B . . . . 2.42(16) ?
O12D Na4 Na5 O22B 6_656 . . . -134.79(19) ?
O11B Na4 Na5 O22B . . . . -48.91(16) ?
C1B Na4 Na5 O22B . . . . -23.25(19) ?
O12A Na4 Na5 O22B . . . . 92.76(19) ?
C2D Na4 Na5 O22B 4_655 . . . -158.4(3) ?
Na6 Na4 Na5 O22B 4_655 . . . -65.72(18) ?
Na7 Na4 Na5 O22B 6_656 . . . -83.61(12) ?
Na2 Na4 Na5 O22B . . . . 33.84(14) ?
O22D Na4 Na5 O22A 4_655 . . . 139.0(2) ?
O12B Na4 Na5 O22A . . . . -84.15(19) ?
O12D Na4 Na5 O22A 6_656 . . . 138.6(2) ?
O11B Na4 Na5 O22A . . . . -135.48(19) ?
C1B Na4 Na5 O22A . . . . -109.8(2) ?
O12A Na4 Na5 O22A . . . . 6.2(2) ?
C2D Na4 Na5 O22A 4_655 . . . 115.1(3) ?
Na6 Na4 Na5 O22A 4_655 . . . -152.3(2) ?
Na7 Na4 Na5 O22A 6_656 . . . -170.18(16) ?
Na2 Na4 Na5 O22A . . . . -52.74(16) ?
O22A Na4 Na5 O22D . . . 6_656 -146.8(2) ?
O22D Na4 Na5 O22D 4_655 . . 6_656 -7.9(2) ?
O12B Na4 Na5 O22D . . . 6_656 129.0(2) ?
O12D Na4 Na5 O22D 6_656 . . 6_656 -8.2(2) ?
O11B Na4 Na5 O22D . . . 6_656 77.7(2) ?
C1B Na4 Na5 O22D . . . 6_656 103.4(2) ?
O12A Na4 Na5 O22D . . . 6_656 -140.6(2) ?
C2D Na4 Na5 O22D 4_655 . . 6_656 -31.7(3) ?
Na6 Na4 Na5 O22D 4_655 . . 6_656 60.9(2) ?
Na7 Na4 Na5 O22D 6_656 . . 6_656 43.01(18) ?
Na2 Na4 Na5 O22D . . . 6_656 160.45(16) ?
O22A Na4 Na5 O21B . . . . 138.70(19) ?
O22D Na4 Na5 O21B 4_655 . . . -82.3(2) ?
O12B Na4 Na5 O21B . . . . 54.55(15) ?
O12D Na4 Na5 O21B 6_656 . . . -82.66(18) ?
O11B Na4 Na5 O21B . . . . 3.22(15) ?
C1B Na4 Na5 O21B . . . . 28.88(19) ?
O12A Na4 Na5 O21B . . . . 144.89(18) ?
C2D Na4 Na5 O21B 4_655 . . . -106.2(3) ?
Na6 Na4 Na5 O21B 4_655 . . . -13.59(19) ?
Na7 Na4 Na5 O21B 6_656 . . . -31.47(11) ?
Na2 Na4 Na5 O21B . . . . 85.97(13) ?
O22A Na4 Na5 C2B . . . . 112.9(2) ?
O22D Na4 Na5 C2B 4_655 . . . -108.1(2) ?
O12B Na4 Na5 C2B . . . . 28.8(2) ?
O12D Na4 Na5 C2B 6_656 . . . -108.4(2) ?
O11B Na4 Na5 C2B . . . . -22.6(2) ?
C1B Na4 Na5 C2B . . . . 3.1(2) ?
O12A Na4 Na5 C2B . . . . 119.1(2) ?
C2D Na4 Na5 C2B 4_655 . . . -132.0(3) ?
Na6 Na4 Na5 C2B 4_655 . . . -39.4(2) ?
Na7 Na4 Na5 C2B 6_656 . . . -57.26(17) ?
Na2 Na4 Na5 C2B . . . . 60.18(18) ?
O22A Na4 Na5 Na7 . . . 4_645 71.77(18) ?
O22D Na4 Na5 Na7 4_655 . . 4_645 -149.28(17) ?
O12B Na4 Na5 Na7 . . . 4_645 -12.38(17) ?
O12D Na4 Na5 Na7 6_656 . . 4_645 -149.60(19) ?
O11B Na4 Na5 Na7 . . . 4_645 -63.71(17) ?
C1B Na4 Na5 Na7 . . . 4_645 -38.1(2) ?
O12A Na4 Na5 Na7 . . . 4_645 78.0(2) ?
C2D Na4 Na5 Na7 4_655 . . 4_645 -173.2(2) ?
Na6 Na4 Na5 Na7 4_655 . . 4_645 -80.52(19) ?
Na7 Na4 Na5 Na7 6_656 . . 4_645 -98.41(13) ?
Na2 Na4 Na5 Na7 . . . 4_645 19.03(16) ?
O22A Na4 Na5 Na3 . . . . 56.88(15) ?
O22D Na4 Na5 Na3 4_655 . . . -164.17(18) ?
O12B Na4 Na5 Na3 . . . . -27.27(11) ?
O12D Na4 Na5 Na3 6_656 . . . -164.49(16) ?
O11B Na4 Na5 Na3 . . . . -78.60(12) ?
C1B Na4 Na5 Na3 . . . . -52.94(16) ?
O12A Na4 Na5 Na3 . . . . 63.07(16) ?
C2D Na4 Na5 Na3 4_655 . . . 171.9(3) ?
Na6 Na4 Na5 Na3 4_655 . . . -95.41(14) ?
Na7 Na4 Na5 Na3 6_656 . . . -113.30(7) ?
Na2 Na4 Na5 Na3 . . . . 4.14(8) ?
O22A Na4 Na5 Na7 . . . 6_656 170.18(16) ?
O22D Na4 Na5 Na7 4_655 . . 6_656 -50.87(17) ?
O12B Na4 Na5 Na7 . . . 6_656 86.03(12) ?
O12D Na4 Na5 Na7 6_656 . . 6_656 -51.19(14) ?
O11B Na4 Na5 Na7 . . . 6_656 34.70(11) ?
C1B Na4 Na5 Na7 . . . 6_656 60.35(16) ?
O12A Na4 Na5 Na7 . . . 6_656 176.36(17) ?
C2D Na4 Na5 Na7 4_655 . . 6_656 -74.8(3) ?
Na6 Na4 Na5 Na7 4_655 . . 6_656 17.88(13) ?
Na2 Na4 Na5 Na7 . . . 6_656 117.44(9) ?
O22A Na4 Na5 Na6 . . . 6_656 166.78(17) ?
O22D Na4 Na5 Na6 4_655 . . 6_656 -54.27(19) ?
O12B Na4 Na5 Na6 . . . 6_656 82.63(14) ?
O12D Na4 Na5 Na6 6_656 . . 6_656 -54.59(15) ?
O11B Na4 Na5 Na6 . . . 6_656 31.30(14) ?
C1B Na4 Na5 Na6 . . . 6_656 56.95(17) ?
O12A Na4 Na5 Na6 . . . 6_656 172.96(15) ?
C2D Na4 Na5 Na6 4_655 . . 6_656 -78.2(3) ?
Na6 Na4 Na5 Na6 4_655 . . 6_656 14.48(18) ?
Na7 Na4 Na5 Na6 6_656 . . 6_656 -3.40(8) ?
Na2 Na4 Na5 Na6 . . . 6_656 114.04(10) ?
O12B Na3 Na5 O12D . . . 6_656 17.19(16) ?
O12C Na3 Na5 O12D 4_645 . . 6_656 -177.01(17) ?
O21A Na3 Na5 O12D . . . 6_656 -101.80(17) ?
O22B Na3 Na5 O12D . . . 6_656 119.5(2) ?
O21E Na3 Na5 O12D . . . 6_656 -29.1(4) ?
O22A Na3 Na5 O12D . . . 6_656 -59.32(19) ?
C2A Na3 Na5 O12D . . . 6_656 -84.6(2) ?
Na8 Na3 Na5 O12D 4_645 . . 6_656 -147.56(13) ?
Na2 Na3 Na5 O12D . . . 6_656 -15.87(15) ?
Na1 Na3 Na5 O12D . . . 6_656 -86.35(15) ?
Na4 Na3 Na5 O12D . . . 6_656 -11.52(12) ?
O12B Na3 Na5 O11D . . . 4_645 165.97(16) ?
O12C Na3 Na5 O11D 4_645 . . 4_645 -28.23(17) ?
O21A Na3 Na5 O11D . . . 4_645 46.98(16) ?
O22B Na3 Na5 O11D . . . 4_645 -91.7(2) ?
O21E Na3 Na5 O11D . . . 4_645 119.7(4) ?
O22A Na3 Na5 O11D . . . 4_645 89.46(18) ?
C2A Na3 Na5 O11D . . . 4_645 64.21(19) ?
Na8 Na3 Na5 O11D 4_645 . . 4_645 1.22(11) ?
Na2 Na3 Na5 O11D . . . 4_645 132.91(13) ?
Na1 Na3 Na5 O11D . . . 4_645 62.43(15) ?
Na4 Na3 Na5 O11D . . . 4_645 137.26(13) ?
O12B Na3 Na5 O22B . . . . -102.3(2) ?
O12C Na3 Na5 O22B 4_645 . . . 63.5(2) ?
O21A Na3 Na5 O22B . . . . 138.7(2) ?
O21E Na3 Na5 O22B . . . . -148.6(4) ?
O22A Na3 Na5 O22B . . . . -178.8(2) ?
C2A Na3 Na5 O22B . . . . 155.9(3) ?
Na8 Na3 Na5 O22B 4_645 . . . 92.92(18) ?
Na2 Na3 Na5 O22B . . . . -135.39(19) ?
Na1 Na3 Na5 O22B . . . . 154.1(2) ?
Na4 Na3 Na5 O22B . . . . -131.04(18) ?
O12B Na3 Na5 O22A . . . . 76.51(18) ?
O12C Na3 Na5 O22A 4_645 . . . -117.7(2) ?
O21A Na3 Na5 O22A . . . . -42.48(18) ?
O22B Na3 Na5 O22A . . . . 178.8(2) ?
O21E Na3 Na5 O22A . . . . 30.3(4) ?
C2A Na3 Na5 O22A . . . . -25.3(2) ?
Na8 Na3 Na5 O22A 4_645 . . . -88.25(16) ?
Na2 Na3 Na5 O22A . . . . 43.44(16) ?
Na1 Na3 Na5 O22A . . . . -27.04(17) ?
Na4 Na3 Na5 O22A . . . . 47.79(15) ?
O12B Na3 Na5 O22D . . . 6_656 -115.8(3) ?
O12C Na3 Na5 O22D 4_645 . . 6_656 50.0(3) ?
O21A Na3 Na5 O22D . . . 6_656 125.2(3) ?
O22B Na3 Na5 O22D . . . 6_656 -13.5(3) ?
O21E Na3 Na5 O22D . . . 6_656 -162.1(4) ?
O22A Na3 Na5 O22D . . . 6_656 167.6(3) ?
C2A Na3 Na5 O22D . . . 6_656 142.4(3) ?
Na8 Na3 Na5 O22D 4_645 . . 6_656 79.4(3) ?
Na2 Na3 Na5 O22D . . . 6_656 -148.9(3) ?
Na1 Na3 Na5 O22D . . . 6_656 140.6(3) ?
Na4 Na3 Na5 O22D . . . 6_656 -144.6(3) ?
O12B Na3 Na5 O21B . . . . -59.23(15) ?
O12C Na3 Na5 O21B 4_645 . . . 106.57(17) ?
O21A Na3 Na5 O21B . . . . -178.22(17) ?
O22B Na3 Na5 O21B . . . . 43.10(19) ?
O21E Na3 Na5 O21B . . . . -105.5(4) ?
O22A Na3 Na5 O21B . . . . -135.7(2) ?
C2A Na3 Na5 O21B . . . . -161.0(2) ?
Na8 Na3 Na5 O21B 4_645 . . . 136.01(13) ?
Na2 Na3 Na5 O21B . . . . -92.30(13) ?
Na1 Na3 Na5 O21B . . . . -162.78(14) ?
Na4 Na3 Na5 O21B . . . . -87.95(13) ?
O12B Na3 Na5 C2B . . . . -76.5(2) ?
O12C Na3 Na5 C2B 4_645 . . . 89.3(2) ?
O21A Na3 Na5 C2B . . . . 164.5(2) ?
O22B Na3 Na5 C2B . . . . 25.9(2) ?
O21E Na3 Na5 C2B . . . . -122.7(4) ?
O22A Na3 Na5 C2B . . . . -153.0(3) ?
C2A Na3 Na5 C2B . . . . -178.2(3) ?
Na8 Na3 Na5 C2B 4_645 . . . 118.77(19) ?
Na2 Na3 Na5 C2B . . . . -109.5(2) ?
Na1 Na3 Na5 C2B . . . . 180.0(2) ?
Na4 Na3 Na5 C2B . . . . -105.19(19) ?
O12B Na3 Na5 Na7 . . . 4_645 -140.21(12) ?
O12C Na3 Na5 Na7 4_645 . . 4_645 25.59(14) ?
O21A Na3 Na5 Na7 . . . 4_645 100.81(13) ?
O22B Na3 Na5 Na7 . . . 4_645 -37.88(17) ?
O21E Na3 Na5 Na7 . . . 4_645 173.5(4) ?
O22A Na3 Na5 Na7 . . . 4_645 143.29(17) ?
C2A Na3 Na5 Na7 . . . 4_645 118.03(18) ?
Na8 Na3 Na5 Na7 4_645 . . 4_645 55.04(7) ?
Na2 Na3 Na5 Na7 . . . 4_645 -173.27(9) ?
Na1 Na3 Na5 Na7 . . . 4_645 116.25(11) ?
Na4 Na3 Na5 Na7 . . . 4_645 -168.92(8) ?
O12B Na3 Na5 Na4 . . . . 28.71(11) ?
O12C Na3 Na5 Na4 4_645 . . . -165.49(15) ?
O21A Na3 Na5 Na4 . . . . -90.27(13) ?
O22B Na3 Na5 Na4 . . . . 131.04(18) ?
O21E Na3 Na5 Na4 . . . . -17.5(4) ?
O22A Na3 Na5 Na4 . . . . -47.79(15) ?
C2A Na3 Na5 Na4 . . . . -73.05(17) ?
Na8 Na3 Na5 Na4 4_645 . . . -136.04(8) ?
Na2 Na3 Na5 Na4 . . . . -4.35(9) ?
Na1 Na3 Na5 Na4 . . . . -74.83(11) ?
O12B Na3 Na5 Na7 . . . 6_656 -23.50(12) ?
O12C Na3 Na5 Na7 4_645 . . 6_656 142.30(14) ?
O21A Na3 Na5 Na7 . . . 6_656 -142.49(13) ?
O22B Na3 Na5 Na7 . . . 6_656 78.83(17) ?
O21E Na3 Na5 Na7 . . . 6_656 -69.8(4) ?
O22A Na3 Na5 Na7 . . . 6_656 -100.01(16) ?
C2A Na3 Na5 Na7 . . . 6_656 -125.27(18) ?
Na8 Na3 Na5 Na7 4_645 . . 6_656 171.75(8) ?
Na2 Na3 Na5 Na7 . . . 6_656 -56.57(10) ?
Na1 Na3 Na5 Na7 . . . 6_656 -127.04(10) ?
Na4 Na3 Na5 Na7 . . . 6_656 -52.21(7) ?
O12B Na3 Na5 Na6 . . . 6_656 -76.99(14) ?
O12C Na3 Na5 Na6 4_645 . . 6_656 88.82(16) ?
O21A Na3 Na5 Na6 . . . 6_656 164.03(14) ?
O22B Na3 Na5 Na6 . . . 6_656 25.34(18) ?
O21E Na3 Na5 Na6 . . . 6_656 -123.2(4) ?
O22A Na3 Na5 Na6 . . . 6_656 -153.49(19) ?
C2A Na3 Na5 Na6 . . . 6_656 -178.75(19) ?
Na8 Na3 Na5 Na6 4_645 . . 6_656 118.26(10) ?
Na2 Na3 Na5 Na6 . . . 6_656 -110.05(10) ?
Na1 Na3 Na5 Na6 . . . 6_656 179.47(10) ?
Na4 Na3 Na5 Na6 . . . 6_656 -105.70(10) ?
C1C O11C Na6 O11B . . . 4_645 81.8(7) ?
Na7 O11C Na6 O11B . . . 4_645 -85.6(3) ?
Na8 O11C Na6 O11B . . . 4_645 -175.3(3) ?
C1C O11C Na6 O21B . . . 6_556 142.5(6) ?
Na7 O11C Na6 O21B . . . 6_556 -24.89(14) ?
Na8 O11C Na6 O21B . . . 6_556 -114.58(16) ?
C1C O11C Na6 O22D . . . . -136.9(6) ?
Na7 O11C Na6 O22D . . . . 55.6(2) ?
Na8 O11C Na6 O22D . . . . -34.1(2) ?
C1C O11C Na6 O21D . . . . -103.0(6) ?
Na7 O11C Na6 O21D . . . . 89.52(15) ?
Na8 O11C Na6 O21D . . . . -0.16(15) ?
C1C O11C Na6 O21C . . . . -16.3(6) ?
Na7 O11C Na6 O21C . . . . 176.23(14) ?
Na8 O11C Na6 O21C . . . . 86.54(15) ?
C1C O11C Na6 C2D . . . . -117.6(6) ?
Na7 O11C Na6 C2D . . . . 75.01(18) ?
Na8 O11C Na6 C2D . . . . -14.7(2) ?
C1C O11C Na6 Na4 . . . 4_645 -98.1(7) ?
Na7 O11C Na6 Na4 . . . 4_645 94.5(4) ?
Na8 O11C Na6 Na4 . . . 4_645 4.8(5) ?
C1C O11C Na6 Na7 . . . . 167.4(6) ?
Na8 O11C Na6 Na7 . . . . -89.69(15) ?
C1C O11C Na6 Na10 . . . . -62.2(6) ?
Na7 O11C Na6 Na10 . . . . 130.42(12) ?
Na8 O11C Na6 Na10 . . . . 40.73(12) ?
C1C O11C Na6 Na5 . . . 6_556 179.2(5) ?
Na7 O11C Na6 Na5 . . . 6_556 11.76(14) ?
Na8 O11C Na6 Na5 . . . 6_556 -77.93(14) ?
C1C O11C Na6 Na8 . . . . -102.9(6) ?
Na7 O11C Na6 Na8 . . . . 89.69(15) ?
C2D O22D Na6 O11C . . . . 46.6(4) ?
Na4 O22D Na6 O11C 4_645 . . . 162.55(17) ?
Na5 O22D Na6 O11C 6_556 . . . -77.8(2) ?
C2D O22D Na6 O11B . . . 4_645 -153.1(4) ?
Na4 O22D Na6 O11B 4_645 . . 4_645 -37.13(15) ?
Na5 O22D Na6 O11B 6_556 . . 4_645 82.52(16) ?
C2D O22D Na6 O21B . . . 6_556 123.5(4) ?
Na4 O22D Na6 O21B 4_645 . . 6_556 -120.54(17) ?
Na5 O22D Na6 O21B 6_556 . . 6_556 -0.89(17) ?
C2D O22D Na6 O21D . . . . 2.9(4) ?
Na4 O22D Na6 O21D 4_645 . . . 118.8(2) ?
Na5 O22D Na6 O21D 6_556 . . . -121.5(2) ?
C2D O22D Na6 O21C . . . . -65.8(4) ?
Na4 O22D Na6 O21C 4_645 . . . 50.1(2) ?
Na5 O22D Na6 O21C 6_556 . . . 169.79(16) ?
Na4 O22D Na6 C2D 4_645 . . . 116.0(4) ?
Na5 O22D Na6 C2D 6_556 . . . -124.4(4) ?
C2D O22D Na6 Na4 . . . 4_645 -116.0(4) ?
Na5 O22D Na6 Na4 6_556 . . 4_645 119.7(2) ?
C2D O22D Na6 Na7 . . . . 82.3(4) ?
Na4 O22D Na6 Na7 4_645 . . . -161.76(13) ?
Na5 O22D Na6 Na7 6_556 . . . -42.11(14) ?
C2D O22D Na6 Na10 . . . . -31.8(4) ?
Na4 O22D Na6 Na10 4_645 . . . 84.20(13) ?
Na5 O22D Na6 Na10 6_556 . . . -156.15(14) ?
C2D O22D Na6 Na5 . . . 6_556 124.4(4) ?
Na4 O22D Na6 Na5 4_645 . . 6_556 -119.7(2) ?
C2D O22D Na6 Na8 . . . . 24.0(4) ?
Na4 O22D Na6 Na8 4_645 . . . 139.98(13) ?
Na5 O22D Na6 Na8 6_556 . . . -100.37(13) ?
C2D O21D Na6 O11C . . . . -146.8(4) ?
Na8 O21D Na6 O11C . . . . 0.18(16) ?
Na10 O21D Na6 O11C . . . . 94.55(17) ?
C2D O21D Na6 O11B . . . 4_645 29.8(4) ?
Na8 O21D Na6 O11B . . . 4_645 176.74(18) ?
Na10 O21D Na6 O11B . . . 4_645 -88.9(2) ?
C2D O21D Na6 O21B . . . 6_556 -70.9(4) ?
Na8 O21D Na6 O21B . . . 6_556 76.0(2) ?
Na10 O21D Na6 O21B . . . 6_556 170.38(17) ?
C2D O21D Na6 O22D . . . . -2.9(4) ?
Na8 O21D Na6 O22D . . . . 144.1(2) ?
Na10 O21D Na6 O22D . . . . -121.5(2) ?
C2D O21D Na6 O21C . . . . 117.3(4) ?
Na8 O21D Na6 O21C . . . . -95.71(17) ?
Na10 O21D Na6 O21C . . . . -1.34(18) ?
Na8 O21D Na6 C2D . . . . 147.0(4) ?
Na10 O21D Na6 C2D . . . . -118.7(4) ?
C2D O21D Na6 Na4 . . . 4_645 34.9(4) ?
Na8 O21D Na6 Na4 . . . 4_645 -178.16(15) ?
Na10 O21D Na6 Na4 . . . 4_645 -83.79(14) ?
C2D O21D Na6 Na7 . . . . -101.5(4) ?
Na8 O21D Na6 Na7 . . . . 45.49(14) ?
Na10 O21D Na6 Na7 . . . . 139.86(15) ?
C2D O21D Na6 Na10 . . . . 118.7(4) ?
Na8 O21D Na6 Na10 . . . . -94.37(19) ?
C2D O21D Na6 Na5 . . . 6_556 -38.9(4) ?
Na8 O21D Na6 Na5 . . . 6_556 108.03(14) ?
Na10 O21D Na6 Na5 . . . 6_556 -157.61(16) ?
C2D O21D Na6 Na8 . . . . -147.0(4) ?
Na10 O21D Na6 Na8 . . . . 94.37(19) ?
C2C O21C Na6 O11C . . . . 5.6(5) ?
Na2 O21C Na6 O11C 4_645 . . . -169.8(2) ?
Na10 O21C Na6 O11C . . . . -79.45(16) ?
C2C O21C Na6 O11B . . . 4_645 -142.4(5) ?
Na2 O21C Na6 O11B 4_645 . . 4_645 42.2(2) ?
Na10 O21C Na6 O11B . . . 4_645 132.55(15) ?
C2C O21C Na6 O21B . . . 6_556 -72.2(7) ?
Na2 O21C Na6 O21B 4_645 . . 6_556 112.4(5) ?
Na10 O21C Na6 O21B . . . 6_556 -157.3(5) ?
C2C O21C Na6 O22D . . . . 134.3(5) ?
Na2 O21C Na6 O22D 4_645 . . . -41.2(3) ?
Na10 O21C Na6 O22D . . . . 49.2(2) ?
C2C O21C Na6 O21D . . . . 86.3(5) ?
Na2 O21C Na6 O21D 4_645 . . . -89.1(2) ?
Na10 O21C Na6 O21D . . . . 1.21(16) ?
C2C O21C Na6 C2D . . . . 110.0(5) ?
Na2 O21C Na6 C2D 4_645 . . . -65.5(3) ?
Na10 O21C Na6 C2D . . . . 24.9(2) ?
C2C O21C Na6 Na4 . . . 4_645 166.5(5) ?
Na2 O21C Na6 Na4 4_645 . . 4_645 -8.96(19) ?
Na10 O21C Na6 Na4 . . . 4_645 81.38(12) ?
C2C O21C Na6 Na7 . . . . 9.8(5) ?
Na2 O21C Na6 Na7 4_645 . . . -165.63(14) ?
Na10 O21C Na6 Na7 . . . . -75.3(2) ?
C2C O21C Na6 Na10 . . . . 85.1(5) ?
Na2 O21C Na6 Na10 4_645 . . . -90.3(2) ?
C2C O21C Na6 Na5 . . . 6_556 150.1(4) ?
Na2 O21C Na6 Na5 4_645 . . 6_556 -25.3(4) ?
Na10 O21C Na6 Na5 . . . 6_556 65.0(3) ?
C2C O21C Na6 Na8 . . . . 48.7(5) ?
Na2 O21C Na6 Na8 4_645 . . . -126.77(19) ?
Na10 O21C Na6 Na8 . . . . -36.42(13) ?
O22D C2D Na6 O11C . . . . -141.1(4) ?
O21D C2D Na6 O11C . . . . 33.8(4) ?
Na4 C2D Na6 O11C 4_645 . . . 172.65(15) ?
O22D C2D Na6 O11B . . . 4_645 28.2(4) ?
O21D C2D Na6 O11B . . . 4_645 -157.0(4) ?
Na4 C2D Na6 O11B 4_645 . . 4_645 -18.07(17) ?
O22D C2D Na6 O21B . . . 6_556 -58.3(4) ?
O21D C2D Na6 O21B . . . 6_556 116.6(4) ?
Na4 C2D Na6 O21B 4_645 . . 6_556 -104.50(16) ?
O21D C2D Na6 O22D . . . . 174.9(6) ?
Na4 C2D Na6 O22D 4_645 . . . -46.2(3) ?
O22D C2D Na6 O21D . . . . -174.9(6) ?
Na4 C2D Na6 O21D 4_645 . . . 138.9(4) ?
O22D C2D Na6 O21C . . . . 120.9(4) ?
O21D C2D Na6 O21C . . . . -64.2(4) ?
Na4 C2D Na6 O21C 4_645 . . . 74.71(16) ?
O22D C2D Na6 Na4 . . . 4_645 46.2(3) ?
O21D C2D Na6 Na4 . . . 4_645 -138.9(4) ?
O22D C2D Na6 Na7 . . . . -98.1(4) ?
O21D C2D Na6 Na7 . . . . 76.8(4) ?
Na4 C2D Na6 Na7 4_645 . . . -144.35(12) ?
O22D C2D Na6 Na10 . . . . 142.2(4) ?
O21D C2D Na6 Na10 . . . . -42.9(3) ?
Na4 C2D Na6 Na10 4_645 . . . 95.97(14) ?
O22D C2D Na6 Na5 . . . 6_556 -40.0(3) ?
O21D C2D Na6 Na5 . . . 6_556 134.9(4) ?
Na4 C2D Na6 Na5 4_645 . . 6_556 -86.25(14) ?
O22D C2D Na6 Na8 . . . . -152.5(4) ?
O21D C2D Na6 Na8 . . . . 22.4(3) ?
Na4 C2D Na6 Na8 4_645 . . . 161.28(16) ?
C1C O11C Na7 O21B . . . 6_556 -141.8(5) ?
Na6 O11C Na7 O21B . . . 6_556 26.59(14) ?
Na8 O11C Na7 O21B . . . 6_556 124.27(16) ?
C1C O11C Na7 O22B . . . 4_655 15.9(5) ?
Na6 O11C Na7 O22B . . . 4_655 -175.69(16) ?
Na8 O11C Na7 O22B . . . 4_655 -78.00(16) ?
C1C O11C Na7 O12D . . . . 140.4(5) ?
Na6 O11C Na7 O12D . . . . -51.2(2) ?
Na8 O11C Na7 O12D . . . . 46.5(2) ?
C1C O11C Na7 O11B . . . 6_556 -62.3(7) ?
Na6 O11C Na7 O11B . . . 6_556 106.1(3) ?
Na8 O11C Na7 O11B . . . 6_556 -156.2(3) ?
C1C O11C Na7 O11D . . . . 94.6(5) ?
Na6 O11C Na7 O11D . . . . -97.04(16) ?
Na8 O11C Na7 O11D . . . . 0.65(16) ?
C1C O11C Na7 C1D . . . . 116.6(5) ?
Na6 O11C Na7 C1D . . . . -75.0(2) ?
Na8 O11C Na7 C1D . . . . 22.7(2) ?
C1C O11C Na7 C2B . . . 4_655 0.4(6) ?
Na6 O11C Na7 C2B . . . 4_655 168.78(16) ?
Na8 O11C Na7 C2B . . . 4_655 -93.54(17) ?
C1C O11C Na7 Na5 . . . 4_655 53.4(5) ?
Na6 O11C Na7 Na5 . . . 4_655 -138.19(12) ?
Na8 O11C Na7 Na5 . . . 4_655 -40.50(16) ?
C1C O11C Na7 Na6 . . . . -168.4(6) ?
Na8 O11C Na7 Na6 . . . . 97.68(16) ?
C1C O11C Na7 Na4 . . . 6_556 166.8(5) ?
Na6 O11C Na7 Na4 . . . 6_556 -24.8(5) ?
Na8 O11C Na7 Na4 . . . 6_556 72.9(4) ?
C1C O11C Na7 Na8 . . . . 93.9(5) ?
Na6 O11C Na7 Na8 . . . . -97.68(16) ?
C1D O12D Na7 O21B . . . 6_556 -141.2(4) ?
Na5 O12D Na7 O21B 6_556 . . 6_556 -0.43(17) ?
Na4 O12D Na7 O21B 6_556 . . 6_556 90.51(17) ?
C1D O12D Na7 O22B . . . 4_655 39.9(4) ?
Na5 O12D Na7 O22B 6_556 . . 4_655 -179.28(17) ?
Na4 O12D Na7 O22B 6_556 . . 4_655 -88.3(2) ?
C1D O12D Na7 O11C . . . . -64.3(4) ?
Na5 O12D Na7 O11C 6_556 . . . 76.6(2) ?
Na4 O12D Na7 O11C 6_556 . . . 167.51(17) ?
C1D O12D Na7 O11B . . . 6_556 128.4(4) ?
Na5 O12D Na7 O11B 6_556 . . 6_556 -90.75(17) ?
Na4 O12D Na7 O11B 6_556 . . 6_556 0.20(17) ?
C1D O12D Na7 O11D . . . . 3.4(4) ?
Na5 O12D Na7 O11D 6_556 . . . 144.2(2) ?
Na4 O12D Na7 O11D 6_556 . . . -124.9(2) ?
Na5 O12D Na7 C1D 6_556 . . . 140.8(4) ?
Na4 O12D Na7 C1D 6_556 . . . -128.2(4) ?
C1D O12D Na7 C2B . . . 4_655 66.3(4) ?
Na5 O12D Na7 C2B 6_556 . . 4_655 -152.93(19) ?
Na4 O12D Na7 C2B 6_556 . . 4_655 -62.0(2) ?
C1D O12D Na7 Na5 . . . 4_655 45.9(4) ?
Na5 O12D Na7 Na5 6_556 . . 4_655 -173.31(15) ?
Na4 O12D Na7 Na5 6_556 . . 4_655 -82.37(13) ?
C1D O12D Na7 Na6 . . . . -96.3(4) ?
Na5 O12D Na7 Na6 6_556 . . . 44.47(14) ?
Na4 O12D Na7 Na6 6_556 . . . 135.41(14) ?
C1D O12D Na7 Na4 . . . 6_556 128.2(4) ?
Na5 O12D Na7 Na4 6_556 . . 6_556 -90.94(18) ?
C1D O12D Na7 Na8 . . . . -32.3(4) ?
Na5 O12D Na7 Na8 6_556 . . . 108.53(14) ?
Na4 O12D Na7 Na8 6_556 . . . -160.53(14) ?
C1D O11D Na7 O21B . . . 6_556 40.3(4) ?
Na5 O11D Na7 O21B 4_655 . . 6_556 155.91(18) ?
Na8 O11D Na7 O21B . . . 6_556 -82.7(2) ?
C1D O11D Na7 O22B . . . 4_655 -152.4(4) ?
Na5 O11D Na7 O22B 4_655 . . 4_655 -36.84(14) ?
Na8 O11D Na7 O22B . . . 4_655 84.53(16) ?
C1D O11D Na7 O11C . . . . 122.4(4) ?
Na5 O11D Na7 O11C 4_655 . . . -122.03(16) ?
Na8 O11D Na7 O11C . . . . -0.65(17) ?
C1D O11D Na7 O12D . . . . -3.4(4) ?
Na5 O11D Na7 O12D 4_655 . . . 112.21(19) ?
Na8 O11D Na7 O12D . . . . -126.4(2) ?
C1D O11D Na7 O11B . . . 6_556 -72.4(4) ?
Na5 O11D Na7 O11B 4_655 . . 6_556 43.2(2) ?
Na8 O11D Na7 O11B . . . 6_556 164.61(17) ?
Na5 O11D Na7 C1D 4_655 . . . 115.6(4) ?
Na8 O11D Na7 C1D . . . . -123.0(4) ?
C1D O11D Na7 C2B . . . 4_655 -135.8(4) ?
Na5 O11D Na7 C2B 4_655 . . 4_655 -20.22(18) ?
Na8 O11D Na7 C2B . . . 4_655 101.16(18) ?
C1D O11D Na7 Na5 . . . 4_655 -115.6(4) ?
Na8 O11D Na7 Na5 . . . 4_655 121.38(19) ?
C1D O11D Na7 Na6 . . . . 79.4(4) ?
Na5 O11D Na7 Na6 4_655 . . . -164.96(12) ?
Na8 O11D Na7 Na6 . . . . -43.59(13) ?
C1D O11D Na7 Na4 . . . 6_556 -38.6(4) ?
Na5 O11D Na7 Na4 4_655 . . 6_556 76.98(12) ?
Na8 O11D Na7 Na4 . . . 6_556 -161.64(14) ?
C1D O11D Na7 Na8 . . . . 123.0(4) ?
Na5 O11D Na7 Na8 4_655 . . . -121.38(19) ?
O11D C1D Na7 O21B . . . 6_556 -146.4(4) ?
O12D C1D Na7 O21B . . . 6_556 39.7(4) ?
O11D C1D Na7 O22B . . . 4_655 27.6(4) ?
O12D C1D Na7 O22B . . . 4_655 -146.3(4) ?
O11D C1D Na7 O11C . . . . -61.2(4) ?
O12D C1D Na7 O11C . . . . 124.9(4) ?
O11D C1D Na7 O12D . . . . 173.9(7) ?
O11D C1D Na7 O11B . . . 6_556 118.2(4) ?
O12D C1D Na7 O11B . . . 6_556 -55.7(4) ?
O12D C1D Na7 O11D . . . . -173.9(7) ?
O11D C1D Na7 C2B . . . 4_655 48.3(4) ?
O12D C1D Na7 C2B . . . 4_655 -125.6(4) ?
O11D C1D Na7 Na5 . . . 4_655 47.8(3) ?
O12D C1D Na7 Na5 . . . 4_655 -126.0(4) ?
O11D C1D Na7 Na6 . . . . -102.4(4) ?
O12D C1D Na7 Na6 . . . . 83.7(4) ?
O11D C1D Na7 Na4 . . . 6_556 135.8(4) ?
O12D C1D Na7 Na4 . . . 6_556 -38.0(3) ?
O11D C1D Na7 Na8 . . . . -42.8(3) ?
O12D C1D Na7 Na8 . . . . 143.3(4) ?
O11C Na6 Na7 O21B . . . 6_556 -141.3(2) ?
O11B Na6 Na7 O21B 4_645 . . 6_556 -1.76(19) ?
O22D Na6 Na7 O21B . . . 6_556 82.79(18) ?
O21D Na6 Na7 O21B . . . 6_556 134.83(18) ?
O21C Na6 Na7 O21B . . . 6_556 -147.1(2) ?
C2D Na6 Na7 O21B . . . 6_556 108.9(2) ?
Na4 Na6 Na7 O21B 4_645 . . 6_556 65.55(18) ?
Na10 Na6 Na7 O21B . . . 6_556 162.40(16) ?
Na5 Na6 Na7 O21B 6_556 . . 6_556 51.57(14) ?
Na8 Na6 Na7 O21B . . . 6_556 165.62(16) ?
O11C Na6 Na7 O22B . . . 4_655 5.5(2) ?
O11B Na6 Na7 O22B 4_645 . . 4_655 145.02(19) ?
O21B Na6 Na7 O22B 6_556 . . 4_655 146.8(2) ?
O22D Na6 Na7 O22B . . . 4_655 -130.44(19) ?
O21D Na6 Na7 O22B . . . 4_655 -78.40(19) ?
O21C Na6 Na7 O22B . . . 4_655 -0.4(3) ?
C2D Na6 Na7 O22B . . . 4_655 -104.3(2) ?
Na4 Na6 Na7 O22B 4_645 . . 4_655 -147.68(16) ?
Na10 Na6 Na7 O22B . . . 4_655 -50.83(18) ?
Na5 Na6 Na7 O22B 6_556 . . 4_655 -161.66(17) ?
Na8 Na6 Na7 O22B . . . 4_655 -47.60(16) ?
O11B Na6 Na7 O11C 4_645 . . . 139.5(2) ?
O21B Na6 Na7 O11C 6_556 . . . 141.3(2) ?
O22D Na6 Na7 O11C . . . . -135.95(19) ?
O21D Na6 Na7 O11C . . . . -83.91(18) ?
O21C Na6 Na7 O11C . . . . -5.9(2) ?
C2D Na6 Na7 O11C . . . . -109.8(2) ?
Na4 Na6 Na7 O11C 4_645 . . . -153.19(19) ?
Na10 Na6 Na7 O11C . . . . -56.34(15) ?
Na5 Na6 Na7 O11C 6_556 . . . -167.17(16) ?
Na8 Na6 Na7 O11C . . . . -53.11(14) ?
O11C Na6 Na7 O12D . . . . 136.89(19) ?
O11B Na6 Na7 O12D 4_645 . . . -83.59(18) ?
O21B Na6 Na7 O12D 6_556 . . . -81.84(18) ?
O22D Na6 Na7 O12D . . . . 0.95(16) ?
O21D Na6 Na7 O12D . . . . 52.99(16) ?
O21C Na6 Na7 O12D . . . . 131.0(2) ?
C2D Na6 Na7 O12D . . . . 27.10(19) ?
Na4 Na6 Na7 O12D 4_645 . . . -16.29(17) ?
Na10 Na6 Na7 O12D . . . . 80.56(14) ?
Na5 Na6 Na7 O12D 6_556 . . . -30.27(12) ?
Na8 Na6 Na7 O12D . . . . 83.79(12) ?
O11C Na6 Na7 O11B . . . 6_556 -129.3(2) ?
O11B Na6 Na7 O11B 4_645 . . 6_556 10.2(2) ?
O21B Na6 Na7 O11B 6_556 . . 6_556 11.96(19) ?
O22D Na6 Na7 O11B . . . 6_556 94.74(19) ?
O21D Na6 Na7 O11B . . . 6_556 146.79(19) ?
O21C Na6 Na7 O11B . . . 6_556 -135.2(2) ?
C2D Na6 Na7 O11B . . . 6_556 120.9(2) ?
Na4 Na6 Na7 O11B 4_645 . . 6_556 77.5(2) ?
Na10 Na6 Na7 O11B . . . 6_556 174.36(15) ?
Na5 Na6 Na7 O11B 6_556 . . 6_556 63.53(16) ?
Na8 Na6 Na7 O11B . . . 6_556 177.58(18) ?
O11C Na6 Na7 O11D . . . . 86.62(18) ?
O11B Na6 Na7 O11D 4_645 . . . -133.87(17) ?
O21B Na6 Na7 O11D 6_556 . . . -132.12(19) ?
O22D Na6 Na7 O11D . . . . -49.33(16) ?
O21D Na6 Na7 O11D . . . . 2.71(15) ?
O21C Na6 Na7 O11D . . . . 80.7(2) ?
C2D Na6 Na7 O11D . . . . -23.17(19) ?
Na4 Na6 Na7 O11D 4_645 . . . -66.57(16) ?
Na10 Na6 Na7 O11D . . . . 30.28(14) ?
Na5 Na6 Na7 O11D 6_556 . . . -80.55(11) ?
Na8 Na6 Na7 O11D . . . . 33.51(11) ?
O11C Na6 Na7 C1D . . . . 111.5(2) ?
O11B Na6 Na7 C1D 4_645 . . . -109.0(2) ?
O21B Na6 Na7 C1D 6_556 . . . -107.2(2) ?
O22D Na6 Na7 C1D . . . . -24.44(19) ?
O21D Na6 Na7 C1D . . . . 27.60(19) ?
O21C Na6 Na7 C1D . . . . 105.6(2) ?
C2D Na6 Na7 C1D . . . . 1.7(2) ?
Na4 Na6 Na7 C1D 4_645 . . . -41.7(2) ?
Na10 Na6 Na7 C1D . . . . 55.17(17) ?
Na5 Na6 Na7 C1D 6_556 . . . -55.66(16) ?
Na8 Na6 Na7 C1D . . . . 58.40(16) ?
O11C Na6 Na7 C2B . . . 4_655 -18.6(3) ?
O11B Na6 Na7 C2B 4_645 . . 4_655 120.9(3) ?
O21B Na6 Na7 C2B 6_556 . . 4_655 122.6(3) ?
O22D Na6 Na7 C2B . . . 4_655 -154.6(2) ?
O21D Na6 Na7 C2B . . . 4_655 -102.5(3) ?
O21C Na6 Na7 C2B . . . 4_655 -24.5(3) ?
C2D Na6 Na7 C2B . . . 4_655 -128.4(3) ?
Na4 Na6 Na7 C2B 4_645 . . 4_655 -171.8(2) ?
Na10 Na6 Na7 C2B . . . 4_655 -75.0(2) ?
Na5 Na6 Na7 C2B 6_556 . . 4_655 174.2(2) ?
Na8 Na6 Na7 C2B . . . 4_655 -71.7(2) ?
O11C Na6 Na7 Na5 . . . 4_655 70.12(19) ?
O11B Na6 Na7 Na5 4_645 . . 4_655 -150.37(16) ?
O21B Na6 Na7 Na5 6_556 . . 4_655 -148.6(2) ?
O22D Na6 Na7 Na5 . . . 4_655 -65.83(18) ?
O21D Na6 Na7 Na5 . . . 4_655 -13.79(18) ?
O21C Na6 Na7 Na5 . . . 4_655 64.2(2) ?
C2D Na6 Na7 Na5 . . . 4_655 -39.7(2) ?
Na4 Na6 Na7 Na5 4_645 . . 4_655 -83.07(18) ?
Na10 Na6 Na7 Na5 . . . 4_655 13.78(17) ?
Na5 Na6 Na7 Na5 6_556 . . 4_655 -97.05(15) ?
Na8 Na6 Na7 Na5 . . . 4_655 17.01(13) ?
O11C Na6 Na7 Na4 . . . 6_556 170.70(17) ?
O11B Na6 Na7 Na4 4_645 . . 6_556 -49.79(17) ?
O21B Na6 Na7 Na4 6_556 . . 6_556 -48.03(15) ?
O22D Na6 Na7 Na4 . . . 6_556 34.75(14) ?
O21D Na6 Na7 Na4 . . . 6_556 86.79(13) ?
O21C Na6 Na7 Na4 . . . 6_556 164.83(17) ?
C2D Na6 Na7 Na4 . . . 6_556 60.91(18) ?
Na4 Na6 Na7 Na4 4_645 . . 6_556 17.51(16) ?
Na10 Na6 Na7 Na4 . . . 6_556 114.36(10) ?
Na5 Na6 Na7 Na4 6_556 . . 6_556 3.53(8) ?
Na8 Na6 Na7 Na4 . . . 6_556 117.59(10) ?
O11C Na6 Na7 Na8 . . . . 53.11(14) ?
O11B Na6 Na7 Na8 4_645 . . . -167.38(16) ?
O21B Na6 Na7 Na8 6_556 . . . -165.62(16) ?
O22D Na6 Na7 Na8 . . . . -82.84(12) ?
O21D Na6 Na7 Na8 . . . . -30.80(11) ?
O21C Na6 Na7 Na8 . . . . 47.24(19) ?
C2D Na6 Na7 Na8 . . . . -56.68(16) ?
Na4 Na6 Na7 Na8 4_645 . . . -100.08(12) ?
Na10 Na6 Na7 Na8 . . . . -3.23(8) ?
Na5 Na6 Na7 Na8 6_556 . . . -114.06(7) ?
C2D O21D Na8 O21A . . . 4_655 -72.5(9) ?
Na10 O21D Na8 O21A . . . 4_655 84.4(5) ?
Na6 O21D Na8 O21A . . . 4_655 -179.6(4) ?
C2D O21D Na8 O11D . . . . 12.7(7) ?
Na10 O21D Na8 O11D . . . . 169.55(14) ?
Na6 O21D Na8 O11D . . . . -94.40(15) ?
C2D O21D Na8 O11C . . . . 107.0(7) ?
Na10 O21D Na8 O11C . . . . -96.22(15) ?
Na6 O21D Na8 O11C . . . . -0.17(15) ?
C2D O21D Na8 O12E . . . . -130.3(7) ?
Na10 O21D Na8 O12E . . . . 26.54(14) ?
Na6 O21D Na8 O12E . . . . 122.59(16) ?
C2D O21D Na8 O12C . . . . 140.9(7) ?
Na10 O21D Na8 O12C . . . . -62.3(2) ?
Na6 O21D Na8 O12C . . . . 33.8(2) ?
C2D O21D Na8 C1C . . . . 124.5(7) ?
Na10 O21D Na8 C1C . . . . -78.69(19) ?
Na6 O21D Na8 C1C . . . . 17.4(2) ?
C2D O21D Na8 C2A . . . 4_655 -37.2(9) ?
Na10 O21D Na8 C2A . . . 4_655 119.6(3) ?
Na6 O21D Na8 C2A . . . 4_655 -144.4(3) ?
C2D O21D Na8 Na3 . . . 4_655 93.5(8) ?
Na10 O21D Na8 Na3 . . . 4_655 -109.7(4) ?
Na6 O21D Na8 Na3 . . . 4_655 -13.6(4) ?
C2D O21D Na8 Na10 . . . . -156.8(8) ?
Na6 O21D Na8 Na10 . . . . 96.05(17) ?
C2D O21D Na8 Na9 . . . . -171.4(7) ?
Na10 O21D Na8 Na9 . . . . -14.55(15) ?
Na6 O21D Na8 Na9 . . . . 81.50(15) ?
C2D O21D Na8 Na7 . . . . 62.7(7) ?
Na10 O21D Na8 Na7 . . . . -140.45(12) ?
Na6 O21D Na8 Na7 . . . . -44.39(13) ?
C1D O11D Na8 O21D . . . . -0.7(5) ?
Na5 O11D Na8 O21D 4_655 . . . 159.4(2) ?
Na7 O11D Na8 O21D . . . . 82.15(15) ?
C1D O11D Na8 O21A . . . 4_655 156.0(5) ?
Na5 O11D Na8 O21A 4_655 . . 4_655 -43.8(2) ?
Na7 O11D Na8 O21A . . . 4_655 -121.10(15) ?
C1D O11D Na8 O11C . . . . -82.3(5) ?
Na5 O11D Na8 O11C 4_655 . . . 77.9(2) ?
Na7 O11D Na8 O11C . . . . 0.62(16) ?
C1D O11D Na8 O12E . . . . 78.0(6) ?
Na5 O11D Na8 O12E 4_655 . . . -121.8(3) ?
Na7 O11D Na8 O12E . . . . 160.9(3) ?
C1D O11D Na8 O12C . . . . -129.7(5) ?
Na5 O11D Na8 O12C 4_655 . . . 30.5(3) ?
Na7 O11D Na8 O12C . . . . -46.8(2) ?
C1D O11D Na8 C1C . . . . -102.7(5) ?
Na5 O11D Na8 C1C 4_655 . . . 57.5(3) ?
Na7 O11D Na8 C1C . . . . -19.8(2) ?
C1D O11D Na8 C2A . . . 4_655 149.5(5) ?
Na5 O11D Na8 C2A 4_655 . . 4_655 -50.3(2) ?
Na7 O11D Na8 C2A . . . 4_655 -127.62(18) ?
C1D O11D Na8 Na3 . . . 4_655 -158.2(5) ?
Na5 O11D Na8 Na3 4_655 . . 4_655 1.94(18) ?
Na7 O11D Na8 Na3 . . . 4_655 -75.35(11) ?
C1D O11D Na8 Na10 . . . . 9.6(5) ?
Na5 O11D Na8 Na10 4_655 . . . 169.81(13) ?
Na7 O11D Na8 Na10 . . . . 92.52(17) ?
C1D O11D Na8 Na9 . . . . -167.9(5) ?
Na5 O11D Na8 Na9 4_655 . . . -7.7(6) ?
Na7 O11D Na8 Na9 . . . . -85.0(4) ?
C1D O11D Na8 Na7 . . . . -82.9(5) ?
Na5 O11D Na8 Na7 4_655 . . . 77.28(17) ?
C1C O11C Na8 O21D . . . . 137.2(4) ?
Na6 O11C Na8 O21D . . . . 0.18(16) ?
Na7 O11C Na8 O21D . . . . -91.88(16) ?
C1C O11C Na8 O21A . . . 4_655 -43.1(4) ?
Na6 O11C Na8 O21A . . . 4_655 179.90(17) ?
Na7 O11C Na8 O21A . . . 4_655 87.8(2) ?
C1C O11C Na8 O11D . . . . -131.6(4) ?
Na6 O11C Na8 O11D . . . . 91.37(17) ?
Na7 O11C Na8 O11D . . . . -0.69(18) ?
C1C O11C Na8 O12E . . . . 62.1(4) ?
Na6 O11C Na8 O12E . . . . -74.9(2) ?
Na7 O11C Na8 O12E . . . . -166.93(17) ?
C1C O11C Na8 O12C . . . . -5.5(4) ?
Na6 O11C Na8 O12C . . . . -142.5(2) ?
Na7 O11C Na8 O12C . . . . 125.4(2) ?
Na6 O11C Na8 C1C . . . . -137.0(4) ?
Na7 O11C Na8 C1C . . . . 130.9(4) ?
C1C O11C Na8 C2A . . . 4_655 -68.4(4) ?
Na6 O11C Na8 C2A . . . 4_655 154.62(19) ?
Na7 O11C Na8 C2A . . . 4_655 62.6(2) ?
C1C O11C Na8 Na3 . . . 4_655 -48.1(4) ?
Na6 O11C Na8 Na3 . . . 4_655 174.89(15) ?
Na7 O11C Na8 Na3 . . . 4_655 82.83(13) ?
C1C O11C Na8 Na10 . . . . 93.1(4) ?
Na6 O11C Na8 Na10 . . . . -43.87(13) ?
Na7 O11C Na8 Na10 . . . . -135.93(13) ?
C1C O11C Na8 Na9 . . . . 30.3(4) ?
Na6 O11C Na8 Na9 . . . . -106.65(14) ?
Na7 O11C Na8 Na9 . . . . 161.29(14) ?
C1C O11C Na8 Na7 . . . . -130.9(4) ?
Na6 O11C Na8 Na7 . . . . 92.06(18) ?
C1E O12E Na8 O21D . . . . 150.3(5) ?
Na10 O12E Na8 O21D . . . . -26.82(14) ?
Na9 O12E Na8 O21D . . . . -120.45(16) ?
C1E O12E Na8 O21A . . . 4_655 -10.1(5) ?
Na10 O12E Na8 O21A . . . 4_655 172.79(15) ?
Na9 O12E Na8 O21A . . . 4_655 79.16(16) ?
C1E O12E Na8 O11D . . . . 68.2(6) ?
Na10 O12E Na8 O11D . . . . -109.0(3) ?
Na9 O12E Na8 O11D . . . . 157.4(3) ?
C1E O12E Na8 O11C . . . . -134.8(5) ?
Na10 O12E Na8 O11C . . . . 48.0(2) ?
Na9 O12E Na8 O11C . . . . -45.6(2) ?
C1E O12E Na8 O12C . . . . -88.2(5) ?
Na10 O12E Na8 O12C . . . . 94.69(16) ?
Na9 O12E Na8 O12C . . . . 1.06(16) ?
C1E O12E Na8 C1C . . . . -111.2(5) ?
Na10 O12E Na8 C1C . . . . 71.7(2) ?
Na9 O12E Na8 C1C . . . . -21.9(2) ?
C1E O12E Na8 C2A . . . 4_655 7.0(6) ?
Na10 O12E Na8 C2A . . . 4_655 -170.09(15) ?
Na9 O12E Na8 C2A . . . 4_655 96.29(17) ?
C1E O12E Na8 Na3 . . . 4_655 -46.7(6) ?
Na10 O12E Na8 Na3 . . . 4_655 136.15(12) ?
Na9 O12E Na8 Na3 . . . 4_655 42.52(16) ?
C1E O12E Na8 Na10 . . . . 177.1(6) ?
Na9 O12E Na8 Na10 . . . . -93.63(15) ?
C1E O12E Na8 Na9 . . . . -89.3(5) ?
Na10 O12E Na8 Na9 . . . . 93.63(15) ?
C1E O12E Na8 Na7 . . . . -164.6(5) ?
Na10 O12E Na8 Na7 . . . . 18.3(5) ?
Na9 O12E Na8 Na7 . . . . -75.3(4) ?
C1C O12C Na8 O21D . . . . -39.2(4) ?
Na3 O12C Na8 O21D 4_655 . . . -156.33(18) ?
Na9 O12C Na8 O21D . . . . 81.3(2) ?
C1C O12C Na8 O21A . . . 4_655 153.6(4) ?
Na3 O12C Na8 O21A 4_655 . . 4_655 36.49(15) ?
Na9 O12C Na8 O21A . . . 4_655 -85.93(16) ?
C1C O12C Na8 O11D . . . . 74.9(4) ?
Na3 O12C Na8 O11D 4_655 . . . -42.2(2) ?
Na9 O12C Na8 O11D . . . . -164.65(18) ?
C1C O12C Na8 O11C . . . . 5.5(4) ?
Na3 O12C Na8 O11C 4_655 . . . -111.62(18) ?
Na9 O12C Na8 O11C . . . . 126.0(2) ?
C1C O12C Na8 O12E . . . . -121.5(4) ?
Na3 O12C Na8 O12E 4_655 . . . 121.33(16) ?
Na9 O12C Na8 O12E . . . . -1.08(17) ?
Na3 O12C Na8 C1C 4_655 . . . -117.1(4) ?
Na9 O12C Na8 C1C . . . . 120.5(4) ?
C1C O12C Na8 C2A . . . 4_655 139.7(4) ?
Na3 O12C Na8 C2A 4_655 . . 4_655 22.55(18) ?
Na9 O12C Na8 C2A . . . 4_655 -99.86(18) ?
C1C O12C Na8 Na3 . . . 4_655 117.1(4) ?
Na9 O12C Na8 Na3 . . . 4_655 -122.41(19) ?
C1C O12C Na8 Na10 . . . . -77.7(4) ?
Na3 O12C Na8 Na10 4_655 . . . 165.22(12) ?
Na9 O12C Na8 Na10 . . . . 42.81(14) ?
C1C O12C Na8 Na9 . . . . -120.5(4) ?
Na3 O12C Na8 Na9 4_655 . . . 122.41(19) ?
C1C O12C Na8 Na7 . . . . 40.4(4) ?
Na3 O12C Na8 Na7 4_655 . . . -76.76(12) ?
Na9 O12C Na8 Na7 . . . . 160.83(14) ?
O11C C1C Na8 O21D . . . . -43.1(4) ?
O12C C1C Na8 O21D . . . . 146.8(4) ?
O11C C1C Na8 O21A . . . 4_655 143.6(4) ?
O12C C1C Na8 O21A . . . 4_655 -26.4(4) ?
O11C C1C Na8 O11D . . . . 53.0(4) ?
O12C C1C Na8 O11D . . . . -117.1(4) ?
O12C C1C Na8 O11C . . . . -170.1(7) ?
O11C C1C Na8 O12E . . . . -127.5(4) ?
O12C C1C Na8 O12E . . . . 62.5(4) ?
O11C C1C Na8 O12C . . . . 170.1(7) ?
O11C C1C Na8 C2A . . . 4_655 125.1(4) ?
O12C C1C Na8 C2A . . . 4_655 -44.9(4) ?
O11C C1C Na8 Na3 . . . 4_655 123.7(4) ?
O12C C1C Na8 Na3 . . . 4_655 -46.4(3) ?
O11C C1C Na8 Na10 . . . . -86.4(4) ?
O12C C1C Na8 Na10 . . . . 103.5(4) ?
O11C C1C Na8 Na9 . . . . -145.5(4) ?
O12C C1C Na8 Na9 . . . . 44.5(3) ?
O11C C1C Na8 Na7 . . . . 36.0(3) ?
O12C C1C Na8 Na7 . . . . -134.1(4) ?
O21B Na7 Na8 O21D 6_556 . . . 23.33(16) ?
O22B Na7 Na8 O21D 4_655 . . . 177.89(15) ?
O11C Na7 Na8 O21D . . . . 82.67(19) ?
O12D Na7 Na8 O21D . . . . -57.59(16) ?
O11B Na7 Na8 O21D 6_556 . . . -140.9(4) ?
O11D Na7 Na8 O21D . . . . -96.44(18) ?
C1D Na7 Na8 O21D . . . . -72.61(19) ?
C2B Na7 Na8 O21D 4_655 . . . 178.77(17) ?
Na5 Na7 Na8 O21D 4_655 . . . -134.82(12) ?
Na6 Na7 Na8 O21D . . . . 33.98(11) ?
Na4 Na7 Na8 O21D 6_556 . . . -74.05(15) ?
O21B Na7 Na8 O21A 6_556 . . 4_655 -174.03(17) ?
O22B Na7 Na8 O21A 4_655 . . 4_655 -19.47(17) ?
O11C Na7 Na8 O21A . . . 4_655 -114.7(2) ?
O12D Na7 Na8 O21A . . . 4_655 105.06(17) ?
O11B Na7 Na8 O21A 6_556 . . 4_655 21.8(4) ?
O11D Na7 Na8 O21A . . . 4_655 66.20(19) ?
C1D Na7 Na8 O21A . . . 4_655 90.0(2) ?
C2B Na7 Na8 O21A 4_655 . . 4_655 -18.59(19) ?
Na5 Na7 Na8 O21A 4_655 . . 4_655 27.83(13) ?
Na6 Na7 Na8 O21A . . . 4_655 -163.38(14) ?
Na4 Na7 Na8 O21A 6_556 . . 4_655 88.59(17) ?
O21B Na7 Na8 O11D 6_556 . . . 119.8(2) ?
O22B Na7 Na8 O11D 4_655 . . . -85.67(18) ?
O11C Na7 Na8 O11D . . . . 179.1(2) ?
O12D Na7 Na8 O11D . . . . 38.85(18) ?
O11B Na7 Na8 O11D 6_556 . . . -44.4(4) ?
C1D Na7 Na8 O11D . . . . 23.8(2) ?
C2B Na7 Na8 O11D 4_655 . . . -84.8(2) ?
Na5 Na7 Na8 O11D 4_655 . . . -38.38(15) ?
Na6 Na7 Na8 O11D . . . . 130.42(16) ?
Na4 Na7 Na8 O11D 6_556 . . . 22.39(17) ?
O21B Na7 Na8 O11C 6_556 . . . -59.34(19) ?
O22B Na7 Na8 O11C 4_655 . . . 95.23(19) ?
O12D Na7 Na8 O11C . . . . -140.3(2) ?
O11B Na7 Na8 O11C 6_556 . . . 136.5(4) ?
O11D Na7 Na8 O11C . . . . -179.1(2) ?
C1D Na7 Na8 O11C . . . . -155.3(2) ?
C2B Na7 Na8 O11C 4_655 . . . 96.1(2) ?
Na5 Na7 Na8 O11C 4_655 . . . 142.52(17) ?
Na6 Na7 Na8 O11C . . . . -48.69(15) ?
Na4 Na7 Na8 O11C 6_556 . . . -156.7(2) ?
O21B Na7 Na8 O12E 6_556 . . . -21.4(5) ?
O22B Na7 Na8 O12E 4_655 . . . 133.2(4) ?
O11C Na7 Na8 O12E . . . . 38.0(4) ?
O12D Na7 Na8 O12E . . . . -102.3(4) ?
O11B Na7 Na8 O12E 6_556 . . . 174.4(4) ?
O11D Na7 Na8 O12E . . . . -141.1(5) ?
C1D Na7 Na8 O12E . . . . -117.3(4) ?
C2B Na7 Na8 O12E 4_655 . . . 134.1(4) ?
Na6 Na7 Na8 O12E . . . . -10.7(4) ?
Na4 Na7 Na8 O12E 6_556 . . . -118.8(4) ?
O21B Na7 Na8 O12C 6_556 . . . -99.50(17) ?
O22B Na7 Na8 O12C 4_655 . . . 55.06(15) ?
O11C Na7 Na8 O12C . . . . -40.17(18) ?
O12D Na7 Na8 O12C . . . . 179.58(17) ?
O11B Na7 Na8 O12C 6_556 . . . 96.3(4) ?
O11D Na7 Na8 O12C . . . . 140.73(19) ?
C1D Na7 Na8 O12C . . . . 164.6(2) ?
C2B Na7 Na8 O12C 4_655 . . . 55.93(17) ?
Na5 Na7 Na8 O12C 4_655 . . . 102.35(12) ?
Na6 Na7 Na8 O12C . . . . -88.85(12) ?
Na4 Na7 Na8 O12C 6_556 . . . 163.11(15) ?
O21B Na7 Na8 C1C 6_556 . . . -81.0(2) ?
O22B Na7 Na8 C1C 4_655 . . . 73.6(2) ?
O11C Na7 Na8 C1C . . . . -21.6(2) ?
O12D Na7 Na8 C1C . . . . -161.9(2) ?
O11B Na7 Na8 C1C 6_556 . . . 114.8(4) ?
O11D Na7 Na8 C1C . . . . 159.3(2) ?
C1D Na7 Na8 C1C . . . . -176.9(2) ?
C2B Na7 Na8 C1C 4_655 . . . 74.5(2) ?
Na5 Na7 Na8 C1C 4_655 . . . 120.90(18) ?
Na6 Na7 Na8 C1C . . . . -70.30(17) ?
Na4 Na7 Na8 C1C 6_556 . . . -178.3(2) ?
O21B Na7 Na8 C2A 6_556 . . 4_655 167.02(17) ?
O22B Na7 Na8 C2A 4_655 . . 4_655 -38.42(16) ?
O11C Na7 Na8 C2A . . . 4_655 -133.6(2) ?
O12D Na7 Na8 C2A . . . 4_655 86.10(17) ?
O11B Na7 Na8 C2A 6_556 . . 4_655 2.8(4) ?
O11D Na7 Na8 C2A . . . 4_655 47.25(18) ?
C1D Na7 Na8 C2A . . . 4_655 71.1(2) ?
C2B Na7 Na8 C2A 4_655 . . 4_655 -37.55(18) ?
Na5 Na7 Na8 C2A 4_655 . . 4_655 8.87(13) ?
Na6 Na7 Na8 C2A . . . 4_655 177.67(14) ?
Na4 Na7 Na8 C2A 6_556 . . 4_655 69.63(17) ?
O21B Na7 Na8 Na3 6_556 . . 4_655 -144.88(13) ?
O22B Na7 Na8 Na3 4_655 . . 4_655 9.68(11) ?
O11C Na7 Na8 Na3 . . . 4_655 -85.54(16) ?
O12D Na7 Na8 Na3 . . . 4_655 134.20(13) ?
O11B Na7 Na8 Na3 6_556 . . 4_655 50.9(4) ?
O11D Na7 Na8 Na3 . . . 4_655 95.35(16) ?
C1D Na7 Na8 Na3 . . . 4_655 119.17(17) ?
C2B Na7 Na8 Na3 4_655 . . 4_655 10.55(14) ?
Na5 Na7 Na8 Na3 4_655 . . 4_655 56.97(7) ?
Na6 Na7 Na8 Na3 . . . 4_655 -134.23(8) ?
Na4 Na7 Na8 Na3 6_556 . . 4_655 117.74(12) ?
O21B Na7 Na8 Na10 6_556 . . . -7.09(16) ?
O22B Na7 Na8 Na10 4_655 . . . 147.48(13) ?
O11C Na7 Na8 Na10 . . . . 52.25(17) ?
O12D Na7 Na8 Na10 . . . . -88.00(14) ?
O11B Na7 Na8 Na10 6_556 . . . -171.3(3) ?
O11D Na7 Na8 Na10 . . . . -126.85(17) ?
C1D Na7 Na8 Na10 . . . . -103.03(18) ?
C2B Na7 Na8 Na10 4_655 . . . 148.35(15) ?
Na5 Na7 Na8 Na10 4_655 . . . -165.23(9) ?
Na6 Na7 Na8 Na10 . . . . 3.56(9) ?
Na4 Na7 Na8 Na10 6_556 . . . -104.47(12) ?
O21B Na7 Na8 Na9 6_556 . . . -82.53(17) ?
O22B Na7 Na8 Na9 4_655 . . . 72.03(15) ?
O11C Na7 Na8 Na9 . . . . -23.19(18) ?
O12D Na7 Na8 Na9 . . . . -163.44(15) ?
O11B Na7 Na8 Na9 6_556 . . . 113.3(4) ?
O11D Na7 Na8 Na9 . . . . 157.7(2) ?
C1D Na7 Na8 Na9 . . . . -178.5(2) ?
C2B Na7 Na8 Na9 4_655 . . . 72.91(17) ?
Na5 Na7 Na8 Na9 4_655 . . . 119.33(12) ?
Na6 Na7 Na8 Na9 . . . . -71.88(12) ?
Na4 Na7 Na8 Na9 6_556 . . . -179.91(11) ?
C2C O22C Na9 O22E . . . 4_655 30.2(16) ?
Na10 O22C Na9 O22E . . . 4_655 176.2(3) ?
C2C O22C Na9 O2W . . . . 117.6(14) ?
Na10 O22C Na9 O2W . . . . -96.4(2) ?
C2C O22C Na9 O12C . . . . -44.8(14) ?
Na10 O22C Na9 O12C . . . . 101.22(17) ?
C2C O22C Na9 O12E . . . . -142.0(14) ?
Na10 O22C Na9 O12E . . . . 3.98(17) ?
C2C O22C Na9 O11E . . . . -167.7(14) ?
Na10 O22C Na9 O11E . . . . -21.7(3) ?
C2C O22C Na9 C1E . . . . -157.0(14) ?
Na10 O22C Na9 C1E . . . . -11.0(2) ?
C2C O22C Na9 Na1 . . . 4_655 -100.6(14) ?
Na10 O22C Na9 Na1 . . . 4_655 45.4(4) ?
C2C O22C Na9 Na8 . . . . -93.6(14) ?
Na10 O22C Na9 Na8 . . . . 52.44(14) ?
C2C O22C Na9 Na10 . . . . -146.0(15) ?
C2C O22C Na9 Na3 . . . 4_655 -53.8(15) ?
Na10 O22C Na9 Na3 . . . 4_655 92.17(15) ?
C1C O12C Na9 O22C . . . . 7.0(5) ?
Na3 O12C Na9 O22C 4_655 . . . -162.2(2) ?
Na8 O12C Na9 O22C . . . . -81.67(16) ?
C1C O12C Na9 O22E . . . 4_655 -144.8(5) ?
Na3 O12C Na9 O22E 4_655 . . 4_655 46.0(2) ?
Na8 O12C Na9 O22E . . . 4_655 126.49(16) ?
C1C O12C Na9 O2W . . . . -47.2(8) ?
Na3 O12C Na9 O2W 4_655 . . . 143.7(5) ?
Na8 O12C Na9 O2W . . . . -135.9(5) ?
C1C O12C Na9 O12E . . . . 89.8(5) ?
Na3 O12C Na9 O12E 4_655 . . . -79.4(2) ?
Na8 O12C Na9 O12E . . . . 1.10(17) ?
C1C O12C Na9 O11E . . . . 139.3(5) ?
Na3 O12C Na9 O11E 4_655 . . . -29.9(3) ?
Na8 O12C Na9 O11E . . . . 50.6(2) ?
C1C O12C Na9 C1E . . . . 111.0(5) ?
Na3 O12C Na9 C1E 4_655 . . . -58.2(3) ?
Na8 O12C Na9 C1E . . . . 22.3(2) ?
C1C O12C Na9 Na1 . . . 4_655 167.1(5) ?
Na3 O12C Na9 Na1 4_655 . . 4_655 -2.05(19) ?
Na8 O12C Na9 Na1 . . . 4_655 78.44(12) ?
C1C O12C Na9 Na8 . . . . 88.7(5) ?
Na3 O12C Na9 Na8 4_655 . . . -80.49(19) ?
C1C O12C Na9 Na10 . . . . 48.3(5) ?
Na3 O12C Na9 Na10 4_655 . . . -120.89(19) ?
Na8 O12C Na9 Na10 . . . . -40.40(13) ?
C1C O12C Na9 Na3 . . . 4_655 169.2(6) ?
Na8 O12C Na9 Na3 . . . 4_655 80.49(19) ?
C1E O12E Na9 O22C . . . . -145.4(4) ?
Na10 O12E Na9 O22C . . . . -4.04(17) ?
Na8 O12E Na9 O22C . . . . 83.03(17) ?
C1E O12E Na9 O22E . . . 4_655 39.3(5) ?
Na10 O12E Na9 O22E . . . 4_655 -179.39(18) ?
Na8 O12E Na9 O22E . . . 4_655 -92.3(2) ?
C1E O12E Na9 O2W . . . . -64.3(4) ?
Na10 O12E Na9 O2W . . . . 77.0(2) ?
Na8 O12E Na9 O2W . . . . 164.1(2) ?
C1E O12E Na9 O12C . . . . 130.5(4) ?
Na10 O12E Na9 O12C . . . . -88.18(17) ?
Na8 O12E Na9 O12C . . . . -1.11(17) ?
C1E O12E Na9 O11E . . . . 9.3(4) ?
Na10 O12E Na9 O11E . . . . 150.6(2) ?
Na8 O12E Na9 O11E . . . . -122.4(2) ?
Na10 O12E Na9 C1E . . . . 141.3(5) ?
Na8 O12E Na9 C1E . . . . -131.6(4) ?
C1E O12E Na9 Na1 . . . 4_655 50.6(4) ?
Na10 O12E Na9 Na1 . . . 4_655 -168.09(15) ?
Na8 O12E Na9 Na1 . . . 4_655 -81.02(12) ?
C1E O12E Na9 Na8 . . . . 131.6(4) ?
Na10 O12E Na9 Na8 . . . . -87.07(16) ?
C1E O12E Na9 Na10 . . . . -141.3(5) ?
Na8 O12E Na9 Na10 . . . . 87.07(16) ?
C1E O12E Na9 Na3 . . . 4_655 102.6(4) ?
Na10 O12E Na9 Na3 . . . 4_655 -116.09(13) ?
Na8 O12E Na9 Na3 . . . 4_655 -29.02(12) ?
C1E O11E Na9 O22C . . . . 24.0(5) ?
Na1 O11E Na9 O22C 4_655 . . . 148.4(2) ?
C1E O11E Na9 O22E . . . 4_655 -164.7(4) ?
Na1 O11E Na9 O22E 4_655 . . 4_655 -40.40(15) ?
C1E O11E Na9 O2W . . . . 98.3(4) ?
Na1 O11E Na9 O2W 4_655 . . . -137.33(19) ?
C1E O11E Na9 O12C . . . . -84.1(4) ?
Na1 O11E Na9 O12C 4_655 . . . 40.3(2) ?
C1E O11E Na9 O12E . . . . -9.3(4) ?
Na1 O11E Na9 O12E 4_655 . . . 115.06(19) ?
Na1 O11E Na9 C1E 4_655 . . . 124.3(4) ?
C1E O11E Na9 Na1 . . . 4_655 -124.3(4) ?
C1E O11E Na9 Na8 . . . . -48.4(4) ?
Na1 O11E Na9 Na8 4_655 . . . 75.90(12) ?
C1E O11E Na9 Na10 . . . . 9.7(4) ?
Na1 O11E Na9 Na10 4_655 . . . 134.03(13) ?
C1E O11E Na9 Na3 . . . 4_655 -97.8(4) ?
Na1 O11E Na9 Na3 4_655 . . 4_655 26.52(12) ?
O11E C1E Na9 O22C . . . . -160.9(4) ?
O12E C1E Na9 O22C . . . . 35.8(4) ?
C34E C1E Na9 O22C . . . . -56(2) ?
O11E C1E Na9 O22E . . . 4_655 15.5(4) ?
O12E C1E Na9 O22E . . . 4_655 -147.9(4) ?
C34E C1E Na9 O22E . . . 4_655 121(2) ?
O11E C1E Na9 O2W . . . . -79.6(4) ?
O12E C1E Na9 O2W . . . . 117.1(4) ?
C34E C1E Na9 O2W . . . . 26(2) ?
O11E C1E Na9 O12C . . . . 108.3(4) ?
O12E C1E Na9 O12C . . . . -55.0(4) ?
C34E C1E Na9 O12C . . . . -146.3(19) ?
O11E C1E Na9 O12E . . . . 163.3(7) ?
C34E C1E Na9 O12E . . . . -91(2) ?
O12E C1E Na9 O11E . . . . -163.3(7) ?
C34E C1E Na9 O11E . . . . 105(2) ?
O11E C1E Na9 Na1 . . . 4_655 41.4(3) ?
O12E C1E Na9 Na1 . . . 4_655 -121.9(4) ?
C34E C1E Na9 Na1 . . . 4_655 147(2) ?
O11E C1E Na9 Na8 . . . . 126.3(4) ?
O12E C1E Na9 Na8 . . . . -37.0(3) ?
C34E C1E Na9 Na8 . . . . -128(2) ?
O11E C1E Na9 Na10 . . . . -169.2(4) ?
O12E C1E Na9 Na10 . . . . 27.5(3) ?
C34E C1E Na9 Na10 . . . . -64(2) ?
O11E C1E Na9 Na3 . . . 4_655 84.3(4) ?
O12E C1E Na9 Na3 . . . 4_655 -79.0(4) ?
C34E C1E Na9 Na3 . . . 4_655 -170(2) ?
O21D Na8 Na9 O22C . . . . -27.35(17) ?
O21A Na8 Na9 O22C 4_655 . . . 176.09(17) ?
O11D Na8 Na9 O22C . . . . 139.3(4) ?
O11C Na8 Na9 O22C . . . . 52.08(16) ?
O12E Na8 Na9 O22C . . . . -89.74(19) ?
O12C Na8 Na9 O22C . . . . 91.73(19) ?
C1C Na8 Na9 O22C . . . . 66.5(2) ?
C2A Na8 Na9 O22C 4_655 . . . 178.26(17) ?
Na3 Na8 Na9 O22C 4_655 . . . 129.45(13) ?
Na10 Na8 Na9 O22C . . . . -38.74(12) ?
Na7 Na8 Na9 O22C . . . . 68.05(16) ?
O21D Na8 Na9 O22E . . . 4_655 179.10(17) ?
O21A Na8 Na9 O22E 4_655 . . 4_655 22.54(18) ?
O11D Na8 Na9 O22E . . . 4_655 -14.3(5) ?
O11C Na8 Na9 O22E . . . 4_655 -101.47(18) ?
O12E Na8 Na9 O22E . . . 4_655 116.7(2) ?
O12C Na8 Na9 O22E . . . 4_655 -61.8(2) ?
C1C Na8 Na9 O22E . . . 4_655 -87.1(2) ?
C2A Na8 Na9 O22E 4_655 . . 4_655 24.71(19) ?
Na3 Na8 Na9 O22E 4_655 . . 4_655 -24.10(15) ?
Na10 Na8 Na9 O22E . . . 4_655 167.71(16) ?
Na7 Na8 Na9 O22E . . . 4_655 -85.50(18) ?
O21D Na8 Na9 O2W . . . . 34.6(4) ?
O21A Na8 Na9 O2W 4_655 . . . -121.9(3) ?
O11D Na8 Na9 O2W . . . . -158.7(5) ?
O11C Na8 Na9 O2W . . . . 114.0(3) ?
O12E Na8 Na9 O2W . . . . -27.8(3) ?
O12C Na8 Na9 O2W . . . . 153.7(4) ?
C1C Na8 Na9 O2W . . . . 128.4(4) ?
C2A Na8 Na9 O2W 4_655 . . . -119.8(3) ?
Na3 Na8 Na9 O2W 4_655 . . . -168.6(3) ?
Na10 Na8 Na9 O2W . . . . 23.2(3) ?
Na7 Na8 Na9 O2W . . . . 130.0(3) ?
O21D Na8 Na9 O12C . . . . -119.1(2) ?
O21A Na8 Na9 O12C 4_655 . . . 84.36(19) ?
O11D Na8 Na9 O12C . . . . 47.6(4) ?
O11C Na8 Na9 O12C . . . . -39.65(18) ?
O12E Na8 Na9 O12C . . . . 178.5(2) ?
C1C Na8 Na9 O12C . . . . -25.3(2) ?
C2A Na8 Na9 O12C 4_655 . . . 86.5(2) ?
Na3 Na8 Na9 O12C 4_655 . . . 37.72(15) ?
Na10 Na8 Na9 O12C . . . . -130.47(17) ?
Na7 Na8 Na9 O12C . . . . -23.68(18) ?
O21D Na8 Na9 O12E . . . . 62.39(19) ?
O21A Na8 Na9 O12E 4_655 . . . -94.17(18) ?
O11D Na8 Na9 O12E . . . . -131.0(5) ?
O11C Na8 Na9 O12E . . . . 141.82(19) ?
O12C Na8 Na9 O12E . . . . -178.5(2) ?
C1C Na8 Na9 O12E . . . . 156.2(2) ?
C2A Na8 Na9 O12E 4_655 . . . -92.0(2) ?
Na3 Na8 Na9 O12E 4_655 . . . -140.81(17) ?
Na10 Na8 Na9 O12E . . . . 51.00(15) ?
Na7 Na8 Na9 O12E . . . . 157.79(19) ?
O21D Na8 Na9 O11E . . . . 104.06(17) ?
O21A Na8 Na9 O11E 4_655 . . . -52.50(16) ?
O11D Na8 Na9 O11E . . . . -89.3(4) ?
O11C Na8 Na9 O11E . . . . -176.51(16) ?
O12E Na8 Na9 O11E . . . . 41.67(17) ?
O12C Na8 Na9 O11E . . . . -136.9(2) ?
C1C Na8 Na9 O11E . . . . -162.1(2) ?
C2A Na8 Na9 O11E 4_655 . . . -50.33(17) ?
Na3 Na8 Na9 O11E 4_655 . . . -99.14(13) ?
Na10 Na8 Na9 O11E . . . . 92.67(13) ?
Na7 Na8 Na9 O11E . . . . -160.54(15) ?
O21D Na8 Na9 C1E . . . . 83.2(2) ?
O21A Na8 Na9 C1E 4_655 . . . -73.3(2) ?
O11D Na8 Na9 C1E . . . . -110.1(5) ?
O11C Na8 Na9 C1E . . . . 162.7(2) ?
O12E Na8 Na9 C1E . . . . 20.8(2) ?
O12C Na8 Na9 C1E . . . . -157.7(2) ?
C1C Na8 Na9 C1E . . . . 177.0(2) ?
C2A Na8 Na9 C1E 4_655 . . . -71.2(2) ?
Na3 Na8 Na9 C1E 4_655 . . . -119.97(18) ?
Na10 Na8 Na9 C1E . . . . 71.84(18) ?
Na7 Na8 Na9 C1E . . . . 178.6(2) ?
O21D Na8 Na9 Na1 . . . 4_655 149.72(13) ?
O21A Na8 Na9 Na1 4_655 . . 4_655 -6.85(12) ?
O11D Na8 Na9 Na1 . . . 4_655 -43.6(4) ?
O11C Na8 Na9 Na1 . . . 4_655 -130.85(13) ?
O12E Na8 Na9 Na1 . . . 4_655 87.33(16) ?
O12C Na8 Na9 Na1 . . . 4_655 -91.21(16) ?
C1C Na8 Na9 Na1 . . . 4_655 -116.47(18) ?
C2A Na8 Na9 Na1 4_655 . . 4_655 -4.68(14) ?
Na3 Na8 Na9 Na1 4_655 . . 4_655 -53.48(7) ?
Na10 Na8 Na9 Na1 . . . 4_655 138.32(8) ?
Na7 Na8 Na9 Na1 . . . 4_655 -114.88(12) ?
O21D Na8 Na9 Na10 . . . . 11.39(12) ?
O21A Na8 Na9 Na10 4_655 . . . -145.17(13) ?
O11D Na8 Na9 Na10 . . . . 178.0(4) ?
O11C Na8 Na9 Na10 . . . . 90.82(12) ?
O12E Na8 Na9 Na10 . . . . -51.00(15) ?
O12C Na8 Na9 Na10 . . . . 130.47(17) ?
C1C Na8 Na9 Na10 . . . . 105.20(18) ?
C2A Na8 Na9 Na10 4_655 . . . -143.00(14) ?
Na3 Na8 Na9 Na10 4_655 . . . 168.19(8) ?
Na7 Na8 Na9 Na10 . . . . 106.79(12) ?
O21D Na8 Na9 Na3 . . . 4_655 -156.80(15) ?
O21A Na8 Na9 Na3 4_655 . . 4_655 46.64(11) ?
O11D Na8 Na9 Na3 . . . 4_655 9.8(4) ?
O11C Na8 Na9 Na3 . . . 4_655 -77.37(12) ?
O12E Na8 Na9 Na3 . . . 4_655 140.81(16) ?
O12C Na8 Na9 Na3 . . . 4_655 -37.72(15) ?
C1C Na8 Na9 Na3 . . . 4_655 -62.99(17) ?
C2A Na8 Na9 Na3 4_655 . . 4_655 48.80(13) ?
Na10 Na8 Na9 Na3 . . . 4_655 -168.19(8) ?
Na7 Na8 Na9 Na3 . . . 4_655 -61.40(11) ?
C1E O12E Na10 O12A . . . 4_645 -70.5(7) ?
Na9 O12E Na10 O12A . . . 4_645 -169.3(3) ?
Na8 O12E Na10 O12A . . . 4_645 106.1(3) ?
C1E O12E Na10 O21D . . . . -151.0(7) ?
Na9 O12E Na10 O21D . . . . 110.17(15) ?
Na8 O12E Na10 O21D . . . . 25.59(14) ?
C1E O12E Na10 O3W . . . . 26.8(7) ?
Na9 O12E Na10 O3W . . . . -72.0(2) ?
Na8 O12E Na10 O3W . . . . -156.61(19) ?
C1E O12E Na10 O22C . . . . 102.5(7) ?
Na9 O12E Na10 O22C . . . . 3.69(15) ?
Na8 O12E Na10 O22C . . . . -80.89(15) ?
C1E O12E Na10 O21C . . . . 126.8(6) ?
Na9 O12E Na10 O21C . . . . 28.0(2) ?
Na8 O12E Na10 O21C . . . . -56.6(2) ?
C1E O12E Na10 C2C . . . . 109.3(6) ?
Na9 O12E Na10 C2C . . . . 10.5(2) ?
Na8 O12E Na10 C2C . . . . -74.06(19) ?
C1E O12E Na10 Na8 . . . . -176.6(7) ?
Na9 O12E Na10 Na8 . . . . 84.58(14) ?
C1E O12E Na10 Na2 . . . 4_645 73.0(8) ?
Na9 O12E Na10 Na2 . . . 4_645 -25.9(5) ?
Na8 O12E Na10 Na2 . . . 4_645 -110.4(4) ?
C1E O12E Na10 Na9 . . . . 98.8(7) ?
Na8 O12E Na10 Na9 . . . . -84.58(14) ?
C1E O12E Na10 Na6 . . . . 173.9(6) ?
Na9 O12E Na10 Na6 . . . . 75.09(15) ?
Na8 O12E Na10 Na6 . . . . -9.49(15) ?
C2D O21D Na10 O12E . . . . 136.3(5) ?
Na8 O21D Na10 O12E . . . . -28.88(15) ?
Na6 O21D Na10 O12E . . . . -129.22(17) ?
C2D O21D Na10 O12A . . . 4_645 -6.9(5) ?
Na8 O21D Na10 O12A . . . 4_645 -172.14(17) ?
Na6 O21D Na10 O12A . . . 4_645 87.52(17) ?
C2D O21D Na10 O22C . . . . -142.8(5) ?
Na8 O21D Na10 O22C . . . . 52.02(19) ?
Na6 O21D Na10 O22C . . . . -48.3(2) ?
C2D O21D Na10 O21C . . . . -93.2(5) ?
Na8 O21D Na10 O21C . . . . 101.62(16) ?
Na6 O21D Na10 O21C . . . . 1.28(17) ?
C2D O21D Na10 C2C . . . . -116.2(5) ?
Na8 O21D Na10 C2C . . . . 78.6(2) ?
Na6 O21D Na10 C2C . . . . -21.7(2) ?
C2D O21D Na10 Na8 . . . . 165.2(5) ?
Na6 O21D Na10 Na8 . . . . -100.34(17) ?
C2D O21D Na10 Na2 . . . 4_645 -56.6(5) ?
Na8 O21D Na10 Na2 . . . 4_645 138.16(12) ?
Na6 O21D Na10 Na2 . . . 4_645 37.82(17) ?
C2D O21D Na10 Na9 . . . . 178.9(4) ?
Na8 O21D Na10 Na9 . . . . 13.71(14) ?
Na6 O21D Na10 Na9 . . . . -86.63(15) ?
C2D O21D Na10 Na6 . . . . -94.4(5) ?
Na8 O21D Na10 Na6 . . . . 100.34(17) ?
C2C O22C Na10 O12E . . . . 165.2(4) ?
Na9 O22C Na10 O12E . . . . -4.28(18) ?
C2C O22C Na10 O12A . . . 4_645 -20.7(5) ?
Na9 O22C Na10 O12A . . . 4_645 169.8(2) ?
C2C O22C Na10 O21D . . . . 83.1(4) ?
Na9 O22C Na10 O21D . . . . -86.4(2) ?
C2C O22C Na10 O3W . . . . -105.1(4) ?
Na9 O22C Na10 O3W . . . . 85.4(2) ?
C2C O22C Na10 O21C . . . . 8.7(4) ?
Na9 O22C Na10 O21C . . . . -160.7(3) ?
Na9 O22C Na10 C2C . . . . -169.5(5) ?
C2C O22C Na10 Na8 . . . . 115.9(4) ?
Na9 O22C Na10 Na8 . . . . -53.60(15) ?
C2C O22C Na10 Na2 . . . 4_645 -23.6(4) ?
Na9 O22C Na10 Na2 . . . 4_645 166.92(17) ?
C2C O22C Na10 Na9 . . . . 169.5(5) ?
C2C O22C Na10 Na6 . . . . 50.9(4) ?
Na9 O22C Na10 Na6 . . . . -118.58(17) ?
C2C O21C Na10 O12E . . . . -39.8(4) ?
Na2 O21C Na10 O12E 4_645 . . . -158.01(19) ?
Na6 O21C Na10 O12E . . . . 79.4(2) ?
C2C O21C Na10 O12A . . . 4_645 150.6(4) ?
Na2 O21C Na10 O12A 4_645 . . 4_645 32.38(17) ?
Na6 O21C Na10 O12A . . . 4_645 -90.19(17) ?
C2C O21C Na10 O21D . . . . -120.5(4) ?
Na2 O21C Na10 O21D 4_645 . . . 121.30(17) ?
Na6 O21C Na10 O21D . . . . -1.27(17) ?
C2C O21C Na10 O3W . . . . 55.1(4) ?
Na2 O21C Na10 O3W 4_645 . . . -63.1(2) ?
Na6 O21C Na10 O3W . . . . 174.3(2) ?
C2C O21C Na10 O22C . . . . -8.7(4) ?
Na2 O21C Na10 O22C 4_645 . . . -126.9(2) ?
Na6 O21C Na10 O22C . . . . 110.5(2) ?
Na2 O21C Na10 C2C 4_645 . . . -118.2(4) ?
Na6 O21C Na10 C2C . . . . 119.2(4) ?
C2C O21C Na10 Na8 . . . . -79.0(4) ?
Na2 O21C Na10 Na8 4_645 . . . 162.82(13) ?
Na6 O21C Na10 Na8 . . . . 40.24(14) ?
C2C O21C Na10 Na2 . . . 4_645 118.2(4) ?
Na6 O21C Na10 Na2 . . . 4_645 -122.6(2) ?
C2C O21C Na10 Na9 . . . . -20.3(4) ?
Na2 O21C Na10 Na9 4_645 . . . -138.55(13) ?
Na6 O21C Na10 Na9 . . . . 98.88(13) ?
C2C O21C Na10 Na6 . . . . -119.2(4) ?
Na2 O21C Na10 Na6 4_645 . . . 122.6(2) ?
O22C C2C Na10 O12E . . . . -15.5(4) ?
O21C C2C Na10 O12E . . . . 148.9(4) ?
C44C C2C Na10 O12E . . . . -94(2) ?
O22C C2C Na10 O12A . . . 4_645 164.4(4) ?
O21C C2C Na10 O12A . . . 4_645 -31.2(4) ?
C44C C2C Na10 O12A . . . 4_645 86(2) ?
O22C C2C Na10 O21D . . . . -103.1(4) ?
O21C C2C Na10 O21D . . . . 61.3(4) ?
C44C C2C Na10 O21D . . . . 178.1(19) ?
O22C C2C Na10 O3W . . . . 70.2(4) ?
O21C C2C Na10 O3W . . . . -125.4(4) ?
C44C C2C Na10 O3W . . . . -9(2) ?
O21C C2C Na10 O22C . . . . 164.3(6) ?
C44C C2C Na10 O22C . . . . -79(2) ?
O22C C2C Na10 O21C . . . . -164.3(6) ?
C44C C2C Na10 O21C . . . . 117(2) ?
O22C C2C Na10 Na8 . . . . -61.8(4) ?
O21C C2C Na10 Na8 . . . . 102.5(4) ?
C44C C2C Na10 Na8 . . . . -141(2) ?
O22C C2C Na10 Na2 . . . 4_645 152.1(4) ?
O21C C2C Na10 Na2 . . . 4_645 -43.5(3) ?
C44C C2C Na10 Na2 . . . 4_645 73.3(19) ?
O22C C2C Na10 Na9 . . . . -7.2(3) ?
O21C C2C Na10 Na9 . . . . 157.2(4) ?
C44C C2C Na10 Na9 . . . . -86(2) ?
O22C C2C Na10 Na6 . . . . -120.2(4) ?
O21C C2C Na10 Na6 . . . . 44.2(3) ?
C44C C2C Na10 Na6 . . . . 161(2) ?
O21D Na8 Na10 O12E . . . . 140.3(2) ?
O21A Na8 Na10 O12E 4_655 . . . -9.3(2) ?
O11D Na8 Na10 O12E . . . . 125.4(2) ?
O11C Na8 Na10 O12E . . . . -140.14(18) ?
O12C Na8 Na10 O12E . . . . -88.93(17) ?
C1C Na8 Na10 O12E . . . . -114.3(2) ?
C2A Na8 Na10 O12E 4_655 . . . 15.8(2) ?
Na3 Na8 Na10 O12E 4_655 . . . -73.08(18) ?
Na9 Na8 Na10 O12E . . . . -55.49(14) ?
Na7 Na8 Na10 O12E . . . . -173.51(16) ?
O21D Na8 Na10 O12A . . . 4_645 10.4(2) ?
O21A Na8 Na10 O12A 4_655 . . 4_645 -139.2(2) ?
O11D Na8 Na10 O12A . . . 4_645 -4.5(3) ?
O11C Na8 Na10 O12A . . . 4_645 89.9(2) ?
O12E Na8 Na10 O12A . . . 4_645 -129.9(2) ?
O12C Na8 Na10 O12A . . . 4_645 141.1(2) ?
C1C Na8 Na10 O12A . . . 4_645 115.7(2) ?
C2A Na8 Na10 O12A 4_655 . . 4_645 -114.1(3) ?
Na3 Na8 Na10 O12A 4_655 . . 4_645 156.99(18) ?
Na9 Na8 Na10 O12A . . . 4_645 174.6(2) ?
Na7 Na8 Na10 O12A . . . 4_645 56.6(2) ?
O21A Na8 Na10 O21D 4_655 . . . -149.6(2) ?
O11D Na8 Na10 O21D . . . . -14.9(2) ?
O11C Na8 Na10 O21D . . . . 79.56(18) ?
O12E Na8 Na10 O21D . . . . -140.3(2) ?
O12C Na8 Na10 O21D . . . . 130.77(19) ?
C1C Na8 Na10 O21D . . . . 105.4(2) ?
C2A Na8 Na10 O21D 4_655 . . . -124.5(3) ?
Na3 Na8 Na10 O21D 4_655 . . . 146.6(2) ?
Na9 Na8 Na10 O21D . . . . 164.21(16) ?
Na7 Na8 Na10 O21D . . . . 46.19(16) ?
O21D Na8 Na10 O3W . . . . 172.4(3) ?
O21A Na8 Na10 O3W 4_655 . . . 22.9(3) ?
O11D Na8 Na10 O3W . . . . 157.5(2) ?
O11C Na8 Na10 O3W . . . . -108.0(2) ?
O12E Na8 Na10 O3W . . . . 32.1(2) ?
O12C Na8 Na10 O3W . . . . -56.8(2) ?
C1C Na8 Na10 O3W . . . . -82.2(3) ?
C2A Na8 Na10 O3W 4_655 . . . 48.0(3) ?
Na3 Na8 Na10 O3W 4_655 . . . -40.9(3) ?
Na9 Na8 Na10 O3W . . . . -23.3(2) ?
Na7 Na8 Na10 O3W . . . . -141.4(2) ?
O21D Na8 Na10 O22C . . . . -129.17(19) ?
O21A Na8 Na10 O22C 4_655 . . . 81.3(2) ?
O11D Na8 Na10 O22C . . . . -144.1(2) ?
O11C Na8 Na10 O22C . . . . -49.61(16) ?
O12E Na8 Na10 O22C . . . . 90.53(18) ?
O12C Na8 Na10 O22C . . . . 1.60(16) ?
C1C Na8 Na10 O22C . . . . -23.8(2) ?
C2A Na8 Na10 O22C 4_655 . . . 106.3(3) ?
Na3 Na8 Na10 O22C 4_655 . . . 17.45(18) ?
Na9 Na8 Na10 O22C . . . . 35.04(12) ?
Na7 Na8 Na10 O22C . . . . -82.98(14) ?
O21D Na8 Na10 O21C . . . . -79.78(18) ?
O21A Na8 Na10 O21C 4_655 . . . 130.65(19) ?
O11D Na8 Na10 O21C . . . . -94.7(2) ?
O11C Na8 Na10 O21C . . . . -0.21(16) ?
O12E Na8 Na10 O21C . . . . 139.93(18) ?
O12C Na8 Na10 O21C . . . . 51.00(16) ?
C1C Na8 Na10 O21C . . . . 25.59(19) ?
C2A Na8 Na10 O21C 4_655 . . . 155.7(2) ?
Na3 Na8 Na10 O21C 4_655 . . . 66.84(18) ?
Na9 Na8 Na10 O21C . . . . 84.44(12) ?
Na7 Na8 Na10 O21C . . . . -33.58(14) ?
O21D Na8 Na10 C2C . . . . -105.7(2) ?
O21A Na8 Na10 C2C 4_655 . . . 104.7(2) ?
O11D Na8 Na10 C2C . . . . -120.6(2) ?
O11C Na8 Na10 C2C . . . . -26.13(19) ?
O12E Na8 Na10 C2C . . . . 114.0(2) ?
O12C Na8 Na10 C2C . . . . 25.1(2) ?
C1C Na8 Na10 C2C . . . . -0.3(2) ?
C2A Na8 Na10 C2C 4_655 . . . 129.8(3) ?
Na3 Na8 Na10 C2C 4_655 . . . 40.9(2) ?
Na9 Na8 Na10 C2C . . . . 58.52(16) ?
Na7 Na8 Na10 C2C . . . . -59.50(18) ?
O21D Na8 Na10 Na2 . . . 4_645 -63.71(18) ?
O21A Na8 Na10 Na2 4_655 . . 4_645 146.71(17) ?
O11D Na8 Na10 Na2 . . . 4_645 -78.6(2) ?
O11C Na8 Na10 Na2 . . . 4_645 15.85(17) ?
O12E Na8 Na10 Na2 . . . 4_645 155.99(19) ?
O12C Na8 Na10 Na2 . . . 4_645 67.06(17) ?
C1C Na8 Na10 Na2 . . . 4_645 41.7(2) ?
C2A Na8 Na10 Na2 4_655 . . 4_645 171.8(2) ?
Na3 Na8 Na10 Na2 4_655 . . 4_645 82.91(18) ?
Na9 Na8 Na10 Na2 . . . 4_645 100.50(12) ?
Na7 Na8 Na10 Na2 . . . 4_645 -17.52(16) ?
O21D Na8 Na10 Na9 . . . . -164.21(16) ?
O21A Na8 Na10 Na9 4_655 . . . 46.22(16) ?
O11D Na8 Na10 Na9 . . . . -179.14(19) ?
O11C Na8 Na10 Na9 . . . . -84.65(12) ?
O12E Na8 Na10 Na9 . . . . 55.49(14) ?
O12C Na8 Na10 Na9 . . . . -33.44(11) ?
C1C Na8 Na10 Na9 . . . . -58.85(16) ?
C2A Na8 Na10 Na9 4_655 . . . 71.3(2) ?
Na3 Na8 Na10 Na9 4_655 . . . -17.59(13) ?
Na7 Na8 Na10 Na9 . . . . -118.02(10) ?
O21D Na8 Na10 Na6 . . . . -49.61(15) ?
O21A Na8 Na10 Na6 4_655 . . . 160.82(18) ?
O11D Na8 Na10 Na6 . . . . -64.53(18) ?
O11C Na8 Na10 Na6 . . . . 29.95(11) ?
O12E Na8 Na10 Na6 . . . . 170.09(15) ?
O12C Na8 Na10 Na6 . . . . 81.16(12) ?
C1C Na8 Na10 Na6 . . . . 55.76(16) ?
C2A Na8 Na10 Na6 4_655 . . . -174.1(2) ?
Na3 Na8 Na10 Na6 4_655 . . . 97.01(14) ?
Na9 Na8 Na10 Na6 . . . . 114.60(8) ?
Na7 Na8 Na10 Na6 . . . . -3.42(8) ?
O22C Na9 Na10 O12E . . . . 174.0(2) ?
O22E Na9 Na10 O12E 4_655 . . . 2.2(7) ?
O2W Na9 Na10 O12E . . . . -105.9(2) ?
O12C Na9 Na10 O12E . . . . 95.73(19) ?
O11E Na9 Na10 O12E . . . . -22.62(18) ?
C1E Na9 Na10 O12E . . . . -17.9(2) ?
Na1 Na9 Na10 O12E 4_655 . . . 13.38(17) ?
Na8 Na9 Na10 O12E . . . . 60.87(16) ?
Na3 Na9 Na10 O12E 4_655 . . . 70.35(16) ?
O22C Na9 Na10 O12A . . . 4_645 -43.9(8) ?
O22E Na9 Na10 O12A 4_655 . . 4_645 144.3(9) ?
O2W Na9 Na10 O12A . . . 4_645 36.2(9) ?
O12C Na9 Na10 O12A . . . 4_645 -122.2(8) ?
O12E Na9 Na10 O12A . . . 4_645 142.1(9) ?
O11E Na9 Na10 O12A . . . 4_645 119.5(8) ?
C1E Na9 Na10 O12A . . . 4_645 124.2(8) ?
Na1 Na9 Na10 O12A 4_655 . . 4_645 155.5(8) ?
Na8 Na9 Na10 O12A . . . 4_645 -157.0(8) ?
Na3 Na9 Na10 O12A 4_655 . . 4_645 -147.5(8) ?
O22C Na9 Na10 O21D . . . . 102.4(2) ?
O22E Na9 Na10 O21D 4_655 . . . -69.4(7) ?
O2W Na9 Na10 O21D . . . . -177.5(2) ?
O12C Na9 Na10 O21D . . . . 24.14(16) ?
O12E Na9 Na10 O21D . . . . -71.59(19) ?
O11E Na9 Na10 O21D . . . . -94.21(15) ?
C1E Na9 Na10 O21D . . . . -89.47(19) ?
Na1 Na9 Na10 O21D 4_655 . . . -58.21(15) ?
Na8 Na9 Na10 O21D . . . . -10.72(12) ?
Na3 Na9 Na10 O21D 4_655 . . . -1.24(13) ?
O22C Na9 Na10 O3W . . . . -84.6(2) ?
O22E Na9 Na10 O3W 4_655 . . . 103.6(7) ?
O2W Na9 Na10 O3W . . . . -4.5(2) ?
O12C Na9 Na10 O3W . . . . -162.88(18) ?
O12E Na9 Na10 O3W . . . . 101.4(2) ?
O11E Na9 Na10 O3W . . . . 78.77(17) ?
C1E Na9 Na10 O3W . . . . 83.5(2) ?
Na1 Na9 Na10 O3W 4_655 . . . 114.77(17) ?
Na8 Na9 Na10 O3W . . . . 162.26(16) ?
Na3 Na9 Na10 O3W 4_655 . . . 171.74(15) ?
O22E Na9 Na10 O22C 4_655 . . . -171.8(7) ?
O2W Na9 Na10 O22C . . . . 80.1(2) ?
O12C Na9 Na10 O22C . . . . -78.3(2) ?
O12E Na9 Na10 O22C . . . . -174.0(2) ?
O11E Na9 Na10 O22C . . . . 163.4(2) ?
C1E Na9 Na10 O22C . . . . 168.1(2) ?
Na1 Na9 Na10 O22C 4_655 . . . -160.6(2) ?
Na8 Na9 Na10 O22C . . . . -113.14(19) ?
Na3 Na9 Na10 O22C 4_655 . . . -103.66(19) ?
O22C Na9 Na10 O21C . . . . 15.1(2) ?
O22E Na9 Na10 O21C 4_655 . . . -156.7(6) ?
O2W Na9 Na10 O21C . . . . 95.22(19) ?
O12C Na9 Na10 O21C . . . . -63.17(15) ?
O12E Na9 Na10 O21C . . . . -158.90(19) ?
O11E Na9 Na10 O21C . . . . 178.48(15) ?
C1E Na9 Na10 O21C . . . . -176.78(19) ?
Na1 Na9 Na10 O21C 4_655 . . . -145.53(13) ?
Na8 Na9 Na10 O21C . . . . -98.03(12) ?
Na3 Na9 Na10 O21C 4_655 . . . -88.55(12) ?
O22C Na9 Na10 C2C . . . . 5.2(2) ?
O22E Na9 Na10 C2C 4_655 . . . -166.7(7) ?
O2W Na9 Na10 C2C . . . . 85.3(2) ?
O12C Na9 Na10 C2C . . . . -73.12(18) ?
O12E Na9 Na10 C2C . . . . -168.8(2) ?
O11E Na9 Na10 C2C . . . . 168.53(19) ?
C1E Na9 Na10 C2C . . . . 173.3(2) ?
Na1 Na9 Na10 C2C 4_655 . . . -155.47(18) ?
Na8 Na9 Na10 C2C . . . . -107.97(16) ?
Na3 Na9 Na10 C2C 4_655 . . . -98.49(16) ?
O22C Na9 Na10 Na8 . . . . 113.14(19) ?
O22E Na9 Na10 Na8 4_655 . . . -58.7(6) ?
O2W Na9 Na10 Na8 . . . . -166.75(18) ?
O12C Na9 Na10 Na8 . . . . 34.86(11) ?
O12E Na9 Na10 Na8 . . . . -60.87(16) ?
O11E Na9 Na10 Na8 . . . . -83.49(12) ?
C1E Na9 Na10 Na8 . . . . -78.75(16) ?
Na1 Na9 Na10 Na8 4_655 . . . -47.50(10) ?
Na3 Na9 Na10 Na8 4_655 . . . 9.48(7) ?
O22C Na9 Na10 Na2 . . . 4_645 -14.74(19) ?
O22E Na9 Na10 Na2 4_655 . . 4_645 173.4(6) ?
O2W Na9 Na10 Na2 . . . 4_645 65.37(18) ?
O12C Na9 Na10 Na2 . . . 4_645 -93.02(14) ?
O12E Na9 Na10 Na2 . . . 4_645 171.25(18) ?
O11E Na9 Na10 Na2 . . . 4_645 148.63(12) ?
C1E Na9 Na10 Na2 . . . 4_645 153.37(17) ?
Na1 Na9 Na10 Na2 4_655 . . 4_645 -175.37(9) ?
Na8 Na9 Na10 Na2 . . . 4_645 -127.88(10) ?
Na3 Na9 Na10 Na2 4_655 . . 4_645 -118.40(9) ?
O22C Na9 Na10 Na6 . . . . 58.62(19) ?
O22E Na9 Na10 Na6 4_655 . . . -113.2(6) ?
O2W Na9 Na10 Na6 . . . . 138.73(17) ?
O12C Na9 Na10 Na6 . . . . -19.67(13) ?
O12E Na9 Na10 Na6 . . . . -115.40(17) ?
O11E Na9 Na10 Na6 . . . . -138.02(12) ?
C1E Na9 Na10 Na6 . . . . -133.28(16) ?
Na1 Na9 Na10 Na6 4_655 . . . -102.02(10) ?
Na8 Na9 Na10 Na6 . . . . -54.53(7) ?
Na3 Na9 Na10 Na6 4_655 . . . -45.05(9) ?
O11C Na6 Na10 O12E . . . . -24.75(17) ?
O11B Na6 Na10 O12E 4_645 . . . 176.42(17) ?
O21B Na6 Na10 O12E 6_556 . . . 36.6(3) ?
O22D Na6 Na10 O12E . . . . 99.56(17) ?
O21D Na6 Na10 O12E . . . . 55.9(2) ?
O21C Na6 Na10 O12E . . . . -126.0(2) ?
C2D Na6 Na10 O12E . . . . 83.5(2) ?
Na4 Na6 Na10 O12E 4_645 . . . 143.89(14) ?
Na7 Na6 Na10 O12E . . . . 11.33(16) ?
Na5 Na6 Na10 O12E 6_556 . . . 81.25(15) ?
Na8 Na6 Na10 O12E . . . . 7.99(12) ?
O11C Na6 Na10 O12A . . . 4_645 -171.57(16) ?
O11B Na6 Na10 O12A 4_645 . . 4_645 29.60(18) ?
O21B Na6 Na10 O12A 6_556 . . 4_645 -110.2(3) ?
O22D Na6 Na10 O12A . . . 4_645 -47.26(16) ?
O21D Na6 Na10 O12A . . . 4_645 -90.9(2) ?
O21C Na6 Na10 O12A . . . 4_645 87.2(2) ?
C2D Na6 Na10 O12A . . . 4_645 -63.4(2) ?
Na4 Na6 Na10 O12A 4_645 . . 4_645 -2.93(13) ?
Na7 Na6 Na10 O12A . . . 4_645 -135.49(14) ?
Na5 Na6 Na10 O12A 6_556 . . 4_645 -65.57(15) ?
Na8 Na6 Na10 O12A . . . 4_645 -138.83(14) ?
O11C Na6 Na10 O21D . . . . -80.6(2) ?
O11B Na6 Na10 O21D 4_645 . . . 120.5(2) ?
O21B Na6 Na10 O21D 6_556 . . . -19.2(3) ?
O22D Na6 Na10 O21D . . . . 43.68(19) ?
O21C Na6 Na10 O21D . . . . 178.2(2) ?
C2D Na6 Na10 O21D . . . . 27.6(2) ?
Na4 Na6 Na10 O21D 4_645 . . . 88.01(18) ?
Na7 Na6 Na10 O21D . . . . -44.55(18) ?
Na5 Na6 Na10 O21D 6_556 . . . 25.37(18) ?
Na8 Na6 Na10 O21D . . . . -47.89(17) ?
O11C Na6 Na10 O3W . . . . 91.9(3) ?
O11B Na6 Na10 O3W 4_645 . . . -66.9(3) ?
O21B Na6 Na10 O3W 6_556 . . . 153.3(4) ?
O22D Na6 Na10 O3W . . . . -143.8(3) ?
O21D Na6 Na10 O3W . . . . 172.5(4) ?
O21C Na6 Na10 O3W . . . . -9.3(3) ?
C2D Na6 Na10 O3W . . . . -159.9(4) ?
Na4 Na6 Na10 O3W 4_645 . . . -99.5(3) ?
Na7 Na6 Na10 O3W . . . . 128.0(3) ?
Na5 Na6 Na10 O3W 6_556 . . . -162.1(3) ?
Na8 Na6 Na10 O3W . . . . 124.6(3) ?
O11C Na6 Na10 O22C . . . . 51.39(16) ?
O11B Na6 Na10 O22C 4_645 . . . -107.44(18) ?
O21B Na6 Na10 O22C 6_556 . . . 112.8(3) ?
O22D Na6 Na10 O22C . . . . 175.70(17) ?
O21D Na6 Na10 O22C . . . . 132.0(2) ?
O21C Na6 Na10 O22C . . . . -49.82(18) ?
C2D Na6 Na10 O22C . . . . 159.6(2) ?
Na4 Na6 Na10 O22C 4_645 . . . -139.97(14) ?
Na7 Na6 Na10 O22C . . . . 87.47(15) ?
Na5 Na6 Na10 O22C 6_556 . . . 157.39(15) ?
Na8 Na6 Na10 O22C . . . . 84.13(14) ?
O11C Na6 Na10 O21C . . . . 101.21(19) ?
O11B Na6 Na10 O21C 4_645 . . . -57.62(19) ?
O21B Na6 Na10 O21C 6_556 . . . 162.6(3) ?
O22D Na6 Na10 O21C . . . . -134.5(2) ?
O21D Na6 Na10 O21C . . . . -178.2(2) ?
C2D Na6 Na10 O21C . . . . -150.6(2) ?
Na4 Na6 Na10 O21C 4_645 . . . -90.15(16) ?
Na7 Na6 Na10 O21C . . . . 137.29(18) ?
Na5 Na6 Na10 O21C 6_556 . . . -152.79(19) ?
Na8 Na6 Na10 O21C . . . . 133.95(17) ?
O11C Na6 Na10 C2C . . . . 74.7(2) ?
O11B Na6 Na10 C2C 4_645 . . . -84.2(2) ?
O21B Na6 Na10 C2C 6_556 . . . 136.0(3) ?
O22D Na6 Na10 C2C . . . . -161.0(2) ?
O21D Na6 Na10 C2C . . . . 155.3(3) ?
O21C Na6 Na10 C2C . . . . -26.5(2) ?
C2D Na6 Na10 C2C . . . . -177.1(2) ?
Na4 Na6 Na10 C2C 4_645 . . . -116.70(18) ?
Na7 Na6 Na10 C2C . . . . 110.75(19) ?
Na5 Na6 Na10 C2C 6_556 . . . -179.3(2) ?
Na8 Na6 Na10 C2C . . . . 107.40(18) ?
O11C Na6 Na10 Na8 . . . . -32.74(11) ?
O11B Na6 Na10 Na8 4_645 . . . 168.43(15) ?
O21B Na6 Na10 Na8 6_556 . . . 28.6(3) ?
O22D Na6 Na10 Na8 . . . . 91.57(12) ?
O21D Na6 Na10 Na8 . . . . 47.89(17) ?
O21C Na6 Na10 Na8 . . . . -133.95(17) ?
C2D Na6 Na10 Na8 . . . . 75.47(18) ?
Na4 Na6 Na10 Na8 4_645 . . . 135.90(8) ?
Na7 Na6 Na10 Na8 . . . . 3.34(8) ?
Na5 Na6 Na10 Na8 6_556 . . . 73.26(10) ?
O11C Na6 Na10 Na2 . . . 4_645 136.89(12) ?
O11B Na6 Na10 Na2 4_645 . . 4_645 -21.94(14) ?
O21B Na6 Na10 Na2 6_556 . . 4_645 -161.7(3) ?
O22D Na6 Na10 Na2 . . . 4_645 -98.80(12) ?
O21D Na6 Na10 Na2 . . . 4_645 -142.48(18) ?
O21C Na6 Na10 Na2 . . . 4_645 35.68(15) ?
C2D Na6 Na10 Na2 . . . 4_645 -114.90(18) ?
Na4 Na6 Na10 Na2 4_645 . . 4_645 -54.47(7) ?
Na7 Na6 Na10 Na2 . . . 4_645 172.97(9) ?
Na5 Na6 Na10 Na2 6_556 . . 4_645 -117.11(10) ?
Na8 Na6 Na10 Na2 . . . 4_645 169.63(8) ?
O11C Na6 Na10 Na9 . . . . 18.76(12) ?
O11B Na6 Na10 Na9 4_645 . . . -140.07(14) ?
O21B Na6 Na10 Na9 6_556 . . . 80.1(3) ?
O22D Na6 Na10 Na9 . . . . 143.07(13) ?
O21D Na6 Na10 Na9 . . . . 99.39(18) ?
O21C Na6 Na10 Na9 . . . . -82.45(16) ?
C2D Na6 Na10 Na9 . . . . 126.97(19) ?
Na4 Na6 Na10 Na9 4_645 . . . -172.60(8) ?
Na7 Na6 Na10 Na9 . . . . 54.84(10) ?
Na5 Na6 Na10 Na9 6_556 . . . 124.76(10) ?
Na8 Na6 Na10 Na9 . . . . 51.50(7) ?
